data_1576190
loop_
_publ_author_name
'Lan, Biliu'
'Li, Ziling'
'Feng, Yanfang'
'Deng, Tao'
'Pan, Min'
'Zhang, Zhong'

_publ_section_title
;
 Light-induced access to a fluorescent Cd7Ag21 nanocluster from a
 halide-supported Cd8X nanocluster directed by a face-capping macrocyclic
 metalloligand
;
_journal_name_full 'Chemical Science'
_journal_paper_doi 10.1039/D5SC04963F
_journal_year 2025
_chemical_formula_moiety 'C105 H168 Ag21 Cd7 N23 O48, 2(N O3), 2(Cl), 14(H2 O)'
_chemical_formula_sum 'C105 H196 Ag21 Cd7 Cl2 N25 O68'
_chemical_formula_weight 6019.84
_space_group_IT_number 2
_space_group_name_Hall '-P 1'
_space_group_name_H-M_alt 'P -1'
_symmetry_cell_setting triclinic
_symmetry_space_group_name_Hall '-P 1'
_symmetry_space_group_name_H-M 'P -1'
_atom_sites_solution_hydrogens geom
_atom_sites_solution_primary direct
_atom_sites_solution_secondary difmap
_audit_creation_method SHELXL-97
_audit_update_record
;
2025-06-14 deposited with the CCDC.	2025-10-20 downloaded from the CCDC.
;
_cell_angle_alpha 82.1064(17)
_cell_angle_beta 83.9496(15)
_cell_angle_gamma 66.522(2)
_cell_formula_units_Z 2
_cell_length_a 18.1446(3)
_cell_length_b 20.6260(5)
_cell_length_c 24.4140(4)
_cell_measurement_reflns_used 29243
_cell_measurement_temperature 297(2)
_cell_measurement_theta_max 75.11
_cell_measurement_theta_min 4.18
_cell_volume 8288.2(3)
_computing_cell_refinement 'CrysAlisPro 1.171.41.123a (Rigaku OD, 2022)'
_computing_data_collection 'CrysAlisPro 1.171.41.123a (Rigaku OD, 2022)'
_computing_data_reduction 'CrysAlisPro 1.171.41.123a (Rigaku OD, 2022)'
_computing_structure_refinement 'SHELXL-97 (Sheldrick, 1997)'
_computing_structure_solution 'SHELXS-97 (Sheldrick, 1990)'
_diffrn_ambient_temperature 297(2)
_diffrn_measured_fraction_theta_full 0.995
_diffrn_measured_fraction_theta_max 0.995
_diffrn_measurement_device_type 'XtaLAB Synergy, Dualflex, HyPix'
_diffrn_radiation_monochromator mirror
_diffrn_radiation_source 'micro-focus sealed X-ray tube'
_diffrn_radiation_type CuK\a
_diffrn_radiation_wavelength 1.54184
_diffrn_reflns_av_R_equivalents 0.1252
_diffrn_reflns_av_sigmaI/netI 0.0815
_diffrn_reflns_limit_h_max 21
_diffrn_reflns_limit_h_min -21
_diffrn_reflns_limit_k_max 24
_diffrn_reflns_limit_k_min -24
_diffrn_reflns_limit_l_max 25
_diffrn_reflns_limit_l_min -28
_diffrn_reflns_number 96857
_diffrn_reflns_theta_full 65.00
_diffrn_reflns_theta_max 65.00
_diffrn_reflns_theta_min 4.18
_exptl_absorpt_coefficient_mu 27.503
_exptl_absorpt_correction_T_max 1.0000
_exptl_absorpt_correction_T_min 0.6241
_exptl_absorpt_correction_type multi-scan
_exptl_absorpt_process_details 'SADABS(Sheldrick, 1996)'
_exptl_crystal_colour dark
_exptl_crystal_density_diffrn 2.412
_exptl_crystal_density_method 'not measured'
_exptl_crystal_description oblong
_exptl_crystal_F_000 5804
_exptl_crystal_size_max 0.26
_exptl_crystal_size_mid 0.13
_exptl_crystal_size_min 0.1
_refine_diff_density_max 3.267
_refine_diff_density_min -2.221
_refine_diff_density_rms 0.284
_refine_ls_extinction_method none
_refine_ls_goodness_of_fit_ref 1.036
_refine_ls_hydrogen_treatment constr
_refine_ls_matrix_type full
_refine_ls_number_parameters 2079
_refine_ls_number_reflns 28047
_refine_ls_number_restraints 313
_refine_ls_restrained_S_all 1.041
_refine_ls_R_factor_all 0.1381
_refine_ls_R_factor_gt 0.1037
_refine_ls_shift/su_max 0.001
_refine_ls_shift/su_mean 0.000
_refine_ls_structure_factor_coef Fsqd
_refine_ls_weighting_details 'calc w=1/[\s^2^(Fo^2^)+(0.1300P)^2^+240.0000P] where P=(Fo^2^+2Fc^2^)/3'
_refine_ls_weighting_scheme calc
_refine_ls_wR_factor_gt 0.2641
_refine_ls_wR_factor_ref 0.2842
_reflns_number_gt 19294
_reflns_number_total 28047
_reflns_threshold_expression >2sigma(I)
_cod_data_source_file d5sc04963f3.cif
_cod_data_source_block zz-lbl-20250310-24-11-2-9-cd-cl-ag_auto
_cod_depositor_comments
;
The following automatic conversions were performed:

data item '_symmetry_cell_setting' value 'Triclinic' was changed to
'triclinic' in accordance with the
/home/data/users/saulius/crontab/automatic-downloads/rss-feeds/RSC/lib/dictionaries/cif_core.dic
dictionary named 'cif_core.dic' version 2.4.2 last updated on
2011-04-26.

Automatic conversion script
Id: cif_fix_values 8170 2020-07-09 18:12:32Z antanas 
;
_cod_database_code 1576190

loop_
_symmetry_equiv_pos_as_xyz
'x, y, z'
'-x, -y, -z'

loop_
_atom_site_label
_atom_site_type_symbol
_atom_site_fract_x
_atom_site_fract_y
_atom_site_fract_z
_atom_site_U_iso_or_equiv
_atom_site_adp_type
_atom_site_occupancy
_atom_site_symmetry_multiplicity
_atom_site_calc_flag
_atom_site_refinement_flags
_atom_site_disorder_assembly
_atom_site_disorder_group
Ag1 Ag 0.28091(8) 0.23423(7) 0.24026(6) 0.0474(3) Uani 1 1 d . . .
Ag2 Ag 0.29778(11) 0.33811(9) 0.29796(8) 0.0701(5) Uani 1 1 d . . .
Ag3 Ag 0.35411(11) 0.32059(9) 0.17561(7) 0.0657(4) Uani 1 1 d . . .
Ag4 Ag 0.40626(8) 0.17204(8) 0.15857(6) 0.0517(3) Uani 1 1 d . . .
Ag5 Ag 0.43327(9) 0.21846(8) 0.26978(7) 0.0575(4) Uani 1 1 d . . .
Ag6 Ag 0.31983(9) 0.19895(8) 0.35538(7) 0.0565(4) Uani 1 1 d . . .
Ag7 Ag 0.17640(11) 0.37750(9) 0.20984(8) 0.0713(5) Uani 1 1 d . . .
Ag8 Ag 0.24964(9) 0.27440(9) 0.12701(7) 0.0569(4) Uani 1 1 d . . .
Ag9 Ag 0.32488(9) 0.13765(9) 0.08086(7) 0.0614(4) Uani 1 1 d . . .
Ag10 Ag 0.39512(8) 0.02901(8) 0.16529(7) 0.0560(4) Uani 1 1 d . . .
Ag11 Ag 0.38993(8) 0.09761(7) 0.26022(6) 0.0479(3) Uani 1 1 d . . .
Ag12 Ag 0.47830(9) 0.09390(9) 0.35050(7) 0.0597(4) Uani 1 1 d . . .
Ag13 Ag 0.15552(9) 0.30620(9) 0.31377(7) 0.0645(4) Uani 1 1 d . . .
Ag14 Ag 0.11969(9) 0.26375(9) 0.21416(7) 0.0614(4) Uani 1 1 d . . .
Ag15 Ag 0.25094(8) 0.13993(8) 0.18750(6) 0.0495(3) Uani 1 1 d . . .
Ag16 Ag 0.35384(9) 0.04202(8) 0.36375(6) 0.0550(4) Uani 1 1 d . . .
Ag17 Ag 0.22045(8) 0.14983(8) 0.31057(7) 0.0546(4) Uani 1 1 d . . .
Ag18 Ag 0.29236(9) 0.01411(8) 0.26570(7) 0.0561(4) Uani 1 1 d . . .
Ag19 Ag 0.05416(10) 0.23218(12) 0.31910(8) 0.0796(5) Uani 1 1 d . . .
Ag20 Ag 0.12202(9) 0.11798(10) 0.25147(8) 0.0666(4) Uani 1 1 d . . .
Ag21 Ag -0.0774(2) 0.1442(2) 0.35156(19) 0.1657(15) Uani 1 1 d . . .
C1 C 0.556(3) 0.449(2) 0.3278(18) 0.138(17) Uani 1 1 d . . .
H1A H 0.5726 0.4610 0.3604 0.166 Uiso 1 1 calc R . .
H1B H 0.5564 0.4849 0.2976 0.166 Uiso 1 1 calc R . .
C2 C 0.616(2) 0.3785(17) 0.3135(16) 0.111(12) Uani 1 1 d . . .
H2A H 0.6087 0.3737 0.2758 0.134 Uiso 1 1 calc R . .
H2B H 0.6695 0.3792 0.3137 0.134 Uiso 1 1 calc R . .
C3 C 0.6383(19) 0.316(2) 0.4053(12) 0.104(10) Uani 1 1 d . . .
H3A H 0.6440 0.3606 0.4073 0.125 Uiso 1 1 calc R . .
H3B H 0.6905 0.2782 0.4117 0.125 Uiso 1 1 calc R . .
C4 C 0.578(2) 0.3078(18) 0.4534(14) 0.103(11) Uani 1 1 d . . .
H4A H 0.5809 0.2593 0.4578 0.124 Uiso 1 1 calc R . .
H4B H 0.5925 0.3171 0.4877 0.124 Uiso 1 1 calc R . .
C5 C 0.482(2) 0.430(2) 0.4424(16) 0.118(12) Uani 1 1 d . . .
H5A H 0.5344 0.4329 0.4421 0.142 Uiso 1 1 calc R . .
H5B H 0.4526 0.4471 0.4766 0.142 Uiso 1 1 calc R . .
C6 C 0.437(2) 0.4792(17) 0.3935(15) 0.112(11) Uani 1 1 d . . .
H6A H 0.3817 0.4825 0.3968 0.134 Uiso 1 1 calc R . .
H6B H 0.4356 0.5265 0.3943 0.134 Uiso 1 1 calc R . .
C7 C 0.423(2) 0.4951(16) 0.2939(15) 0.110(12) Uani 1 1 d . . .
H7A H 0.4234 0.5425 0.2904 0.132 Uiso 1 1 calc R . .
H7B H 0.3689 0.4993 0.3052 0.132 Uiso 1 1 calc R . .
C8 C 0.444(2) 0.4687(17) 0.2372(13) 0.100(10) Uani 1 1 d . . .
H8A H 0.4177 0.5080 0.2098 0.120 Uiso 1 1 calc R . .
H8B H 0.5015 0.4532 0.2293 0.120 Uiso 1 1 calc R . .
C9 C 0.4193(16) 0.4083(15) 0.2312(12) 0.075(7) Uani 1 1 d . . .
C10 C 0.6714(16) 0.2481(17) 0.3244(14) 0.095(9) Uani 1 1 d . . .
H10A H 0.6620 0.2521 0.2855 0.114 Uiso 1 1 calc R . .
H10B H 0.7266 0.2426 0.3269 0.114 Uiso 1 1 calc R . .
C11 C 0.6621(15) 0.1843(14) 0.3519(13) 0.083(8) Uani 1 1 d . . .
H11A H 0.6637 0.1850 0.3914 0.099 Uiso 1 1 calc R . .
H11B H 0.7093 0.1439 0.3410 0.099 Uiso 1 1 calc R . .
C12 C 0.5874(14) 0.1693(13) 0.3429(9) 0.060(6) Uani 1 1 d . . .
C13 C 0.435(2) 0.3443(18) 0.4784(16) 0.124(13) Uani 1 1 d D . .
H13A H 0.3831 0.3832 0.4723 0.149 Uiso 1 1 calc R . .
H13B H 0.4481 0.3444 0.5158 0.149 Uiso 1 1 calc R . .
C14 C 0.425(2) 0.2754(17) 0.4750(12) 0.115(12) Uani 1 1 d D . .
H14A H 0.4012 0.2621 0.5100 0.138 Uiso 1 1 calc R . .
H14B H 0.4775 0.2381 0.4689 0.138 Uiso 1 1 calc R . .
C15 C 0.370(2) 0.2823(18) 0.4271(13) 0.092(9) Uani 1 1 d . . .
C16 C 0.3252(17) 0.4076(16) -0.1042(12) 0.105(10) Uani 1 1 d D . .
H16A H 0.3297 0.4522 -0.1186 0.126 Uiso 1 1 calc R . .
H16B H 0.3071 0.3911 -0.1335 0.126 Uiso 1 1 calc R . .
C17 C 0.4081(14) 0.3532(16) -0.0884(11) 0.091(9) Uani 1 1 d D . .
H17A H 0.4056 0.3071 -0.0773 0.109 Uiso 1 1 calc R . .
H17B H 0.4464 0.3488 -0.1199 0.109 Uiso 1 1 calc R . .
C18 C 0.4383(19) 0.4486(17) -0.0523(14) 0.101(10) Uani 1 1 d . . .
H18A H 0.4094 0.4727 -0.0853 0.121 Uiso 1 1 calc R . .
H18B H 0.4940 0.4425 -0.0604 0.121 Uiso 1 1 calc R . .
C19 C 0.404(2) 0.4956(16) -0.0066(14) 0.093(9) Uani 1 1 d . . .
H19A H 0.4349 0.4749 0.0261 0.112 Uiso 1 1 calc R . .
H19B H 0.4057 0.5420 -0.0179 0.112 Uiso 1 1 calc R . .
C20 C 0.265(2) 0.5381(15) -0.0388(16) 0.108(11) Uani 1 1 d . . .
H20A H 0.2965 0.5476 -0.0714 0.130 Uiso 1 1 calc R . .
H20B H 0.2277 0.5835 -0.0277 0.130 Uiso 1 1 calc R . .
C21 C 0.2167(18) 0.4962(13) -0.0549(14) 0.096(9) Uani 1 1 d . . .
H21A H 0.1718 0.5020 -0.0280 0.115 Uiso 1 1 calc R . .
H21B H 0.1949 0.5169 -0.0907 0.115 Uiso 1 1 calc R . .
C22 C 0.2061(17) 0.3841(15) -0.0627(12) 0.085(8) Uani 1 1 d . . .
H22A H 0.1634 0.3979 -0.0339 0.101 Uiso 1 1 calc R . .
H22B H 0.1817 0.4015 -0.0981 0.101 Uiso 1 1 calc R . .
C23 C 0.2444(16) 0.3057(14) -0.0587(10) 0.074(7) Uani 1 1 d . . .
H23A H 0.2934 0.2933 -0.0824 0.089 Uiso 1 1 calc R . .
H23B H 0.2088 0.2896 -0.0748 0.089 Uiso 1 1 calc R . .
C24 C 0.2664(13) 0.2620(13) -0.0033(9) 0.059(5) Uani 1 1 d . . .
C25 C 0.5137(17) 0.3238(15) -0.0213(13) 0.089(8) Uani 1 1 d . . .
H25A H 0.5325 0.3444 0.0049 0.106 Uiso 1 1 calc R . .
H25B H 0.5525 0.3145 -0.0528 0.106 Uiso 1 1 calc R . .
C26 C 0.5123(14) 0.2541(14) 0.0057(11) 0.078(7) Uani 1 1 d . . .
H26A H 0.4851 0.2380 -0.0182 0.093 Uiso 1 1 calc R . .
H26B H 0.5675 0.2198 0.0068 0.093 Uiso 1 1 calc R . .
C27 C 0.4739(12) 0.2518(16) 0.0625(10) 0.067(7) Uani 1 1 d . . .
C28 C 0.291(2) 0.5399(17) 0.0564(17) 0.116(13) Uani 1 1 d . . .
H28A H 0.2870 0.5884 0.0475 0.139 Uiso 1 1 calc R . .
H28B H 0.3308 0.5170 0.0841 0.139 Uiso 1 1 calc R . .
C29 C 0.206(2) 0.5409(16) 0.0821(14) 0.103(10) Uani 1 1 d . . .
H29A H 0.1808 0.5812 0.1035 0.124 Uiso 1 1 calc R . .
H29B H 0.1721 0.5470 0.0523 0.124 Uiso 1 1 calc R . .
C30 C 0.2145(17) 0.4730(15) 0.1192(12) 0.079(7) Uani 1 1 d . . .
C31 C 0.7486(14) -0.1349(16) 0.2308(11) 0.080(8) Uani 1 1 d . . .
H31A H 0.7957 -0.1545 0.2060 0.096 Uiso 1 1 calc R . .
H31B H 0.7541 -0.1687 0.2634 0.096 Uiso 1 1 calc R . .
C32 C 0.7447(14) -0.0645(16) 0.2477(11) 0.082(8) Uani 1 1 d . . .
H32A H 0.7034 -0.0495 0.2773 0.099 Uiso 1 1 calc R . .
H32B H 0.7957 -0.0722 0.2620 0.099 Uiso 1 1 calc R . .
C33 C 0.7883(13) -0.0187(17) 0.1544(9) 0.080(8) Uani 1 1 d . . .
H33A H 0.8301 -0.0657 0.1613 0.097 Uiso 1 1 calc R . .
H33B H 0.8128 0.0156 0.1532 0.097 Uiso 1 1 calc R . .
C34 C 0.7536(14) -0.0121(15) 0.0953(10) 0.074(7) Uani 1 1 d . . .
H34A H 0.7254 0.0378 0.0827 0.089 Uiso 1 1 calc R . .
H34B H 0.7981 -0.0321 0.0687 0.089 Uiso 1 1 calc R . .
C35 C 0.7418(12) -0.1267(13) 0.1074(10) 0.066(6) Uani 1 1 d . . .
H35A H 0.7488 -0.1474 0.0729 0.079 Uiso 1 1 calc R . .
H35B H 0.7947 -0.1382 0.1203 0.079 Uiso 1 1 calc R . .
C36 C 0.6967(16) -0.1583(14) 0.1488(12) 0.083(8) Uani 1 1 d . . .
H36A H 0.7290 -0.2086 0.1567 0.099 Uiso 1 1 calc R . .
H36B H 0.6479 -0.1539 0.1330 0.099 Uiso 1 1 calc R . .
C37 C 0.6214(16) -0.1558(13) 0.2368(12) 0.080(7) Uani 1 1 d . . .
H37A H 0.5760 -0.1486 0.2155 0.096 Uiso 1 1 calc R . .
H37B H 0.6512 -0.2066 0.2440 0.096 Uiso 1 1 calc R . .
C38 C 0.5903(15) -0.1266(13) 0.2901(12) 0.080(7) Uani 1 1 d . . .
H38A H 0.6363 -0.1331 0.3105 0.096 Uiso 1 1 calc R . .
H38B H 0.5636 -0.1554 0.3108 0.096 Uiso 1 1 calc R . .
C39 C 0.5316(11) -0.0479(12) 0.2901(8) 0.049(5) Uani 1 1 d . . .
C40 C 0.7156(13) 0.0596(16) 0.2272(12) 0.083(8) Uani 1 1 d . . .
H40A H 0.7678 0.0583 0.2342 0.100 Uiso 1 1 calc R . .
H40B H 0.6850 0.0607 0.2623 0.100 Uiso 1 1 calc R . .
C41 C 0.6710(15) 0.1279(15) 0.1888(13) 0.081(7) Uani 1 1 d . . .
H41A H 0.6868 0.1657 0.1957 0.097 Uiso 1 1 calc R . .
H41B H 0.6858 0.1189 0.1504 0.097 Uiso 1 1 calc R . .
C42 C 0.5793(13) 0.1512(13) 0.1994(9) 0.059(5) Uani 1 1 d . . .
C43 C 0.6597(13) -0.0329(14) 0.0453(10) 0.073(7) Uani 1 1 d . . .
H43A H 0.6361 -0.0676 0.0451 0.088 Uiso 1 1 calc R . .
H43B H 0.7006 -0.0408 0.0151 0.088 Uiso 1 1 calc R . .
C44 C 0.5958(14) 0.0391(15) 0.0330(10) 0.077(7) Uani 1 1 d . . .
H44A H 0.5915 0.0488 -0.0068 0.092 Uiso 1 1 calc R . .
H44B H 0.6126 0.0738 0.0449 0.092 Uiso 1 1 calc R . .
C45 C 0.5145(13) 0.0494(13) 0.0593(7) 0.062(6) Uani 1 1 d . . .
C46 C 0.0761(15) 0.0655(19) 0.5465(12) 0.097(10) Uani 1 1 d . . .
H46A H 0.0811 0.0554 0.5863 0.116 Uiso 1 1 calc R . .
H46B H 0.0372 0.0482 0.5367 0.116 Uiso 1 1 calc R . .
C47 C 0.0457(15) 0.1465(17) 0.5304(13) 0.094(9) Uani 1 1 d . . .
H47A H 0.0302 0.1565 0.4924 0.113 Uiso 1 1 calc R . .
H47B H -0.0022 0.1695 0.5536 0.113 Uiso 1 1 calc R . .
C48 C 0.1259(17) 0.1711(19) 0.5910(11) 0.094(9) Uani 1 1 d . . .
H48A H 0.1038 0.1402 0.6140 0.112 Uiso 1 1 calc R . .
H48B H 0.1014 0.2175 0.6046 0.112 Uiso 1 1 calc R . .
C49 C 0.2162(15) 0.1420(16) 0.5987(11) 0.083(8) Uani 1 1 d . . .
H49A H 0.2368 0.1781 0.5839 0.100 Uiso 1 1 calc R . .
H49B H 0.2254 0.1314 0.6379 0.100 Uiso 1 1 calc R . .
C50 C 0.2357(14) 0.0168(16) 0.5978(12) 0.086(8) Uani 1 1 d . . .
H50A H 0.2795 -0.0178 0.6190 0.103 Uiso 1 1 calc R . .
H50B H 0.1893 0.0356 0.6233 0.103 Uiso 1 1 calc R . .
C51 C 0.2158(15) -0.0191(15) 0.5560(11) 0.081(8) Uani 1 1 d . . .
H51A H 0.2651 -0.0451 0.5352 0.097 Uiso 1 1 calc R . .
H51B H 0.1958 -0.0536 0.5754 0.097 Uiso 1 1 calc R . .
C52 C 0.1521(18) -0.0142(16) 0.4729(12) 0.106(11) Uani 1 1 d D . .
H52A H 0.2054 -0.0342 0.4549 0.127 Uiso 1 1 calc R . .
H52B H 0.1398 -0.0538 0.4912 0.127 Uiso 1 1 calc R . .
C53 C 0.0969(17) 0.0196(17) 0.4304(12) 0.092(9) Uani 1 1 d . . .
H53A H 0.0431 0.0391 0.4477 0.110 Uiso 1 1 calc R . .
H53B H 0.0986 -0.0164 0.4079 0.110 Uiso 1 1 calc R . .
C54 C 0.1121(14) 0.0814(15) 0.3907(11) 0.074(7) Uani 1 1 d . . .
C55 C 0.0684(16) 0.2551(17) 0.5106(12) 0.098(10) Uani 1 1 d . . .
H55A H 0.0395 0.2580 0.4785 0.117 Uiso 1 1 calc R . .
H55B H 0.0295 0.2829 0.5375 0.117 Uiso 1 1 calc R . .
C56 C 0.1267(19) 0.2885(16) 0.4934(12) 0.091(8) Uani 1 1 d . . .
H56A H 0.1681 0.2712 0.5201 0.109 Uiso 1 1 calc R . .
H56B H 0.0991 0.3393 0.4949 0.109 Uiso 1 1 calc R . .
C57 C 0.1679(15) 0.2752(15) 0.4353(11) 0.071(6) Uani 1 1 d . . .
C58 C 0.3484(12) 0.0530(14) 0.5726(10) 0.065(6) Uani 1 1 d . . .
H58A H 0.3727 0.0038 0.5648 0.078 Uiso 1 1 calc R . .
H58B H 0.3611 0.0546 0.6099 0.078 Uiso 1 1 calc R . .
C59 C 0.3870(15) 0.0955(15) 0.5324(11) 0.080(7) Uani 1 1 d . . .
H59A H 0.3530 0.1455 0.5334 0.096 Uiso 1 1 calc R . .
H59B H 0.4382 0.0880 0.5464 0.096 Uiso 1 1 calc R . .
C60 C 0.4019(13) 0.0809(12) 0.4734(8) 0.057(5) Uani 1 1 d . . .
C61 C -0.126(2) 0.6377(15) 0.2584(18) 0.134(9) Uani 1 1 d DU . .
H61A H -0.1580 0.6619 0.2266 0.161 Uiso 1 1 calc R . .
H61B H -0.1554 0.6611 0.2905 0.161 Uiso 1 1 calc R . .
C62 C -0.050(3) 0.6458(16) 0.250(2) 0.143(16) Uani 1 1 d . . .
H62A H -0.0603 0.6960 0.2479 0.171 Uiso 1 1 calc R . .
H62B H -0.0251 0.6298 0.2144 0.171 Uiso 1 1 calc R . .
C63 C -0.029(3) 0.637(2) 0.3469(18) 0.156(14) Uani 1 1 d U . .
H63A H -0.0849 0.6682 0.3422 0.188 Uiso 1 1 calc R . .
H63B H -0.0016 0.6662 0.3561 0.188 Uiso 1 1 calc R . .
C64 C -0.024(3) 0.581(2) 0.3951(19) 0.156(14) Uani 1 1 d U . .
H64A H 0.0318 0.5537 0.4037 0.187 Uiso 1 1 calc R . .
H64B H -0.0528 0.6031 0.4277 0.187 Uiso 1 1 calc R . .
C65 C -0.1464(18) 0.568(2) 0.3710(15) 0.128(15) Uani 1 1 d . . .
H65A H -0.1604 0.6186 0.3689 0.154 Uiso 1 1 calc R . .
H65B H -0.1771 0.5551 0.4025 0.154 Uiso 1 1 calc R . .
C66 C -0.171(2) 0.552(2) 0.3185(17) 0.130(9) Uani 1 1 d U . .
H66A H -0.2273 0.5823 0.3130 0.156 Uiso 1 1 calc R . .
H66B H -0.1673 0.5029 0.3233 0.156 Uiso 1 1 calc R . .
C67 C -0.1355(18) 0.5356(17) 0.2163(16) 0.116(12) Uani 1 1 d . . .
H67A H -0.1929 0.5566 0.2114 0.139 Uiso 1 1 calc R . .
H67B H -0.1095 0.5524 0.1840 0.139 Uiso 1 1 calc R . .
C68 C -0.1081(16) 0.4584(19) 0.2182(16) 0.119(13) Uani 1 1 d . . .
H68A H -0.1349 0.4486 0.1899 0.143 Uiso 1 1 calc R . .
H68B H -0.1268 0.4413 0.2537 0.143 Uiso 1 1 calc R . .
C69 C -0.0171(15) 0.4135(18) 0.2102(11) 0.088(9) Uani 1 1 d . . .
C70 C 0.084(3) 0.611(3) 0.275(2) 0.149(16) Uani 1 1 d U . .
H70A H 0.0772 0.6608 0.2723 0.179 Uiso 1 1 calc R . .
H70B H 0.0981 0.5969 0.2377 0.179 Uiso 1 1 calc R . .
C71 C 0.154(2) 0.5702(18) 0.3078(18) 0.128(10) Uani 1 1 d U . .
H71A H 0.1391 0.5764 0.3467 0.153 Uiso 1 1 calc R . .
H71B H 0.1967 0.5868 0.2966 0.153 Uiso 1 1 calc R . .
C72 C 0.183(3) 0.490(2) 0.2990(19) 0.125(10) Uani 1 1 d U . .
C73 C -0.043(3) 0.475(2) 0.4253(18) 0.133(13) Uani 1 1 d U . .
H73A H -0.0684 0.4967 0.4590 0.160 Uiso 1 1 calc R . .
H73B H 0.0142 0.4548 0.4292 0.160 Uiso 1 1 calc R . .
C74 C -0.0700(17) 0.4129(16) 0.4223(12) 0.087(8) Uani 1 1 d U . .
H74A H -0.0677 0.3867 0.4587 0.104 Uiso 1 1 calc R . .
H74B H -0.1253 0.4321 0.4118 0.104 Uiso 1 1 calc R . .
C75 C -0.0165(17) 0.3617(18) 0.3805(12) 0.081(7) Uani 1 1 d U . .
C76 C -0.0696(16) 0.2382(18) 0.0156(13) 0.097(9) Uani 1 1 d . . .
H76A H -0.0789 0.2806 -0.0101 0.116 Uiso 1 1 calc R . .
H76B H -0.0846 0.2062 -0.0020 0.116 Uiso 1 1 calc R . .
C77 C -0.1238(16) 0.2588(17) 0.0655(13) 0.092(9) Uani 1 1 d . . .
H77A H -0.1786 0.2709 0.0559 0.110 Uiso 1 1 calc R . .
H77B H -0.1211 0.3011 0.0767 0.110 Uiso 1 1 calc R . .
C78 C -0.1182(15) 0.1382(18) 0.1007(14) 0.100(10) Uani 1 1 d . . .
H78A H -0.1663 0.1361 0.1210 0.120 Uiso 1 1 calc R . .
H78B H -0.1259 0.1426 0.0614 0.120 Uiso 1 1 calc R . .
C79 C -0.0464(16) 0.0711(15) 0.1161(15) 0.094(9) Uani 1 1 d . . .
H79A H -0.0434 0.0647 0.1560 0.113 Uiso 1 1 calc R . .
H79B H -0.0550 0.0310 0.1056 0.113 Uiso 1 1 calc R . .
C80 C 0.0331(17) 0.0775(19) 0.0266(13) 0.099(10) Uani 1 1 d . . .
H80A H 0.0688 0.0327 0.0133 0.119 Uiso 1 1 calc R . .
H80B H -0.0205 0.0883 0.0153 0.119 Uiso 1 1 calc R . .
C81 C 0.0609(15) 0.1355(16) 0.0006(12) 0.083(8) Uani 1 1 d . . .
H81A H 0.1182 0.1196 0.0050 0.099 Uiso 1 1 calc R . .
H81B H 0.0527 0.1431 -0.0388 0.099 Uiso 1 1 calc R . .
C82 C 0.0594(18) 0.2523(16) 0.0015(11) 0.086(8) Uani 1 1 d . . .
H82A H 0.0444 0.2694 -0.0365 0.103 Uiso 1 1 calc R . .
H82B H 0.1171 0.2256 0.0005 0.103 Uiso 1 1 calc R . .
C83 C 0.0398(18) 0.3155(15) 0.0329(14) 0.099(10) Uani 1 1 d . . .
H83A H -0.0167 0.3324 0.0450 0.119 Uiso 1 1 calc R . .
H83B H 0.0477 0.3532 0.0076 0.119 Uiso 1 1 calc R . .
C84 C 0.0899(13) 0.3021(13) 0.0841(10) 0.062(6) Uani 1 1 d . . .
C85 C -0.1546(15) 0.225(2) 0.1667(15) 0.110(12) Uani 1 1 d . . .
H85A H -0.1508 0.1828 0.1914 0.132 Uiso 1 1 calc R . .
H85B H -0.2104 0.2498 0.1576 0.132 Uiso 1 1 calc R . .
C86 C -0.1318(15) 0.272(2) 0.1975(13) 0.115(13) Uani 1 1 d . . .
H86A H -0.1216 0.3078 0.1711 0.138 Uiso 1 1 calc R . .
H86B H -0.1770 0.2971 0.2221 0.138 Uiso 1 1 calc R . .
C87 C -0.0611(15) 0.2340(16) 0.2300(12) 0.077(7) Uani 1 1 d . . .
C88 C 0.0971(17) 0.0031(17) 0.1120(13) 0.093(9) Uani 1 1 d . . .
H88A H 0.0882 -0.0369 0.1017 0.112 Uiso 1 1 calc R . .
H88B H 0.0930 0.0003 0.1521 0.112 Uiso 1 1 calc R . .
C89 C 0.1827(16) -0.0046(16) 0.0921(14) 0.093(9) Uani 1 1 d . . .
H89A H 0.2191 -0.0523 0.1047 0.111 Uiso 1 1 calc R . .
H89B H 0.1859 -0.0004 0.0519 0.111 Uiso 1 1 calc R . .
C90 C 0.2129(14) 0.0466(11) 0.1099(9) 0.056(5) Uani 1 1 d . . .
C91 C 0.248(3) -0.242(3) 0.371(2) 0.19(3) Uani 1 1 d . . .
H91A H 0.2195 -0.2722 0.3855 0.231 Uiso 1 1 calc R . .
H91B H 0.2404 -0.2094 0.3982 0.231 Uiso 1 1 calc R . .
C92 C 0.336(3) -0.287(2) 0.3639(17) 0.141(17) Uani 1 1 d . . .
H92A H 0.3576 -0.2995 0.4003 0.169 Uiso 1 1 calc R . .
H92B H 0.3410 -0.3309 0.3505 0.169 Uiso 1 1 calc R . .
C93 C 0.428(2) -0.2975(18) 0.2809(18) 0.121(9) Uani 1 1 d U . .
H93A H 0.4604 -0.3454 0.2961 0.145 Uiso 1 1 calc R . .
H93B H 0.4648 -0.2771 0.2620 0.145 Uiso 1 1 calc R . .
C94 C 0.378(2) -0.3027(17) 0.2392(18) 0.121(9) Uani 1 1 d U . .
H94A H 0.4129 -0.3237 0.2079 0.145 Uiso 1 1 calc R . .
H94B H 0.3516 -0.3339 0.2550 0.145 Uiso 1 1 calc R . .
C95 C 0.234(2) -0.2367(19) 0.2256(18) 0.117(12) Uani 1 1 d . . .
H95A H 0.1961 -0.1928 0.2076 0.140 Uiso 1 1 calc R . .
H95B H 0.2358 -0.2752 0.2058 0.140 Uiso 1 1 calc R . .
C96 C 0.203(2) -0.2469(18) 0.2817(18) 0.115(12) Uani 1 1 d . . .
H96A H 0.2308 -0.2960 0.2961 0.138 Uiso 1 1 calc R . .
H96B H 0.1462 -0.2388 0.2807 0.138 Uiso 1 1 calc R . .
C97 C 0.134(2) -0.147(2) 0.3430(19) 0.132(15) Uani 1 1 d . . .
H97A H 0.0962 -0.1700 0.3552 0.159 Uiso 1 1 calc R . .
H97B H 0.1438 -0.1289 0.3746 0.159 Uiso 1 1 calc R . .
C98 C 0.0991(17) -0.0892(17) 0.300(2) 0.132(17) Uani 1 1 d . . .
H98A H 0.0434 -0.0638 0.3118 0.158 Uiso 1 1 calc R . .
H98B H 0.0977 -0.1113 0.2673 0.158 Uiso 1 1 calc R . .
C99 C 0.133(2) -0.0313(19) 0.2783(17) 0.108(12) Uani 1 1 d . . .
C100 C 0.452(3) -0.247(2) 0.3568(18) 0.142(14) Uani 1 1 d U . .
H10C H 0.4861 -0.2314 0.3296 0.171 Uiso 1 1 calc R . .
H10D H 0.4850 -0.2919 0.3757 0.171 Uiso 1 1 calc R . .
C101 C 0.415(2) -0.1904(18) 0.4004(15) 0.113(11) Uani 1 1 d U . .
H10E H 0.3731 -0.2008 0.4231 0.136 Uiso 1 1 calc R . .
H10F H 0.4568 -0.1962 0.4245 0.136 Uiso 1 1 calc R . .
C102 C 0.3798(18) -0.1132(13) 0.3759(12) 0.080(8) Uani 1 1 d . . .
C103 C 0.332(2) -0.2115(17) 0.1624(14) 0.104(10) Uani 1 1 d . . .
H10G H 0.2836 -0.1739 0.1487 0.125 Uiso 1 1 calc R . .
H10H H 0.3461 -0.2512 0.1408 0.125 Uiso 1 1 calc R . .
C104 C 0.400(2) -0.1854(18) 0.1557(14) 0.107(11) Uani 1 1 d . . .
H10I H 0.4441 -0.2206 0.1758 0.128 Uiso 1 1 calc R . .
H10J H 0.4173 -0.1848 0.1168 0.128 Uiso 1 1 calc R . .
C105 C 0.3858(18) -0.1149(15) 0.1730(12) 0.081(7) Uani 1 1 d . . .
Cd1 Cd 0.47898(11) 0.33669(9) 0.35150(9) 0.0756(5) Uani 1 1 d . . .
Cd2 Cd 0.33063(10) 0.38372(9) 0.02558(7) 0.0679(4) Uani 1 1 d . . .
Cd3 Cd 0.60523(8) -0.00417(9) 0.17349(6) 0.0573(4) Uani 1 1 d . . .
Cd4 Cd 0.21300(8) 0.11000(9) 0.47939(6) 0.0602(4) Uani 1 1 d . . .
Cd5 Cd 0.00978(13) 0.49265(11) 0.29801(10) 0.0973(7) Uani 1 1 d . . .
Cd6 Cd 0.03714(8) 0.17099(9) 0.11955(7) 0.0643(4) Uani 1 1 d . . .
Cd7 Cd 0.30081(11) -0.15113(9) 0.28233(8) 0.0725(5) Uani 1 1 d . . .
Cl1 Cl 0.4450(12) 0.1607(11) 0.9304(9) 0.239(8) Uani 1 1 d . . .
Cl2 Cl 0.4191(12) 0.8797(13) 0.5159(9) 0.257(9) Uani 1 1 d . . .
N1 N 0.4760(17) 0.4520(13) 0.3384(13) 0.107(9) Uani 1 1 d . . .
N2 N 0.6169(14) 0.3157(13) 0.3472(10) 0.089(7) Uani 1 1 d . . .
N3 N 0.4929(18) 0.3588(15) 0.4413(11) 0.101(8) Uani 1 1 d . . .
N4 N 0.2639(13) 0.4205(13) -0.0574(9) 0.081(6) Uani 1 1 d . . .
N5 N 0.4348(14) 0.3776(13) -0.0408(9) 0.083(6) Uani 1 1 d . . .
N6 N 0.3197(17) 0.5019(14) 0.0054(12) 0.102(8) Uani 1 1 d . . .
N7 N 0.6745(11) -0.1247(11) 0.2024(9) 0.071(5) Uani 1 1 d . . .
N8 N 0.7267(10) -0.0067(12) 0.2012(8) 0.069(5) Uani 1 1 d . . .
N9 N 0.6998(10) -0.0478(11) 0.0970(7) 0.064(5) Uani 1 1 d . . .
N10 N 0.1572(12) 0.0271(12) 0.5170(8) 0.078(6) Uani 1 1 d D . .
N11 N 0.1025(12) 0.1781(12) 0.5354(8) 0.079(6) Uani 1 1 d . . .
N12 N 0.2602(13) 0.0776(11) 0.5710(8) 0.071(5) Uani 1 1 d . . .
N13 N -0.1196(16) 0.5623(14) 0.2665(14) 0.134(9) Uani 1 1 d DU . .
N14 N 0.0082(17) 0.6076(16) 0.2924(15) 0.122(10) Uani 1 1 d . . .
N15 N -0.060(2) 0.5306(16) 0.3808(13) 0.133(12) Uani 1 1 d . . .
N16 N 0.0191(12) 0.2031(14) 0.0244(10) 0.087(7) Uani 1 1 d . . .
N17 N -0.1047(10) 0.2018(13) 0.1143(10) 0.084(7) Uani 1 1 d . . .
N18 N 0.0321(11) 0.0698(12) 0.0901(10) 0.080(6) Uani 1 1 d . . .
N19 N 0.2095(19) -0.1998(16) 0.3211(14) 0.113(9) Uani 1 1 d U . .
N20 N 0.3875(17) -0.2572(12) 0.3264(12) 0.102(9) Uani 1 1 d . . .
N21 N 0.3181(16) -0.2337(12) 0.2200(11) 0.091(7) Uani 1 1 d . . .
N22 N -0.1010(13) 0.0453(12) 0.2920(9) 0.135(11) Uani 1 1 d DU . .
N23 N -0.1439(19) 0.1941(17) 0.4601(13) 0.305(18) Uani 1 1 d DU . .
N24 N 0.6982(19) 0.7217(15) 0.3808(12) 0.184(17) Uani 1 1 d DU . .
N25 N 0.757(2) 0.1671(19) -0.0066(15) 0.27(3) Uani 1 1 d DU . .
O1 O 0.4292(11) 0.3571(9) 0.2690(9) 0.085(5) Uani 1 1 d . . .
O2 O 0.3912(14) 0.4110(10) 0.1844(9) 0.101(7) Uani 1 1 d . . .
O3 O 0.5206(9) 0.2197(9) 0.3393(8) 0.078(5) Uani 1 1 d . . .
O4 O 0.5968(8) 0.1068(8) 0.3406(7) 0.062(4) Uani 1 1 d . . .
O5 O 0.3634(10) 0.3270(9) 0.3837(7) 0.074(4) Uani 1 1 d . . .
O6 O 0.3484(12) 0.2326(11) 0.4316(7) 0.091(6) Uani 1 1 d . . .
O7 O 0.2973(9) 0.2883(8) 0.0297(7) 0.067(4) Uani 1 1 d . . .
O8 O 0.2589(9) 0.2076(8) 0.0072(6) 0.062(4) Uani 1 1 d . . .
O9 O 0.4262(9) 0.3094(9) 0.0837(6) 0.067(4) Uani 1 1 d . . .
O10 O 0.4898(10) 0.1936(10) 0.0899(7) 0.078(5) Uani 1 1 d . . .
O11 O 0.2582(10) 0.4127(8) 0.1042(6) 0.066(4) Uani 1 1 d . . .
O12 O 0.1711(15) 0.4816(10) 0.1633(9) 0.108(7) Uani 1 1 d . . .
O13 O 0.5118(8) -0.0113(7) 0.2448(5) 0.052(3) Uani 1 1 d . . .
O14 O 0.5079(9) -0.0274(8) 0.3358(7) 0.070(4) Uani 1 1 d . . .
O15 O 0.5475(9) 0.1090(10) 0.1976(7) 0.073(4) Uani 1 1 d . . .
O16 O 0.5422(10) 0.2150(10) 0.2107(8) 0.085(5) Uani 1 1 d . . .
O17 O 0.5117(7) 0.0279(8) 0.1122(6) 0.059(4) Uani 1 1 d . . .
O18 O 0.4505(8) 0.0821(9) 0.0349(6) 0.068(4) Uani 1 1 d . . .
O19 O 0.1794(9) 0.0870(8) 0.3957(6) 0.063(4) Uani 1 1 d . . .
O20 O 0.0637(11) 0.1159(12) 0.3585(9) 0.102(7) Uani 1 1 d . . .
O21 O 0.1977(9) 0.2112(8) 0.4245(6) 0.065(4) Uani 1 1 d . . .
O22 O 0.1652(11) 0.3269(10) 0.4039(8) 0.085(5) Uani 1 1 d . . .
O23 O 0.3426(8) 0.0754(9) 0.4518(6) 0.064(4) Uani 1 1 d . . .
O24 O 0.4646(9) 0.0749(9) 0.4473(6) 0.068(4) Uani 1 1 d . . .
O25 O 0.0312(11) 0.4382(10) 0.2189(8) 0.086(5) Uani 1 1 d . . .
O26 O -0.0012(10) 0.3510(11) 0.1972(9) 0.091(6) Uani 1 1 d . . .
O27 O 0.1388(13) 0.4574(9) 0.2961(9) 0.093(6) Uani 1 1 d . . .
O28 O 0.2612(14) 0.4561(11) 0.2983(12) 0.125(9) Uani 1 1 d . . .
O29 O 0.0164(11) 0.3829(9) 0.3379(8) 0.089(6) Uani 1 1 d . . .
O30 O -0.0107(12) 0.2994(14) 0.3883(9) 0.109(7) Uani 1 1 d . . .
O31 O 0.0953(10) 0.2491(9) 0.1173(7) 0.070(4) Uani 1 1 d . . .
O32 O 0.1257(9) 0.3419(9) 0.0844(7) 0.077(5) Uani 1 1 d . . .
O33 O 0.0037(9) 0.1918(11) 0.2080(7) 0.085(5) Uani 1 1 d . . .
O34 O -0.0660(10) 0.2464(11) 0.2779(8) 0.089(6) Uani 1 1 d . . .
O35 O 0.1690(8) 0.0959(8) 0.1396(7) 0.065(4) Uani 1 1 d . . .
O36 O 0.2839(10) 0.0383(10) 0.0928(7) 0.076(5) Uani 1 1 d . . .
O37 O 0.2009(11) -0.0474(10) 0.2975(10) 0.094(6) Uani 1 1 d . . .
O38 O 0.0881(13) 0.0261(13) 0.2542(11) 0.110(7) Uani 1 1 d . . .
O39 O 0.3701(13) -0.0998(9) 0.3231(9) 0.090(6) Uani 1 1 d . . .
O40 O 0.3614(11) -0.0658(9) 0.4049(7) 0.073(4) Uani 1 1 d . . .
O41 O 0.3251(12) -0.0854(8) 0.2058(7) 0.078(5) Uani 1 1 d . . .
O42 O 0.4353(11) -0.0889(9) 0.1554(8) 0.083(5) Uani 1 1 d . . .
O43 O -0.0763(19) 0.0279(15) 0.3411(9) 0.170(12) Uani 1 1 d DU . .
O44 O -0.128(2) 0.1105(12) 0.2725(12) 0.177(13) Uani 1 1 d DU . .
O45 O -0.0958(18) -0.0026(14) 0.2623(12) 0.180(12) Uani 1 1 d DU . .
O46 O -0.159(3) 0.233(2) 0.4139(16) 0.305(18) Uani 1 1 d DU . .
O47 O -0.095(2) 0.1295(17) 0.4617(16) 0.216(17) Uani 1 1 d DU . .
O48 O -0.178(3) 0.220(2) 0.5049(17) 0.305(18) Uani 1 1 d DU . .
O49 O 0.740(2) 0.7449(18) 0.3444(15) 0.191(14) Uani 1 1 d DU . .
O50 O 0.711(4) 0.716(4) 0.4320(12) 0.43(5) Uani 1 1 d DU . .
O51 O 0.645(2) 0.703(3) 0.366(2) 0.26(2) Uani 1 1 d DU . .
O52 O 0.826(2) 0.127(2) -0.026(2) 0.28(2) Uani 1 1 d DU . .
O53 O 0.722(3) 0.231(2) -0.029(2) 0.33(3) Uani 1 1 d DU . .
O54 O 0.725(3) 0.144(3) 0.036(2) 0.33(3) Uani 1 1 d DU . .
O55 O 0.200(3) 0.706(2) 0.1084(16) 0.205(15) Uani 1 1 d U . .
H55C H 0.1748 0.7385 0.0837 0.307 Uiso 1 1 d R . .
H55D H 0.2467 0.7058 0.1100 0.307 Uiso 1 1 d R . .
O56 O 0.821(3) 0.344(2) 0.4290(17) 0.093(13) Uani 0.48(3) 1 d PU A 2
H56C H 0.7924 0.3321 0.4551 0.139 Uiso 0.48(3) 1 d PR A 2
H56D H 0.8435 0.3103 0.4088 0.139 Uiso 0.48(3) 1 d PR A 2
O57 O 1.000(3) 0.582(2) 0.1176(18) 0.226(18) Uani 1 1 d U B 2
H57C H 0.9695 0.5832 0.0927 0.340 Uiso 1 1 d R B 2
H57D H 0.9673 0.5985 0.1450 0.340 Uiso 1 1 d R B 2
O58 O 0.613(3) 0.586(3) 0.370(2) 0.125(18) Uani 0.48(3) 1 d PU A 2
H58C H 0.5955 0.5524 0.3723 0.187 Uiso 0.48(3) 1 d PR A 2
H58D H 0.6637 0.5675 0.3708 0.187 Uiso 0.48(3) 1 d PR A 2
O59 O 0.190(3) 0.439(3) 0.432(2) 0.28(2) Uani 1 1 d U . .
H59C H 0.1943 0.4583 0.4597 0.421 Uiso 1 1 d R . .
H59D H 0.2038 0.3946 0.4414 0.421 Uiso 1 1 d R . .
O60 O 0.091(4) 0.268(3) 0.863(3) 0.17(3) Uani 0.51(4) 1 d PU C 2
H60C H 0.0454 0.2964 0.8746 0.251 Uiso 0.51(4) 1 d PR C 2
H60D H 0.0912 0.2679 0.8280 0.251 Uiso 0.51(4) 1 d PR C 2
O61 O 0.150(4) 0.629(3) 0.431(3) 0.34(3) Uani 1 1 d U . .
H61C H 0.1231 0.6734 0.4295 0.512 Uiso 1 1 d R . .
H61D H 0.1789 0.6185 0.4590 0.512 Uiso 1 1 d R . .
O62 O 0.277(4) 0.591(4) 0.194(3) 0.36(4) Uani 1 1 d U . .
H62C H 0.2312 0.5991 0.1827 0.541 Uiso 1 1 d R . .
H62D H 0.2916 0.5543 0.2169 0.541 Uiso 1 1 d R . .
O63 O 0.308(4) 0.506(3) 0.760(3) 0.16(2) Uani 0.50 1 d PU . .
H63C H 0.3525 0.4750 0.7711 0.246 Uiso 0.50 1 d PR . .
H63D H 0.3044 0.5471 0.7651 0.246 Uiso 0.50 1 d PR . .
O64 O 0.610(4) 0.578(4) 0.233(3) 0.18(2) Uani 0.50 1 d PU . .
H64C H 0.6237 0.5581 0.2657 0.273 Uiso 0.50 1 d PR . .
H64D H 0.6069 0.6201 0.2309 0.273 Uiso 0.50 1 d PR . .
O65 O 0.5494(16) 0.3188(13) 0.1424(10) 0.129(8) Uani 1 1 d U . .
H65C H 0.5148 0.3613 0.1388 0.193 Uiso 1 1 d R . .
H65D H 0.5945 0.3227 0.1383 0.193 Uiso 1 1 d R . .
O66 O 0.955(3) 0.840(3) 0.278(2) 0.28(2) Uani 1 1 d U D 1
H66C H 0.9920 0.8551 0.2802 0.415 Uiso 1 1 d R D 1
H66D H 0.9129 0.8644 0.2960 0.415 Uiso 1 1 d R D 1
O67 O 0.963(3) 0.806(2) 0.1543(18) 0.25(2) Uani 1 1 d U E 1
H67C H 1.0050 0.8156 0.1526 0.374 Uiso 1 1 d R E 1
H67D H 0.9638 0.7864 0.1258 0.374 Uiso 1 1 d R E 1
O68 O 0.965(3) 0.288(3) 0.871(2) 0.12(2) Uani 0.49(4) 1 d PU C 1
H68C H 0.9622 0.2571 0.8965 0.185 Uiso 0.49(4) 1 d PR C 1
H68D H 0.9176 0.3093 0.8599 0.185 Uiso 0.49(4) 1 d PR C 1
O69 O 0.667(4) 0.294(4) 0.059(3) 0.36(4) Uani 1 1 d U F 1
H69C H 0.7044 0.2808 0.0337 0.542 Uiso 1 1 d R F 1
H69D H 0.6722 0.3260 0.0750 0.542 Uiso 1 1 d R F 1
O70 O 0.816(3) 0.363(3) 0.3330(19) 0.120(16) Uani 0.52(3) 1 d PU A 1
H70C H 0.8284 0.3190 0.3437 0.180 Uiso 0.52(3) 1 d PR A 1
H70D H 0.8586 0.3697 0.3354 0.180 Uiso 0.52(3) 1 d PR A 1
O71 O 0.702(4) 0.465(3) 0.421(3) 0.17(2) Uani 0.52(3) 1 d PU A 1
H71C H 0.7153 0.4293 0.4458 0.250 Uiso 0.52(3) 1 d PR A 1
H71D H 0.7127 0.4976 0.4315 0.250 Uiso 0.52(3) 1 d PR A 1
O72 O 0.0551(17) 0.4871(14) 0.0401(11) 0.143(9) Uani 1 1 d U . .
H72C H 0.0144 0.4972 0.0630 0.215 Uiso 1 1 d R . .
H72D H 0.0619 0.4468 0.0308 0.215 Uiso 1 1 d R . .

loop_
_atom_site_aniso_label
_atom_site_aniso_U_11
_atom_site_aniso_U_22
_atom_site_aniso_U_33
_atom_site_aniso_U_23
_atom_site_aniso_U_13
_atom_site_aniso_U_12
Ag1 0.0361(6) 0.0478(8) 0.0539(8) -0.0067(6) -0.0056(6) -0.0106(6)
Ag2 0.0628(10) 0.0538(10) 0.0936(13) -0.0154(8) -0.0136(9) -0.0179(8)
Ag3 0.0691(10) 0.0599(10) 0.0741(11) -0.0020(8) -0.0136(8) -0.0305(8)
Ag4 0.0403(7) 0.0586(9) 0.0548(8) -0.0046(7) -0.0040(6) -0.0179(6)
Ag5 0.0423(7) 0.0613(9) 0.0710(10) -0.0064(7) -0.0103(7) -0.0209(7)
Ag6 0.0461(8) 0.0614(9) 0.0595(9) -0.0084(7) -0.0088(7) -0.0164(7)
Ag7 0.0638(10) 0.0527(9) 0.0808(12) -0.0041(8) -0.0057(9) -0.0060(8)
Ag8 0.0474(8) 0.0631(9) 0.0579(9) -0.0033(7) -0.0121(7) -0.0177(7)
Ag9 0.0473(8) 0.0733(11) 0.0597(9) -0.0093(8) -0.0065(7) -0.0179(7)
Ag10 0.0393(7) 0.0602(9) 0.0664(10) -0.0114(7) -0.0003(6) -0.0163(6)
Ag11 0.0375(7) 0.0490(8) 0.0544(8) -0.0050(6) -0.0074(6) -0.0128(6)
Ag12 0.0444(8) 0.0714(10) 0.0644(10) -0.0025(8) -0.0103(7) -0.0234(7)
Ag13 0.0488(8) 0.0649(10) 0.0671(10) -0.0141(8) -0.0021(7) -0.0068(7)
Ag14 0.0376(7) 0.0648(10) 0.0722(10) -0.0096(8) -0.0092(7) -0.0078(7)
Ag15 0.0350(6) 0.0549(8) 0.0570(8) -0.0083(6) -0.0049(6) -0.0144(6)
Ag16 0.0474(8) 0.0621(9) 0.0541(9) -0.0025(7) -0.0068(6) -0.0200(7)
Ag17 0.0354(7) 0.0606(9) 0.0644(9) -0.0049(7) -0.0061(6) -0.0148(6)
Ag18 0.0458(8) 0.0547(9) 0.0694(10) -0.0033(7) -0.0066(7) -0.0215(7)
Ag19 0.0460(9) 0.1043(15) 0.0833(13) -0.0163(11) -0.0015(8) -0.0223(9)
Ag20 0.0403(8) 0.0832(12) 0.0775(11) -0.0023(9) -0.0115(7) -0.0252(8)
Ag21 0.095(2) 0.219(4) 0.203(4) 0.007(3) -0.029(2) -0.086(2)
C1 0.19(4) 0.10(3) 0.17(4) 0.00(2) -0.09(3) -0.09(3)
C2 0.12(3) 0.09(2) 0.16(3) 0.03(2) -0.04(2) -0.08(2)
C3 0.09(2) 0.17(3) 0.09(2) -0.02(2) -0.010(17) -0.08(2)
C4 0.12(2) 0.12(3) 0.12(2) 0.019(19) -0.06(2) -0.09(2)
C5 0.11(3) 0.13(3) 0.13(3) -0.06(2) -0.02(2) -0.04(2)
C6 0.14(3) 0.08(2) 0.13(3) -0.04(2) -0.03(2) -0.05(2)
C7 0.12(3) 0.08(2) 0.15(3) -0.011(19) -0.06(2) -0.044(19)
C8 0.13(3) 0.09(2) 0.11(2) -0.003(17) -0.02(2) -0.06(2)
C9 0.079(17) 0.074(17) 0.078(17) -0.003(14) -0.008(14) -0.037(14)
C10 0.061(15) 0.12(3) 0.12(2) -0.04(2) 0.009(16) -0.040(17)
C11 0.059(14) 0.079(18) 0.12(2) -0.010(16) -0.024(15) -0.036(13)
C12 0.063(14) 0.068(15) 0.060(13) 0.019(11) -0.028(11) -0.040(12)
C13 0.11(3) 0.17(4) 0.13(3) -0.07(3) -0.02(2) -0.07(3)
C14 0.14(3) 0.17(4) 0.070(19) 0.01(2) -0.037(19) -0.10(3)
C15 0.12(2) 0.10(2) 0.09(2) 0.001(17) -0.033(18) -0.07(2)
C16 0.14(3) 0.11(3) 0.08(2) 0.018(17) -0.04(2) -0.06(2)
C17 0.080(18) 0.14(3) 0.066(17) -0.024(17) 0.008(14) -0.056(19)
C18 0.085(19) 0.11(2) 0.12(3) 0.03(2) -0.016(18) -0.056(19)
C19 0.11(2) 0.081(19) 0.10(2) 0.001(17) -0.006(18) -0.054(18)
C20 0.13(3) 0.054(17) 0.14(3) -0.014(18) 0.02(2) -0.038(18)
C21 0.086(19) 0.052(16) 0.13(3) 0.024(15) -0.005(18) -0.015(14)
C22 0.083(18) 0.09(2) 0.085(18) 0.023(15) -0.039(15) -0.042(16)
C23 0.073(15) 0.095(19) 0.061(14) 0.004(13) -0.029(12) -0.037(14)
C24 0.054(12) 0.061(14) 0.056(13) 0.005(10) -0.005(10) -0.022(11)
C25 0.074(17) 0.09(2) 0.11(2) 0.002(17) -0.007(16) -0.050(16)
C26 0.046(12) 0.092(19) 0.091(19) -0.021(15) -0.003(12) -0.020(12)
C27 0.037(11) 0.11(2) 0.063(14) -0.020(15) 0.013(10) -0.042(13)
C28 0.11(3) 0.07(2) 0.17(4) -0.04(2) 0.04(2) -0.047(19)
C29 0.13(3) 0.070(19) 0.12(3) -0.002(17) -0.02(2) -0.046(18)
C30 0.078(17) 0.067(18) 0.082(19) 0.007(14) -0.009(15) -0.022(14)
C31 0.046(12) 0.10(2) 0.077(17) -0.020(15) -0.012(11) -0.009(13)
C32 0.040(11) 0.12(2) 0.074(16) 0.015(15) -0.019(11) -0.019(13)
C33 0.041(11) 0.14(2) 0.059(14) -0.010(15) -0.007(10) -0.035(14)
C34 0.053(13) 0.096(19) 0.070(16) -0.017(13) 0.007(11) -0.026(13)
C35 0.037(10) 0.089(17) 0.062(14) -0.030(12) 0.001(10) -0.007(11)
C36 0.076(16) 0.075(17) 0.10(2) -0.045(15) -0.020(15) -0.015(13)
C37 0.065(15) 0.059(15) 0.11(2) -0.026(14) 0.007(14) -0.011(12)
C38 0.058(14) 0.059(15) 0.10(2) 0.002(14) -0.010(14) -0.006(12)
C39 0.043(10) 0.082(15) 0.033(10) -0.027(10) 0.010(8) -0.031(10)
C40 0.039(11) 0.12(2) 0.10(2) -0.039(17) -0.011(12) -0.035(14)
C41 0.060(14) 0.082(18) 0.11(2) -0.007(15) 0.004(14) -0.035(14)
C42 0.054(12) 0.076(16) 0.057(13) -0.006(11) -0.005(10) -0.034(12)
C43 0.047(12) 0.094(19) 0.070(15) -0.018(13) 0.003(11) -0.016(12)
C44 0.063(14) 0.11(2) 0.058(14) -0.003(13) 0.003(11) -0.034(14)
C45 0.061(13) 0.101(18) 0.015(9) -0.017(9) 0.004(8) -0.019(12)
C46 0.055(14) 0.17(3) 0.080(18) 0.010(19) 0.002(13) -0.064(18)
C47 0.042(13) 0.11(2) 0.10(2) 0.013(17) -0.018(13) -0.002(14)
C48 0.076(17) 0.14(3) 0.055(15) -0.022(15) -0.003(13) -0.022(17)
C49 0.064(15) 0.11(2) 0.064(16) -0.005(14) -0.013(12) -0.015(14)
C50 0.038(12) 0.12(2) 0.087(19) 0.006(16) -0.011(12) -0.017(13)
C51 0.063(15) 0.10(2) 0.082(18) 0.019(15) -0.019(13) -0.038(14)
C52 0.08(2) 0.12(3) 0.13(3) 0.02(2) -0.034(19) -0.06(2)
C53 0.075(17) 0.12(2) 0.09(2) 0.008(17) -0.002(15) -0.055(18)
C54 0.056(13) 0.12(2) 0.079(16) 0.004(14) -0.016(12) -0.064(15)
C55 0.056(15) 0.12(2) 0.080(19) 0.000(17) 0.007(13) 0.001(16)
C56 0.09(2) 0.078(19) 0.09(2) 0.000(15) -0.014(16) -0.017(16)
C57 0.062(14) 0.069(17) 0.080(17) -0.005(14) 0.002(12) -0.025(13)
C58 0.040(11) 0.094(17) 0.068(14) -0.006(12) -0.021(10) -0.029(11)
C59 0.061(14) 0.10(2) 0.086(19) -0.013(15) -0.009(13) -0.033(14)
C60 0.056(13) 0.069(14) 0.035(10) -0.002(9) -0.006(9) -0.014(10)
C61 0.085(14) 0.115(15) 0.15(2) -0.029(17) -0.026(13) 0.028(14)
C62 0.17(4) 0.046(18) 0.19(4) -0.02(2) -0.01(3) -0.01(2)
C63 0.18(3) 0.10(2) 0.15(3) -0.055(18) -0.04(3) 0.00(2)
C64 0.18(3) 0.10(2) 0.15(3) -0.058(18) -0.04(3) 0.00(2)
C65 0.066(18) 0.14(3) 0.12(3) -0.03(2) -0.007(18) 0.035(19)
C66 0.078(14) 0.114(16) 0.15(2) -0.037(16) -0.024(12) 0.028(13)
C67 0.066(17) 0.11(2) 0.15(3) -0.03(2) -0.054(19) 0.017(17)
C68 0.045(14) 0.13(3) 0.15(3) -0.07(2) 0.001(17) 0.008(16)
C69 0.040(13) 0.10(2) 0.072(17) -0.002(15) -0.003(12) 0.022(14)
C70 0.151(18) 0.142(18) 0.157(18) -0.015(10) -0.012(10) -0.059(11)
C71 0.11(2) 0.094(18) 0.16(3) -0.038(18) -0.015(19) -0.015(16)
C72 0.11(2) 0.090(18) 0.16(3) -0.042(18) -0.013(19) -0.013(16)
C73 0.132(16) 0.131(16) 0.130(16) -0.015(10) -0.010(10) -0.043(10)
C74 0.078(11) 0.096(11) 0.077(11) -0.007(8) -0.003(8) -0.025(8)
C75 0.066(10) 0.089(11) 0.073(10) -0.014(9) 0.001(8) -0.013(8)
C76 0.065(16) 0.12(2) 0.10(2) 0.007(18) -0.035(16) -0.033(17)
C77 0.058(15) 0.11(2) 0.11(2) 0.015(18) -0.036(16) -0.039(16)
C78 0.052(14) 0.15(3) 0.11(2) 0.01(2) -0.022(15) -0.063(18)
C79 0.073(17) 0.084(19) 0.15(3) -0.008(18) -0.005(17) -0.052(16)
C80 0.070(17) 0.14(3) 0.11(2) -0.04(2) -0.020(16) -0.049(18)
C81 0.056(14) 0.12(2) 0.081(18) -0.027(16) -0.004(13) -0.037(15)
C82 0.093(19) 0.12(2) 0.077(17) 0.001(15) -0.030(15) -0.068(18)
C83 0.084(19) 0.082(19) 0.15(3) 0.014(18) -0.053(19) -0.046(16)
C84 0.054(12) 0.064(15) 0.068(15) 0.000(12) -0.012(11) -0.022(11)
C85 0.036(12) 0.15(3) 0.15(3) -0.06(2) 0.008(16) -0.035(16)
C86 0.037(12) 0.20(4) 0.09(2) -0.04(2) -0.005(13) -0.023(18)
C87 0.057(15) 0.10(2) 0.073(18) -0.001(14) -0.024(13) -0.030(14)
C88 0.086(19) 0.11(2) 0.11(2) -0.018(18) -0.005(17) -0.067(19)
C89 0.069(16) 0.09(2) 0.13(3) -0.016(18) -0.029(17) -0.037(15)
C90 0.065(13) 0.042(11) 0.065(13) -0.010(10) -0.013(11) -0.023(10)
C91 0.17(5) 0.23(6) 0.15(4) 0.00(4) 0.08(4) -0.07(5)
C92 0.24(6) 0.11(3) 0.11(3) 0.02(2) -0.04(3) -0.10(4)
C93 0.11(2) 0.075(15) 0.19(3) -0.034(17) -0.027(18) -0.034(14)
C94 0.12(2) 0.072(15) 0.18(3) -0.034(17) -0.026(18) -0.034(14)
C95 0.10(2) 0.10(3) 0.17(4) -0.01(2) -0.01(2) -0.06(2)
C96 0.08(2) 0.08(2) 0.19(4) -0.02(2) 0.01(2) -0.045(17)
C97 0.08(2) 0.11(3) 0.21(4) 0.01(3) 0.03(3) -0.07(2)
C98 0.056(16) 0.08(2) 0.26(5) -0.05(3) 0.05(2) -0.034(16)
C99 0.10(2) 0.09(2) 0.15(3) -0.03(2) 0.05(2) -0.06(2)
C100 0.141(17) 0.140(17) 0.145(17) -0.013(10) -0.022(10) -0.052(10)
C101 0.121(14) 0.109(13) 0.115(14) -0.014(9) -0.015(9) -0.047(10)
C102 0.10(2) 0.053(15) 0.09(2) -0.005(13) -0.037(16) -0.027(14)
C103 0.13(3) 0.08(2) 0.10(2) -0.038(18) 0.01(2) -0.05(2)
C104 0.12(3) 0.11(2) 0.10(2) -0.028(19) 0.05(2) -0.07(2)
C105 0.081(18) 0.082(19) 0.09(2) -0.022(15) 0.006(15) -0.042(16)
Cd1 0.0739(11) 0.0640(10) 0.0980(13) -0.0078(9) -0.0260(10) -0.0314(9)
Cd2 0.0678(10) 0.0654(10) 0.0744(11) 0.0033(8) -0.0101(8) -0.0318(8)
Cd3 0.0325(6) 0.0784(10) 0.0569(9) -0.0136(7) -0.0048(6) -0.0146(7)
Cd4 0.0423(7) 0.0808(11) 0.0566(9) -0.0026(7) -0.0038(6) -0.0242(7)
Cd5 0.0746(12) 0.0768(13) 0.1095(16) -0.0294(11) -0.0203(11) 0.0130(10)
Cd6 0.0381(7) 0.0805(11) 0.0781(11) -0.0130(8) -0.0114(7) -0.0235(7)
Cd7 0.0717(10) 0.0604(10) 0.0918(13) -0.0089(9) -0.0060(9) -0.0320(8)
Cl1 0.188(16) 0.25(2) 0.27(2) -0.049(17) -0.021(15) -0.066(14)
Cl2 0.207(18) 0.34(3) 0.24(2) -0.008(18) -0.069(15) -0.115(18)
N1 0.12(2) 0.073(15) 0.15(2) -0.037(16) -0.049(19) -0.041(14)
N2 0.080(14) 0.108(18) 0.111(18) 0.002(14) -0.018(13) -0.072(15)
N3 0.12(2) 0.11(2) 0.11(2) -0.023(16) -0.013(17) -0.077(18)
N4 0.080(14) 0.098(17) 0.064(13) 0.022(11) -0.010(11) -0.040(13)
N5 0.088(15) 0.102(17) 0.076(14) 0.005(12) -0.014(12) -0.055(14)
N6 0.101(19) 0.094(18) 0.12(2) 0.021(16) -0.010(16) -0.051(16)
N7 0.044(10) 0.073(13) 0.089(14) -0.007(11) -0.013(9) -0.013(9)
N8 0.043(9) 0.104(16) 0.055(11) -0.001(10) -0.010(8) -0.025(10)
N9 0.037(9) 0.089(14) 0.057(11) -0.002(9) -0.004(8) -0.017(9)
N10 0.063(12) 0.100(16) 0.073(13) 0.013(12) -0.014(10) -0.038(12)
N11 0.061(12) 0.092(16) 0.062(13) -0.012(11) 0.003(10) -0.008(11)
N12 0.080(13) 0.083(14) 0.047(10) 0.008(10) -0.011(9) -0.033(11)
N13 0.079(13) 0.115(14) 0.150(19) -0.031(15) -0.026(12) 0.030(12)
N14 0.080(17) 0.10(2) 0.16(3) -0.028(19) -0.024(18) 0.005(15)
N15 0.13(2) 0.10(2) 0.11(2) -0.038(18) 0.011(19) 0.018(18)
N16 0.052(11) 0.13(2) 0.095(16) -0.009(14) -0.027(11) -0.046(13)
N17 0.033(9) 0.117(18) 0.109(17) -0.021(14) -0.025(10) -0.026(11)
N18 0.049(11) 0.100(16) 0.107(17) -0.004(13) -0.026(11) -0.043(11)
N19 0.114(12) 0.108(12) 0.119(12) -0.006(9) 0.010(9) -0.050(9)
N20 0.12(2) 0.064(14) 0.14(2) 0.011(15) -0.064(18) -0.043(14)
N21 0.12(2) 0.072(15) 0.099(18) -0.013(12) -0.024(15) -0.051(14)
N22 0.124(14) 0.139(14) 0.143(14) -0.014(10) -0.007(9) -0.054(10)
N23 0.303(19) 0.304(19) 0.302(19) -0.032(7) -0.014(7) -0.114(9)
N24 0.185(19) 0.178(19) 0.186(19) -0.018(10) -0.006(10) -0.069(11)
N25 0.27(3) 0.27(3) 0.27(3) -0.030(11) -0.015(10) -0.107(15)
O1 0.083(12) 0.061(11) 0.124(16) -0.010(10) -0.025(11) -0.036(9)
O2 0.145(19) 0.070(12) 0.111(16) 0.011(10) -0.049(14) -0.061(12)
O3 0.053(9) 0.071(11) 0.116(14) -0.019(9) -0.027(9) -0.023(8)
O4 0.044(7) 0.061(10) 0.085(11) -0.003(8) -0.009(7) -0.025(7)
O5 0.079(11) 0.078(11) 0.067(10) -0.017(9) -0.005(8) -0.031(9)
O6 0.102(14) 0.113(15) 0.069(11) 0.007(10) -0.022(10) -0.055(13)
O7 0.069(9) 0.070(10) 0.074(10) 0.004(8) -0.024(8) -0.040(8)
O8 0.066(9) 0.059(9) 0.066(9) -0.006(7) -0.015(7) -0.027(8)
O9 0.051(8) 0.081(11) 0.066(10) -0.010(8) -0.002(7) -0.023(8)
O10 0.072(11) 0.082(12) 0.072(11) 0.012(9) 0.009(9) -0.033(9)
O11 0.079(10) 0.052(9) 0.060(9) 0.006(7) -0.005(8) -0.022(8)
O12 0.130(18) 0.057(11) 0.104(16) -0.004(10) 0.011(14) -0.009(11)
O13 0.054(8) 0.056(8) 0.041(8) -0.007(6) 0.004(6) -0.016(6)
O14 0.053(8) 0.070(10) 0.084(12) -0.021(8) -0.004(8) -0.015(7)
O15 0.044(8) 0.102(13) 0.082(11) -0.023(9) -0.001(7) -0.032(8)
O16 0.063(10) 0.082(13) 0.120(15) -0.025(11) 0.016(10) -0.041(10)
O17 0.031(6) 0.075(10) 0.076(10) -0.022(8) -0.008(6) -0.018(6)
O18 0.031(7) 0.111(13) 0.054(9) -0.014(8) 0.006(6) -0.019(8)
O19 0.066(9) 0.081(11) 0.048(8) -0.003(7) 0.012(7) -0.040(8)
O20 0.069(11) 0.148(18) 0.113(15) 0.027(13) -0.036(11) -0.073(13)
O21 0.067(9) 0.067(10) 0.049(8) -0.011(7) 0.009(7) -0.016(8)
O22 0.083(12) 0.070(12) 0.085(12) -0.019(10) -0.007(10) -0.006(9)
O23 0.050(8) 0.092(11) 0.059(9) -0.010(8) -0.014(7) -0.034(8)
O24 0.047(8) 0.099(12) 0.061(9) -0.018(8) 0.005(7) -0.030(8)
O25 0.052(10) 0.090(13) 0.099(14) -0.011(10) -0.024(9) -0.006(9)
O26 0.047(9) 0.097(15) 0.109(15) -0.017(12) -0.006(9) -0.005(9)
O27 0.094(14) 0.056(11) 0.108(15) -0.018(10) -0.011(11) -0.002(10)
O28 0.093(15) 0.066(12) 0.23(3) -0.049(15) 0.029(16) -0.040(11)
O29 0.069(11) 0.065(11) 0.091(13) -0.024(9) -0.008(10) 0.025(8)
O30 0.066(12) 0.127(19) 0.113(17) -0.026(14) 0.018(11) -0.017(12)
O31 0.077(11) 0.073(11) 0.066(10) -0.004(8) -0.022(8) -0.032(9)
O32 0.056(9) 0.081(11) 0.098(13) 0.007(9) -0.030(9) -0.031(9)
O33 0.037(8) 0.131(16) 0.067(10) -0.008(10) -0.002(7) -0.013(9)
O34 0.052(9) 0.133(17) 0.070(12) 0.000(11) -0.002(8) -0.027(10)
O35 0.032(7) 0.079(10) 0.087(11) -0.019(9) -0.014(7) -0.020(7)
O36 0.060(10) 0.093(12) 0.088(12) -0.031(10) 0.013(8) -0.040(9)
O37 0.057(10) 0.084(13) 0.150(19) -0.017(12) 0.020(11) -0.042(10)
O38 0.079(13) 0.101(17) 0.16(2) -0.006(15) -0.027(14) -0.044(13)
O39 0.118(15) 0.065(11) 0.103(15) -0.010(10) -0.027(12) -0.048(11)
O40 0.094(12) 0.059(10) 0.071(10) -0.006(8) -0.017(9) -0.030(9)
O41 0.107(14) 0.056(10) 0.081(11) -0.016(8) 0.012(10) -0.044(10)
O42 0.079(11) 0.072(11) 0.106(14) -0.041(10) 0.023(10) -0.034(9)
O43 0.162(14) 0.174(14) 0.169(15) -0.005(9) 0.003(9) -0.068(10)
O44 0.175(15) 0.179(15) 0.181(15) -0.015(10) -0.015(9) -0.075(10)
O45 0.132(17) 0.21(2) 0.20(2) -0.036(16) -0.043(15) -0.057(15)
O46 0.303(19) 0.304(19) 0.302(19) -0.032(7) -0.014(7) -0.114(9)
O47 0.21(2) 0.23(2) 0.22(2) -0.004(17) 0.005(17) -0.109(18)
O48 0.303(19) 0.304(19) 0.302(19) -0.032(7) -0.014(7) -0.114(9)
O49 0.18(2) 0.17(2) 0.19(2) -0.010(16) 0.003(16) -0.040(15)
O50 0.43(5) 0.43(5) 0.43(5) -0.05(2) -0.01(2) -0.17(3)
O51 0.23(3) 0.27(3) 0.28(3) -0.010(19) -0.043(19) -0.099(19)
O52 0.29(3) 0.28(3) 0.29(3) -0.098(19) -0.048(19) -0.11(2)
O53 0.32(4) 0.34(4) 0.33(4) -0.02(2) -0.02(2) -0.13(2)
O54 0.32(4) 0.34(4) 0.34(4) -0.01(2) -0.01(2) -0.16(2)
O55 0.22(2) 0.21(2) 0.19(2) -0.023(17) -0.028(17) -0.081(17)
O56 0.11(2) 0.092(19) 0.10(2) -0.010(14) 0.011(15) -0.060(16)
O57 0.22(2) 0.24(2) 0.22(2) -0.040(18) -0.001(17) -0.087(18)
O58 0.12(2) 0.12(2) 0.15(3) -0.018(17) -0.007(17) -0.048(17)
O59 0.29(3) 0.28(3) 0.31(3) -0.027(19) -0.031(19) -0.14(2)
O60 0.15(3) 0.17(3) 0.15(3) 0.001(18) 0.008(18) -0.05(2)
O61 0.34(4) 0.35(4) 0.34(4) -0.04(2) -0.02(2) -0.14(2)
O62 0.36(4) 0.36(4) 0.36(4) -0.04(2) -0.03(2) -0.14(2)
O63 0.15(3) 0.17(3) 0.17(3) 0.020(18) 0.016(18) -0.08(2)
O64 0.17(3) 0.19(3) 0.17(3) 0.006(19) 0.022(19) -0.07(2)
O65 0.131(15) 0.114(14) 0.134(15) -0.006(12) 0.014(13) -0.047(12)
O66 0.26(3) 0.29(3) 0.28(3) -0.012(19) -0.031(19) -0.12(2)
O67 0.26(3) 0.24(3) 0.22(3) -0.022(18) -0.006(18) -0.075(18)
O68 0.11(2) 0.14(3) 0.12(3) 0.001(17) -0.005(17) -0.048(18)
O69 0.34(4) 0.38(4) 0.36(4) -0.04(2) -0.04(2) -0.13(2)
O70 0.09(2) 0.14(2) 0.13(2) -0.028(17) -0.012(16) -0.037(16)
O71 0.17(3) 0.17(3) 0.19(3) -0.015(18) -0.024(19) -0.08(2)
O72 0.144(16) 0.128(15) 0.147(16) 0.008(13) -0.037(14) -0.040(13)

loop_
_atom_type_symbol
_atom_type_description
_atom_type_scat_dispersion_real
_atom_type_scat_dispersion_imag
_atom_type_scat_source
C C 0.0181 0.0091 'International Tables Vol C Tables 4.2.6.8 and 6.1.1.4'
H H 0.0000 0.0000 'International Tables Vol C Tables 4.2.6.8 and 6.1.1.4'
N N 0.0311 0.0180 'International Tables Vol C Tables 4.2.6.8 and 6.1.1.4'
O O 0.0492 0.0322 'International Tables Vol C Tables 4.2.6.8 and 6.1.1.4'
Ag Ag 0.1306 4.2820 'International Tables Vol C Tables 4.2.6.8 and 6.1.1.4'
Cd Cd 0.1185 4.6533 'International Tables Vol C Tables 4.2.6.8 and 6.1.1.4'
Cl Cl 0.3639 0.7018 'International Tables Vol C Tables 4.2.6.8 and 6.1.1.4'

loop_
_geom_angle_atom_site_label_1
_geom_angle_atom_site_label_2
_geom_angle_atom_site_label_3
_geom_angle
_geom_angle_site_symmetry_1
_geom_angle_site_symmetry_3
_geom_angle_publ_flag
Ag15 Ag1 Ag11 66.85(5) . . ?
Ag15 Ag1 Ag17 67.10(6) . . ?
Ag11 Ag1 Ag17 66.75(5) . . ?
Ag15 Ag1 Ag13 113.72(7) . . ?
Ag11 Ag1 Ag13 125.45(7) . . ?
Ag17 Ag1 Ag13 65.02(6) . . ?
Ag15 Ag1 Ag5 125.27(6) . . ?
Ag11 Ag1 Ag5 64.02(5) . . ?
Ag17 Ag1 Ag5 111.64(6) . . ?
Ag13 Ag1 Ag5 113.55(7) . . ?
Ag15 Ag1 Ag8 64.22(5) . . ?
Ag11 Ag1 Ag8 112.81(6) . . ?
Ag17 Ag1 Ag8 125.26(7) . . ?
Ag13 Ag1 Ag8 115.01(6) . . ?
Ag5 Ag1 Ag8 116.05(7) . . ?
Ag15 Ag1 Ag3 117.28(7) . . ?
Ag11 Ag1 Ag3 110.93(6) . . ?
Ag17 Ag1 Ag3 174.27(7) . . ?
Ag13 Ag1 Ag3 114.51(7) . . ?
Ag5 Ag1 Ag3 63.01(6) . . ?
Ag8 Ag1 Ag3 60.38(5) . . ?
Ag15 Ag1 Ag7 112.40(7) . . ?
Ag11 Ag1 Ag7 174.46(8) . . ?
Ag17 Ag1 Ag7 118.34(7) . . ?
Ag13 Ag1 Ag7 60.06(6) . . ?
Ag5 Ag1 Ag7 114.13(7) . . ?
Ag8 Ag1 Ag7 62.82(6) . . ?
Ag3 Ag1 Ag7 64.22(6) . . ?
Ag15 Ag1 Ag2 175.06(7) . . ?
Ag11 Ag1 Ag2 116.65(6) . . ?
Ag17 Ag1 Ag2 110.55(7) . . ?
Ag13 Ag1 Ag2 61.54(6) . . ?
Ag5 Ag1 Ag2 59.48(5) . . ?
Ag8 Ag1 Ag2 115.82(7) . . ?
Ag3 Ag1 Ag2 65.38(6) . . ?
Ag7 Ag1 Ag2 64.48(6) . . ?
Ag15 Ag1 Ag14 60.35(5) . . ?
Ag11 Ag1 Ag14 121.10(7) . . ?
Ag17 Ag1 Ag14 70.17(6) . . ?
Ag13 Ag1 Ag14 61.97(5) . . ?
Ag5 Ag1 Ag14 174.37(7) . . ?
Ag8 Ag1 Ag14 65.07(5) . . ?
Ag3 Ag1 Ag14 114.96(7) . . ?
Ag7 Ag1 Ag14 61.02(6) . . ?
Ag2 Ag1 Ag14 114.92(7) . . ?
Ag15 Ag1 Ag4 68.13(5) . . ?
Ag11 Ag1 Ag4 59.61(5) . . ?
Ag17 Ag1 Ag4 119.70(7) . . ?
Ag13 Ag1 Ag4 174.90(7) . . ?
Ag5 Ag1 Ag4 67.27(5) . . ?
Ag8 Ag1 Ag4 61.06(5) . . ?
Ag3 Ag1 Ag4 61.03(6) . . ?
Ag7 Ag1 Ag4 114.88(7) . . ?
Ag2 Ag1 Ag4 116.47(7) . . ?
Ag14 Ag1 Ag4 116.86(6) . . ?
Ag15 Ag1 Ag6 119.30(7) . . ?
Ag11 Ag1 Ag6 68.22(5) . . ?
Ag17 Ag1 Ag6 58.78(5) . . ?
Ag13 Ag1 Ag6 65.97(5) . . ?
Ag5 Ag1 Ag6 60.58(5) . . ?
Ag8 Ag1 Ag6 175.97(7) . . ?
Ag3 Ag1 Ag6 115.59(6) . . ?
Ag7 Ag1 Ag6 115.89(7) . . ?
Ag2 Ag1 Ag6 60.87(6) . . ?
Ag14 Ag1 Ag6 118.04(7) . . ?
Ag4 Ag1 Ag6 117.70(6) . . ?
O28 Ag2 O5 85.4(9) . . ?
O28 Ag2 O1 76.2(7) . . ?
O5 Ag2 O1 73.4(6) . . ?
O28 Ag2 Ag5 139.2(6) . . ?
O5 Ag2 Ag5 86.5(4) . . ?
O1 Ag2 Ag5 63.2(4) . . ?
O28 Ag2 Ag1 143.0(8) . . ?
O5 Ag2 Ag1 131.4(4) . . ?
O1 Ag2 Ag1 112.9(4) . . ?
Ag5 Ag2 Ag1 59.62(5) . . ?
O28 Ag2 Ag13 109.0(6) . . ?
O5 Ag2 Ag13 114.3(4) . . ?
O1 Ag2 Ag13 170.6(4) . . ?
Ag5 Ag2 Ag13 110.80(7) . . ?
Ag1 Ag2 Ag13 58.23(5) . . ?
O28 Ag2 Ag6 150.8(8) . . ?
O5 Ag2 Ag6 73.2(4) . . ?
O1 Ag2 Ag6 114.8(4) . . ?
Ag5 Ag2 Ag6 60.45(6) . . ?
Ag1 Ag2 Ag6 60.34(5) . . ?
Ag13 Ag2 Ag6 64.59(6) . . ?
O28 Ag2 Ag7 85.8(7) . . ?
O5 Ag2 Ag7 164.3(4) . . ?
O1 Ag2 Ag7 117.0(5) . . ?
Ag5 Ag2 Ag7 108.62(7) . . ?
Ag1 Ag2 Ag7 57.75(5) . . ?
Ag13 Ag2 Ag7 56.83(6) . . ?
Ag6 Ag2 Ag7 109.79(7) . . ?
O28 Ag2 Ag3 100.7(7) . . ?
O5 Ag2 Ag3 135.4(4) . . ?
O1 Ag2 Ag3 65.6(4) . . ?
Ag5 Ag2 Ag3 60.14(6) . . ?
Ag1 Ag2 Ag3 57.28(5) . . ?
Ag13 Ag2 Ag3 105.33(7) . . ?
Ag6 Ag2 Ag3 108.48(7) . . ?
Ag7 Ag2 Ag3 59.34(6) . . ?
O2 Ag3 O9 88.3(7) . . ?
O2 Ag3 Ag1 139.6(6) . . ?
O9 Ag3 Ag1 131.4(4) . . ?
O2 Ag3 Ag8 147.3(5) . . ?
O9 Ag3 Ag8 84.3(4) . . ?
Ag1 Ag3 Ag8 59.45(5) . . ?
O2 Ag3 Ag4 146.8(6) . . ?
O9 Ag3 Ag4 74.8(4) . . ?
Ag1 Ag3 Ag4 59.84(5) . . ?
Ag8 Ag3 Ag4 60.35(5) . . ?
O2 Ag3 Ag5 100.7(5) . . ?
O9 Ag3 Ag5 118.4(4) . . ?
Ag1 Ag3 Ag5 57.93(5) . . ?
Ag8 Ag3 Ag5 110.80(7) . . ?
Ag4 Ag3 Ag5 64.96(6) . . ?
O2 Ag3 Ag7 103.9(6) . . ?
O9 Ag3 Ag7 131.7(4) . . ?
Ag1 Ag3 Ag7 57.91(5) . . ?
Ag8 Ag3 Ag7 60.30(6) . . ?
Ag4 Ag3 Ag7 108.67(7) . . ?
Ag5 Ag3 Ag7 105.10(7) . . ?
O2 Ag3 Ag2 82.3(6) . . ?
O9 Ag3 Ag2 167.1(4) . . ?
Ag1 Ag3 Ag2 57.34(5) . . ?
Ag8 Ag3 Ag2 108.30(7) . . ?
Ag4 Ag3 Ag2 108.75(7) . . ?
Ag5 Ag3 Ag2 55.44(5) . . ?
Ag7 Ag3 Ag2 59.72(6) . . ?
O10 Ag4 O15 75.8(6) . . ?
O10 Ag4 Ag11 147.7(5) . . ?
O15 Ag4 Ag11 72.4(4) . . ?
O10 Ag4 Ag9 90.5(5) . . ?
O15 Ag4 Ag9 133.3(4) . . ?
Ag11 Ag4 Ag9 107.37(7) . . ?
O10 Ag4 Ag1 145.0(5) . . ?
O15 Ag4 Ag1 113.8(4) . . ?
Ag11 Ag4 Ag1 57.83(5) . . ?
Ag9 Ag4 Ag1 102.99(6) . . ?
O10 Ag4 Ag8 102.9(5) . . ?
O15 Ag4 Ag8 164.8(4) . . ?
Ag11 Ag4 Ag8 109.28(6) . . ?
Ag9 Ag4 Ag8 61.39(5) . . ?
Ag1 Ag4 Ag8 58.76(5) . . ?
O10 Ag4 Ag3 85.9(5) . . ?
O15 Ag4 Ag3 105.9(4) . . ?
Ag11 Ag4 Ag3 107.85(7) . . ?
Ag9 Ag4 Ag3 117.56(7) . . ?
Ag1 Ag4 Ag3 59.13(5) . . ?
Ag8 Ag4 Ag3 58.99(5) . . ?
O10 Ag4 Ag10 115.7(5) . . ?
O15 Ag4 Ag10 88.7(4) . . ?
Ag11 Ag4 Ag10 58.69(5) . . ?
Ag9 Ag4 Ag10 57.25(5) . . ?
Ag1 Ag4 Ag10 98.57(6) . . ?
Ag8 Ag4 Ag10 105.17(6) . . ?
Ag3 Ag4 Ag10 156.70(7) . . ?
O10 Ag4 Ag15 145.6(5) . . ?
O15 Ag4 Ag15 130.0(4) . . ?
Ag11 Ag4 Ag15 60.70(5) . . ?
Ag9 Ag4 Ag15 55.58(5) . . ?
Ag1 Ag4 Ag15 53.76(4) . . ?
Ag8 Ag4 Ag15 58.47(5) . . ?
Ag3 Ag4 Ag15 103.97(6) . . ?
Ag10 Ag4 Ag15 53.38(4) . . ?
O10 Ag4 Ag5 110.0(5) . . ?
O15 Ag4 Ag5 62.6(4) . . ?
Ag11 Ag4 Ag5 59.06(5) . . ?
Ag9 Ag4 Ag5 158.00(7) . . ?
Ag1 Ag4 Ag5 55.53(5) . . ?
Ag8 Ag4 Ag5 104.66(6) . . ?
Ag3 Ag4 Ag5 58.38(5) . . ?
Ag10 Ag4 Ag5 116.66(6) . . ?
Ag15 Ag4 Ag5 103.05(6) . . ?
O16 Ag5 O3 82.4(7) . . ?
O16 Ag5 Ag2 128.1(5) . . ?
O3 Ag5 Ag2 97.3(4) . . ?
O16 Ag5 Ag1 127.0(5) . . ?
O3 Ag5 Ag1 149.9(4) . . ?
Ag2 Ag5 Ag1 60.90(5) . . ?
O16 Ag5 Ag6 168.7(5) . . ?
O3 Ag5 Ag6 90.8(4) . . ?
Ag2 Ag5 Ag6 61.51(6) . . ?
Ag1 Ag5 Ag6 61.11(5) . . ?
O16 Ag5 Ag12 110.2(5) . . ?
O3 Ag5 Ag12 66.4(4) . . ?
Ag2 Ag5 Ag12 116.99(8) . . ?
Ag1 Ag5 Ag12 103.27(6) . . ?
Ag6 Ag5 Ag12 58.62(5) . . ?
O16 Ag5 Ag11 110.9(4) . . ?
O3 Ag5 Ag11 124.2(4) . . ?
Ag2 Ag5 Ag11 111.47(6) . . ?
Ag1 Ag5 Ag11 56.71(5) . . ?
Ag6 Ag5 Ag11 65.74(5) . . ?
Ag12 Ag5 Ag11 58.04(5) . . ?
O16 Ag5 Ag3 78.4(5) . . ?
O3 Ag5 Ag3 133.3(4) . . ?
Ag2 Ag5 Ag3 64.42(6) . . ?
Ag1 Ag5 Ag3 59.06(5) . . ?
Ag6 Ag5 Ag3 112.66(7) . . ?
Ag12 Ag5 Ag3 160.20(7) . . ?
Ag11 Ag5 Ag3 102.44(6) . . ?
O16 Ag5 Ag4 74.0(5) . . ?
O3 Ag5 Ag4 151.8(4) . . ?
Ag2 Ag5 Ag4 109.25(6) . . ?
Ag1 Ag5 Ag4 57.19(5) . . ?
Ag6 Ag5 Ag4 109.75(6) . . ?
Ag12 Ag5 Ag4 107.44(6) . . ?
Ag11 Ag5 Ag4 54.36(5) . . ?
Ag3 Ag5 Ag4 56.66(5) . . ?
O6 Ag6 O21 75.2(6) . . ?
O6 Ag6 Ag17 146.0(5) . . ?
O21 Ag6 Ag17 71.5(4) . . ?
O6 Ag6 Ag12 89.1(5) . . ?
O21 Ag6 Ag12 131.8(3) . . ?
Ag17 Ag6 Ag12 108.08(7) . . ?
O6 Ag6 Ag5 105.2(5) . . ?
O21 Ag6 Ag5 166.8(4) . . ?
Ag17 Ag6 Ag5 108.77(7) . . ?
Ag12 Ag6 Ag5 61.12(5) . . ?
O6 Ag6 Ag1 147.8(5) . . ?
O21 Ag6 Ag1 114.5(3) . . ?
Ag17 Ag6 Ag1 57.76(5) . . ?
Ag12 Ag6 Ag1 103.04(6) . . ?
Ag5 Ag6 Ag1 58.30(5) . . ?
O6 Ag6 Ag2 89.1(5) . . ?
O21 Ag6 Ag2 109.0(4) . . ?
Ag17 Ag6 Ag2 107.93(7) . . ?
Ag12 Ag6 Ag2 116.08(7) . . ?
Ag5 Ag6 Ag2 58.04(6) . . ?
Ag1 Ag6 Ag2 58.79(5) . . ?
O6 Ag6 Ag16 113.6(5) . . ?
O21 Ag6 Ag16 87.1(4) . . ?
Ag17 Ag6 Ag16 58.54(5) . . ?
Ag12 Ag6 Ag16 57.75(5) . . ?
Ag5 Ag6 Ag16 104.40(6) . . ?
Ag1 Ag6 Ag16 97.91(6) . . ?
Ag2 Ag6 Ag16 155.35(8) . . ?
O6 Ag6 Ag13 110.5(5) . . ?
O21 Ag6 Ag13 65.0(3) . . ?
Ag17 Ag6 Ag13 60.57(5) . . ?
Ag12 Ag6 Ag13 158.32(7) . . ?
Ag5 Ag6 Ag13 103.25(6) . . ?
Ag1 Ag6 Ag13 55.39(5) . . ?
Ag2 Ag6 Ag13 57.32(6) . . ?
Ag16 Ag6 Ag13 118.27(6) . . ?
O6 Ag6 Ag11 145.1(5) . . ?
O21 Ag6 Ag11 128.5(4) . . ?
Ag17 Ag6 Ag11 60.62(5) . . ?
Ag12 Ag6 Ag11 56.18(5) . . ?
Ag5 Ag6 Ag11 58.07(5) . . ?
Ag1 Ag6 Ag11 53.49(4) . . ?
Ag2 Ag6 Ag11 103.00(7) . . ?
Ag16 Ag6 Ag11 52.84(5) . . ?
Ag13 Ag6 Ag11 103.44(6) . . ?
O12 Ag7 O25 84.0(8) . . ?
O12 Ag7 Ag13 145.9(6) . . ?
O25 Ag7 Ag13 83.7(5) . . ?
O12 Ag7 Ag1 143.8(6) . . ?
O25 Ag7 Ag1 131.8(5) . . ?
Ag13 Ag7 Ag1 58.94(5) . . ?
O12 Ag7 Ag14 144.5(7) . . ?
O25 Ag7 Ag14 76.5(5) . . ?
Ag13 Ag7 Ag14 61.16(6) . . ?
Ag1 Ag7 Ag14 59.77(5) . . ?
O12 Ag7 Ag8 103.7(6) . . ?
O25 Ag7 Ag8 119.5(5) . . ?
Ag13 Ag7 Ag8 110.06(7) . . ?
Ag1 Ag7 Ag8 58.21(5) . . ?
Ag14 Ag7 Ag8 62.99(6) . . ?
O12 Ag7 Ag3 85.9(6) . . ?
O25 Ag7 Ag3 168.1(5) . . ?
Ag13 Ag7 Ag3 108.24(7) . . ?
Ag1 Ag7 Ag3 57.86(5) . . ?
Ag14 Ag7 Ag3 108.65(7) . . ?
Ag8 Ag7 Ag3 56.92(5) . . ?
O12 Ag7 Ag2 107.0(7) . . ?
O25 Ag7 Ag2 128.5(5) . . ?
Ag13 Ag7 Ag2 58.83(6) . . ?
Ag1 Ag7 Ag2 57.76(5) . . ?
Ag14 Ag7 Ag2 108.34(7) . . ?
Ag8 Ag7 Ag2 106.58(7) . . ?
Ag3 Ag7 Ag2 60.93(6) . . ?
O32 Ag8 O7 79.0(6) . . ?
O32 Ag8 Ag1 129.9(5) . . ?
O7 Ag8 Ag1 150.5(3) . . ?
O32 Ag8 Ag3 130.0(4) . . ?
O7 Ag8 Ag3 98.1(3) . . ?
Ag1 Ag8 Ag3 60.17(5) . . ?
O32 Ag8 Ag4 166.9(5) . . ?
O7 Ag8 Ag4 92.4(4) . . ?
Ag1 Ag8 Ag4 60.18(5) . . ?
Ag3 Ag8 Ag4 60.66(5) . . ?
O32 Ag8 Ag9 108.7(4) . . ?
O7 Ag8 Ag9 68.3(4) . . ?
Ag1 Ag8 Ag9 101.89(6) . . ?
Ag3 Ag8 Ag9 116.38(7) . . ?
Ag4 Ag8 Ag9 58.47(5) . . ?
O32 Ag8 Ag15 111.9(4) . . ?
O7 Ag8 Ag15 124.8(4) . . ?
Ag1 Ag8 Ag15 56.22(5) . . ?
Ag3 Ag8 Ag15 110.10(6) . . ?
Ag4 Ag8 Ag15 64.87(5) . . ?
Ag9 Ag8 Ag15 56.85(5) . . ?
O32 Ag8 Ag7 82.2(5) . . ?
O7 Ag8 Ag7 131.9(4) . . ?
Ag1 Ag8 Ag7 58.96(5) . . ?
Ag3 Ag8 Ag7 62.78(6) . . ?
Ag4 Ag8 Ag7 110.87(7) . . ?
Ag9 Ag8 Ag7 159.46(8) . . ?
Ag15 Ag8 Ag7 103.22(7) . . ?
O32 Ag8 Ag14 75.2(4) . . ?
O7 Ag8 Ag14 150.7(3) . . ?
Ag1 Ag8 Ag14 58.08(5) . . ?
Ag3 Ag8 Ag14 109.01(7) . . ?
Ag4 Ag8 Ag14 110.21(6) . . ?
Ag9 Ag8 Ag14 107.35(7) . . ?
Ag15 Ag8 Ag14 55.73(5) . . ?
Ag7 Ag8 Ag14 57.59(6) . . ?
O8 Ag9 O18 98.0(5) . . ?
O8 Ag9 O36 104.5(6) . . ?
O18 Ag9 O36 97.7(6) . . ?
O8 Ag9 Ag15 122.2(4) . . ?
O18 Ag9 Ag15 139.8(4) . . ?
O36 Ag9 Ag15 74.9(4) . . ?
O8 Ag9 Ag10 167.4(4) . . ?
O18 Ag9 Ag10 82.1(4) . . ?
O36 Ag9 Ag10 63.1(4) . . ?
Ag15 Ag9 Ag10 59.07(5) . . ?
O8 Ag9 Ag4 128.1(4) . . ?
O18 Ag9 Ag4 87.7(4) . . ?
O36 Ag9 Ag4 125.9(4) . . ?
Ag15 Ag9 Ag4 67.50(5) . . ?
Ag10 Ag9 Ag4 64.52(6) . . ?
O8 Ag9 Ag8 79.6(4) . . ?
O18 Ag9 Ag8 132.1(4) . . ?
O36 Ag9 Ag8 129.4(4) . . ?
Ag15 Ag9 Ag8 61.99(5) . . ?
Ag10 Ag9 Ag8 109.75(7) . . ?
Ag4 Ag9 Ag8 60.14(5) . . ?
O42 Ag10 O17 88.5(6) . . ?
O42 Ag10 Ag15 136.1(5) . . ?
O17 Ag10 Ag15 130.9(4) . . ?
O42 Ag10 Ag9 123.1(5) . . ?
O17 Ag10 Ag9 80.0(4) . . ?
Ag15 Ag10 Ag9 60.22(5) . . ?
O42 Ag10 Ag11 130.3(5) . . ?
O17 Ag10 Ag11 105.3(3) . . ?
Ag15 Ag10 Ag11 64.70(5) . . ?
Ag9 Ag10 Ag11 106.43(7) . . ?
O42 Ag10 Ag18 90.5(5) . . ?
O17 Ag10 Ag18 158.1(3) . . ?
Ag15 Ag10 Ag18 60.22(5) . . ?
Ag9 Ag10 Ag18 118.21(7) . . ?
Ag11 Ag10 Ag18 59.72(5) . . ?
O42 Ag10 Ag4 157.9(4) . . ?
O17 Ag10 Ag4 69.7(4) . . ?
Ag15 Ag10 Ag4 65.45(5) . . ?
Ag9 Ag10 Ag4 58.23(5) . . ?
Ag11 Ag10 Ag4 56.60(5) . . ?
Ag18 Ag10 Ag4 108.27(6) . . ?
O13 Ag11 Ag1 158.0(3) . . ?
O13 Ag11 Ag16 93.0(3) . . ?
Ag1 Ag11 Ag16 108.88(6) . . ?
O13 Ag11 Ag4 95.6(3) . . ?
Ag1 Ag11 Ag4 62.56(5) . . ?
Ag16 Ag11 Ag4 171.44(7) . . ?
O13 Ag11 Ag12 80.5(3) . . ?
Ag1 Ag11 Ag12 107.14(6) . . ?
Ag16 Ag11 Ag12 60.89(5) . . ?
Ag4 Ag11 Ag12 120.43(7) . . ?
O13 Ag11 Ag10 63.4(3) . . ?
Ag1 Ag11 Ag10 105.99(6) . . ?
Ag16 Ag11 Ag10 119.88(7) . . ?
Ag4 Ag11 Ag10 64.71(5) . . ?
Ag12 Ag11 Ag10 143.88(7) . . ?
O13 Ag11 Ag18 89.0(3) . . ?
Ag1 Ag11 Ag18 103.23(6) . . ?
Ag16 Ag11 Ag18 63.01(5) . . ?
Ag4 Ag11 Ag18 117.24(6) . . ?
Ag12 Ag11 Ag18 122.05(7) . . ?
Ag10 Ag11 Ag18 62.30(5) . . ?
O13 Ag11 Ag5 111.1(3) . . ?
Ag1 Ag11 Ag5 59.28(5) . . ?
Ag16 Ag11 Ag5 110.00(7) . . ?
Ag4 Ag11 Ag5 66.58(5) . . ?
Ag12 Ag11 Ag5 60.32(5) . . ?
Ag10 Ag11 Ag5 129.85(7) . . ?
Ag18 Ag11 Ag5 159.40(7) . . ?
O13 Ag11 Ag15 119.3(3) . . ?
Ag1 Ag11 Ag15 56.40(5) . . ?
Ag16 Ag11 Ag15 110.35(6) . . ?
Ag4 Ag11 Ag15 65.37(5) . . ?
Ag12 Ag11 Ag15 159.68(7) . . ?
Ag10 Ag11 Ag15 56.26(5) . . ?
Ag18 Ag11 Ag15 58.44(5) . . ?
Ag5 Ag11 Ag15 111.52(6) . . ?
O13 Ag11 Ag17 143.4(3) . . ?
Ag1 Ag11 Ag17 56.65(5) . . ?
Ag16 Ag11 Ag17 58.86(5) . . ?
Ag4 Ag11 Ag17 113.38(6) . . ?
Ag12 Ag11 Ag17 101.60(6) . . ?
Ag10 Ag11 Ag17 108.39(6) . . ?
Ag18 Ag11 Ag17 58.55(5) . . ?
Ag5 Ag11 Ag17 100.95(6) . . ?
Ag15 Ag11 Ag17 60.21(5) . . ?
O13 Ag11 Ag6 135.9(3) . . ?
Ag1 Ag11 Ag6 58.29(5) . . ?
Ag16 Ag11 Ag6 61.10(5) . . ?
Ag4 Ag11 Ag6 111.90(6) . . ?
Ag12 Ag11 Ag6 56.05(5) . . ?
Ag10 Ag11 Ag6 159.74(6) . . ?
Ag18 Ag11 Ag6 106.47(6) . . ?
Ag5 Ag11 Ag6 56.19(5) . . ?
Ag15 Ag11 Ag6 103.68(5) . . ?
Ag17 Ag11 Ag6 53.22(5) . . ?
O4 Ag12 O24 100.1(5) . . ?
O4 Ag12 O14 106.4(5) . . ?
O24 Ag12 O14 95.0(6) . . ?
O4 Ag12 Ag6 129.4(4) . . ?
O24 Ag12 Ag6 86.9(4) . . ?
O14 Ag12 Ag6 123.0(4) . . ?
O4 Ag12 Ag16 166.0(4) . . ?
O24 Ag12 Ag16 79.0(4) . . ?
O14 Ag12 Ag16 60.0(4) . . ?
Ag6 Ag12 Ag16 64.58(5) . . ?
O4 Ag12 Ag11 123.7(4) . . ?
O24 Ag12 Ag11 136.2(4) . . ?
O14 Ag12 Ag11 72.6(4) . . ?
Ag6 Ag12 Ag11 67.77(5) . . ?
Ag16 Ag12 Ag11 58.15(5) . . ?
O4 Ag12 Ag5 81.8(4) . . ?
O24 Ag12 Ag5 134.8(4) . . ?
O14 Ag12 Ag5 128.2(4) . . ?
Ag6 Ag12 Ag5 60.27(5) . . ?
Ag16 Ag12 Ag5 108.87(6) . . ?
Ag11 Ag12 Ag5 61.65(5) . . ?
O22 Ag13 O29 78.4(6) . . ?
O22 Ag13 Ag1 127.4(5) . . ?
O29 Ag13 Ag1 153.7(4) . . ?
O22 Ag13 Ag19 107.6(5) . . ?
O29 Ag13 Ag19 69.2(5) . . ?
Ag1 Ag13 Ag19 102.70(7) . . ?
O22 Ag13 Ag7 131.7(5) . . ?
O29 Ag13 Ag7 99.2(5) . . ?
Ag1 Ag13 Ag7 61.00(6) . . ?
Ag19 Ag13 Ag7 116.46(8) . . ?
O22 Ag13 Ag2 80.3(5) . . ?
O29 Ag13 Ag2 129.7(5) . . ?
Ag1 Ag13 Ag2 60.23(6) . . ?
Ag19 Ag13 Ag2 161.11(8) . . ?
Ag7 Ag13 Ag2 64.34(7) . . ?
O22 Ag13 Ag14 166.6(5) . . ?
O29 Ag13 Ag14 95.7(4) . . ?
Ag1 Ag13 Ag14 60.27(5) . . ?
Ag19 Ag13 Ag14 58.96(6) . . ?
Ag7 Ag13 Ag14 60.74(6) . . ?
Ag2 Ag13 Ag14 112.37(7) . . ?
O22 Ag13 Ag17 107.4(5) . . ?
O29 Ag13 Ag17 126.5(5) . . ?
Ag1 Ag13 Ag17 56.62(5) . . ?
Ag19 Ag13 Ag17 58.24(6) . . ?
Ag7 Ag13 Ag17 111.76(7) . . ?
Ag2 Ag13 Ag17 103.26(6) . . ?
Ag14 Ag13 Ag17 66.40(6) . . ?
O22 Ag13 Ag6 71.7(4) . . ?
O29 Ag13 Ag6 147.2(5) . . ?
Ag1 Ag13 Ag6 58.64(5) . . ?
Ag19 Ag13 Ag6 107.26(7) . . ?
Ag7 Ag13 Ag6 110.58(7) . . ?
Ag2 Ag13 Ag6 58.09(5) . . ?
Ag14 Ag13 Ag6 110.50(6) . . ?
Ag17 Ag13 Ag6 54.22(5) . . ?
O26 Ag14 O31 76.3(7) . . ?
O26 Ag14 Ag15 151.9(5) . . ?
O31 Ag14 Ag15 76.1(4) . . ?
O26 Ag14 Ag19 88.0(5) . . ?
O31 Ag14 Ag19 132.4(4) . . ?
Ag15 Ag14 Ag19 107.36(8) . . ?
O26 Ag14 Ag1 144.2(6) . . ?
O31 Ag14 Ag1 118.4(4) . . ?
Ag15 Ag14 Ag1 57.35(5) . . ?
Ag19 Ag14 Ag1 100.58(7) . . ?
O26 Ag14 Ag7 85.5(6) . . ?
O31 Ag14 Ag7 109.6(4) . . ?
Ag15 Ag14 Ag7 108.33(7) . . ?
Ag19 Ag14 Ag7 113.65(8) . . ?
Ag1 Ag14 Ag7 59.22(5) . . ?
O26 Ag14 Ag13 100.5(5) . . ?
O31 Ag14 Ag13 167.7(4) . . ?
Ag15 Ag14 Ag13 107.54(6) . . ?
Ag19 Ag14 Ag13 58.62(6) . . ?
Ag1 Ag14 Ag13 57.76(5) . . ?
Ag7 Ag14 Ag13 58.10(6) . . ?
O26 Ag14 Ag20 116.7(6) . . ?
O31 Ag14 Ag20 88.9(4) . . ?
Ag15 Ag14 Ag20 58.07(5) . . ?
Ag19 Ag14 Ag20 58.54(7) . . ?
Ag1 Ag14 Ag20 96.91(6) . . ?
Ag7 Ag14 Ag20 154.53(7) . . ?
Ag13 Ag14 Ag20 103.05(7) . . ?
O26 Ag14 Ag8 111.7(5) . . ?
O31 Ag14 Ag8 66.2(4) . . ?
Ag15 Ag14 Ag8 60.16(5) . . ?
Ag19 Ag14 Ag8 157.29(7) . . ?
Ag1 Ag14 Ag8 56.85(5) . . ?
Ag7 Ag14 Ag8 59.41(6) . . ?
Ag13 Ag14 Ag8 104.92(7) . . ?
Ag20 Ag14 Ag8 117.16(7) . . ?
O26 Ag14 Ag17 142.6(5) . . ?
O31 Ag14 Ag17 131.2(4) . . ?
Ag15 Ag14 Ag17 59.58(5) . . ?
Ag19 Ag14 Ag17 55.08(5) . . ?
Ag1 Ag14 Ag17 53.05(5) . . ?
Ag7 Ag14 Ag17 103.04(6) . . ?
Ag13 Ag14 Ag17 57.67(5) . . ?
Ag20 Ag14 Ag17 51.85(5) . . ?
Ag8 Ag14 Ag17 103.67(5) . . ?
O35 Ag15 Ag1 156.2(3) . . ?
O35 Ag15 Ag10 94.8(3) . . ?
Ag1 Ag15 Ag10 108.75(6) . . ?
O35 Ag15 Ag9 80.0(4) . . ?
Ag1 Ag15 Ag9 108.02(7) . . ?
Ag10 Ag15 Ag9 60.71(6) . . ?
O35 Ag15 Ag14 94.0(3) . . ?
Ag1 Ag15 Ag14 62.30(5) . . ?
Ag10 Ag15 Ag14 170.84(7) . . ?
Ag9 Ag15 Ag14 118.66(7) . . ?
O35 Ag15 Ag20 63.7(4) . . ?
Ag1 Ag15 Ag20 104.61(7) . . ?
Ag10 Ag15 Ag20 122.17(7) . . ?
Ag9 Ag15 Ag20 143.59(7) . . ?
Ag14 Ag15 Ag20 64.39(6) . . ?
O35 Ag15 Ag18 89.5(4) . . ?
Ag1 Ag15 Ag18 103.97(6) . . ?
Ag10 Ag15 Ag18 63.55(5) . . ?
Ag9 Ag15 Ag18 121.85(7) . . ?
Ag14 Ag15 Ag18 119.04(7) . . ?
Ag20 Ag15 Ag18 63.37(5) . . ?
O35 Ag15 Ag8 109.3(4) . . ?
Ag1 Ag15 Ag8 59.56(5) . . ?
Ag10 Ag15 Ag8 110.39(6) . . ?
Ag9 Ag15 Ag8 61.16(6) . . ?
Ag14 Ag15 Ag8 64.10(6) . . ?
Ag20 Ag15 Ag8 127.17(7) . . ?
Ag18 Ag15 Ag8 160.92(6) . . ?
O35 Ag15 Ag11 145.0(4) . . ?
Ag1 Ag15 Ag11 56.75(5) . . ?
Ag10 Ag15 Ag11 59.04(5) . . ?
Ag9 Ag15 Ag11 102.72(6) . . ?
Ag14 Ag15 Ag11 113.83(6) . . ?
Ag20 Ag15 Ag11 108.47(6) . . ?
Ag18 Ag15 Ag11 59.02(5) . . ?
Ag8 Ag15 Ag11 102.05(6) . . ?
O35 Ag15 Ag17 118.8(4) . . ?
Ag1 Ag15 Ag17 56.64(5) . . ?
Ag10 Ag15 Ag17 110.53(6) . . ?
Ag9 Ag15 Ag17 160.77(7) . . ?
Ag14 Ag15 Ag17 66.97(5) . . ?
Ag20 Ag15 Ag17 55.53(5) . . ?
Ag18 Ag15 Ag17 58.64(5) . . ?
Ag8 Ag15 Ag17 111.69(6) . . ?
Ag11 Ag15 Ag17 59.94(5) . . ?
O35 Ag15 Ag4 136.5(4) . . ?
Ag1 Ag15 Ag4 58.11(5) . . ?
Ag10 Ag15 Ag4 61.16(5) . . ?
Ag9 Ag15 Ag4 56.92(5) . . ?
Ag14 Ag15 Ag4 110.32(6) . . ?
Ag20 Ag15 Ag4 159.46(7) . . ?
Ag18 Ag15 Ag4 107.55(6) . . ?
Ag8 Ag15 Ag4 56.66(5) . . ?
Ag11 Ag15 Ag4 53.93(4) . . ?
Ag17 Ag15 Ag4 103.93(5) . . ?
O40 Ag16 O23 87.1(6) . . ?
O40 Ag16 Ag11 136.8(4) . . ?
O23 Ag16 Ag11 133.6(4) . . ?
O40 Ag16 Ag12 126.9(4) . . ?
O23 Ag16 Ag12 82.0(4) . . ?
Ag11 Ag16 Ag12 60.95(5) . . ?
O40 Ag16 Ag17 127.1(4) . . ?
O23 Ag16 Ag17 104.1(4) . . ?
Ag11 Ag16 Ag17 65.05(5) . . ?
Ag12 Ag16 Ag17 105.96(7) . . ?
O40 Ag16 Ag18 88.5(4) . . ?
O23 Ag16 Ag18 154.5(3) . . ?
Ag11 Ag16 Ag18 60.97(5) . . ?
Ag12 Ag16 Ag18 120.15(7) . . ?
Ag17 Ag16 Ag18 59.80(5) . . ?
O40 Ag16 Ag6 157.2(4) . . ?
O23 Ag16 Ag6 70.9(4) . . ?
Ag11 Ag16 Ag6 66.06(5) . . ?
Ag12 Ag16 Ag6 57.67(5) . . ?
Ag17 Ag16 Ag6 56.16(5) . . ?
Ag18 Ag16 Ag6 108.57(6) . . ?
O19 Ag17 Ag20 89.2(3) . . ?
O19 Ag17 Ag1 163.1(4) . . ?
Ag20 Ag17 Ag1 107.03(7) . . ?
O19 Ag17 Ag6 100.1(3) . . ?
Ag20 Ag17 Ag6 170.27(8) . . ?
Ag1 Ag17 Ag6 63.47(5) . . ?
O19 Ag17 Ag19 79.3(4) . . ?
Ag20 Ag17 Ag19 61.87(6) . . ?
Ag1 Ag17 Ag19 103.84(7) . . ?
Ag6 Ag17 Ag19 116.85(8) . . ?
O19 Ag17 Ag16 67.2(4) . . ?
Ag20 Ag17 Ag16 121.73(7) . . ?
Ag1 Ag17 Ag16 106.38(6) . . ?
Ag6 Ag17 Ag16 65.30(5) . . ?
Ag19 Ag17 Ag16 145.92(8) . . ?
O19 Ag17 Ag18 87.6(4) . . ?
Ag20 Ag17 Ag18 64.47(6) . . ?
Ag1 Ag17 Ag18 103.48(6) . . ?
Ag6 Ag17 Ag18 118.33(6) . . ?
Ag19 Ag17 Ag18 124.67(7) . . ?
Ag16 Ag17 Ag18 62.14(5) . . ?
O19 Ag17 Ag13 112.5(4) . . ?
Ag20 Ag17 Ag13 108.68(7) . . ?
Ag1 Ag17 Ag13 58.36(5) . . ?
Ag6 Ag17 Ag13 65.21(6) . . ?
Ag19 Ag17 Ag13 57.93(6) . . ?
Ag16 Ag17 Ag13 129.44(7) . . ?
Ag18 Ag17 Ag13 159.17(8) . . ?
O19 Ag17 Ag11 122.4(4) . . ?
Ag20 Ag17 Ag11 111.14(7) . . ?
Ag1 Ag17 Ag11 56.60(5) . . ?
Ag6 Ag17 Ag11 66.16(5) . . ?
Ag19 Ag17 Ag11 157.97(8) . . ?
Ag16 Ag17 Ag11 56.09(5) . . ?
Ag18 Ag17 Ag11 58.91(5) . . ?
Ag13 Ag17 Ag11 110.40(6) . . ?
O19 Ag17 Ag15 140.0(4) . . ?
Ag20 Ag17 Ag15 58.71(5) . . ?
Ag1 Ag17 Ag15 56.25(5) . . ?
Ag6 Ag17 Ag15 113.86(6) . . ?
Ag19 Ag17 Ag15 101.97(7) . . ?
Ag16 Ag17 Ag15 107.69(6) . . ?
Ag18 Ag17 Ag15 58.43(5) . . ?
Ag13 Ag17 Ag15 100.90(6) . . ?
Ag11 Ag17 Ag15 59.85(5) . . ?
O19 Ag17 Ag14 132.6(4) . . ?
Ag20 Ag17 Ag14 60.00(6) . . ?
Ag1 Ag17 Ag14 56.78(5) . . ?
Ag6 Ag17 Ag14 110.88(7) . . ?
Ag19 Ag17 Ag14 55.10(6) . . ?
Ag16 Ag17 Ag14 158.90(7) . . ?
Ag18 Ag17 Ag14 106.75(6) . . ?
Ag13 Ag17 Ag14 55.93(5) . . ?
Ag11 Ag17 Ag14 102.95(6) . . ?
Ag15 Ag17 Ag14 53.45(5) . . ?
O37 Ag18 O39 71.8(7) . . ?
O37 Ag18 O41 72.4(6) . . ?
O39 Ag18 O41 73.1(6) . . ?
O37 Ag18 Ag15 123.9(5) . . ?
O39 Ag18 Ag15 162.9(5) . . ?
O41 Ag18 Ag15 103.8(4) . . ?
O37 Ag18 Ag17 105.6(5) . . ?
O39 Ag18 Ag17 122.7(4) . . ?
O41 Ag18 Ag17 163.3(4) . . ?
Ag15 Ag18 Ag17 62.94(5) . . ?
O37 Ag18 Ag11 163.7(5) . . ?
O39 Ag18 Ag11 104.3(4) . . ?
O41 Ag18 Ag11 122.3(4) . . ?
Ag15 Ag18 Ag11 62.55(5) . . ?
Ag17 Ag18 Ag11 62.54(5) . . ?
O37 Ag18 Ag16 108.8(6) . . ?
O39 Ag18 Ag16 68.7(4) . . ?
O41 Ag18 Ag16 138.6(4) . . ?
Ag15 Ag18 Ag16 108.04(6) . . ?
Ag17 Ag18 Ag16 58.06(5) . . ?
Ag11 Ag18 Ag16 56.02(5) . . ?
O37 Ag18 Ag10 138.3(5) . . ?
O39 Ag18 Ag10 108.2(5) . . ?
O41 Ag18 Ag10 68.1(4) . . ?
Ag15 Ag18 Ag10 56.24(5) . . ?
Ag17 Ag18 Ag10 108.14(6) . . ?
Ag11 Ag18 Ag10 57.98(5) . . ?
Ag16 Ag18 Ag10 109.61(6) . . ?
O37 Ag18 Ag20 71.2(5) . . ?
O39 Ag18 Ag20 139.7(5) . . ?
O41 Ag18 Ag20 109.8(5) . . ?
Ag15 Ag18 Ag20 57.36(5) . . ?
Ag17 Ag18 Ag20 55.10(5) . . ?
Ag11 Ag18 Ag20 106.58(6) . . ?
Ag16 Ag18 Ag20 109.37(7) . . ?
Ag10 Ag18 Ag20 109.92(7) . . ?
O37 Ag18 Cd7 42.3(4) . . ?
O39 Ag18 Cd7 43.9(4) . . ?
O41 Ag18 Cd7 43.0(4) . . ?
Ag15 Ag18 Cd7 142.29(7) . . ?
Ag17 Ag18 Cd7 143.78(7) . . ?
Ag11 Ag18 Cd7 143.19(7) . . ?
Ag16 Ag18 Cd7 109.63(6) . . ?
Ag10 Ag18 Cd7 108.06(7) . . ?
Ag20 Ag18 Cd7 110.23(6) . . ?
O30 Ag19 O34 94.8(7) . . ?
O30 Ag19 O20 102.2(9) . . ?
O34 Ag19 O20 88.1(6) . . ?
O30 Ag19 Ag13 83.6(6) . . ?
O34 Ag19 Ag13 137.2(5) . . ?
O20 Ag19 Ag13 134.1(4) . . ?
O30 Ag19 Ag17 125.3(6) . . ?
O34 Ag19 Ag17 139.1(5) . . ?
O20 Ag19 Ag17 76.8(4) . . ?
Ag13 Ag19 Ag17 63.83(6) . . ?
O30 Ag19 Ag14 132.4(7) . . ?
O34 Ag19 Ag14 89.9(4) . . ?
O20 Ag19 Ag14 125.3(6) . . ?
Ag13 Ag19 Ag14 62.42(6) . . ?
Ag17 Ag19 Ag14 69.82(6) . . ?
O30 Ag19 Ag20 163.4(7) . . ?
O34 Ag19 Ag20 81.7(5) . . ?
O20 Ag19 Ag20 61.5(6) . . ?
Ag13 Ag19 Ag20 110.02(7) . . ?
Ag17 Ag19 Ag20 57.60(6) . . ?
Ag14 Ag19 Ag20 64.07(7) . . ?
O38 Ag20 O33 90.5(8) . . ?
O38 Ag20 Ag17 134.4(6) . . ?
O33 Ag20 Ag17 130.7(5) . . ?
O38 Ag20 Ag15 127.0(7) . . ?
O33 Ag20 Ag15 107.1(4) . . ?
Ag17 Ag20 Ag15 65.76(5) . . ?
O38 Ag20 Ag19 126.9(7) . . ?
O33 Ag20 Ag19 77.2(5) . . ?
Ag17 Ag20 Ag19 60.53(6) . . ?
Ag15 Ag20 Ag19 105.93(8) . . ?
O38 Ag20 Ag18 87.7(6) . . ?
O33 Ag20 Ag18 159.8(4) . . ?
Ag17 Ag20 Ag18 60.43(5) . . ?
Ag15 Ag20 Ag18 59.28(5) . . ?
Ag19 Ag20 Ag18 119.47(7) . . ?
O38 Ag20 Ag14 157.4(6) . . ?
O33 Ag20 Ag14 68.1(5) . . ?
Ag17 Ag20 Ag14 68.16(6) . . ?
Ag15 Ag20 Ag14 57.53(5) . . ?
Ag19 Ag20 Ag14 57.39(6) . . ?
Ag18 Ag20 Ag14 109.68(6) . . ?
O20 Ag21 O43 101.3(9) . . ?
O20 Ag21 O46 110.9(15) . . ?
O43 Ag21 O46 130.6(14) . . ?
O20 Ag21 O44 121.7(10) . . ?
O43 Ag21 O44 52.8(5) . . ?
O46 Ag21 O44 125.5(14) . . ?
N1 C1 C2 114(2) . . ?
N1 C1 H1A 108.8 . . ?
C2 C1 H1A 108.8 . . ?
N1 C1 H1B 108.8 . . ?
C2 C1 H1B 108.8 . . ?
H1A C1 H1B 107.7 . . ?
N2 C2 C1 119(3) . . ?
N2 C2 H2A 107.6 . . ?
C1 C2 H2A 107.6 . . ?
N2 C2 H2B 107.6 . . ?
C1 C2 H2B 107.6 . . ?
H2A C2 H2B 107.1 . . ?
N2 C3 C4 117(2) . . ?
N2 C3 H3A 108.1 . . ?
C4 C3 H3A 108.1 . . ?
N2 C3 H3B 108.1 . . ?
C4 C3 H3B 108.1 . . ?
H3A C3 H3B 107.3 . . ?
N3 C4 C3 111(3) . . ?
N3 C4 H4A 109.5 . . ?
C3 C4 H4A 109.5 . . ?
N3 C4 H4B 109.5 . . ?
C3 C4 H4B 109.5 . . ?
H4A C4 H4B 108.1 . . ?
N3 C5 C6 113(3) . . ?
N3 C5 H5A 109.0 . . ?
C6 C5 H5A 109.0 . . ?
N3 C5 H5B 109.0 . . ?
C6 C5 H5B 109.0 . . ?
H5A C5 H5B 107.8 . . ?
N1 C6 C5 112(3) . . ?
N1 C6 H6A 109.3 . . ?
C5 C6 H6A 109.3 . . ?
N1 C6 H6B 109.3 . . ?
C5 C6 H6B 109.3 . . ?
H6A C6 H6B 108.0 . . ?
N1 C7 C8 117(3) . . ?
N1 C7 H7A 108.0 . . ?
C8 C7 H7A 108.0 . . ?
N1 C7 H7B 108.0 . . ?
C8 C7 H7B 108.0 . . ?
H7A C7 H7B 107.3 . . ?
C9 C8 C7 114(3) . . ?
C9 C8 H8A 108.7 . . ?
C7 C8 H8A 108.7 . . ?
C9 C8 H8B 108.7 . . ?
C7 C8 H8B 108.7 . . ?
H8A C8 H8B 107.6 . . ?
O1 C9 O2 123(2) . . ?
O1 C9 C8 122(2) . . ?
O2 C9 C8 115(2) . . ?
C11 C10 N2 115(2) . . ?
C11 C10 H10A 108.5 . . ?
N2 C10 H10A 108.5 . . ?
C11 C10 H10B 108.5 . . ?
N2 C10 H10B 108.5 . . ?
H10A C10 H10B 107.5 . . ?
C10 C11 C12 120(2) . . ?
C10 C11 H11A 107.2 . . ?
C12 C11 H11A 107.2 . . ?
C10 C11 H11B 107.2 . . ?
C12 C11 H11B 107.2 . . ?
H11A C11 H11B 106.9 . . ?
O4 C12 O3 122.8(19) . . ?
O4 C12 C11 118(2) . . ?
O3 C12 C11 119(2) . . ?
N3 C13 C14 117(3) . . ?
N3 C13 H13A 108.0 . . ?
C14 C13 H13A 108.0 . . ?
N3 C13 H13B 108.0 . . ?
C14 C13 H13B 108.0 . . ?
H13A C13 H13B 107.3 . . ?
C13 C14 C15 112(2) . . ?
C13 C14 H14A 109.3 . . ?
C15 C14 H14A 109.3 . . ?
C13 C14 H14B 109.3 . . ?
C15 C14 H14B 109.3 . . ?
H14A C14 H14B 107.9 . . ?
O6 C15 O5 125(2) . . ?
O6 C15 C14 112(3) . . ?
O5 C15 C14 122(2) . . ?
N4 C16 C17 113(2) . . ?
N4 C16 H16A 108.9 . . ?
C17 C16 H16A 108.9 . . ?
N4 C16 H16B 108.9 . . ?
C17 C16 H16B 108.9 . . ?
H16A C16 H16B 107.7 . . ?
N5 C17 C16 109(2) . . ?
N5 C17 H17A 109.9 . . ?
C16 C17 H17A 109.9 . . ?
N5 C17 H17B 109.9 . . ?
C16 C17 H17B 109.9 . . ?
H17A C17 H17B 108.3 . . ?
N5 C18 C19 115(2) . . ?
N5 C18 H18A 108.5 . . ?
C19 C18 H18A 108.5 . . ?
N5 C18 H18B 108.5 . . ?
C19 C18 H18B 108.5 . . ?
H18A C18 H18B 107.5 . . ?
N6 C19 C18 107(3) . . ?
N6 C19 H19A 110.4 . . ?
C18 C19 H19A 110.4 . . ?
N6 C19 H19B 110.4 . . ?
C18 C19 H19B 110.4 . . ?
H19A C19 H19B 108.6 . . ?
N6 C20 C21 115(2) . . ?
N6 C20 H20A 108.6 . . ?
C21 C20 H20A 108.6 . . ?
N6 C20 H20B 108.6 . . ?
C21 C20 H20B 108.6 . . ?
H20A C20 H20B 107.5 . . ?
N4 C21 C20 114(2) . . ?
N4 C21 H21A 108.7 . . ?
C20 C21 H21A 108.7 . . ?
N4 C21 H21B 108.7 . . ?
C20 C21 H21B 108.7 . . ?
H21A C21 H21B 107.6 . . ?
C23 C22 N4 114(2) . . ?
C23 C22 H22A 108.7 . . ?
N4 C22 H22A 108.7 . . ?
C23 C22 H22B 108.7 . . ?
N4 C22 H22B 108.7 . . ?
H22A C22 H22B 107.6 . . ?
C22 C23 C24 121(2) . . ?
C22 C23 H23A 107.1 . . ?
C24 C23 H23A 107.1 . . ?
C22 C23 H23B 107.1 . . ?
C24 C23 H23B 107.1 . . ?
H23A C23 H23B 106.8 . . ?
O8 C24 O7 124(2) . . ?
O8 C24 C23 121(2) . . ?
O7 C24 C23 115(2) . . ?
N5 C25 C26 115(2) . . ?
N5 C25 H25A 108.4 . . ?
C26 C25 H25A 108.4 . . ?
N5 C25 H25B 108.4 . . ?
C26 C25 H25B 108.4 . . ?
H25A C25 H25B 107.5 . . ?
C27 C26 C25 119(2) . . ?
C27 C26 H26A 107.7 . . ?
C25 C26 H26A 107.7 . . ?
C27 C26 H26B 107.7 . . ?
C25 C26 H26B 107.7 . . ?
H26A C26 H26B 107.1 . . ?
O10 C27 O9 120(2) . . ?
O10 C27 C26 118(2) . . ?
O9 C27 C26 121(3) . . ?
N6 C28 C29 113(3) . . ?
N6 C28 H28A 108.9 . . ?
C29 C28 H28A 108.9 . . ?
N6 C28 H28B 108.9 . . ?
C29 C28 H28B 108.9 . . ?
H28A C28 H28B 107.7 . . ?
C30 C29 C28 112(3) . . ?
C30 C29 H29A 109.2 . . ?
C28 C29 H29A 109.2 . . ?
C30 C29 H29B 109.2 . . ?
C28 C29 H29B 109.2 . . ?
H29A C29 H29B 107.9 . . ?
O12 C30 O11 123(2) . . ?
O12 C30 C29 115(3) . . ?
O11 C30 C29 121(3) . . ?
N7 C31 C32 111(2) . . ?
N7 C31 H31A 109.3 . . ?
C32 C31 H31A 109.3 . . ?
N7 C31 H31B 109.3 . . ?
C32 C31 H31B 109.3 . . ?
H31A C31 H31B 108.0 . . ?
N8 C32 C31 113(2) . . ?
N8 C32 H32A 109.0 . . ?
C31 C32 H32A 109.0 . . ?
N8 C32 H32B 109.0 . . ?
C31 C32 H32B 109.0 . . ?
H32A C32 H32B 107.8 . . ?
N8 C33 C34 114.0(17) . . ?
N8 C33 H33A 108.8 . . ?
C34 C33 H33A 108.8 . . ?
N8 C33 H33B 108.8 . . ?
C34 C33 H33B 108.8 . . ?
H33A C33 H33B 107.7 . . ?
N9 C34 C33 113(2) . . ?
N9 C34 H34A 109.1 . . ?
C33 C34 H34A 109.1 . . ?
N9 C34 H34B 109.1 . . ?
C33 C34 H34B 109.1 . . ?
H34A C34 H34B 107.8 . . ?
C36 C35 N9 112.3(18) . . ?
C36 C35 H35A 109.1 . . ?
N9 C35 H35A 109.1 . . ?
C36 C35 H35B 109.1 . . ?
N9 C35 H35B 109.1 . . ?
H35A C35 H35B 107.9 . . ?
C35 C36 N7 114(2) . . ?
C35 C36 H36A 108.8 . . ?
N7 C36 H36A 108.8 . . ?
C35 C36 H36B 108.8 . . ?
N7 C36 H36B 108.8 . . ?
H36A C36 H36B 107.7 . . ?
C38 C37 N7 115(2) . . ?
C38 C37 H37A 108.4 . . ?
N7 C37 H37A 108.4 . . ?
C38 C37 H37B 108.4 . . ?
N7 C37 H37B 108.4 . . ?
H37A C37 H37B 107.5 . . ?
C37 C38 C39 119(2) . . ?
C37 C38 H38A 107.6 . . ?
C39 C38 H38A 107.6 . . ?
C37 C38 H38B 107.6 . . ?
C39 C38 H38B 107.6 . . ?
H38A C38 H38B 107.0 . . ?
O14 C39 O13 126(2) . . ?
O14 C39 C38 115(2) . . ?
O13 C39 C38 118.8(18) . . ?
N8 C40 C41 111(2) . . ?
N8 C40 H40A 109.4 . . ?
C41 C40 H40A 109.4 . . ?
N8 C40 H40B 109.4 . . ?
C41 C40 H40B 109.4 . . ?
H40A C40 H40B 108.0 . . ?
C42 C41 C40 110(2) . . ?
C42 C41 H41A 109.6 . . ?
C40 C41 H41A 109.6 . . ?
C42 C41 H41B 109.6 . . ?
C40 C41 H41B 109.6 . . ?
H41A C41 H41B 108.2 . . ?
O15 C42 O16 125(2) . . ?
O15 C42 C41 120(2) . . ?
O16 C42 C41 115(2) . . ?
N9 C43 C44 118(2) . . ?
N9 C43 H43A 107.9 . . ?
C44 C43 H43A 107.9 . . ?
N9 C43 H43B 107.9 . . ?
C44 C43 H43B 107.9 . . ?
H43A C43 H43B 107.2 . . ?
C43 C44 C45 115(2) . . ?
C43 C44 H44A 108.4 . . ?
C45 C44 H44A 108.4 . . ?
C43 C44 H44B 108.4 . . ?
C45 C44 H44B 108.4 . . ?
H44A C44 H44B 107.5 . . ?
O18 C45 O17 119.9(18) . . ?
O18 C45 C44 123.7(19) . . ?
O17 C45 C44 116.2(19) . . ?
N10 C46 C47 111(2) . . ?
N10 C46 H46A 109.5 . . ?
C47 C46 H46A 109.5 . . ?
N10 C46 H46B 109.5 . . ?
C47 C46 H46B 109.5 . . ?
H46A C46 H46B 108.0 . . ?
N11 C47 C46 115(2) . . ?
N11 C47 H47A 108.4 . . ?
C46 C47 H47A 108.4 . . ?
N11 C47 H47B 108.4 . . ?
C46 C47 H47B 108.4 . . ?
H47A C47 H47B 107.5 . . ?
N11 C48 C49 116(2) . . ?
N11 C48 H48A 108.2 . . ?
C49 C48 H48A 108.2 . . ?
N11 C48 H48B 108.2 . . ?
C49 C48 H48B 108.2 . . ?
H48A C48 H48B 107.4 . . ?
N12 C49 C48 112(2) . . ?
N12 C49 H49A 109.2 . . ?
C48 C49 H49A 109.2 . . ?
N12 C49 H49B 109.2 . . ?
C48 C49 H49B 109.2 . . ?
H49A C49 H49B 107.9 . . ?
C51 C50 N12 112(2) . . ?
C51 C50 H50A 109.2 . . ?
N12 C50 H50A 109.2 . . ?
C51 C50 H50B 109.2 . . ?
N12 C50 H50B 109.2 . . ?
H50A C50 H50B 107.9 . . ?
N10 C51 C50 116(2) . . ?
N10 C51 H51A 108.3 . . ?
C50 C51 H51A 108.3 . . ?
N10 C51 H51B 108.3 . . ?
C50 C51 H51B 108.3 . . ?
H51A C51 H51B 107.4 . . ?
C53 C52 N10 120(3) . . ?
C53 C52 H52A 107.2 . . ?
N10 C52 H52A 107.2 . . ?
C53 C52 H52B 107.2 . . ?
N10 C52 H52B 107.2 . . ?
H52A C52 H52B 106.9 . . ?
C52 C53 C54 116(2) . . ?
C52 C53 H53A 108.3 . . ?
C54 C53 H53A 108.3 . . ?
C52 C53 H53B 108.3 . . ?
C54 C53 H53B 108.3 . . ?
H53A C53 H53B 107.4 . . ?
O20 C54 O19 126(2) . . ?
O20 C54 C53 118.6(19) . . ?
O19 C54 C53 115(2) . . ?
C56 C55 N11 117(2) . . ?
C56 C55 H55A 108.1 . . ?
N11 C55 H55A 108.1 . . ?
C56 C55 H55B 108.1 . . ?
N11 C55 H55B 108.1 . . ?
H55A C55 H55B 107.3 . . ?
C55 C56 C57 115(3) . . ?
C55 C56 H56A 108.4 . . ?
C57 C56 H56A 108.4 . . ?
C55 C56 H56B 108.4 . . ?
C57 C56 H56B 108.4 . . ?
H56A C56 H56B 107.5 . . ?
O22 C57 O21 127(3) . . ?
O22 C57 C56 117(2) . . ?
O21 C57 C56 116(2) . . ?
N12 C58 C59 115.3(19) . . ?
N12 C58 H58A 108.4 . . ?
C59 C58 H58A 108.4 . . ?
N12 C58 H58B 108.4 . . ?
C59 C58 H58B 108.4 . . ?
H58A C58 H58B 107.5 . . ?
C60 C59 C58 119(2) . . ?
C60 C59 H59A 107.7 . . ?
C58 C59 H59A 107.7 . . ?
C60 C59 H59B 107.7 . . ?
C58 C59 H59B 107.7 . . ?
H59A C59 H59B 107.1 . . ?
O24 C60 O23 122.5(19) . . ?
O24 C60 C59 123(2) . . ?
O23 C60 C59 115(2) . . ?
C62 C61 N13 115(3) . . ?
C62 C61 H61A 108.6 . . ?
N13 C61 H61A 108.6 . . ?
C62 C61 H61B 108.6 . . ?
N13 C61 H61B 108.6 . . ?
H61A C61 H61B 107.6 . . ?
C61 C62 N14 116(4) . . ?
C61 C62 H62A 108.4 . . ?
N14 C62 H62A 108.4 . . ?
C61 C62 H62B 108.4 . . ?
N14 C62 H62B 108.4 . . ?
H62A C62 H62B 107.4 . . ?
N14 C63 C64 114(3) . . ?
N14 C63 H63A 108.8 . . ?
C64 C63 H63A 108.8 . . ?
N14 C63 H63B 108.8 . . ?
C64 C63 H63B 108.8 . . ?
H63A C63 H63B 107.7 . . ?
N15 C64 C63 111(4) . . ?
N15 C64 H64A 109.5 . . ?
C63 C64 H64A 109.5 . . ?
N15 C64 H64B 109.5 . . ?
C63 C64 H64B 109.5 . . ?
H64A C64 H64B 108.1 . . ?
N15 C65 C66 114(3) . . ?
N15 C65 H65A 108.7 . . ?
C66 C65 H65A 108.7 . . ?
N15 C65 H65B 108.7 . . ?
C66 C65 H65B 108.7 . . ?
H65A C65 H65B 107.6 . . ?
C65 C66 N13 113(3) . . ?
C65 C66 H66A 109.0 . . ?
N13 C66 H66A 109.0 . . ?
C65 C66 H66B 109.0 . . ?
N13 C66 H66B 109.0 . . ?
H66A C66 H66B 107.8 . . ?
C68 C67 N13 116(3) . . ?
C68 C67 H67A 108.4 . . ?
N13 C67 H67A 108.4 . . ?
C68 C67 H67B 108.4 . . ?
N13 C67 H67B 108.4 . . ?
H67A C67 H67B 107.4 . . ?
C67 C68 C69 119(3) . . ?
C67 C68 H68A 107.6 . . ?
C69 C68 H68A 107.6 . . ?
C67 C68 H68B 107.6 . . ?
C69 C68 H68B 107.6 . . ?
H68A C68 H68B 107.0 . . ?
O25 C69 O26 127(2) . . ?
O25 C69 C68 119(3) . . ?
O26 C69 C68 114(3) . . ?
N14 C70 C71 119(4) . . ?
N14 C70 H70A 107.5 . . ?
C71 C70 H70A 107.5 . . ?
N14 C70 H70B 107.5 . . ?
C71 C70 H70B 107.5 . . ?
H70A C70 H70B 107.0 . . ?
C70 C71 C72 109(4) . . ?
C70 C71 H71A 109.8 . . ?
C72 C71 H71A 109.8 . . ?
C70 C71 H71B 109.8 . . ?
C72 C71 H71B 109.8 . . ?
H71A C71 H71B 108.3 . . ?
O27 C72 O28 121(3) . . ?
O27 C72 C71 126(4) . . ?
O28 C72 C71 114(4) . . ?
N15 C73 C74 119(4) . . ?
N15 C73 H73A 107.6 . . ?
C74 C73 H73A 107.6 . . ?
N15 C73 H73B 107.6 . . ?
C74 C73 H73B 107.6 . . ?
H73A C73 H73B 107.0 . . ?
C75 C74 C73 112(3) . . ?
C75 C74 H74A 109.2 . . ?
C73 C74 H74A 109.2 . . ?
C75 C74 H74B 109.2 . . ?
C73 C74 H74B 109.2 . . ?
H74A C74 H74B 107.9 . . ?
O30 C75 O29 121(3) . . ?
O30 C75 C74 118(3) . . ?
O29 C75 C74 122(3) . . ?
C77 C76 N16 117(2) . . ?
C77 C76 H76A 108.1 . . ?
N16 C76 H76A 108.1 . . ?
C77 C76 H76B 108.1 . . ?
N16 C76 H76B 108.1 . . ?
H76A C76 H76B 107.3 . . ?
C76 C77 N17 114(3) . . ?
C76 C77 H77A 108.7 . . ?
N17 C77 H77A 108.7 . . ?
C76 C77 H77B 108.7 . . ?
N17 C77 H77B 108.7 . . ?
H77A C77 H77B 107.6 . . ?
C79 C78 N17 109.6(19) . . ?
C79 C78 H78A 109.7 . . ?
N17 C78 H78A 109.7 . . ?
C79 C78 H78B 109.7 . . ?
N17 C78 H78B 109.7 . . ?
H78A C78 H78B 108.2 . . ?
N18 C79 C78 115(2) . . ?
N18 C79 H79A 108.6 . . ?
C78 C79 H79A 108.6 . . ?
N18 C79 H79B 108.6 . . ?
C78 C79 H79B 108.6 . . ?
H79A C79 H79B 107.5 . . ?
C81 C80 N18 112(2) . . ?
C81 C80 H80A 109.2 . . ?
N18 C80 H80A 109.2 . . ?
C81 C80 H80B 109.2 . . ?
N18 C80 H80B 109.2 . . ?
H80A C80 H80B 107.9 . . ?
N16 C81 C80 114(2) . . ?
N16 C81 H81A 108.8 . . ?
C80 C81 H81A 108.8 . . ?
N16 C81 H81B 108.8 . . ?
C80 C81 H81B 108.8 . . ?
H81A C81 H81B 107.7 . . ?
N16 C82 C83 115(3) . . ?
N16 C82 H82A 108.5 . . ?
C83 C82 H82A 108.5 . . ?
N16 C82 H82B 108.5 . . ?
C83 C82 H82B 108.5 . . ?
H82A C82 H82B 107.5 . . ?
C82 C83 C84 116(2) . . ?
C82 C83 H83A 108.4 . . ?
C84 C83 H83A 108.4 . . ?
C82 C83 H83B 108.4 . . ?
C84 C83 H83B 108.4 . . ?
H83A C83 H83B 107.4 . . ?
O32 C84 O31 127(2) . . ?
O32 C84 C83 115(2) . . ?
O31 C84 C83 117(2) . . ?
N17 C85 C86 116(2) . . ?
N17 C85 H85A 108.3 . . ?
C86 C85 H85A 108.3 . . ?
N17 C85 H85B 108.3 . . ?
C86 C85 H85B 108.3 . . ?
H85A C85 H85B 107.4 . . ?
C87 C86 C85 114(3) . . ?
C87 C86 H86A 108.8 . . ?
C85 C86 H86A 108.8 . . ?
C87 C86 H86B 108.8 . . ?
C85 C86 H86B 108.8 . . ?
H86A C86 H86B 107.7 . . ?
O34 C87 O33 122(2) . . ?
O34 C87 C86 118(3) . . ?
O33 C87 C86 121(3) . . ?
N18 C88 C89 115(2) . . ?
N18 C88 H88A 108.4 . . ?
C89 C88 H88A 108.4 . . ?
N18 C88 H88B 108.4 . . ?
C89 C88 H88B 108.4 . . ?
H88A C88 H88B 107.5 . . ?
C90 C89 C88 117(3) . . ?
C90 C89 H89A 108.0 . . ?
C88 C89 H89A 108.0 . . ?
C90 C89 H89B 108.0 . . ?
C88 C89 H89B 108.0 . . ?
H89A C89 H89B 107.2 . . ?
O36 C90 O35 122.7(18) . . ?
O36 C90 C89 115(2) . . ?
O35 C90 C89 122(2) . . ?
N19 C91 C92 116(3) . . ?
N19 C91 H91A 108.3 . . ?
C92 C91 H91A 108.3 . . ?
N19 C91 H91B 108.3 . . ?
C92 C91 H91B 108.3 . . ?
H91A C91 H91B 107.4 . . ?
N20 C92 C91 118(3) . . ?
N20 C92 H92A 107.8 . . ?
C91 C92 H92A 107.8 . . ?
N20 C92 H92B 107.8 . . ?
C91 C92 H92B 107.8 . . ?
H92A C92 H92B 107.1 . . ?
N20 C93 C94 118(3) . . ?
N20 C93 H93A 107.9 . . ?
C94 C93 H93A 107.9 . . ?
N20 C93 H93B 107.9 . . ?
C94 C93 H93B 107.9 . . ?
H93A C93 H93B 107.2 . . ?
N21 C94 C93 112(3) . . ?
N21 C94 H94A 109.1 . . ?
C93 C94 H94A 109.1 . . ?
N21 C94 H94B 109.1 . . ?
C93 C94 H94B 109.1 . . ?
H94A C94 H94B 107.9 . . ?
C96 C95 N21 115(3) . . ?
C96 C95 H95A 108.4 . . ?
N21 C95 H95A 108.4 . . ?
C96 C95 H95B 108.4 . . ?
N21 C95 H95B 108.4 . . ?
H95A C95 H95B 107.5 . . ?
C95 C96 N19 115(3) . . ?
C95 C96 H96A 108.5 . . ?
N19 C96 H96A 108.5 . . ?
C95 C96 H96B 108.5 . . ?
N19 C96 H96B 108.5 . . ?
H96A C96 H96B 107.5 . . ?
C98 C97 N19 109(3) . . ?
C98 C97 H97A 109.8 . . ?
N19 C97 H97A 109.8 . . ?
C98 C97 H97B 109.8 . . ?
N19 C97 H97B 109.8 . . ?
H97A C97 H97B 108.2 . . ?
C97 C98 C99 124(3) . . ?
C97 C98 H98A 106.2 . . ?
C99 C98 H98A 106.2 . . ?
C97 C98 H98B 106.2 . . ?
C99 C98 H98B 106.2 . . ?
H98A C98 H98B 106.4 . . ?
O38 C99 O37 130(3) . . ?
O38 C99 C98 119(3) . . ?
O37 C99 C98 111(3) . . ?
N20 C100 C101 114(3) . . ?
N20 C100 H10C 108.9 . . ?
C101 C100 H10C 108.9 . . ?
N20 C100 H10D 108.9 . . ?
C101 C100 H10D 108.9 . . ?
H10C C100 H10D 107.7 . . ?
C102 C101 C100 115(3) . . ?
C102 C101 H10E 108.5 . . ?
C100 C101 H10E 108.5 . . ?
C102 C101 H10F 108.5 . . ?
C100 C101 H10F 108.5 . . ?
H10E C101 H10F 107.5 . . ?
O40 C102 O39 121(2) . . ?
O40 C102 C101 121(3) . . ?
O39 C102 C101 118(2) . . ?
N21 C103 C104 111(3) . . ?
N21 C103 H10G 109.5 . . ?
C104 C103 H10G 109.5 . . ?
N21 C103 H10H 109.5 . . ?
C104 C103 H10H 109.5 . . ?
H10G C103 H10H 108.1 . . ?
C105 C104 C103 120(3) . . ?
C105 C104 H10I 107.3 . . ?
C103 C104 H10I 107.3 . . ?
C105 C104 H10J 107.3 . . ?
C103 C104 H10J 107.3 . . ?
H10I C104 H10J 106.9 . . ?
O42 C105 O41 124(2) . . ?
O42 C105 C104 117(3) . . ?
O41 C105 C104 119(2) . . ?
O1 Cd1 O5 85.2(7) . . ?
O1 Cd1 O3 85.3(6) . . ?
O5 Cd1 O3 84.4(6) . . ?
O1 Cd1 N1 87.8(8) . . ?
O5 Cd1 N1 115.7(9) . . ?
O3 Cd1 N1 158.2(9) . . ?
O1 Cd1 N2 113.3(8) . . ?
O5 Cd1 N2 158.2(7) . . ?
O3 Cd1 N2 85.8(7) . . ?
N1 Cd1 N2 77.9(9) . . ?
O1 Cd1 N3 157.9(9) . . ?
O5 Cd1 N3 87.5(8) . . ?
O3 Cd1 N3 114.7(8) . . ?
N1 Cd1 N3 76.6(9) . . ?
N2 Cd1 N3 79.0(9) . . ?
O11 Cd2 O7 89.4(6) . . ?
O11 Cd2 O9 83.1(6) . . ?
O7 Cd2 O9 82.8(5) . . ?
O11 Cd2 N5 155.7(7) . . ?
O7 Cd2 N5 111.7(7) . . ?
O9 Cd2 N5 87.5(7) . . ?
O11 Cd2 N4 118.2(7) . . ?
O7 Cd2 N4 84.9(7) . . ?
O9 Cd2 N4 155.3(7) . . ?
N5 Cd2 N4 77.3(8) . . ?
O11 Cd2 N6 89.1(8) . . ?
O7 Cd2 N6 158.7(8) . . ?
O9 Cd2 N6 118.0(8) . . ?
N5 Cd2 N6 75.6(9) . . ?
N4 Cd2 N6 77.1(9) . . ?
O17 Cd3 O15 87.5(5) . . ?
O17 Cd3 O13 90.3(5) . . ?
O15 Cd3 O13 77.1(5) . . ?
O17 Cd3 N7 119.7(6) . . ?
O15 Cd3 N7 147.0(7) . . ?
O13 Cd3 N7 84.0(6) . . ?
O17 Cd3 N8 151.1(6) . . ?
O15 Cd3 N8 86.7(6) . . ?
O13 Cd3 N8 115.8(6) . . ?
N7 Cd3 N8 77.5(7) . . ?
O17 Cd3 N9 85.4(5) . . ?
O15 Cd3 N9 128.1(6) . . ?
O13 Cd3 N9 154.1(6) . . ?
N7 Cd3 N9 76.0(7) . . ?
N8 Cd3 N9 76.1(6) . . ?
O23 Cd4 O21 85.2(6) . . ?
O23 Cd4 O19 92.2(5) . . ?
O21 Cd4 O19 77.9(5) . . ?
O23 Cd4 N10 121.3(7) . . ?
O21 Cd4 N10 147.5(6) . . ?
O19 Cd4 N10 82.4(6) . . ?
O23 Cd4 N11 149.7(7) . . ?
O21 Cd4 N11 87.8(7) . . ?
O19 Cd4 N11 115.0(6) . . ?
N10 Cd4 N11 77.5(8) . . ?
O23 Cd4 N12 85.1(6) . . ?
O21 Cd4 N12 127.3(7) . . ?
O19 Cd4 N12 154.2(6) . . ?
N10 Cd4 N12 77.2(7) . . ?
N11 Cd4 N12 75.9(7) . . ?
O27 Cd5 O25 85.6(7) . . ?
O27 Cd5 O29 91.2(7) . . ?
O25 Cd5 O29 81.6(7) . . ?
O27 Cd5 N15 116.5(11) . . ?
O25 Cd5 N15 153.5(12) . . ?
O29 Cd5 N15 83.6(10) . . ?
O27 Cd5 N14 85.4(9) . . ?
O25 Cd5 N14 119.5(10) . . ?
O29 Cd5 N14 158.2(10) . . ?
N15 Cd5 N14 78.8(12) . . ?
O27 Cd5 N13 154.8(10) . . ?
O25 Cd5 N13 85.6(9) . . ?
O29 Cd5 N13 110.7(9) . . ?
N15 Cd5 N13 79.3(12) . . ?
N14 Cd5 N13 78.5(10) . . ?
O33 Cd6 O31 85.0(7) . . ?
O33 Cd6 O35 92.1(6) . . ?
O31 Cd6 O35 78.5(6) . . ?
O33 Cd6 N18 119.1(8) . . ?
O31 Cd6 N18 150.9(7) . . ?
O35 Cd6 N18 84.2(6) . . ?
O33 Cd6 N16 151.8(8) . . ?
O31 Cd6 N16 88.4(7) . . ?
O35 Cd6 N16 113.4(7) . . ?
N18 Cd6 N16 77.2(8) . . ?
O33 Cd6 N17 83.9(7) . . ?
O31 Cd6 N17 125.1(7) . . ?
O35 Cd6 N17 155.4(7) . . ?
N18 Cd6 N17 76.7(7) . . ?
N16 Cd6 N17 77.6(7) . . ?
O37 Cd7 O41 82.0(7) . . ?
O37 Cd7 O39 80.3(7) . . ?
O41 Cd7 O39 82.2(7) . . ?
O37 Cd7 N19 84.5(9) . . ?
O41 Cd7 N19 141.8(10) . . ?
O39 Cd7 N19 130.3(10) . . ?
O37 Cd7 N20 143.3(10) . . ?
O41 Cd7 N20 129.1(10) . . ?
O39 Cd7 N20 85.0(7) . . ?
N19 Cd7 N20 79.7(11) . . ?
O37 Cd7 N21 132.1(9) . . ?
O41 Cd7 N21 83.9(7) . . ?
O39 Cd7 N21 142.2(9) . . ?
N19 Cd7 N21 79.0(10) . . ?
N20 Cd7 N21 76.9(9) . . ?
O37 Cd7 Ag18 48.1(4) . . ?
O41 Cd7 Ag18 49.5(4) . . ?
O39 Cd7 Ag18 49.3(5) . . ?
N19 Cd7 Ag18 132.3(8) . . ?
N20 Cd7 Ag18 133.7(6) . . ?
N21 Cd7 Ag18 133.0(6) . . ?
C1 N1 C7 112(3) . . ?
C1 N1 C6 114(3) . . ?
C7 N1 C6 109(3) . . ?
C1 N1 Cd1 110(2) . . ?
C7 N1 Cd1 111.1(16) . . ?
C6 N1 Cd1 101(2) . . ?
C2 N2 C10 114(3) . . ?
C2 N2 C3 110(2) . . ?
C10 N2 C3 110(3) . . ?
C2 N2 Cd1 100.4(18) . . ?
C10 N2 Cd1 114.7(14) . . ?
C3 N2 Cd1 107.1(17) . . ?
C13 N3 C5 109(3) . . ?
C13 N3 C4 112(3) . . ?
C5 N3 C4 112(2) . . ?
C13 N3 Cd1 109.4(17) . . ?
C5 N3 Cd1 111(2) . . ?
C4 N3 Cd1 103(2) . . ?
C21 N4 C16 112(2) . . ?
C21 N4 C22 108(2) . . ?
C16 N4 C22 111(2) . . ?
C21 N4 Cd2 104.1(18) . . ?
C16 N4 Cd2 108.4(15) . . ?
C22 N4 Cd2 113.6(14) . . ?
C18 N5 C25 110(2) . . ?
C18 N5 C17 115(2) . . ?
C25 N5 C17 111(2) . . ?
C18 N5 Cd2 108.7(19) . . ?
C25 N5 Cd2 111.1(16) . . ?
C17 N5 Cd2 100.7(15) . . ?
C20 N6 C19 116(3) . . ?
C20 N6 C28 111(3) . . ?
C19 N6 C28 105(3) . . ?
C20 N6 Cd2 110.4(19) . . ?
C19 N6 Cd2 104.2(19) . . ?
C28 N6 Cd2 109.8(18) . . ?
C37 N7 C31 113(2) . . ?
C37 N7 C36 108(2) . . ?
C31 N7 C36 110.8(19) . . ?
C37 N7 Cd3 111.9(14) . . ?
C31 N7 Cd3 110.0(16) . . ?
C36 N7 Cd3 103.1(15) . . ?
C33 N8 C32 116(2) . . ?
C33 N8 C40 111(2) . . ?
C32 N8 C40 105(2) . . ?
C33 N8 Cd3 111.2(13) . . ?
C32 N8 Cd3 101.0(13) . . ?
C40 N8 Cd3 112.6(13) . . ?
C34 N9 C43 112(2) . . ?
C34 N9 C35 112.5(18) . . ?
C43 N9 C35 107.0(19) . . ?
C34 N9 Cd3 104.4(14) . . ?
C43 N9 Cd3 111.7(12) . . ?
C35 N9 Cd3 109.4(13) . . ?
C51 N10 C52 110(2) . . ?
C51 N10 C46 111(2) . . ?
C52 N10 C46 113(2) . . ?
C51 N10 Cd4 102.6(15) . . ?
C52 N10 Cd4 110.3(16) . . ?
C46 N10 Cd4 109.4(17) . . ?
C48 N11 C47 114(2) . . ?
C48 N11 C55 112(2) . . ?
C47 N11 C55 109(2) . . ?
C48 N11 Cd4 110.1(16) . . ?
C47 N11 Cd4 101.2(17) . . ?
C55 N11 Cd4 110.3(15) . . ?
C49 N12 C58 113(2) . . ?
C49 N12 C50 110(2) . . ?
C58 N12 C50 108.1(18) . . ?
C49 N12 Cd4 103.6(14) . . ?
C58 N12 Cd4 113.7(14) . . ?
C50 N12 Cd4 107.8(14) . . ?
C61 N13 C67 115(3) . . ?
C61 N13 C66 110(3) . . ?
C67 N13 C66 113(3) . . ?
C61 N13 Cd5 107(2) . . ?
C67 N13 Cd5 111.8(17) . . ?
C66 N13 Cd5 99.8(19) . . ?
C70 N14 C62 110(4) . . ?
C70 N14 C63 115(4) . . ?
C62 N14 C63 108(3) . . ?
C70 N14 Cd5 114(2) . . ?
C62 N14 Cd5 102(2) . . ?
C63 N14 Cd5 108(3) . . ?
C73 N15 C65 114(4) . . ?
C73 N15 C64 106(3) . . ?
C65 N15 C64 112(3) . . ?
C73 N15 Cd5 113(2) . . ?
C65 N15 Cd5 109(2) . . ?
C64 N15 Cd5 103(3) . . ?
C81 N16 C82 109(2) . . ?
C81 N16 C76 115(2) . . ?
C82 N16 C76 110(2) . . ?
C81 N16 Cd6 103.2(17) . . ?
C82 N16 Cd6 111.1(14) . . ?
C76 N16 Cd6 108.7(18) . . ?
C85 N17 C78 107(2) . . ?
C85 N17 C77 114(2) . . ?
C78 N17 C77 110(2) . . ?
C85 N17 Cd6 114.8(14) . . ?
C78 N17 Cd6 109.4(15) . . ?
C77 N17 Cd6 101.0(14) . . ?
C88 N18 C79 109(2) . . ?
C88 N18 C80 112(2) . . ?
C79 N18 C80 112(2) . . ?
C88 N18 Cd6 112.6(14) . . ?
C79 N18 Cd6 102.0(17) . . ?
C80 N18 Cd6 109.5(17) . . ?
C91 N19 C97 103(3) . . ?
C91 N19 C96 111(4) . . ?
C97 N19 C96 117(3) . . ?
C91 N19 Cd7 103(3) . . ?
C97 N19 Cd7 114(2) . . ?
C96 N19 Cd7 109(2) . . ?
C93 N20 C92 115(3) . . ?
C93 N20 C100 108(3) . . ?
C92 N20 C100 113(3) . . ?
C93 N20 Cd7 103(2) . . ?
C92 N20 Cd7 106(2) . . ?
C100 N20 Cd7 112(2) . . ?
C103 N21 C94 113(3) . . ?
C103 N21 C95 107(3) . . ?
C94 N21 C95 110(2) . . ?
C103 N21 Cd7 115.6(17) . . ?
C94 N21 Cd7 109.9(19) . . ?
C95 N21 Cd7 101(2) . . ?
O45 N22 O44 120.4(10) . . ?
O45 N22 O43 119.9(10) . . ?
O44 N22 O43 119.7(10) . . ?
O47 N23 O46 120.0(10) . . ?
O47 N23 O48 119.9(10) . . ?
O46 N23 O48 120.1(10) . . ?
O49 N24 O51 119.9(10) . . ?
O49 N24 O50 119.9(10) . . ?
O51 N24 O50 120.1(10) . . ?
O52 N25 O54 119.9(10) . . ?
O52 N25 O53 120.2(10) . . ?
O54 N25 O53 119.9(10) . . ?
C9 O1 Cd1 130.8(16) . . ?
C9 O1 Ag2 112.3(16) . . ?
Cd1 O1 Ag2 99.0(8) . . ?
C9 O2 Ag3 115.1(16) . . ?
C12 O3 Cd1 132.2(14) . . ?
C12 O3 Ag5 117.0(15) . . ?
Cd1 O3 Ag5 104.1(6) . . ?
C12 O4 Ag12 111.5(13) . . ?
C15 O5 Cd1 113.9(18) . . ?
C15 O5 Ag2 129.0(16) . . ?
Cd1 O5 Ag2 102.1(7) . . ?
C15 O6 Ag6 119.5(18) . . ?
C24 O7 Cd2 136.5(14) . . ?
C24 O7 Ag8 112.6(13) . . ?
Cd2 O7 Ag8 103.1(6) . . ?
C24 O8 Ag9 115.4(14) . . ?
C27 O9 Cd2 112.9(14) . . ?
C27 O9 Ag3 128.1(16) . . ?
Cd2 O9 Ag3 103.5(6) . . ?
C27 O10 Ag4 123.1(15) . . ?
C30 O11 Cd2 129.9(16) . . ?
C30 O12 Ag7 112.3(17) . . ?
C39 O13 Cd3 122.9(12) . . ?
C39 O13 Ag11 109.3(11) . . ?
Cd3 O13 Ag11 118.2(5) . . ?
C39 O14 Ag12 120.5(15) . . ?
C42 O15 Cd3 128.5(15) . . ?
C42 O15 Ag4 111.3(15) . . ?
Cd3 O15 Ag4 109.6(6) . . ?
C42 O16 Ag5 107.4(14) . . ?
C45 O17 Cd3 130.0(13) . . ?
C45 O17 Ag10 125.1(12) . . ?
Cd3 O17 Ag10 104.5(6) . . ?
C45 O18 Ag9 123.6(12) . . ?
C54 O19 Cd4 122.2(15) . . ?
C54 O19 Ag17 111.8(14) . . ?
Cd4 O19 Ag17 114.8(6) . . ?
C54 O20 Ag19 121.5(16) . . ?
C54 O20 Ag21 135.2(17) . . ?
Ag19 O20 Ag21 93.5(7) . . ?
C57 O21 Cd4 130.7(16) . . ?
C57 O21 Ag6 106.2(15) . . ?
Cd4 O21 Ag6 113.1(6) . . ?
C57 O22 Ag13 109.0(17) . . ?
C60 O23 Cd4 130.7(13) . . ?
C60 O23 Ag16 122.2(13) . . ?
Cd4 O23 Ag16 106.3(5) . . ?
C60 O24 Ag12 124.4(13) . . ?
C69 O25 Cd5 117.5(19) . . ?
C69 O25 Ag7 125.2(18) . . ?
Cd5 O25 Ag7 103.6(7) . . ?
C69 O26 Ag14 119.8(17) . . ?
C72 O27 Cd5 132(2) . . ?
C72 O28 Ag2 112(2) . . ?
C75 O29 Cd5 134.2(18) . . ?
C75 O29 Ag13 116.5(16) . . ?
Cd5 O29 Ag13 102.1(8) . . ?
C75 O30 Ag19 115(2) . . ?
C84 O31 Cd6 130.7(14) . . ?
C84 O31 Ag14 112.2(14) . . ?
Cd6 O31 Ag14 110.8(7) . . ?
C84 O32 Ag8 107.6(14) . . ?
C87 O33 Cd6 130.1(16) . . ?
C87 O33 Ag20 127.6(16) . . ?
Cd6 O33 Ag20 102.2(6) . . ?
C87 O34 Ag19 118.4(16) . . ?
C90 O35 Cd6 122.6(13) . . ?
C90 O35 Ag15 111.7(12) . . ?
Cd6 O35 Ag15 119.6(6) . . ?
C90 O36 Ag9 120.4(14) . . ?
C99 O37 Cd7 120(2) . . ?
C99 O37 Ag18 124(2) . . ?
Cd7 O37 Ag18 89.6(6) . . ?
C99 O38 Ag20 117(2) . . ?
C102 O39 Cd7 119.9(17) . . ?
C102 O39 Ag18 130.7(17) . . ?
Cd7 O39 Ag18 86.9(6) . . ?
C102 O40 Ag16 117.6(18) . . ?
C105 O41 Cd7 118.8(17) . . ?
C105 O41 Ag18 131.9(16) . . ?
Cd7 O41 Ag18 87.6(6) . . ?
C105 O42 Ag10 115.0(17) . . ?
N22 O43 Ag21 94.8(13) . . ?
N22 O44 Ag21 91.4(12) . . ?
N23 O46 Ag21 99.6(18) . . ?
H55C O55 H55D 109.4 . . ?
H56C O56 H56D 109.4 . . ?
H57C O57 H57D 104.6 . . ?
H58C O58 H58D 109.5 . . ?
H59C O59 H59D 109.5 . . ?
H60C O60 H60D 109.4 . . ?
H61C O61 H61D 106.0 . . ?
H62C O62 H62D 109.5 . . ?
H63C O63 H63D 109.5 . . ?
H64C O64 H64D 108.3 . . ?
H65C O65 H65D 104.5 . . ?
H66C O66 H66D 109.4 . . ?
H67C O67 H67D 109.5 . . ?
H68C O68 H68D 104.5 . . ?
H69C O69 H69D 109.5 . . ?
H70C O70 H70D 104.5 . . ?
H71C O71 H71D 109.5 . . ?
H72C O72 H72D 104.5 . . ?

loop_
_geom_bond_atom_site_label_1
_geom_bond_atom_site_label_2
_geom_bond_distance
_geom_bond_site_symmetry_2
_geom_bond_publ_flag
Ag1 Ag15 2.723(2) . ?
Ag1 Ag11 2.7342(19) . ?
Ag1 Ag17 2.736(2) . ?
Ag1 Ag13 2.789(2) . ?
Ag1 Ag5 2.8120(19) . ?
Ag1 Ag8 2.825(2) . ?
Ag1 Ag3 2.846(2) . ?
Ag1 Ag7 2.848(2) . ?
Ag1 Ag2 2.848(2) . ?
Ag1 Ag14 2.8638(19) . ?
Ag1 Ag4 2.867(2) . ?
Ag1 Ag6 2.894(2) . ?
Ag2 O28 2.254(19) . ?
Ag2 O5 2.456(16) . ?
Ag2 O1 2.579(18) . ?
Ag2 Ag5 2.808(2) . ?
Ag2 Ag13 2.884(2) . ?
Ag2 Ag6 2.909(2) . ?
Ag2 Ag7 3.038(3) . ?
Ag2 Ag3 3.075(3) . ?
Ag3 O2 2.262(17) . ?
Ag3 O9 2.466(16) . ?
Ag3 Ag8 2.852(2) . ?
Ag3 Ag4 2.901(2) . ?
Ag3 Ag5 2.957(2) . ?
Ag3 Ag7 3.027(3) . ?
Ag4 O10 2.260(16) . ?
Ag4 O15 2.586(15) . ?
Ag4 Ag11 2.786(2) . ?
Ag4 Ag9 2.842(2) . ?
Ag4 Ag8 2.892(2) . ?
Ag4 Ag10 3.018(2) . ?
Ag4 Ag15 3.1335(19) . ?
Ag4 Ag5 3.146(2) . ?
Ag5 O16 2.303(17) . ?
Ag5 O3 2.450(15) . ?
Ag5 Ag6 2.879(2) . ?
Ag5 Ag12 2.903(2) . ?
Ag5 Ag11 2.940(2) . ?
Ag6 O6 2.249(19) . ?
Ag6 O21 2.590(15) . ?
Ag6 Ag17 2.766(2) . ?
Ag6 Ag12 2.830(2) . ?
Ag6 Ag16 3.025(2) . ?
Ag6 Ag13 3.095(2) . ?
Ag6 Ag11 3.159(2) . ?
Ag7 O12 2.26(2) . ?
Ag7 O25 2.425(18) . ?
Ag7 Ag13 2.821(3) . ?
Ag7 Ag14 2.899(3) . ?
Ag7 Ag8 2.957(2) . ?
Ag8 O32 2.383(15) . ?
Ag8 O7 2.459(16) . ?
Ag8 Ag9 2.927(2) . ?
Ag8 Ag15 2.950(2) . ?
Ag8 Ag14 3.060(2) . ?
Ag9 O8 2.261(15) . ?
Ag9 O18 2.345(13) . ?
Ag9 O36 2.416(17) . ?
Ag9 Ag15 2.798(2) . ?
Ag9 Ag10 2.811(2) . ?
Ag10 O42 2.284(16) . ?
Ag10 O17 2.355(14) . ?
Ag10 Ag15 2.765(2) . ?
Ag10 Ag11 2.851(2) . ?
Ag10 Ag18 2.978(2) . ?
Ag11 O13 2.486(13) . ?
Ag11 Ag16 2.754(2) . ?
Ag11 Ag12 2.835(2) . ?
Ag11 Ag18 2.904(2) . ?
Ag11 Ag15 3.0062(18) . ?
Ag11 Ag17 3.0092(19) . ?
Ag12 O4 2.254(13) . ?
Ag12 O24 2.346(15) . ?
Ag12 O14 2.411(16) . ?
Ag12 Ag16 2.833(2) . ?
Ag13 O22 2.336(18) . ?
Ag13 O29 2.445(16) . ?
Ag13 Ag19 2.804(3) . ?
Ag13 Ag14 2.911(2) . ?
Ag13 Ag17 2.970(2) . ?
Ag14 O26 2.249(18) . ?
Ag14 O31 2.531(15) . ?
Ag14 Ag15 2.811(2) . ?
Ag14 Ag19 2.814(3) . ?
Ag14 Ag20 3.004(3) . ?
Ag14 Ag17 3.220(2) . ?
Ag15 O35 2.477(13) . ?
Ag15 Ag20 2.828(2) . ?
Ag15 Ag18 2.887(2) . ?
Ag15 Ag17 3.017(2) . ?
Ag16 O40 2.269(16) . ?
Ag16 O23 2.310(14) . ?
Ag16 Ag17 2.841(2) . ?
Ag16 Ag18 2.960(2) . ?
Ag17 O19 2.500(13) . ?
Ag17 Ag20 2.728(2) . ?
Ag17 Ag19 2.813(2) . ?
Ag17 Ag18 2.893(2) . ?
Ag18 O37 2.471(17) . ?
Ag18 O39 2.519(19) . ?
Ag18 O41 2.525(16) . ?
Ag18 Ag20 3.002(2) . ?
Ag18 Cd7 3.320(2) . ?
Ag19 O30 2.26(2) . ?
Ag19 O34 2.391(18) . ?
Ag19 O20 2.40(2) . ?
Ag19 Ag20 2.849(3) . ?
Ag20 O38 2.21(2) . ?
Ag20 O33 2.342(16) . ?
Ag21 O20 2.407(17) . ?
Ag21 O43 2.44(3) . ?
Ag21 O46 2.44(5) . ?
Ag21 O44 2.51(3) . ?
C1 N1 1.43(5) . ?
C1 C2 1.49(5) . ?
C1 H1A 0.9700 . ?
C1 H1B 0.9700 . ?
C2 N2 1.43(3) . ?
C2 H2A 0.9700 . ?
C2 H2B 0.9700 . ?
C3 N2 1.51(4) . ?
C3 C4 1.56(4) . ?
C3 H3A 0.9700 . ?
C3 H3B 0.9700 . ?
C4 N3 1.51(4) . ?
C4 H4A 0.9700 . ?
C4 H4B 0.9700 . ?
C5 N3 1.41(4) . ?
C5 C6 1.53(5) . ?
C5 H5A 0.9700 . ?
C5 H5B 0.9700 . ?
C6 N1 1.52(4) . ?
C6 H6A 0.9700 . ?
C6 H6B 0.9700 . ?
C7 N1 1.47(4) . ?
C7 C8 1.51(4) . ?
C7 H7A 0.9700 . ?
C7 H7B 0.9700 . ?
C8 C9 1.51(4) . ?
C8 H8A 0.9700 . ?
C8 H8B 0.9700 . ?
C9 O1 1.27(3) . ?
C9 O2 1.28(3) . ?
C10 C11 1.46(4) . ?
C10 N2 1.49(4) . ?
C10 H10A 0.9700 . ?
C10 H10B 0.9700 . ?
C11 C12 1.55(3) . ?
C11 H11A 0.9700 . ?
C11 H11B 0.9700 . ?
C12 O4 1.24(3) . ?
C12 O3 1.24(3) . ?
C13 N3 1.41(4) . ?
C13 C14 1.514(10) . ?
C13 H13A 0.9700 . ?
C13 H13B 0.9700 . ?
C14 C15 1.57(4) . ?
C14 H14A 0.9700 . ?
C14 H14B 0.9700 . ?
C15 O6 1.23(3) . ?
C15 O5 1.29(3) . ?
C16 N4 1.48(4) . ?
C16 C17 1.526(10) . ?
C16 H16A 0.9700 . ?
C16 H16B 0.9700 . ?
C17 N5 1.52(3) . ?
C17 H17A 0.9700 . ?
C17 H17B 0.9700 . ?
C18 N5 1.48(4) . ?
C18 C19 1.50(4) . ?
C18 H18A 0.9700 . ?
C18 H18B 0.9700 . ?
C19 N6 1.49(4) . ?
C19 H19A 0.9700 . ?
C19 H19B 0.9700 . ?
C20 N6 1.45(4) . ?
C20 C21 1.57(4) . ?
C20 H20A 0.9700 . ?
C20 H20B 0.9700 . ?
C21 N4 1.46(3) . ?
C21 H21A 0.9700 . ?
C21 H21B 0.9700 . ?
C22 C23 1.48(4) . ?
C22 N4 1.54(3) . ?
C22 H22A 0.9700 . ?
C22 H22B 0.9700 . ?
C23 C24 1.51(3) . ?
C23 H23A 0.9700 . ?
C23 H23B 0.9700 . ?
C24 O8 1.17(3) . ?
C24 O7 1.31(3) . ?
C25 N5 1.50(4) . ?
C25 C26 1.51(4) . ?
C25 H25A 0.9700 . ?
C25 H25B 0.9700 . ?
C26 C27 1.49(3) . ?
C26 H26A 0.9700 . ?
C26 H26B 0.9700 . ?
C27 O10 1.23(3) . ?
C27 O9 1.30(3) . ?
C28 N6 1.50(4) . ?
C28 C29 1.59(4) . ?
C28 H28A 0.9700 . ?
C28 H28B 0.9700 . ?
C29 C30 1.52(4) . ?
C29 H29A 0.9700 . ?
C29 H29B 0.9700 . ?
C30 O12 1.25(3) . ?
C30 O11 1.26(3) . ?
C31 N7 1.50(3) . ?
C31 C32 1.54(4) . ?
C31 H31A 0.9700 . ?
C31 H31B 0.9700 . ?
C32 N8 1.49(3) . ?
C32 H32A 0.9700 . ?
C32 H32B 0.9700 . ?
C33 N8 1.48(3) . ?
C33 C34 1.60(3) . ?
C33 H33A 0.9700 . ?
C33 H33B 0.9700 . ?
C34 N9 1.43(3) . ?
C34 H34A 0.9700 . ?
C34 H34B 0.9700 . ?
C35 C36 1.48(4) . ?
C35 N9 1.49(3) . ?
C35 H35A 0.9700 . ?
C35 H35B 0.9700 . ?
C36 N7 1.51(3) . ?
C36 H36A 0.9700 . ?
C36 H36B 0.9700 . ?
C37 C38 1.47(4) . ?
C37 N7 1.49(3) . ?
C37 H37A 0.9700 . ?
C37 H37B 0.9700 . ?
C38 C39 1.55(3) . ?
C38 H38A 0.9700 . ?
C38 H38B 0.9700 . ?
C39 O14 1.22(2) . ?
C39 O13 1.25(2) . ?
C40 N8 1.52(3) . ?
C40 C41 1.55(4) . ?
C40 H40A 0.9700 . ?
C40 H40B 0.9700 . ?
C41 C42 1.54(3) . ?
C41 H41A 0.9700 . ?
C41 H41B 0.9700 . ?
C42 O15 1.23(3) . ?
C42 O16 1.27(3) . ?
C43 N9 1.46(3) . ?
C43 C44 1.49(3) . ?
C43 H43A 0.9700 . ?
C43 H43B 0.9700 . ?
C44 C45 1.49(3) . ?
C44 H44A 0.9700 . ?
C44 H44B 0.9700 . ?
C45 O18 1.25(2) . ?
C45 O17 1.31(2) . ?
C46 N10 1.52(3) . ?
C46 C47 1.54(4) . ?
C46 H46A 0.9700 . ?
C46 H46B 0.9700 . ?
C47 N11 1.44(4) . ?
C47 H47A 0.9700 . ?
C47 H47B 0.9700 . ?
C48 N11 1.43(3) . ?
C48 C49 1.53(4) . ?
C48 H48A 0.9700 . ?
C48 H48B 0.9700 . ?
C49 N12 1.47(3) . ?
C49 H49A 0.9700 . ?
C49 H49B 0.9700 . ?
C50 C51 1.49(4) . ?
C50 N12 1.53(3) . ?
C50 H50A 0.9700 . ?
C50 H50B 0.9700 . ?
C51 N10 1.45(3) . ?
C51 H51A 0.9700 . ?
C51 H51B 0.9700 . ?
C52 C53 1.42(4) . ?
C52 N10 1.493(10) . ?
C52 H52A 0.9700 . ?
C52 H52B 0.9700 . ?
C53 C54 1.59(4) . ?
C53 H53A 0.9700 . ?
C53 H53B 0.9700 . ?
C54 O20 1.18(3) . ?
C54 O19 1.29(2) . ?
C55 C56 1.48(4) . ?
C55 N11 1.52(4) . ?
C55 H55A 0.9700 . ?
C55 H55B 0.9700 . ?
C56 C57 1.54(4) . ?
C56 H56A 0.9700 . ?
C56 H56B 0.9700 . ?
C57 O22 1.21(3) . ?
C57 O21 1.27(3) . ?
C58 N12 1.48(3) . ?
C58 C59 1.53(3) . ?
C58 H58A 0.9700 . ?
C58 H58B 0.9700 . ?
C59 C60 1.49(3) . ?
C59 H59A 0.9700 . ?
C59 H59B 0.9700 . ?
C60 O24 1.21(2) . ?
C60 O23 1.30(3) . ?
C61 C62 1.46(5) . ?
C61 N13 1.497(10) . ?
C61 H61A 0.9700 . ?
C61 H61B 0.9700 . ?
C62 N14 1.47(5) . ?
C62 H62A 0.9700 . ?
C62 H62B 0.9700 . ?
C63 N14 1.52(5) . ?
C63 C64 1.53(6) . ?
C63 H63A 0.9700 . ?
C63 H63B 0.9700 . ?
C64 N15 1.52(6) . ?
C64 H64A 0.9700 . ?
C64 H64B 0.9700 . ?
C65 N15 1.47(4) . ?
C65 C66 1.52(5) . ?
C65 H65A 0.9700 . ?
C65 H65B 0.9700 . ?
C66 N13 1.54(5) . ?
C66 H66A 0.9700 . ?
C66 H66B 0.9700 . ?
C67 C68 1.46(5) . ?
C67 N13 1.51(4) . ?
C67 H67A 0.9700 . ?
C67 H67B 0.9700 . ?
C68 C69 1.54(3) . ?
C68 H68A 0.9700 . ?
C68 H68B 0.9700 . ?
C69 O25 1.22(4) . ?
C69 O26 1.28(4) . ?
C70 N14 1.43(5) . ?
C70 C71 1.46(6) . ?
C70 H70A 0.9700 . ?
C70 H70B 0.9700 . ?
C71 C72 1.56(5) . ?
C71 H71A 0.9700 . ?
C71 H71B 0.9700 . ?
C72 O27 1.25(5) . ?
C72 O28 1.30(4) . ?
C73 N15 1.43(5) . ?
C73 C74 1.55(5) . ?
C73 H73A 0.9700 . ?
C73 H73B 0.9700 . ?
C74 C75 1.54(4) . ?
C74 H74A 0.9700 . ?
C74 H74B 0.9700 . ?
C75 O30 1.24(4) . ?
C75 O29 1.26(3) . ?
C76 C77 1.48(4) . ?
C76 N16 1.50(3) . ?
C76 H76A 0.9700 . ?
C76 H76B 0.9700 . ?
C77 N17 1.52(4) . ?
C77 H77A 0.9700 . ?
C77 H77B 0.9700 . ?
C78 C79 1.51(4) . ?
C78 N17 1.51(4) . ?
C78 H78A 0.9700 . ?
C78 H78B 0.9700 . ?
C79 N18 1.49(3) . ?
C79 H79A 0.9700 . ?
C79 H79B 0.9700 . ?
C80 C81 1.51(4) . ?
C80 N18 1.54(4) . ?
C80 H80A 0.9700 . ?
C80 H80B 0.9700 . ?
C81 N16 1.46(4) . ?
C81 H81A 0.9700 . ?
C81 H81B 0.9700 . ?
C82 N16 1.49(3) . ?
C82 C83 1.50(4) . ?
C82 H82A 0.9700 . ?
C82 H82B 0.9700 . ?
C83 C84 1.55(3) . ?
C83 H83A 0.9700 . ?
C83 H83B 0.9700 . ?
C84 O32 1.24(3) . ?
C84 O31 1.24(3) . ?
C85 N17 1.50(4) . ?
C85 C86 1.51(4) . ?
C85 H85A 0.9700 . ?
C85 H85B 0.9700 . ?
C86 C87 1.46(3) . ?
C86 H86A 0.9700 . ?
C86 H86B 0.9700 . ?
C87 O34 1.22(3) . ?
C87 O33 1.27(3) . ?
C88 N18 1.49(4) . ?
C88 C89 1.53(4) . ?
C88 H88A 0.9700 . ?
C88 H88B 0.9700 . ?
C89 C90 1.50(3) . ?
C89 H89A 0.9700 . ?
C89 H89B 0.9700 . ?
C90 O36 1.26(3) . ?
C90 O35 1.28(2) . ?
C91 N19 1.45(6) . ?
C91 C92 1.51(6) . ?
C91 H91A 0.9700 . ?
C91 H91B 0.9700 . ?
C92 N20 1.49(5) . ?
C92 H92A 0.9700 . ?
C92 H92B 0.9700 . ?
C93 N20 1.44(4) . ?
C93 C94 1.47(5) . ?
C93 H93A 0.9700 . ?
C93 H93B 0.9700 . ?
C94 N21 1.46(4) . ?
C94 H94A 0.9700 . ?
C94 H94B 0.9700 . ?
C95 C96 1.45(5) . ?
C95 N21 1.55(4) . ?
C95 H95A 0.9700 . ?
C95 H95B 0.9700 . ?
C96 N19 1.50(4) . ?
C96 H96A 0.9700 . ?
C96 H96B 0.9700 . ?
C97 C98 1.47(5) . ?
C97 N19 1.47(4) . ?
C97 H97A 0.9700 . ?
C97 H97B 0.9700 . ?
C98 C99 1.56(4) . ?
C98 H98A 0.9700 . ?
C98 H98B 0.9700 . ?
C99 O38 1.25(4) . ?
C99 O37 1.26(4) . ?
C100 N20 1.54(5) . ?
C100 C101 1.58(5) . ?
C100 H10C 0.9700 . ?
C100 H10D 0.9700 . ?
C101 C102 1.52(4) . ?
C101 H10E 0.9700 . ?
C101 H10F 0.9700 . ?
C102 O40 1.20(3) . ?
C102 O39 1.30(3) . ?
C103 N21 1.45(4) . ?
C103 C104 1.50(4) . ?
C103 H10G 0.9700 . ?
C103 H10H 0.9700 . ?
C104 C105 1.49(4) . ?
C104 H10I 0.9700 . ?
C104 H10J 0.9700 . ?
C105 O42 1.23(3) . ?
C105 O41 1.28(3) . ?
Cd1 O1 2.21(2) . ?
Cd1 O5 2.236(18) . ?
Cd1 O3 2.276(16) . ?
Cd1 N1 2.33(2) . ?
Cd1 N2 2.36(2) . ?
Cd1 N3 2.36(3) . ?
Cd2 O11 2.219(16) . ?
Cd2 O7 2.266(14) . ?
Cd2 O9 2.275(15) . ?
Cd2 N5 2.33(2) . ?
Cd2 N4 2.35(2) . ?
Cd2 N6 2.35(3) . ?
Cd3 O17 2.220(13) . ?
Cd3 O15 2.278(17) . ?
Cd3 O13 2.331(13) . ?
Cd3 N7 2.34(2) . ?
Cd3 N8 2.351(17) . ?
Cd3 N9 2.408(18) . ?
Cd4 O23 2.226(14) . ?
Cd4 O21 2.254(16) . ?
Cd4 O19 2.352(15) . ?
Cd4 N10 2.35(2) . ?
Cd4 N11 2.36(2) . ?
Cd4 N12 2.391(18) . ?
Cd5 O27 2.15(2) . ?
Cd5 O25 2.287(19) . ?
Cd5 O29 2.30(2) . ?
Cd5 N15 2.33(3) . ?
Cd5 N14 2.34(3) . ?
Cd5 N13 2.36(3) . ?
Cd6 O33 2.232(17) . ?
Cd6 O31 2.244(16) . ?
Cd6 O35 2.335(13) . ?
Cd6 N18 2.34(2) . ?
Cd6 N16 2.35(2) . ?
Cd6 N17 2.406(16) . ?
Cd7 O37 2.233(19) . ?
Cd7 O41 2.265(17) . ?
Cd7 O39 2.303(17) . ?
Cd7 N19 2.32(3) . ?
Cd7 N20 2.32(2) . ?
Cd7 N21 2.34(2) . ?
N22 O45 1.272(9) . ?
N22 O44 1.273(9) . ?
N22 O43 1.276(9) . ?
N23 O47 1.273(9) . ?
N23 O46 1.274(9) . ?
N23 O48 1.274(9) . ?
N24 O49 1.273(9) . ?
N24 O51 1.274(9) . ?
N24 O50 1.275(9) . ?
N25 O52 1.273(9) . ?
N25 O54 1.275(9) . ?
N25 O53 1.275(9) . ?
O55 H55C 0.8497 . ?
O55 H55D 0.8503 . ?
O56 H56C 0.8503 . ?
O56 H56D 0.8499 . ?
O57 H57C 0.8502 . ?
O57 H57D 0.8535 . ?
O58 H58C 0.8501 . ?
O58 H58D 0.8499 . ?
O59 H59C 0.8503 . ?
O59 H59D 0.8500 . ?
O60 H60C 0.8501 . ?
O60 H60D 0.8505 . ?
O61 H61C 0.8504 . ?
O61 H61D 0.8498 . ?
O62 H62C 0.8501 . ?
O62 H62D 0.8500 . ?
O63 H63C 0.8499 . ?
O63 H63D 0.8502 . ?
O64 H64C 0.8500 . ?
O64 H64D 0.8500 . ?
O65 H65C 0.8501 . ?
O65 H65D 0.8498 . ?
O66 H66C 0.8501 . ?
O66 H66D 0.8503 . ?
O67 H67C 0.8495 . ?
O67 H67D 0.8500 . ?
O68 H68C 0.8501 . ?
O68 H68D 0.8501 . ?
O69 H69C 0.8498 . ?
O69 H69D 0.8503 . ?
O70 H70C 0.8500 . ?
O70 H70D 0.8499 . ?
O71 H71C 0.8498 . ?
O71 H71D 0.8501 . ?
O72 H72C 0.8501 . ?
O72 H72D 0.8501 . ?

loop_
_geom_torsion_atom_site_label_1
_geom_torsion_atom_site_label_2
_geom_torsion_atom_site_label_3
_geom_torsion_atom_site_label_4
_geom_torsion
_geom_torsion_site_symmetry_1
_geom_torsion_site_symmetry_2
_geom_torsion_site_symmetry_3
_geom_torsion_site_symmetry_4
_geom_torsion_publ_flag
Ag15 Ag1 Ag2 O28 -62.7(14) . . . . ?
Ag11 Ag1 Ag2 O28 163.0(10) . . . . ?
Ag17 Ag1 Ag2 O28 -123.5(10) . . . . ?
Ag13 Ag1 Ag2 O28 -79.2(10) . . . . ?
Ag5 Ag1 Ag2 O28 132.9(10) . . . . ?
Ag8 Ag1 Ag2 O28 26.5(10) . . . . ?
Ag3 Ag1 Ag2 O28 60.9(10) . . . . ?
Ag7 Ag1 Ag2 O28 -11.0(10) . . . . ?
Ag14 Ag1 Ag2 O28 -46.5(10) . . . . ?
Ag4 Ag1 Ag2 O28 95.5(10) . . . . ?
Ag6 Ag1 Ag2 O28 -156.1(10) . . . . ?
Ag15 Ag1 Ag2 O5 112.3(10) . . . . ?
Ag11 Ag1 Ag2 O5 -22.1(6) . . . . ?
Ag17 Ag1 Ag2 O5 51.4(6) . . . . ?
Ag13 Ag1 Ag2 O5 95.7(6) . . . . ?
Ag5 Ag1 Ag2 O5 -52.2(5) . . . . ?
Ag8 Ag1 Ag2 O5 -158.5(5) . . . . ?
Ag3 Ag1 Ag2 O5 -124.2(6) . . . . ?
Ag7 Ag1 Ag2 O5 164.0(6) . . . . ?
Ag14 Ag1 Ag2 O5 128.4(6) . . . . ?
Ag4 Ag1 Ag2 O5 -89.6(6) . . . . ?
Ag6 Ag1 Ag2 O5 18.9(5) . . . . ?
Ag15 Ag1 Ag2 O1 -160.1(10) . . . . ?
Ag11 Ag1 Ag2 O1 65.6(5) . . . . ?
Ag17 Ag1 Ag2 O1 139.1(5) . . . . ?
Ag13 Ag1 Ag2 O1 -176.7(5) . . . . ?
Ag5 Ag1 Ag2 O1 35.4(5) . . . . ?
Ag8 Ag1 Ag2 O1 -70.9(5) . . . . ?
Ag3 Ag1 Ag2 O1 -36.5(5) . . . . ?
Ag7 Ag1 Ag2 O1 -108.4(5) . . . . ?
Ag14 Ag1 Ag2 O1 -143.9(5) . . . . ?
Ag4 Ag1 Ag2 O1 -2.0(5) . . . . ?
Ag6 Ag1 Ag2 O1 106.5(5) . . . . ?
Ag15 Ag1 Ag2 Ag5 164.5(9) . . . . ?
Ag11 Ag1 Ag2 Ag5 30.12(8) . . . . ?
Ag17 Ag1 Ag2 Ag5 103.65(7) . . . . ?
Ag13 Ag1 Ag2 Ag5 147.90(8) . . . . ?
Ag8 Ag1 Ag2 Ag5 -106.32(8) . . . . ?
Ag3 Ag1 Ag2 Ag5 -71.98(6) . . . . ?
Ag7 Ag1 Ag2 Ag5 -143.84(8) . . . . ?
Ag14 Ag1 Ag2 Ag5 -179.37(8) . . . . ?
Ag4 Ag1 Ag2 Ag5 -37.40(7) . . . . ?
Ag6 Ag1 Ag2 Ag5 71.09(6) . . . . ?
Ag15 Ag1 Ag2 Ag13 16.6(9) . . . . ?
Ag11 Ag1 Ag2 Ag13 -117.78(8) . . . . ?
Ag17 Ag1 Ag2 Ag13 -44.24(7) . . . . ?
Ag5 Ag1 Ag2 Ag13 -147.90(8) . . . . ?
Ag8 Ag1 Ag2 Ag13 105.78(8) . . . . ?
Ag3 Ag1 Ag2 Ag13 140.13(7) . . . . ?
Ag7 Ag1 Ag2 Ag13 68.27(6) . . . . ?
Ag14 Ag1 Ag2 Ag13 32.73(7) . . . . ?
Ag4 Ag1 Ag2 Ag13 174.71(8) . . . . ?
Ag6 Ag1 Ag2 Ag13 -76.81(6) . . . . ?
Ag15 Ag1 Ag2 Ag6 93.4(9) . . . . ?
Ag11 Ag1 Ag2 Ag6 -40.96(7) . . . . ?
Ag17 Ag1 Ag2 Ag6 32.57(6) . . . . ?
Ag13 Ag1 Ag2 Ag6 76.81(6) . . . . ?
Ag5 Ag1 Ag2 Ag6 -71.09(6) . . . . ?
Ag8 Ag1 Ag2 Ag6 -177.41(7) . . . . ?
Ag3 Ag1 Ag2 Ag6 -143.06(7) . . . . ?
Ag7 Ag1 Ag2 Ag6 145.08(7) . . . . ?
Ag14 Ag1 Ag2 Ag6 109.55(8) . . . . ?
Ag4 Ag1 Ag2 Ag6 -108.48(7) . . . . ?
Ag15 Ag1 Ag2 Ag7 -51.7(9) . . . . ?
Ag11 Ag1 Ag2 Ag7 173.96(9) . . . . ?
Ag17 Ag1 Ag2 Ag7 -112.51(7) . . . . ?
Ag13 Ag1 Ag2 Ag7 -68.27(6) . . . . ?
Ag5 Ag1 Ag2 Ag7 143.84(8) . . . . ?
Ag8 Ag1 Ag2 Ag7 37.52(7) . . . . ?
Ag3 Ag1 Ag2 Ag7 71.86(7) . . . . ?
Ag14 Ag1 Ag2 Ag7 -35.53(8) . . . . ?
Ag4 Ag1 Ag2 Ag7 106.44(8) . . . . ?
Ag6 Ag1 Ag2 Ag7 -145.08(7) . . . . ?
Ag15 Ag1 Ag2 Ag3 -123.6(9) . . . . ?
Ag11 Ag1 Ag2 Ag3 102.10(8) . . . . ?
Ag17 Ag1 Ag2 Ag3 175.63(7) . . . . ?
Ag13 Ag1 Ag2 Ag3 -140.13(7) . . . . ?
Ag5 Ag1 Ag2 Ag3 71.98(6) . . . . ?
Ag8 Ag1 Ag2 Ag3 -34.34(7) . . . . ?
Ag7 Ag1 Ag2 Ag3 -71.86(7) . . . . ?
Ag14 Ag1 Ag2 Ag3 -107.39(8) . . . . ?
Ag4 Ag1 Ag2 Ag3 34.58(7) . . . . ?
Ag6 Ag1 Ag2 Ag3 143.06(7) . . . . ?
Ag15 Ag1 Ag3 O2 175.7(9) . . . . ?
Ag11 Ag1 Ag3 O2 -110.3(9) . . . . ?
Ag17 Ag1 Ag3 O2 -45.3(12) . . . . ?
Ag13 Ag1 Ag3 O2 38.6(9) . . . . ?
Ag5 Ag1 Ag3 O2 -66.5(9) . . . . ?
Ag8 Ag1 Ag3 O2 144.6(9) . . . . ?
Ag7 Ag1 Ag3 O2 72.6(9) . . . . ?
Ag2 Ag1 Ag3 O2 0.3(9) . . . . ?
Ag14 Ag1 Ag3 O2 107.7(9) . . . . ?
Ag4 Ag1 Ag3 O2 -144.2(9) . . . . ?
Ag6 Ag1 Ag3 O2 -35.3(9) . . . . ?
Ag15 Ag1 Ag3 O9 -16.5(5) . . . . ?
Ag11 Ag1 Ag3 O9 57.4(5) . . . . ?
Ag17 Ag1 Ag3 O9 122.5(8) . . . . ?
Ag13 Ag1 Ag3 O9 -153.6(5) . . . . ?
Ag5 Ag1 Ag3 O9 101.3(5) . . . . ?
Ag8 Ag1 Ag3 O9 -47.6(5) . . . . ?
Ag7 Ag1 Ag3 O9 -119.6(5) . . . . ?
Ag2 Ag1 Ag3 O9 168.1(5) . . . . ?
Ag14 Ag1 Ag3 O9 -84.5(5) . . . . ?
Ag4 Ag1 Ag3 O9 23.6(5) . . . . ?
Ag6 Ag1 Ag3 O9 132.5(5) . . . . ?
Ag15 Ag1 Ag3 Ag8 31.12(7) . . . . ?
Ag11 Ag1 Ag3 Ag8 105.07(7) . . . . ?
Ag17 Ag1 Ag3 Ag8 170.1(7) . . . . ?
Ag13 Ag1 Ag3 Ag8 -105.98(7) . . . . ?
Ag5 Ag1 Ag3 Ag8 148.92(7) . . . . ?
Ag7 Ag1 Ag3 Ag8 -72.01(6) . . . . ?
Ag2 Ag1 Ag3 Ag8 -144.25(7) . . . . ?
Ag14 Ag1 Ag3 Ag8 -36.92(7) . . . . ?
Ag4 Ag1 Ag3 Ag8 71.25(6) . . . . ?
Ag6 Ag1 Ag3 Ag8 -179.85(8) . . . . ?
Ag15 Ag1 Ag3 Ag4 -40.13(7) . . . . ?
Ag11 Ag1 Ag3 Ag4 33.82(6) . . . . ?
Ag17 Ag1 Ag3 Ag4 98.9(7) . . . . ?
Ag13 Ag1 Ag3 Ag4 -177.23(7) . . . . ?
Ag5 Ag1 Ag3 Ag4 77.67(6) . . . . ?
Ag8 Ag1 Ag3 Ag4 -71.25(6) . . . . ?
Ag7 Ag1 Ag3 Ag4 -143.26(7) . . . . ?
Ag2 Ag1 Ag3 Ag4 144.50(7) . . . . ?
Ag14 Ag1 Ag3 Ag4 -108.17(7) . . . . ?
Ag6 Ag1 Ag3 Ag4 108.90(7) . . . . ?
Ag15 Ag1 Ag3 Ag5 -117.80(7) . . . . ?
Ag11 Ag1 Ag3 Ag5 -43.85(6) . . . . ?
Ag17 Ag1 Ag3 Ag5 21.2(7) . . . . ?
Ag13 Ag1 Ag3 Ag5 105.10(8) . . . . ?
Ag8 Ag1 Ag3 Ag5 -148.92(7) . . . . ?
Ag7 Ag1 Ag3 Ag5 139.07(7) . . . . ?
Ag2 Ag1 Ag3 Ag5 66.83(6) . . . . ?
Ag14 Ag1 Ag3 Ag5 174.16(8) . . . . ?
Ag4 Ag1 Ag3 Ag5 -77.67(6) . . . . ?
Ag6 Ag1 Ag3 Ag5 31.23(7) . . . . ?
Ag15 Ag1 Ag3 Ag7 103.12(8) . . . . ?
Ag11 Ag1 Ag3 Ag7 177.08(8) . . . . ?
Ag17 Ag1 Ag3 Ag7 -117.9(7) . . . . ?
Ag13 Ag1 Ag3 Ag7 -33.97(7) . . . . ?
Ag5 Ag1 Ag3 Ag7 -139.07(7) . . . . ?
Ag8 Ag1 Ag3 Ag7 72.01(6) . . . . ?
Ag2 Ag1 Ag3 Ag7 -72.25(6) . . . . ?
Ag14 Ag1 Ag3 Ag7 35.08(7) . . . . ?
Ag4 Ag1 Ag3 Ag7 143.26(7) . . . . ?
Ag6 Ag1 Ag3 Ag7 -107.84(8) . . . . ?
Ag15 Ag1 Ag3 Ag2 175.37(8) . . . . ?
Ag11 Ag1 Ag3 Ag2 -110.68(7) . . . . ?
Ag17 Ag1 Ag3 Ag2 -45.6(7) . . . . ?
Ag13 Ag1 Ag3 Ag2 38.27(7) . . . . ?
Ag5 Ag1 Ag3 Ag2 -66.83(6) . . . . ?
Ag8 Ag1 Ag3 Ag2 144.25(7) . . . . ?
Ag7 Ag1 Ag3 Ag2 72.25(6) . . . . ?
Ag14 Ag1 Ag3 Ag2 107.33(8) . . . . ?
Ag4 Ag1 Ag3 Ag2 -144.50(7) . . . . ?
Ag6 Ag1 Ag3 Ag2 -35.59(7) . . . . ?
O28 Ag2 Ag3 O2 32.5(8) . . . . ?
O5 Ag2 Ag3 O2 -61.8(8) . . . . ?
O1 Ag2 Ag3 O2 -36.8(7) . . . . ?
Ag5 Ag2 Ag3 O2 -108.7(6) . . . . ?
Ag1 Ag2 Ag3 O2 -179.8(6) . . . . ?
Ag13 Ag2 Ag3 O2 145.8(6) . . . . ?
Ag6 Ag2 Ag3 O2 -146.4(6) . . . . ?
Ag7 Ag2 Ag3 O2 111.1(6) . . . . ?
O28 Ag2 Ag3 O9 76.1(19) . . . . ?
O5 Ag2 Ag3 O9 -18.3(19) . . . . ?
O1 Ag2 Ag3 O9 6.7(18) . . . . ?
Ag5 Ag2 Ag3 O9 -65.2(18) . . . . ?
Ag1 Ag2 Ag3 O9 -136.3(18) . . . . ?
Ag13 Ag2 Ag3 O9 -170.7(18) . . . . ?
Ag6 Ag2 Ag3 O9 -102.8(18) . . . . ?
Ag7 Ag2 Ag3 O9 154.6(18) . . . . ?
O28 Ag2 Ag3 Ag1 -147.7(6) . . . . ?
O5 Ag2 Ag3 Ag1 117.9(6) . . . . ?
O1 Ag2 Ag3 Ag1 143.0(4) . . . . ?
Ag5 Ag2 Ag3 Ag1 71.08(6) . . . . ?
Ag13 Ag2 Ag3 Ag1 -34.41(6) . . . . ?
Ag6 Ag2 Ag3 Ag1 33.41(6) . . . . ?
Ag7 Ag2 Ag3 Ag1 -69.12(6) . . . . ?
O28 Ag2 Ag3 Ag8 -115.7(6) . . . . ?
O5 Ag2 Ag3 Ag8 149.9(6) . . . . ?
O1 Ag2 Ag3 Ag8 175.0(4) . . . . ?
Ag5 Ag2 Ag3 Ag8 103.08(7) . . . . ?
Ag1 Ag2 Ag3 Ag8 32.00(6) . . . . ?
Ag13 Ag2 Ag3 Ag8 -2.41(9) . . . . ?
Ag6 Ag2 Ag3 Ag8 65.41(9) . . . . ?
Ag7 Ag2 Ag3 Ag8 -37.12(7) . . . . ?
O28 Ag2 Ag3 Ag4 -179.7(6) . . . . ?
O5 Ag2 Ag3 Ag4 85.9(6) . . . . ?
O1 Ag2 Ag3 Ag4 110.9(4) . . . . ?
Ag5 Ag2 Ag3 Ag4 39.06(6) . . . . ?
Ag1 Ag2 Ag3 Ag4 -32.02(6) . . . . ?
Ag13 Ag2 Ag3 Ag4 -66.44(8) . . . . ?
Ag6 Ag2 Ag3 Ag4 1.39(9) . . . . ?
Ag7 Ag2 Ag3 Ag4 -101.15(7) . . . . ?
O28 Ag2 Ag3 Ag5 141.2(6) . . . . ?
O5 Ag2 Ag3 Ag5 46.9(6) . . . . ?
O1 Ag2 Ag3 Ag5 71.9(4) . . . . ?
Ag1 Ag2 Ag3 Ag5 -71.08(6) . . . . ?
Ag13 Ag2 Ag3 Ag5 -105.50(7) . . . . ?
Ag6 Ag2 Ag3 Ag5 -37.67(6) . . . . ?
Ag7 Ag2 Ag3 Ag5 -140.21(7) . . . . ?
O28 Ag2 Ag3 Ag7 -78.6(6) . . . . ?
O5 Ag2 Ag3 Ag7 -172.9(6) . . . . ?
O1 Ag2 Ag3 Ag7 -147.9(4) . . . . ?
Ag5 Ag2 Ag3 Ag7 140.21(7) . . . . ?
Ag1 Ag2 Ag3 Ag7 69.12(6) . . . . ?
Ag13 Ag2 Ag3 Ag7 34.71(7) . . . . ?
Ag6 Ag2 Ag3 Ag7 102.53(8) . . . . ?
Ag15 Ag1 Ag4 O10 137.5(8) . . . . ?
Ag11 Ag1 Ag4 O10 -147.3(8) . . . . ?
Ag17 Ag1 Ag4 O10 -177.9(8) . . . . ?
Ag13 Ag1 Ag4 O10 25.2(12) . . . . ?
Ag5 Ag1 Ag4 O10 -75.1(8) . . . . ?
Ag8 Ag1 Ag4 O10 65.8(8) . . . . ?
Ag3 Ag1 Ag4 O10 -4.4(8) . . . . ?
Ag7 Ag1 Ag4 O10 32.0(8) . . . . ?
Ag2 Ag1 Ag4 O10 -40.5(8) . . . . ?
Ag14 Ag1 Ag4 O10 100.7(8) . . . . ?
Ag6 Ag1 Ag4 O10 -109.9(8) . . . . ?
Ag15 Ag1 Ag4 O15 -123.2(4) . . . . ?
Ag11 Ag1 Ag4 O15 -48.1(4) . . . . ?
Ag17 Ag1 Ag4 O15 -78.6(4) . . . . ?
Ag13 Ag1 Ag4 O15 124.5(9) . . . . ?
Ag5 Ag1 Ag4 O15 24.2(4) . . . . ?
Ag8 Ag1 Ag4 O15 165.0(4) . . . . ?
Ag3 Ag1 Ag4 O15 94.9(4) . . . . ?
Ag7 Ag1 Ag4 O15 131.3(4) . . . . ?
Ag2 Ag1 Ag4 O15 58.7(4) . . . . ?
Ag14 Ag1 Ag4 O15 -160.0(4) . . . . ?
Ag6 Ag1 Ag4 O15 -10.6(4) . . . . ?
Ag15 Ag1 Ag4 Ag11 -75.18(5) . . . . ?
Ag17 Ag1 Ag4 Ag11 -30.54(7) . . . . ?
Ag13 Ag1 Ag4 Ag11 172.6(8) . . . . ?
Ag5 Ag1 Ag4 Ag11 72.24(5) . . . . ?
Ag8 Ag1 Ag4 Ag11 -146.91(7) . . . . ?
Ag3 Ag1 Ag4 Ag11 142.94(7) . . . . ?
Ag7 Ag1 Ag4 Ag11 179.36(8) . . . . ?
Ag2 Ag1 Ag4 Ag11 106.80(8) . . . . ?
Ag14 Ag1 Ag4 Ag11 -111.98(8) . . . . ?
Ag6 Ag1 Ag4 Ag11 37.46(7) . . . . ?
Ag15 Ag1 Ag4 Ag9 27.34(6) . . . . ?
Ag11 Ag1 Ag4 Ag9 102.52(7) . . . . ?
Ag17 Ag1 Ag4 Ag9 71.98(8) . . . . ?
Ag13 Ag1 Ag4 Ag9 -84.9(8) . . . . ?
Ag5 Ag1 Ag4 Ag9 174.76(7) . . . . ?
Ag8 Ag1 Ag4 Ag9 -44.39(6) . . . . ?
Ag3 Ag1 Ag4 Ag9 -114.54(7) . . . . ?
Ag7 Ag1 Ag4 Ag9 -78.12(8) . . . . ?
Ag2 Ag1 Ag4 Ag9 -150.68(7) . . . . ?
Ag14 Ag1 Ag4 Ag9 -9.46(9) . . . . ?
Ag6 Ag1 Ag4 Ag9 139.98(7) . . . . ?
Ag15 Ag1 Ag4 Ag8 71.72(6) . . . . ?
Ag11 Ag1 Ag4 Ag8 146.91(7) . . . . ?
Ag17 Ag1 Ag4 Ag8 116.36(8) . . . . ?
Ag13 Ag1 Ag4 Ag8 -40.5(8) . . . . ?
Ag5 Ag1 Ag4 Ag8 -140.85(7) . . . . ?
Ag3 Ag1 Ag4 Ag8 -70.16(6) . . . . ?
Ag7 Ag1 Ag4 Ag8 -33.73(7) . . . . ?
Ag2 Ag1 Ag4 Ag8 -106.30(8) . . . . ?
Ag14 Ag1 Ag4 Ag8 34.93(7) . . . . ?
Ag6 Ag1 Ag4 Ag8 -175.64(8) . . . . ?
Ag15 Ag1 Ag4 Ag3 141.88(7) . . . . ?
Ag11 Ag1 Ag4 Ag3 -142.94(7) . . . . ?
Ag17 Ag1 Ag4 Ag3 -173.48(8) . . . . ?
Ag13 Ag1 Ag4 Ag3 29.6(8) . . . . ?
Ag5 Ag1 Ag4 Ag3 -70.70(6) . . . . ?
Ag8 Ag1 Ag4 Ag3 70.16(6) . . . . ?
Ag7 Ag1 Ag4 Ag3 36.43(7) . . . . ?
Ag2 Ag1 Ag4 Ag3 -36.14(7) . . . . ?
Ag14 Ag1 Ag4 Ag3 105.09(8) . . . . ?
Ag6 Ag1 Ag4 Ag3 -105.48(8) . . . . ?
Ag15 Ag1 Ag4 Ag10 -30.88(5) . . . . ?
Ag11 Ag1 Ag4 Ag10 44.30(5) . . . . ?
Ag17 Ag1 Ag4 Ag10 13.76(8) . . . . ?
Ag13 Ag1 Ag4 Ag10 -143.1(8) . . . . ?
Ag5 Ag1 Ag4 Ag10 116.55(6) . . . . ?
Ag8 Ag1 Ag4 Ag10 -102.60(6) . . . . ?
Ag3 Ag1 Ag4 Ag10 -172.76(7) . . . . ?
Ag7 Ag1 Ag4 Ag10 -136.33(7) . . . . ?
Ag2 Ag1 Ag4 Ag10 151.10(7) . . . . ?
Ag14 Ag1 Ag4 Ag10 -67.67(8) . . . . ?
Ag6 Ag1 Ag4 Ag10 81.76(7) . . . . ?
Ag11 Ag1 Ag4 Ag15 75.18(5) . . . . ?
Ag17 Ag1 Ag4 Ag15 44.64(6) . . . . ?
Ag13 Ag1 Ag4 Ag15 -112.3(8) . . . . ?
Ag5 Ag1 Ag4 Ag15 147.43(7) . . . . ?
Ag8 Ag1 Ag4 Ag15 -71.72(6) . . . . ?
Ag3 Ag1 Ag4 Ag15 -141.88(7) . . . . ?
Ag7 Ag1 Ag4 Ag15 -105.45(7) . . . . ?
Ag2 Ag1 Ag4 Ag15 -178.02(8) . . . . ?
Ag14 Ag1 Ag4 Ag15 -36.79(6) . . . . ?
Ag6 Ag1 Ag4 Ag15 112.64(8) . . . . ?
Ag15 Ag1 Ag4 Ag5 -147.43(7) . . . . ?
Ag11 Ag1 Ag4 Ag5 -72.24(5) . . . . ?
Ag17 Ag1 Ag4 Ag5 -102.79(7) . . . . ?
Ag13 Ag1 Ag4 Ag5 100.3(8) . . . . ?
Ag8 Ag1 Ag4 Ag5 140.85(7) . . . . ?
Ag3 Ag1 Ag4 Ag5 70.70(6) . . . . ?
Ag7 Ag1 Ag4 Ag5 107.12(8) . . . . ?
Ag2 Ag1 Ag4 Ag5 34.56(7) . . . . ?
Ag14 Ag1 Ag4 Ag5 175.78(8) . . . . ?
Ag6 Ag1 Ag4 Ag5 -34.79(6) . . . . ?
O2 Ag3 Ag4 O10 -46.3(11) . . . . ?
O9 Ag3 Ag4 O10 15.6(6) . . . . ?
Ag1 Ag3 Ag4 O10 177.5(5) . . . . ?
Ag8 Ag3 Ag4 O10 107.7(5) . . . . ?
Ag5 Ag3 Ag4 O10 -116.5(5) . . . . ?
Ag7 Ag3 Ag4 O10 145.1(5) . . . . ?
Ag2 Ag3 Ag4 O10 -151.4(5) . . . . ?
O2 Ag3 Ag4 O15 27.6(11) . . . . ?
O9 Ag3 Ag4 O15 89.6(5) . . . . ?
Ag1 Ag3 Ag4 O15 -108.6(4) . . . . ?
Ag8 Ag3 Ag4 O15 -178.3(4) . . . . ?
Ag5 Ag3 Ag4 O15 -42.5(4) . . . . ?
Ag7 Ag3 Ag4 O15 -140.9(4) . . . . ?
Ag2 Ag3 Ag4 O15 -77.5(4) . . . . ?
O2 Ag3 Ag4 Ag11 103.8(10) . . . . ?
O9 Ag3 Ag4 Ag11 165.7(4) . . . . ?
Ag1 Ag3 Ag4 Ag11 -32.41(6) . . . . ?
Ag8 Ag3 Ag4 Ag11 -102.18(7) . . . . ?
Ag5 Ag3 Ag4 Ag11 33.62(6) . . . . ?
Ag7 Ag3 Ag4 Ag11 -64.75(8) . . . . ?
Ag2 Ag3 Ag4 Ag11 -1.32(8) . . . . ?
O2 Ag3 Ag4 Ag9 -134.8(10) . . . . ?
O9 Ag3 Ag4 Ag9 -72.8(4) . . . . ?
Ag1 Ag3 Ag4 Ag9 89.05(7) . . . . ?
Ag8 Ag3 Ag4 Ag9 19.28(7) . . . . ?
Ag5 Ag3 Ag4 Ag9 155.08(8) . . . . ?
Ag7 Ag3 Ag4 Ag9 56.71(10) . . . . ?
Ag2 Ag3 Ag4 Ag9 120.14(8) . . . . ?
O2 Ag3 Ag4 Ag1 136.2(10) . . . . ?
O9 Ag3 Ag4 Ag1 -161.9(4) . . . . ?
Ag8 Ag3 Ag4 Ag1 -69.77(6) . . . . ?
Ag5 Ag3 Ag4 Ag1 66.03(5) . . . . ?
Ag7 Ag3 Ag4 Ag1 -32.34(6) . . . . ?
Ag2 Ag3 Ag4 Ag1 31.09(6) . . . . ?
O2 Ag3 Ag4 Ag8 -154.0(10) . . . . ?
O9 Ag3 Ag4 Ag8 -92.1(4) . . . . ?
Ag1 Ag3 Ag4 Ag8 69.77(6) . . . . ?
Ag5 Ag3 Ag4 Ag8 135.80(7) . . . . ?
Ag7 Ag3 Ag4 Ag8 37.43(7) . . . . ?
Ag2 Ag3 Ag4 Ag8 100.86(8) . . . . ?
O2 Ag3 Ag4 Ag10 154.5(10) . . . . ?
O9 Ag3 Ag4 Ag10 -143.5(4) . . . . ?
Ag1 Ag3 Ag4 Ag10 18.37(17) . . . . ?
Ag8 Ag3 Ag4 Ag10 -51.41(18) . . . . ?
Ag5 Ag3 Ag4 Ag10 84.40(18) . . . . ?
Ag7 Ag3 Ag4 Ag10 -14.0(2) . . . . ?
Ag2 Ag3 Ag4 Ag10 49.5(2) . . . . ?
O2 Ag3 Ag4 Ag15 167.0(10) . . . . ?
O9 Ag3 Ag4 Ag15 -131.0(4) . . . . ?
Ag1 Ag3 Ag4 Ag15 30.87(5) . . . . ?
Ag8 Ag3 Ag4 Ag15 -38.90(6) . . . . ?
Ag5 Ag3 Ag4 Ag15 96.90(6) . . . . ?
Ag7 Ag3 Ag4 Ag15 -1.48(8) . . . . ?
Ag2 Ag3 Ag4 Ag15 61.95(8) . . . . ?
O2 Ag3 Ag4 Ag5 70.1(10) . . . . ?
O9 Ag3 Ag4 Ag5 132.1(4) . . . . ?
Ag1 Ag3 Ag4 Ag5 -66.03(5) . . . . ?
Ag8 Ag3 Ag4 Ag5 -135.80(7) . . . . ?
Ag7 Ag3 Ag4 Ag5 -98.37(8) . . . . ?
Ag2 Ag3 Ag4 Ag5 -34.94(6) . . . . ?
O28 Ag2 Ag5 O16 -21.5(14) . . . . ?
O5 Ag2 Ag5 O16 -100.4(7) . . . . ?
O1 Ag2 Ag5 O16 -27.2(8) . . . . ?
Ag1 Ag2 Ag5 O16 116.0(6) . . . . ?
Ag13 Ag2 Ag5 O16 144.9(6) . . . . ?
Ag6 Ag2 Ag5 O16 -173.0(6) . . . . ?
Ag7 Ag2 Ag5 O16 84.3(6) . . . . ?
Ag3 Ag2 Ag5 O16 48.7(6) . . . . ?
O28 Ag2 Ag5 O3 64.5(13) . . . . ?
O5 Ag2 Ag5 O3 -14.3(6) . . . . ?
O1 Ag2 Ag5 O3 58.9(7) . . . . ?
Ag1 Ag2 Ag5 O3 -157.9(4) . . . . ?
Ag13 Ag2 Ag5 O3 -129.0(4) . . . . ?
Ag6 Ag2 Ag5 O3 -87.0(4) . . . . ?
Ag7 Ag2 Ag5 O3 170.4(4) . . . . ?
Ag3 Ag2 Ag5 O3 134.8(4) . . . . ?
O28 Ag2 Ag5 Ag1 -137.6(12) . . . . ?
O5 Ag2 Ag5 Ag1 143.6(4) . . . . ?
O1 Ag2 Ag5 Ag1 -143.2(5) . . . . ?
Ag13 Ag2 Ag5 Ag1 28.90(7) . . . . ?
Ag6 Ag2 Ag5 Ag1 70.92(6) . . . . ?
Ag7 Ag2 Ag5 Ag1 -31.78(7) . . . . ?
Ag3 Ag2 Ag5 Ag1 -67.30(6) . . . . ?
O28 Ag2 Ag5 Ag6 151.5(12) . . . . ?
O5 Ag2 Ag5 Ag6 72.7(4) . . . . ?
O1 Ag2 Ag5 Ag6 145.9(5) . . . . ?
Ag1 Ag2 Ag5 Ag6 -70.92(6) . . . . ?
Ag13 Ag2 Ag5 Ag6 -42.01(7) . . . . ?
Ag7 Ag2 Ag5 Ag6 -102.69(8) . . . . ?
Ag3 Ag2 Ag5 Ag6 -138.21(7) . . . . ?
O28 Ag2 Ag5 Ag12 131.8(12) . . . . ?
O5 Ag2 Ag5 Ag12 52.9(4) . . . . ?
O1 Ag2 Ag5 Ag12 126.1(5) . . . . ?
Ag1 Ag2 Ag5 Ag12 -90.64(8) . . . . ?
Ag13 Ag2 Ag5 Ag12 -61.74(10) . . . . ?
Ag6 Ag2 Ag5 Ag12 -19.73(7) . . . . ?
Ag7 Ag2 Ag5 Ag12 -122.42(8) . . . . ?
Ag3 Ag2 Ag5 Ag12 -157.94(8) . . . . ?
O28 Ag2 Ag5 Ag11 -164.2(12) . . . . ?
O5 Ag2 Ag5 Ag11 117.0(4) . . . . ?
O1 Ag2 Ag5 Ag11 -169.9(5) . . . . ?
Ag1 Ag2 Ag5 Ag11 -26.62(7) . . . . ?
Ag13 Ag2 Ag5 Ag11 2.28(11) . . . . ?
Ag6 Ag2 Ag5 Ag11 44.29(7) . . . . ?
Ag7 Ag2 Ag5 Ag11 -58.40(10) . . . . ?
Ag3 Ag2 Ag5 Ag11 -93.92(7) . . . . ?
O28 Ag2 Ag5 Ag3 -70.3(12) . . . . ?
O5 Ag2 Ag5 Ag3 -149.1(4) . . . . ?
O1 Ag2 Ag5 Ag3 -75.9(5) . . . . ?
Ag1 Ag2 Ag5 Ag3 67.30(6) . . . . ?
Ag13 Ag2 Ag5 Ag3 96.20(8) . . . . ?
Ag6 Ag2 Ag5 Ag3 138.21(7) . . . . ?
Ag7 Ag2 Ag5 Ag3 35.52(7) . . . . ?
O28 Ag2 Ag5 Ag4 -105.9(12) . . . . ?
O5 Ag2 Ag5 Ag4 175.2(4) . . . . ?
O1 Ag2 Ag5 Ag4 -111.6(5) . . . . ?
Ag1 Ag2 Ag5 Ag4 31.65(6) . . . . ?
Ag13 Ag2 Ag5 Ag4 60.55(10) . . . . ?
Ag6 Ag2 Ag5 Ag4 102.57(7) . . . . ?
Ag7 Ag2 Ag5 Ag4 -0.13(10) . . . . ?
Ag3 Ag2 Ag5 Ag4 -35.65(6) . . . . ?
Ag15 Ag1 Ag5 O16 63.9(6) . . . . ?
Ag11 Ag1 Ag5 O16 92.2(6) . . . . ?
Ag17 Ag1 Ag5 O16 140.5(6) . . . . ?
Ag13 Ag1 Ag5 O16 -148.4(6) . . . . ?
Ag8 Ag1 Ag5 O16 -11.8(6) . . . . ?
Ag3 Ag1 Ag5 O16 -41.8(6) . . . . ?
Ag7 Ag1 Ag5 O16 -82.0(6) . . . . ?
Ag2 Ag1 Ag5 O16 -117.7(6) . . . . ?
Ag14 Ag1 Ag5 O16 -111.9(10) . . . . ?
Ag4 Ag1 Ag5 O16 26.1(6) . . . . ?
Ag6 Ag1 Ag5 O16 170.7(6) . . . . ?
Ag15 Ag1 Ag5 O3 -130.3(8) . . . . ?
Ag11 Ag1 Ag5 O3 -102.0(8) . . . . ?
Ag17 Ag1 Ag5 O3 -53.7(8) . . . . ?
Ag13 Ag1 Ag5 O3 17.5(8) . . . . ?
Ag8 Ag1 Ag5 O3 154.0(8) . . . . ?
Ag3 Ag1 Ag5 O3 124.1(8) . . . . ?
Ag7 Ag1 Ag5 O3 83.8(8) . . . . ?
Ag2 Ag1 Ag5 O3 48.1(8) . . . . ?
Ag14 Ag1 Ag5 O3 53.9(12) . . . . ?
Ag4 Ag1 Ag5 O3 -168.0(8) . . . . ?
Ag6 Ag1 Ag5 O3 -23.5(8) . . . . ?
Ag15 Ag1 Ag5 Ag2 -178.38(10) . . . . ?
Ag11 Ag1 Ag5 Ag2 -150.07(8) . . . . ?
Ag17 Ag1 Ag5 Ag2 -101.81(8) . . . . ?
Ag13 Ag1 Ag5 Ag2 -30.64(8) . . . . ?
Ag8 Ag1 Ag5 Ag2 105.94(8) . . . . ?
Ag3 Ag1 Ag5 Ag2 75.97(7) . . . . ?
Ag7 Ag1 Ag5 Ag2 35.70(8) . . . . ?
Ag14 Ag1 Ag5 Ag2 5.8(8) . . . . ?
Ag4 Ag1 Ag5 Ag2 143.88(7) . . . . ?
Ag6 Ag1 Ag5 Ag2 -71.56(7) . . . . ?
Ag15 Ag1 Ag5 Ag6 -106.82(9) . . . . ?
Ag11 Ag1 Ag5 Ag6 -78.51(6) . . . . ?
Ag17 Ag1 Ag5 Ag6 -30.25(7) . . . . ?
Ag13 Ag1 Ag5 Ag6 40.92(7) . . . . ?
Ag8 Ag1 Ag5 Ag6 177.50(8) . . . . ?
Ag3 Ag1 Ag5 Ag6 147.53(7) . . . . ?
Ag7 Ag1 Ag5 Ag6 107.26(8) . . . . ?
Ag2 Ag1 Ag5 Ag6 71.56(7) . . . . ?
Ag14 Ag1 Ag5 Ag6 77.4(8) . . . . ?
Ag4 Ag1 Ag5 Ag6 -144.56(7) . . . . ?
Ag15 Ag1 Ag5 Ag12 -64.65(10) . . . . ?
Ag11 Ag1 Ag5 Ag12 -36.34(6) . . . . ?
Ag17 Ag1 Ag5 Ag12 11.93(9) . . . . ?
Ag13 Ag1 Ag5 Ag12 83.09(8) . . . . ?
Ag8 Ag1 Ag5 Ag12 -140.33(7) . . . . ?
Ag3 Ag1 Ag5 Ag12 -170.30(8) . . . . ?
Ag7 Ag1 Ag5 Ag12 149.43(7) . . . . ?
Ag2 Ag1 Ag5 Ag12 113.73(8) . . . . ?
Ag14 Ag1 Ag5 Ag12 119.6(8) . . . . ?
Ag4 Ag1 Ag5 Ag12 -102.38(7) . . . . ?
Ag6 Ag1 Ag5 Ag12 42.17(6) . . . . ?
Ag15 Ag1 Ag5 Ag11 -28.31(8) . . . . ?
Ag17 Ag1 Ag5 Ag11 48.27(6) . . . . ?
Ag13 Ag1 Ag5 Ag11 119.43(8) . . . . ?
Ag8 Ag1 Ag5 Ag11 -103.99(8) . . . . ?
Ag3 Ag1 Ag5 Ag11 -133.96(7) . . . . ?
Ag7 Ag1 Ag5 Ag11 -174.23(8) . . . . ?
Ag2 Ag1 Ag5 Ag11 150.07(8) . . . . ?
Ag14 Ag1 Ag5 Ag11 155.9(8) . . . . ?
Ag4 Ag1 Ag5 Ag11 -66.04(5) . . . . ?
Ag6 Ag1 Ag5 Ag11 78.51(6) . . . . ?
Ag15 Ag1 Ag5 Ag3 105.65(9) . . . . ?
Ag11 Ag1 Ag5 Ag3 133.96(7) . . . . ?
Ag17 Ag1 Ag5 Ag3 -177.78(8) . . . . ?
Ag13 Ag1 Ag5 Ag3 -106.61(8) . . . . ?
Ag8 Ag1 Ag5 Ag3 29.97(7) . . . . ?
Ag7 Ag1 Ag5 Ag3 -40.27(7) . . . . ?
Ag2 Ag1 Ag5 Ag3 -75.97(7) . . . . ?
Ag14 Ag1 Ag5 Ag3 -70.1(8) . . . . ?
Ag4 Ag1 Ag5 Ag3 67.91(6) . . . . ?
Ag6 Ag1 Ag5 Ag3 -147.53(7) . . . . ?
Ag15 Ag1 Ag5 Ag4 37.73(8) . . . . ?
Ag11 Ag1 Ag5 Ag4 66.04(5) . . . . ?
Ag17 Ag1 Ag5 Ag4 114.31(7) . . . . ?
Ag13 Ag1 Ag5 Ag4 -174.52(8) . . . . ?
Ag8 Ag1 Ag5 Ag4 -37.95(6) . . . . ?
Ag3 Ag1 Ag5 Ag4 -67.91(6) . . . . ?
Ag7 Ag1 Ag5 Ag4 -108.18(8) . . . . ?
Ag2 Ag1 Ag5 Ag4 -143.88(7) . . . . ?
Ag14 Ag1 Ag5 Ag4 -138.0(8) . . . . ?
Ag6 Ag1 Ag5 Ag4 144.56(7) . . . . ?
O2 Ag3 Ag5 O16 -70.1(8) . . . . ?
O9 Ag3 Ag5 O16 23.8(6) . . . . ?
Ag1 Ag3 Ag5 O16 147.1(5) . . . . ?
Ag8 Ag3 Ag5 O16 118.7(5) . . . . ?
Ag4 Ag3 Ag5 O16 78.3(5) . . . . ?
Ag7 Ag3 Ag5 O16 -177.8(5) . . . . ?
Ag2 Ag3 Ag5 O16 -142.9(5) . . . . ?
O2 Ag3 Ag5 O3 -2.3(9) . . . . ?
O9 Ag3 Ag5 O3 91.6(7) . . . . ?
Ag1 Ag3 Ag5 O3 -145.1(6) . . . . ?
Ag8 Ag3 Ag5 O3 -173.5(6) . . . . ?
Ag4 Ag3 Ag5 O3 146.1(6) . . . . ?
Ag7 Ag3 Ag5 O3 -110.1(6) . . . . ?
Ag2 Ag3 Ag5 O3 -75.1(6) . . . . ?
O2 Ag3 Ag5 Ag2 72.8(7) . . . . ?
O9 Ag3 Ag5 Ag2 166.7(4) . . . . ?
Ag1 Ag3 Ag5 Ag2 -70.02(6) . . . . ?
Ag8 Ag3 Ag5 Ag2 -98.41(8) . . . . ?
Ag4 Ag3 Ag5 Ag2 -138.81(7) . . . . ?
Ag7 Ag3 Ag5 Ag2 -34.93(7) . . . . ?
O2 Ag3 Ag5 Ag1 142.8(7) . . . . ?
O9 Ag3 Ag5 Ag1 -123.3(4) . . . . ?
Ag8 Ag3 Ag5 Ag1 -28.40(7) . . . . ?
Ag4 Ag3 Ag5 Ag1 -68.79(5) . . . . ?
Ag7 Ag3 Ag5 Ag1 35.09(6) . . . . ?
Ag2 Ag3 Ag5 Ag1 70.02(6) . . . . ?
O2 Ag3 Ag5 Ag6 112.2(7) . . . . ?
O9 Ag3 Ag5 Ag6 -153.9(4) . . . . ?
Ag1 Ag3 Ag5 Ag6 -30.62(6) . . . . ?
Ag8 Ag3 Ag5 Ag6 -59.02(10) . . . . ?
Ag4 Ag3 Ag5 Ag6 -99.41(7) . . . . ?
Ag7 Ag3 Ag5 Ag6 4.47(9) . . . . ?
Ag2 Ag3 Ag5 Ag6 39.39(7) . . . . ?
O2 Ag3 Ag5 Ag12 171.8(7) . . . . ?
O9 Ag3 Ag5 Ag12 -94.3(5) . . . . ?
Ag1 Ag3 Ag5 Ag12 29.0(2) . . . . ?
Ag8 Ag3 Ag5 Ag12 0.6(3) . . . . ?
Ag4 Ag3 Ag5 Ag12 -39.8(2) . . . . ?
Ag7 Ag3 Ag5 Ag12 64.0(2) . . . . ?
Ag2 Ag3 Ag5 Ag12 99.0(2) . . . . ?
O2 Ag3 Ag5 Ag11 -179.1(7) . . . . ?
O9 Ag3 Ag5 Ag11 -85.3(4) . . . . ?
Ag1 Ag3 Ag5 Ag11 38.04(6) . . . . ?
Ag8 Ag3 Ag5 Ag11 9.64(9) . . . . ?
Ag4 Ag3 Ag5 Ag11 -30.76(6) . . . . ?
Ag7 Ag3 Ag5 Ag11 73.13(8) . . . . ?
Ag2 Ag3 Ag5 Ag11 108.05(7) . . . . ?
O2 Ag3 Ag5 Ag4 -148.4(7) . . . . ?
O9 Ag3 Ag5 Ag4 -54.5(4) . . . . ?
Ag1 Ag3 Ag5 Ag4 68.79(5) . . . . ?
Ag8 Ag3 Ag5 Ag4 40.40(6) . . . . ?
Ag7 Ag3 Ag5 Ag4 103.88(7) . . . . ?
Ag2 Ag3 Ag5 Ag4 138.81(7) . . . . ?
O10 Ag4 Ag5 O16 -14.7(7) . . . . ?
O15 Ag4 Ag5 O16 46.4(7) . . . . ?
Ag11 Ag4 Ag5 O16 131.4(5) . . . . ?
Ag9 Ag4 Ag5 O16 -172.3(5) . . . . ?
Ag1 Ag4 Ag5 O16 -158.5(5) . . . . ?
Ag8 Ag4 Ag5 O16 -124.6(5) . . . . ?
Ag3 Ag4 Ag5 O16 -86.5(5) . . . . ?
Ag10 Ag4 Ag5 O16 119.7(5) . . . . ?
Ag15 Ag4 Ag5 O16 175.0(5) . . . . ?
O10 Ag4 Ag5 O3 -48.9(10) . . . . ?
O15 Ag4 Ag5 O3 12.2(10) . . . . ?
Ag11 Ag4 Ag5 O3 97.2(9) . . . . ?
Ag9 Ag4 Ag5 O3 153.5(9) . . . . ?
Ag1 Ag4 Ag5 O3 167.3(9) . . . . ?
Ag8 Ag4 Ag5 O3 -158.8(9) . . . . ?
Ag3 Ag4 Ag5 O3 -120.7(9) . . . . ?
Ag10 Ag4 Ag5 O3 85.4(9) . . . . ?
Ag15 Ag4 Ag5 O3 140.8(9) . . . . ?
O10 Ag4 Ag5 Ag2 110.8(5) . . . . ?
O15 Ag4 Ag5 Ag2 171.9(4) . . . . ?
Ag11 Ag4 Ag5 Ag2 -103.09(7) . . . . ?
Ag9 Ag4 Ag5 Ag2 -46.8(2) . . . . ?
Ag1 Ag4 Ag5 Ag2 -33.06(7) . . . . ?
Ag8 Ag4 Ag5 Ag2 0.85(9) . . . . ?
Ag3 Ag4 Ag5 Ag2 38.99(7) . . . . ?
Ag10 Ag4 Ag5 Ag2 -114.87(8) . . . . ?
Ag15 Ag4 Ag5 Ag2 -59.53(8) . . . . ?
O10 Ag4 Ag5 Ag1 143.8(5) . . . . ?
O15 Ag4 Ag5 Ag1 -155.0(4) . . . . ?
Ag11 Ag4 Ag5 Ag1 -70.03(5) . . . . ?
Ag9 Ag4 Ag5 Ag1 -13.74(19) . . . . ?
Ag8 Ag4 Ag5 Ag1 33.91(6) . . . . ?
Ag3 Ag4 Ag5 Ag1 72.05(6) . . . . ?
Ag10 Ag4 Ag5 Ag1 -81.81(7) . . . . ?
Ag15 Ag4 Ag5 Ag1 -26.47(5) . . . . ?
O10 Ag4 Ag5 Ag6 176.5(5) . . . . ?
O15 Ag4 Ag5 Ag6 -122.4(4) . . . . ?
Ag11 Ag4 Ag5 Ag6 -37.39(6) . . . . ?
Ag9 Ag4 Ag5 Ag6 18.9(2) . . . . ?
Ag1 Ag4 Ag5 Ag6 32.65(6) . . . . ?
Ag8 Ag4 Ag5 Ag6 66.56(8) . . . . ?
Ag3 Ag4 Ag5 Ag6 104.70(7) . . . . ?
Ag10 Ag4 Ag5 Ag6 -49.16(8) . . . . ?
Ag15 Ag4 Ag5 Ag6 6.17(8) . . . . ?
O10 Ag4 Ag5 Ag12 -121.4(5) . . . . ?
O15 Ag4 Ag5 Ag12 -60.2(4) . . . . ?
Ag11 Ag4 Ag5 Ag12 24.76(6) . . . . ?
Ag9 Ag4 Ag5 Ag12 81.1(2) . . . . ?
Ag1 Ag4 Ag5 Ag12 94.80(7) . . . . ?
Ag8 Ag4 Ag5 Ag12 128.71(7) . . . . ?
Ag3 Ag4 Ag5 Ag12 166.85(8) . . . . ?
Ag10 Ag4 Ag5 Ag12 12.99(8) . . . . ?
Ag15 Ag4 Ag5 Ag12 68.32(7) . . . . ?
O10 Ag4 Ag5 Ag11 -146.1(5) . . . . ?
O15 Ag4 Ag5 Ag11 -85.0(4) . . . . ?
Ag9 Ag4 Ag5 Ag11 56.29(19) . . . . ?
Ag1 Ag4 Ag5 Ag11 70.03(5) . . . . ?
Ag8 Ag4 Ag5 Ag11 103.95(7) . . . . ?
Ag3 Ag4 Ag5 Ag11 142.09(7) . . . . ?
Ag10 Ag4 Ag5 Ag11 -11.78(6) . . . . ?
Ag15 Ag4 Ag5 Ag11 43.56(5) . . . . ?
O10 Ag4 Ag5 Ag3 71.8(5) . . . . ?
O15 Ag4 Ag5 Ag3 132.9(4) . . . . ?
Ag11 Ag4 Ag5 Ag3 -142.09(7) . . . . ?
Ag9 Ag4 Ag5 Ag3 -85.79(19) . . . . ?
Ag1 Ag4 Ag5 Ag3 -72.05(6) . . . . ?
Ag8 Ag4 Ag5 Ag3 -38.14(6) . . . . ?
Ag10 Ag4 Ag5 Ag3 -153.86(8) . . . . ?
Ag15 Ag4 Ag5 Ag3 -98.53(6) . . . . ?
O16 Ag5 Ag6 O6 72(2) . . . . ?
O3 Ag5 Ag6 O6 18.8(7) . . . . ?
Ag2 Ag5 Ag6 O6 -79.1(6) . . . . ?
Ag1 Ag5 Ag6 O6 -149.7(6) . . . . ?
Ag12 Ag5 Ag6 O6 80.3(6) . . . . ?
Ag11 Ag5 Ag6 O6 146.4(6) . . . . ?
Ag3 Ag5 Ag6 O6 -119.7(6) . . . . ?
Ag4 Ag5 Ag6 O6 179.1(6) . . . . ?
O16 Ag5 Ag6 O21 162(3) . . . . ?
O3 Ag5 Ag6 O21 108.7(16) . . . . ?
Ag2 Ag5 Ag6 O21 10.8(16) . . . . ?
Ag1 Ag5 Ag6 O21 -59.8(16) . . . . ?
Ag12 Ag5 Ag6 O21 170.1(16) . . . . ?
Ag11 Ag5 Ag6 O21 -123.8(16) . . . . ?
Ag3 Ag5 Ag6 O21 -29.9(16) . . . . ?
Ag4 Ag5 Ag6 O21 -91.0(16) . . . . ?
O16 Ag5 Ag6 Ag17 -109(2) . . . . ?
O3 Ag5 Ag6 Ag17 -162.2(4) . . . . ?
Ag2 Ag5 Ag6 Ag17 99.86(7) . . . . ?
Ag1 Ag5 Ag6 Ag17 29.28(6) . . . . ?
Ag12 Ag5 Ag6 Ag17 -100.77(7) . . . . ?
Ag11 Ag5 Ag6 Ag17 -34.68(6) . . . . ?
Ag3 Ag5 Ag6 Ag17 59.22(9) . . . . ?
Ag4 Ag5 Ag6 Ag17 -1.90(9) . . . . ?
O16 Ag5 Ag6 Ag12 -9(2) . . . . ?
O3 Ag5 Ag6 Ag12 -61.5(4) . . . . ?
Ag2 Ag5 Ag6 Ag12 -159.37(7) . . . . ?
Ag1 Ag5 Ag6 Ag12 130.05(7) . . . . ?
Ag11 Ag5 Ag6 Ag12 66.09(5) . . . . ?
Ag3 Ag5 Ag6 Ag12 159.99(8) . . . . ?
Ag4 Ag5 Ag6 Ag12 98.87(7) . . . . ?
O16 Ag5 Ag6 Ag1 -139(2) . . . . ?
O3 Ag5 Ag6 Ag1 168.5(4) . . . . ?
Ag2 Ag5 Ag6 Ag1 70.57(6) . . . . ?
Ag12 Ag5 Ag6 Ag1 -130.05(7) . . . . ?
Ag11 Ag5 Ag6 Ag1 -63.96(5) . . . . ?
Ag3 Ag5 Ag6 Ag1 29.93(6) . . . . ?
Ag4 Ag5 Ag6 Ag1 -31.19(6) . . . . ?
O16 Ag5 Ag6 Ag2 151(2) . . . . ?
O3 Ag5 Ag6 Ag2 97.9(4) . . . . ?
Ag1 Ag5 Ag6 Ag2 -70.57(6) . . . . ?
Ag12 Ag5 Ag6 Ag2 159.37(7) . . . . ?
Ag11 Ag5 Ag6 Ag2 -134.53(6) . . . . ?
Ag3 Ag5 Ag6 Ag2 -40.64(7) . . . . ?
Ag4 Ag5 Ag6 Ag2 -101.76(7) . . . . ?
O16 Ag5 Ag6 Ag16 -48(2) . . . . ?
O3 Ag5 Ag6 Ag16 -101.0(4) . . . . ?
Ag2 Ag5 Ag6 Ag16 161.05(7) . . . . ?
Ag1 Ag5 Ag6 Ag16 90.48(6) . . . . ?
Ag12 Ag5 Ag6 Ag16 -39.57(6) . . . . ?
Ag11 Ag5 Ag6 Ag16 26.52(5) . . . . ?
Ag3 Ag5 Ag6 Ag16 120.41(7) . . . . ?
Ag4 Ag5 Ag6 Ag16 59.29(7) . . . . ?
O16 Ag5 Ag6 Ag13 -172(2) . . . . ?
O3 Ag5 Ag6 Ag13 134.7(4) . . . . ?
Ag2 Ag5 Ag6 Ag13 36.80(6) . . . . ?
Ag1 Ag5 Ag6 Ag13 -33.77(6) . . . . ?
Ag12 Ag5 Ag6 Ag13 -163.83(7) . . . . ?
Ag11 Ag5 Ag6 Ag13 -97.73(6) . . . . ?
Ag3 Ag5 Ag6 Ag13 -3.84(9) . . . . ?
Ag4 Ag5 Ag6 Ag13 -64.96(8) . . . . ?
O16 Ag5 Ag6 Ag11 -75(2) . . . . ?
O3 Ag5 Ag6 Ag11 -127.6(4) . . . . ?
Ag2 Ag5 Ag6 Ag11 134.53(6) . . . . ?
Ag1 Ag5 Ag6 Ag11 63.96(5) . . . . ?
Ag12 Ag5 Ag6 Ag11 -66.09(5) . . . . ?
Ag3 Ag5 Ag6 Ag11 93.89(7) . . . . ?
Ag4 Ag5 Ag6 Ag11 32.77(5) . . . . ?
Ag15 Ag1 Ag6 O6 -177.5(10) . . . . ?
Ag11 Ag1 Ag6 O6 137.7(10) . . . . ?
Ag17 Ag1 Ag6 O6 -147.0(10) . . . . ?
Ag13 Ag1 Ag6 O6 -72.7(10) . . . . ?
Ag5 Ag1 Ag6 O6 66.2(10) . . . . ?
Ag8 Ag1 Ag6 O6 32.3(15) . . . . ?
Ag3 Ag1 Ag6 O6 34.1(10) . . . . ?
Ag7 Ag1 Ag6 O6 -38.2(10) . . . . ?
Ag2 Ag1 Ag6 O6 -3.1(10) . . . . ?
Ag14 Ag1 Ag6 O6 -107.6(10) . . . . ?
Ag4 Ag1 Ag6 O6 103.3(10) . . . . ?
Ag15 Ag1 Ag6 O21 -76.1(4) . . . . ?
Ag11 Ag1 Ag6 O21 -120.9(4) . . . . ?
Ag17 Ag1 Ag6 O21 -45.7(4) . . . . ?
Ag13 Ag1 Ag6 O21 28.6(4) . . . . ?
Ag5 Ag1 Ag6 O21 167.5(4) . . . . ?
Ag8 Ag1 Ag6 O21 133.6(11) . . . . ?
Ag3 Ag1 Ag6 O21 135.5(4) . . . . ?
Ag7 Ag1 Ag6 O21 63.2(4) . . . . ?
Ag2 Ag1 Ag6 O21 98.2(4) . . . . ?
Ag14 Ag1 Ag6 O21 -6.3(4) . . . . ?
Ag4 Ag1 Ag6 O21 -155.3(4) . . . . ?
Ag15 Ag1 Ag6 Ag17 -30.46(7) . . . . ?
Ag11 Ag1 Ag6 Ag17 -75.24(6) . . . . ?
Ag13 Ag1 Ag6 Ag17 74.30(6) . . . . ?
Ag5 Ag1 Ag6 Ag17 -146.80(7) . . . . ?
Ag8 Ag1 Ag6 Ag17 179(100) . . . . ?
Ag3 Ag1 Ag6 Ag17 -178.83(8) . . . . ?
Ag7 Ag1 Ag6 Ag17 108.84(8) . . . . ?
Ag2 Ag1 Ag6 Ag17 143.88(7) . . . . ?
Ag14 Ag1 Ag6 Ag17 39.43(7) . . . . ?
Ag4 Ag1 Ag6 Ag17 -109.64(8) . . . . ?
Ag15 Ag1 Ag6 Ag12 72.87(8) . . . . ?
Ag11 Ag1 Ag6 Ag12 28.09(6) . . . . ?
Ag17 Ag1 Ag6 Ag12 103.33(7) . . . . ?
Ag13 Ag1 Ag6 Ag12 177.64(8) . . . . ?
Ag5 Ag1 Ag6 Ag12 -43.47(6) . . . . ?
Ag8 Ag1 Ag6 Ag12 -77.4(10) . . . . ?
Ag3 Ag1 Ag6 Ag12 -75.50(8) . . . . ?
Ag7 Ag1 Ag6 Ag12 -147.83(7) . . . . ?
Ag2 Ag1 Ag6 Ag12 -112.78(7) . . . . ?
Ag14 Ag1 Ag6 Ag12 142.76(7) . . . . ?
Ag4 Ag1 Ag6 Ag12 -6.30(9) . . . . ?
Ag15 Ag1 Ag6 Ag5 116.34(8) . . . . ?
Ag11 Ag1 Ag6 Ag5 71.56(6) . . . . ?
Ag17 Ag1 Ag6 Ag5 146.80(7) . . . . ?
Ag13 Ag1 Ag6 Ag5 -138.89(7) . . . . ?
Ag8 Ag1 Ag6 Ag5 -33.9(10) . . . . ?
Ag3 Ag1 Ag6 Ag5 -32.03(7) . . . . ?
Ag7 Ag1 Ag6 Ag5 -104.36(8) . . . . ?
Ag2 Ag1 Ag6 Ag5 -69.32(6) . . . . ?
Ag14 Ag1 Ag6 Ag5 -173.77(8) . . . . ?
Ag4 Ag1 Ag6 Ag5 37.16(7) . . . . ?
Ag15 Ag1 Ag6 Ag2 -174.34(8) . . . . ?
Ag11 Ag1 Ag6 Ag2 140.88(7) . . . . ?
Ag17 Ag1 Ag6 Ag2 -143.88(7) . . . . ?
Ag13 Ag1 Ag6 Ag2 -69.58(6) . . . . ?
Ag5 Ag1 Ag6 Ag2 69.32(6) . . . . ?
Ag8 Ag1 Ag6 Ag2 35.4(10) . . . . ?
Ag3 Ag1 Ag6 Ag2 37.28(7) . . . . ?
Ag7 Ag1 Ag6 Ag2 -35.05(7) . . . . ?
Ag14 Ag1 Ag6 Ag2 -104.45(8) . . . . ?
Ag4 Ag1 Ag6 Ag2 106.48(8) . . . . ?
Ag15 Ag1 Ag6 Ag16 14.26(8) . . . . ?
Ag11 Ag1 Ag6 Ag16 -30.52(5) . . . . ?
Ag17 Ag1 Ag6 Ag16 44.72(6) . . . . ?
Ag13 Ag1 Ag6 Ag16 119.02(7) . . . . ?
Ag5 Ag1 Ag6 Ag16 -102.08(6) . . . . ?
Ag8 Ag1 Ag6 Ag16 -136.0(10) . . . . ?
Ag3 Ag1 Ag6 Ag16 -134.12(7) . . . . ?
Ag7 Ag1 Ag6 Ag16 153.55(7) . . . . ?
Ag2 Ag1 Ag6 Ag16 -171.40(7) . . . . ?
Ag14 Ag1 Ag6 Ag16 84.15(8) . . . . ?
Ag4 Ag1 Ag6 Ag16 -64.92(8) . . . . ?
Ag15 Ag1 Ag6 Ag13 -104.76(8) . . . . ?
Ag11 Ag1 Ag6 Ag13 -149.54(7) . . . . ?
Ag17 Ag1 Ag6 Ag13 -74.30(6) . . . . ?
Ag5 Ag1 Ag6 Ag13 138.89(7) . . . . ?
Ag8 Ag1 Ag6 Ag13 105.0(10) . . . . ?
Ag3 Ag1 Ag6 Ag13 106.86(8) . . . . ?
Ag7 Ag1 Ag6 Ag13 34.53(7) . . . . ?
Ag2 Ag1 Ag6 Ag13 69.58(6) . . . . ?
Ag14 Ag1 Ag6 Ag13 -34.87(7) . . . . ?
Ag4 Ag1 Ag6 Ag13 176.06(8) . . . . ?
Ag15 Ag1 Ag6 Ag11 44.78(6) . . . . ?
Ag17 Ag1 Ag6 Ag11 75.24(6) . . . . ?
Ag13 Ag1 Ag6 Ag11 149.54(7) . . . . ?
Ag5 Ag1 Ag6 Ag11 -71.56(6) . . . . ?
Ag8 Ag1 Ag6 Ag11 -105.5(10) . . . . ?
Ag3 Ag1 Ag6 Ag11 -103.59(7) . . . . ?
Ag7 Ag1 Ag6 Ag11 -175.93(8) . . . . ?
Ag2 Ag1 Ag6 Ag11 -140.88(7) . . . . ?
Ag14 Ag1 Ag6 Ag11 114.67(8) . . . . ?
Ag4 Ag1 Ag6 Ag11 -34.40(6) . . . . ?
O28 Ag2 Ag6 O6 -31.7(14) . . . . ?
O5 Ag2 Ag6 O6 13.0(7) . . . . ?
O1 Ag2 Ag6 O6 75.1(7) . . . . ?
Ag5 Ag2 Ag6 O6 108.6(5) . . . . ?
Ag1 Ag2 Ag6 O6 178.3(5) . . . . ?
Ag13 Ag2 Ag6 O6 -115.3(5) . . . . ?
Ag7 Ag2 Ag6 O6 -150.7(5) . . . . ?
Ag3 Ag2 Ag6 O6 146.1(5) . . . . ?
O28 Ag2 Ag6 O21 42.3(13) . . . . ?
O5 Ag2 Ag6 O21 87.0(6) . . . . ?
O1 Ag2 Ag6 O21 149.1(6) . . . . ?
Ag5 Ag2 Ag6 O21 -177.4(4) . . . . ?
Ag1 Ag2 Ag6 O21 -107.7(4) . . . . ?
Ag13 Ag2 Ag6 O21 -41.3(4) . . . . ?
Ag7 Ag2 Ag6 O21 -76.7(4) . . . . ?
Ag3 Ag2 Ag6 O21 -139.9(4) . . . . ?
O28 Ag2 Ag6 Ag17 118.4(12) . . . . ?
O5 Ag2 Ag6 Ag17 163.1(4) . . . . ?
O1 Ag2 Ag6 Ag17 -134.9(5) . . . . ?
Ag5 Ag2 Ag6 Ag17 -101.35(7) . . . . ?
Ag1 Ag2 Ag6 Ag17 -31.60(6) . . . . ?
Ag13 Ag2 Ag6 Ag17 34.80(7) . . . . ?
Ag7 Ag2 Ag6 Ag17 -0.63(10) . . . . ?
Ag3 Ag2 Ag6 Ag17 -63.81(8) . . . . ?
O28 Ag2 Ag6 Ag12 -120.2(12) . . . . ?
O5 Ag2 Ag6 Ag12 -75.5(4) . . . . ?
O1 Ag2 Ag6 Ag12 -13.4(5) . . . . ?
Ag5 Ag2 Ag6 Ag12 20.08(7) . . . . ?
Ag1 Ag2 Ag6 Ag12 89.84(8) . . . . ?
Ag13 Ag2 Ag6 Ag12 156.24(8) . . . . ?
Ag7 Ag2 Ag6 Ag12 120.80(8) . . . . ?
Ag3 Ag2 Ag6 Ag12 57.62(9) . . . . ?
O28 Ag2 Ag6 Ag5 -140.3(12) . . . . ?
O5 Ag2 Ag6 Ag5 -95.6(4) . . . . ?
O1 Ag2 Ag6 Ag5 -33.5(5) . . . . ?
Ag1 Ag2 Ag6 Ag5 69.75(6) . . . . ?
Ag13 Ag2 Ag6 Ag5 136.16(7) . . . . ?
Ag7 Ag2 Ag6 Ag5 100.72(8) . . . . ?
Ag3 Ag2 Ag6 Ag5 37.54(6) . . . . ?
O28 Ag2 Ag6 Ag1 150.0(12) . . . . ?
O5 Ag2 Ag6 Ag1 -165.3(4) . . . . ?
O1 Ag2 Ag6 Ag1 -103.3(5) . . . . ?
Ag5 Ag2 Ag6 Ag1 -69.75(6) . . . . ?
Ag13 Ag2 Ag6 Ag1 66.40(6) . . . . ?
Ag7 Ag2 Ag6 Ag1 30.97(6) . . . . ?
Ag3 Ag2 Ag6 Ag1 -32.21(6) . . . . ?
O28 Ag2 Ag6 Ag16 170.8(12) . . . . ?
O5 Ag2 Ag6 Ag16 -144.5(4) . . . . ?
O1 Ag2 Ag6 Ag16 -82.4(5) . . . . ?
Ag5 Ag2 Ag6 Ag16 -48.94(17) . . . . ?
Ag1 Ag2 Ag6 Ag16 20.81(16) . . . . ?
Ag13 Ag2 Ag6 Ag16 87.21(17) . . . . ?
Ag7 Ag2 Ag6 Ag16 51.78(19) . . . . ?
Ag3 Ag2 Ag6 Ag16 -11.4(2) . . . . ?
O28 Ag2 Ag6 Ag13 83.6(12) . . . . ?
O5 Ag2 Ag6 Ag13 128.3(4) . . . . ?
O1 Ag2 Ag6 Ag13 -169.7(5) . . . . ?
Ag5 Ag2 Ag6 Ag13 -136.16(7) . . . . ?
Ag1 Ag2 Ag6 Ag13 -66.40(6) . . . . ?
Ag7 Ag2 Ag6 Ag13 -35.44(7) . . . . ?
Ag3 Ag2 Ag6 Ag13 -98.62(7) . . . . ?
O28 Ag2 Ag6 Ag11 -178.6(12) . . . . ?
O5 Ag2 Ag6 Ag11 -134.0(4) . . . . ?
O1 Ag2 Ag6 Ag11 -71.9(5) . . . . ?
Ag5 Ag2 Ag6 Ag11 -38.38(6) . . . . ?
Ag1 Ag2 Ag6 Ag11 31.37(5) . . . . ?
Ag13 Ag2 Ag6 Ag11 97.77(6) . . . . ?
Ag7 Ag2 Ag6 Ag11 62.34(8) . . . . ?
Ag3 Ag2 Ag6 Ag11 -0.85(8) . . . . ?
Ag15 Ag1 Ag7 O12 -110.2(10) . . . . ?
Ag11 Ag1 Ag7 O12 -29.2(13) . . . . ?
Ag17 Ag1 Ag7 O12 174.6(10) . . . . ?
Ag13 Ag1 Ag7 O12 144.4(10) . . . . ?
Ag5 Ag1 Ag7 O12 40.1(10) . . . . ?
Ag8 Ag1 Ag7 O12 -68.0(10) . . . . ?
Ag3 Ag1 Ag7 O12 0.3(10) . . . . ?
Ag2 Ag1 Ag7 O12 73.9(10) . . . . ?
Ag14 Ag1 Ag7 O12 -143.1(10) . . . . ?
Ag4 Ag1 Ag7 O12 -34.9(10) . . . . ?
Ag6 Ag1 Ag7 O12 107.7(10) . . . . ?
Ag15 Ag1 Ag7 O25 60.7(6) . . . . ?
Ag11 Ag1 Ag7 O25 141.7(9) . . . . ?
Ag17 Ag1 Ag7 O25 -14.5(6) . . . . ?
Ag13 Ag1 Ag7 O25 -44.7(6) . . . . ?
Ag5 Ag1 Ag7 O25 -149.0(6) . . . . ?
Ag8 Ag1 Ag7 O25 102.9(6) . . . . ?
Ag3 Ag1 Ag7 O25 171.3(6) . . . . ?
Ag2 Ag1 Ag7 O25 -115.1(6) . . . . ?
Ag14 Ag1 Ag7 O25 27.8(6) . . . . ?
Ag4 Ag1 Ag7 O25 136.0(6) . . . . ?
Ag6 Ag1 Ag7 O25 -81.3(6) . . . . ?
Ag15 Ag1 Ag7 Ag13 105.35(8) . . . . ?
Ag11 Ag1 Ag7 Ag13 -173.6(8) . . . . ?
Ag17 Ag1 Ag7 Ag13 30.18(8) . . . . ?
Ag5 Ag1 Ag7 Ag13 -104.31(8) . . . . ?
Ag8 Ag1 Ag7 Ag13 147.58(7) . . . . ?
Ag3 Ag1 Ag7 Ag13 -144.07(8) . . . . ?
Ag2 Ag1 Ag7 Ag13 -70.46(7) . . . . ?
Ag14 Ag1 Ag7 Ag13 72.49(7) . . . . ?
Ag4 Ag1 Ag7 Ag13 -179.30(8) . . . . ?
Ag6 Ag1 Ag7 Ag13 -36.69(7) . . . . ?
Ag15 Ag1 Ag7 Ag14 32.86(7) . . . . ?
Ag11 Ag1 Ag7 Ag14 113.9(8) . . . . ?
Ag17 Ag1 Ag7 Ag14 -42.32(8) . . . . ?
Ag13 Ag1 Ag7 Ag14 -72.49(7) . . . . ?
Ag5 Ag1 Ag7 Ag14 -176.80(8) . . . . ?
Ag8 Ag1 Ag7 Ag14 75.09(6) . . . . ?
Ag3 Ag1 Ag7 Ag14 143.44(7) . . . . ?
Ag2 Ag1 Ag7 Ag14 -142.95(8) . . . . ?
Ag4 Ag1 Ag7 Ag14 108.21(7) . . . . ?
Ag6 Ag1 Ag7 Ag14 -109.18(8) . . . . ?
Ag15 Ag1 Ag7 Ag8 -42.23(7) . . . . ?
Ag11 Ag1 Ag7 Ag8 38.8(8) . . . . ?
Ag17 Ag1 Ag7 Ag8 -117.41(8) . . . . ?
Ag13 Ag1 Ag7 Ag8 -147.58(7) . . . . ?
Ag5 Ag1 Ag7 Ag8 108.11(8) . . . . ?
Ag3 Ag1 Ag7 Ag8 68.34(6) . . . . ?
Ag2 Ag1 Ag7 Ag8 141.96(7) . . . . ?
Ag14 Ag1 Ag7 Ag8 -75.09(6) . . . . ?
Ag4 Ag1 Ag7 Ag8 33.11(7) . . . . ?
Ag6 Ag1 Ag7 Ag8 175.73(8) . . . . ?
Ag15 Ag1 Ag7 Ag3 -110.58(8) . . . . ?
Ag11 Ag1 Ag7 Ag3 -29.5(8) . . . . ?
Ag17 Ag1 Ag7 Ag3 174.25(8) . . . . ?
Ag13 Ag1 Ag7 Ag3 144.07(8) . . . . ?
Ag5 Ag1 Ag7 Ag3 39.76(7) . . . . ?
Ag8 Ag1 Ag7 Ag3 -68.34(6) . . . . ?
Ag2 Ag1 Ag7 Ag3 73.61(7) . . . . ?
Ag14 Ag1 Ag7 Ag3 -143.44(7) . . . . ?
Ag4 Ag1 Ag7 Ag3 -35.23(7) . . . . ?
Ag6 Ag1 Ag7 Ag3 107.38(7) . . . . ?
Ag15 Ag1 Ag7 Ag2 175.81(8) . . . . ?
Ag11 Ag1 Ag7 Ag2 -103.2(8) . . . . ?
Ag17 Ag1 Ag7 Ag2 100.63(8) . . . . ?
Ag13 Ag1 Ag7 Ag2 70.46(7) . . . . ?
Ag5 Ag1 Ag7 Ag2 -33.85(7) . . . . ?
Ag8 Ag1 Ag7 Ag2 -141.96(7) . . . . ?
Ag3 Ag1 Ag7 Ag2 -73.61(7) . . . . ?
Ag14 Ag1 Ag7 Ag2 142.95(8) . . . . ?
Ag4 Ag1 Ag7 Ag2 -108.85(8) . . . . ?
Ag6 Ag1 Ag7 Ag2 33.77(7) . . . . ?
O2 Ag3 Ag7 O12 39.7(8) . . . . ?
O9 Ag3 Ag7 O12 -60.6(8) . . . . ?
Ag1 Ag3 Ag7 O12 -179.8(6) . . . . ?
Ag8 Ag3 Ag7 O12 -109.3(6) . . . . ?
Ag4 Ag3 Ag7 O12 -146.7(6) . . . . ?
Ag5 Ag3 Ag7 O12 145.1(6) . . . . ?
Ag2 Ag3 Ag7 O12 112.0(6) . . . . ?
O2 Ag3 Ag7 O25 73(2) . . . . ?
O9 Ag3 Ag7 O25 -28(2) . . . . ?
Ag1 Ag3 Ag7 O25 -147(2) . . . . ?
Ag8 Ag3 Ag7 O25 -76(2) . . . . ?
Ag4 Ag3 Ag7 O25 -114(2) . . . . ?
Ag5 Ag3 Ag7 O25 178(2) . . . . ?
Ag2 Ag3 Ag7 O25 145(2) . . . . ?
O2 Ag3 Ag7 Ag13 -108.5(5) . . . . ?
O9 Ag3 Ag7 Ag13 151.1(5) . . . . ?
Ag1 Ag3 Ag7 Ag13 31.96(7) . . . . ?
Ag8 Ag3 Ag7 Ag13 102.49(8) . . . . ?
Ag4 Ag3 Ag7 Ag13 65.05(9) . . . . ?
Ag5 Ag3 Ag7 Ag13 -3.14(10) . . . . ?
Ag2 Ag3 Ag7 Ag13 -36.23(7) . . . . ?
O2 Ag3 Ag7 Ag1 -140.5(5) . . . . ?
O9 Ag3 Ag7 Ag1 119.2(5) . . . . ?
Ag8 Ag3 Ag7 Ag1 70.54(6) . . . . ?
Ag4 Ag3 Ag7 Ag1 33.09(6) . . . . ?
Ag5 Ag3 Ag7 Ag1 -35.10(6) . . . . ?
Ag2 Ag3 Ag7 Ag1 -68.19(6) . . . . ?
O2 Ag3 Ag7 Ag14 -173.4(5) . . . . ?
O9 Ag3 Ag7 Ag14 86.3(5) . . . . ?
Ag1 Ag3 Ag7 Ag14 -32.90(7) . . . . ?
Ag8 Ag3 Ag7 Ag14 37.64(7) . . . . ?
Ag4 Ag3 Ag7 Ag14 0.19(10) . . . . ?
Ag5 Ag3 Ag7 Ag14 -68.00(9) . . . . ?
Ag2 Ag3 Ag7 Ag14 -101.09(8) . . . . ?
O2 Ag3 Ag7 Ag8 149.0(5) . . . . ?
O9 Ag3 Ag7 Ag8 48.6(5) . . . . ?
Ag1 Ag3 Ag7 Ag8 -70.54(6) . . . . ?
Ag4 Ag3 Ag7 Ag8 -37.45(7) . . . . ?
Ag5 Ag3 Ag7 Ag8 -105.64(7) . . . . ?
Ag2 Ag3 Ag7 Ag8 -138.73(7) . . . . ?
O2 Ag3 Ag7 Ag2 -72.3(5) . . . . ?
O9 Ag3 Ag7 Ag2 -172.6(5) . . . . ?
Ag1 Ag3 Ag7 Ag2 68.19(6) . . . . ?
Ag8 Ag3 Ag7 Ag2 138.73(7) . . . . ?
Ag4 Ag3 Ag7 Ag2 101.28(8) . . . . ?
Ag5 Ag3 Ag7 Ag2 33.09(6) . . . . ?
O28 Ag2 Ag7 O12 29.8(9) . . . . ?
O5 Ag2 Ag7 O12 86.2(17) . . . . ?
O1 Ag2 Ag7 O12 -42.4(7) . . . . ?
Ag5 Ag2 Ag7 O12 -111.1(6) . . . . ?
Ag1 Ag2 Ag7 O12 -143.6(6) . . . . ?
Ag13 Ag2 Ag7 O12 145.7(6) . . . . ?
Ag6 Ag2 Ag7 O12 -175.5(6) . . . . ?
Ag3 Ag2 Ag7 O12 -75.3(6) . . . . ?
O28 Ag2 Ag7 O25 -66.2(9) . . . . ?
O5 Ag2 Ag7 O25 -9.8(17) . . . . ?
O1 Ag2 Ag7 O25 -138.4(8) . . . . ?
Ag5 Ag2 Ag7 O25 152.9(6) . . . . ?
Ag1 Ag2 Ag7 O25 120.4(6) . . . . ?
Ag13 Ag2 Ag7 O25 49.7(6) . . . . ?
Ag6 Ag2 Ag7 O25 88.5(6) . . . . ?
Ag3 Ag2 Ag7 O25 -171.3(6) . . . . ?
O28 Ag2 Ag7 Ag13 -115.9(6) . . . . ?
O5 Ag2 Ag7 Ag13 -59.5(16) . . . . ?
O1 Ag2 Ag7 Ag13 171.9(4) . . . . ?
Ag5 Ag2 Ag7 Ag13 103.14(8) . . . . ?
Ag1 Ag2 Ag7 Ag13 70.65(6) . . . . ?
Ag6 Ag2 Ag7 Ag13 38.73(7) . . . . ?
Ag3 Ag2 Ag7 Ag13 139.00(7) . . . . ?
O28 Ag2 Ag7 Ag1 173.4(6) . . . . ?
O5 Ag2 Ag7 Ag1 -130.2(16) . . . . ?
O1 Ag2 Ag7 Ag1 101.2(4) . . . . ?
Ag5 Ag2 Ag7 Ag1 32.49(7) . . . . ?
Ag13 Ag2 Ag7 Ag1 -70.65(6) . . . . ?
Ag6 Ag2 Ag7 Ag1 -31.92(7) . . . . ?
Ag3 Ag2 Ag7 Ag1 68.35(6) . . . . ?
O28 Ag2 Ag7 Ag14 -153.3(6) . . . . ?
O5 Ag2 Ag7 Ag14 -96.9(16) . . . . ?
O1 Ag2 Ag7 Ag14 134.5(4) . . . . ?
Ag5 Ag2 Ag7 Ag14 65.75(10) . . . . ?
Ag1 Ag2 Ag7 Ag14 33.26(7) . . . . ?
Ag13 Ag2 Ag7 Ag14 -37.39(7) . . . . ?
Ag6 Ag2 Ag7 Ag14 1.34(10) . . . . ?
Ag3 Ag2 Ag7 Ag14 101.61(8) . . . . ?
O28 Ag2 Ag7 Ag8 140.3(6) . . . . ?
O5 Ag2 Ag7 Ag8 -163.3(16) . . . . ?
O1 Ag2 Ag7 Ag8 68.1(4) . . . . ?
Ag5 Ag2 Ag7 Ag8 -0.64(10) . . . . ?
Ag1 Ag2 Ag7 Ag8 -33.13(7) . . . . ?
Ag13 Ag2 Ag7 Ag8 -103.78(8) . . . . ?
Ag6 Ag2 Ag7 Ag8 -65.05(9) . . . . ?
Ag3 Ag2 Ag7 Ag8 35.22(7) . . . . ?
O28 Ag2 Ag7 Ag3 105.1(6) . . . . ?
O5 Ag2 Ag7 Ag3 161.5(16) . . . . ?
O1 Ag2 Ag7 Ag3 32.9(4) . . . . ?
Ag5 Ag2 Ag7 Ag3 -35.85(7) . . . . ?
Ag1 Ag2 Ag7 Ag3 -68.35(6) . . . . ?
Ag13 Ag2 Ag7 Ag3 -139.00(7) . . . . ?
Ag6 Ag2 Ag7 Ag3 -100.26(8) . . . . ?
Ag15 Ag1 Ag8 O32 91.5(5) . . . . ?
Ag11 Ag1 Ag8 O32 138.9(5) . . . . ?
Ag17 Ag1 Ag8 O32 62.1(5) . . . . ?
Ag13 Ag1 Ag8 O32 -14.0(5) . . . . ?
Ag5 Ag1 Ag8 O32 -149.9(5) . . . . ?
Ag3 Ag1 Ag8 O32 -119.1(5) . . . . ?
Ag7 Ag1 Ag8 O32 -44.8(5) . . . . ?
Ag2 Ag1 Ag8 O32 -83.0(5) . . . . ?
Ag14 Ag1 Ag8 O32 23.9(5) . . . . ?
Ag4 Ag1 Ag8 O32 169.7(5) . . . . ?
Ag6 Ag1 Ag8 O32 -117.2(11) . . . . ?
Ag15 Ag1 Ag8 O7 -102.3(7) . . . . ?
Ag11 Ag1 Ag8 O7 -54.9(7) . . . . ?
Ag17 Ag1 Ag8 O7 -131.7(7) . . . . ?
Ag13 Ag1 Ag8 O7 152.2(7) . . . . ?
Ag5 Ag1 Ag8 O7 16.3(7) . . . . ?
Ag3 Ag1 Ag8 O7 47.1(7) . . . . ?
Ag7 Ag1 Ag8 O7 121.4(7) . . . . ?
Ag2 Ag1 Ag8 O7 83.2(7) . . . . ?
Ag14 Ag1 Ag8 O7 -169.8(7) . . . . ?
Ag4 Ag1 Ag8 O7 -24.1(7) . . . . ?
Ag6 Ag1 Ag8 O7 49.0(13) . . . . ?
Ag15 Ag1 Ag8 Ag3 -149.33(7) . . . . ?
Ag11 Ag1 Ag8 Ag3 -101.92(7) . . . . ?
Ag17 Ag1 Ag8 Ag3 -178.80(9) . . . . ?
Ag13 Ag1 Ag8 Ag3 105.15(8) . . . . ?
Ag5 Ag1 Ag8 Ag3 -30.80(7) . . . . ?
Ag7 Ag1 Ag8 Ag3 74.31(7) . . . . ?
Ag2 Ag1 Ag8 Ag3 36.16(7) . . . . ?
Ag14 Ag1 Ag8 Ag3 143.09(7) . . . . ?
Ag4 Ag1 Ag8 Ag3 -71.20(6) . . . . ?
Ag6 Ag1 Ag8 Ag3 2.0(10) . . . . ?
Ag15 Ag1 Ag8 Ag4 -78.14(5) . . . . ?
Ag11 Ag1 Ag8 Ag4 -30.73(6) . . . . ?
Ag17 Ag1 Ag8 Ag4 -107.60(8) . . . . ?
Ag13 Ag1 Ag8 Ag4 176.34(8) . . . . ?
Ag5 Ag1 Ag8 Ag4 40.40(7) . . . . ?
Ag3 Ag1 Ag8 Ag4 71.20(6) . . . . ?
Ag7 Ag1 Ag8 Ag4 145.51(7) . . . . ?
Ag2 Ag1 Ag8 Ag4 107.35(7) . . . . ?
Ag14 Ag1 Ag8 Ag4 -145.72(7) . . . . ?
Ag6 Ag1 Ag8 Ag4 73.2(10) . . . . ?
Ag15 Ag1 Ag8 Ag9 -35.59(6) . . . . ?
Ag11 Ag1 Ag8 Ag9 11.82(8) . . . . ?
Ag17 Ag1 Ag8 Ag9 -65.05(9) . . . . ?
Ag13 Ag1 Ag8 Ag9 -141.11(7) . . . . ?
Ag5 Ag1 Ag8 Ag9 82.95(8) . . . . ?
Ag3 Ag1 Ag8 Ag9 113.75(7) . . . . ?
Ag7 Ag1 Ag8 Ag9 -171.94(8) . . . . ?
Ag2 Ag1 Ag8 Ag9 149.90(7) . . . . ?
Ag14 Ag1 Ag8 Ag9 -103.17(7) . . . . ?
Ag4 Ag1 Ag8 Ag9 42.55(6) . . . . ?
Ag6 Ag1 Ag8 Ag9 115.7(10) . . . . ?
Ag11 Ag1 Ag8 Ag15 47.41(6) . . . . ?
Ag17 Ag1 Ag8 Ag15 -29.47(7) . . . . ?
Ag13 Ag1 Ag8 Ag15 -105.52(8) . . . . ?
Ag5 Ag1 Ag8 Ag15 118.54(7) . . . . ?
Ag3 Ag1 Ag8 Ag15 149.33(7) . . . . ?
Ag7 Ag1 Ag8 Ag15 -136.36(7) . . . . ?
Ag2 Ag1 Ag8 Ag15 -174.51(8) . . . . ?
Ag14 Ag1 Ag8 Ag15 -67.58(5) . . . . ?
Ag4 Ag1 Ag8 Ag15 78.14(5) . . . . ?
Ag6 Ag1 Ag8 Ag15 151.3(10) . . . . ?
Ag15 Ag1 Ag8 Ag7 136.36(7) . . . . ?
Ag11 Ag1 Ag8 Ag7 -176.23(8) . . . . ?
Ag17 Ag1 Ag8 Ag7 106.89(9) . . . . ?
Ag13 Ag1 Ag8 Ag7 30.84(7) . . . . ?
Ag5 Ag1 Ag8 Ag7 -105.11(8) . . . . ?
Ag3 Ag1 Ag8 Ag7 -74.31(7) . . . . ?
Ag2 Ag1 Ag8 Ag7 -38.16(7) . . . . ?
Ag14 Ag1 Ag8 Ag7 68.78(6) . . . . ?
Ag4 Ag1 Ag8 Ag7 -145.51(7) . . . . ?
Ag6 Ag1 Ag8 Ag7 -72.4(10) . . . . ?
Ag15 Ag1 Ag8 Ag14 67.58(5) . . . . ?
Ag11 Ag1 Ag8 Ag14 114.99(7) . . . . ?
Ag17 Ag1 Ag8 Ag14 38.12(8) . . . . ?
Ag13 Ag1 Ag8 Ag14 -37.94(7) . . . . ?
Ag5 Ag1 Ag8 Ag14 -173.88(8) . . . . ?
Ag3 Ag1 Ag8 Ag14 -143.09(7) . . . . ?
Ag7 Ag1 Ag8 Ag14 -68.78(6) . . . . ?
Ag2 Ag1 Ag8 Ag14 -106.93(8) . . . . ?
Ag4 Ag1 Ag8 Ag14 145.72(7) . . . . ?
Ag6 Ag1 Ag8 Ag14 -141.1(10) . . . . ?
O2 Ag3 Ag8 O32 -17.0(13) . . . . ?
O9 Ag3 Ag8 O32 -94.9(7) . . . . ?
Ag1 Ag3 Ag8 O32 118.9(6) . . . . ?
Ag4 Ag3 Ag8 O32 -170.7(6) . . . . ?
Ag5 Ag3 Ag8 O32 146.8(6) . . . . ?
Ag7 Ag3 Ag8 O32 50.9(6) . . . . ?
Ag2 Ag3 Ag8 O32 87.7(6) . . . . ?
O2 Ag3 Ag8 O7 65.4(12) . . . . ?
O9 Ag3 Ag8 O7 -12.4(5) . . . . ?
Ag1 Ag3 Ag8 O7 -158.6(4) . . . . ?
Ag4 Ag3 Ag8 O7 -88.2(4) . . . . ?
Ag5 Ag3 Ag8 O7 -130.7(4) . . . . ?
Ag7 Ag3 Ag8 O7 133.3(4) . . . . ?
Ag2 Ag3 Ag8 O7 170.2(4) . . . . ?
O2 Ag3 Ag8 Ag1 -136.0(12) . . . . ?
O9 Ag3 Ag8 Ag1 146.2(4) . . . . ?
Ag4 Ag3 Ag8 Ag1 70.41(6) . . . . ?
Ag5 Ag3 Ag8 Ag1 27.90(7) . . . . ?
Ag7 Ag3 Ag8 Ag1 -68.07(6) . . . . ?
Ag2 Ag3 Ag8 Ag1 -31.20(6) . . . . ?
O2 Ag3 Ag8 Ag4 153.6(12) . . . . ?
O9 Ag3 Ag8 Ag4 75.8(4) . . . . ?
Ag1 Ag3 Ag8 Ag4 -70.41(6) . . . . ?
Ag5 Ag3 Ag8 Ag4 -42.51(7) . . . . ?
Ag7 Ag3 Ag8 Ag4 -138.48(7) . . . . ?
Ag2 Ag3 Ag8 Ag4 -101.61(7) . . . . ?
O2 Ag3 Ag8 Ag9 135.1(12) . . . . ?
O9 Ag3 Ag8 Ag9 57.3(4) . . . . ?
Ag1 Ag3 Ag8 Ag9 -88.90(8) . . . . ?
Ag4 Ag3 Ag8 Ag9 -18.49(7) . . . . ?
Ag5 Ag3 Ag8 Ag9 -61.00(10) . . . . ?
Ag7 Ag3 Ag8 Ag9 -156.97(9) . . . . ?
Ag2 Ag3 Ag8 Ag9 -120.10(8) . . . . ?
O2 Ag3 Ag8 Ag15 -162.8(12) . . . . ?
O9 Ag3 Ag8 Ag15 119.3(4) . . . . ?
Ag1 Ag3 Ag8 Ag15 -26.84(6) . . . . ?
Ag4 Ag3 Ag8 Ag15 43.57(6) . . . . ?
Ag5 Ag3 Ag8 Ag15 1.07(10) . . . . ?
Ag7 Ag3 Ag8 Ag15 -94.91(7) . . . . ?
Ag2 Ag3 Ag8 Ag15 -58.04(9) . . . . ?
O2 Ag3 Ag8 Ag7 -67.9(12) . . . . ?
O9 Ag3 Ag8 Ag7 -145.7(4) . . . . ?
Ag1 Ag3 Ag8 Ag7 68.07(6) . . . . ?
Ag4 Ag3 Ag8 Ag7 138.48(7) . . . . ?
Ag5 Ag3 Ag8 Ag7 95.98(8) . . . . ?
Ag2 Ag3 Ag8 Ag7 36.87(7) . . . . ?
O2 Ag3 Ag8 Ag14 -103.3(12) . . . . ?
O9 Ag3 Ag8 Ag14 178.8(4) . . . . ?
Ag1 Ag3 Ag8 Ag14 32.63(6) . . . . ?
Ag4 Ag3 Ag8 Ag14 103.04(7) . . . . ?
Ag5 Ag3 Ag8 Ag14 60.53(9) . . . . ?
Ag7 Ag3 Ag8 Ag14 -35.45(6) . . . . ?
Ag2 Ag3 Ag8 Ag14 1.43(9) . . . . ?
O10 Ag4 Ag8 O32 69.7(19) . . . . ?
O15 Ag4 Ag8 O32 153(2) . . . . ?
Ag11 Ag4 Ag8 O32 -113.4(18) . . . . ?
Ag9 Ag4 Ag8 O32 -13.7(18) . . . . ?
Ag1 Ag4 Ag8 O32 -142.7(18) . . . . ?
Ag3 Ag4 Ag8 O32 146.9(18) . . . . ?
Ag10 Ag4 Ag8 O32 -51.8(18) . . . . ?
Ag15 Ag4 Ag8 O32 -78.8(18) . . . . ?
Ag5 Ag4 Ag8 O32 -175.3(18) . . . . ?
O10 Ag4 Ag8 O7 20.8(6) . . . . ?
O15 Ag4 Ag8 O7 104.1(15) . . . . ?
Ag11 Ag4 Ag8 O7 -162.3(3) . . . . ?
Ag9 Ag4 Ag8 O7 -62.6(3) . . . . ?
Ag1 Ag4 Ag8 O7 168.4(3) . . . . ?
Ag3 Ag4 Ag8 O7 98.0(3) . . . . ?
Ag10 Ag4 Ag8 O7 -100.7(3) . . . . ?
Ag15 Ag4 Ag8 O7 -127.7(3) . . . . ?
Ag5 Ag4 Ag8 O7 135.8(3) . . . . ?
O10 Ag4 Ag8 Ag1 -147.5(5) . . . . ?
O15 Ag4 Ag8 Ag1 -64.2(15) . . . . ?
Ag11 Ag4 Ag8 Ag1 29.32(6) . . . . ?
Ag9 Ag4 Ag8 Ag1 129.07(7) . . . . ?
Ag3 Ag4 Ag8 Ag1 -70.40(6) . . . . ?
Ag10 Ag4 Ag8 Ag1 90.92(6) . . . . ?
Ag15 Ag4 Ag8 Ag1 63.96(5) . . . . ?
Ag5 Ag4 Ag8 Ag1 -32.55(6) . . . . ?
O10 Ag4 Ag8 Ag3 -77.1(5) . . . . ?
O15 Ag4 Ag8 Ag3 6.2(15) . . . . ?
Ag11 Ag4 Ag8 Ag3 99.71(7) . . . . ?
Ag9 Ag4 Ag8 Ag3 -160.53(8) . . . . ?
Ag1 Ag4 Ag8 Ag3 70.40(6) . . . . ?
Ag10 Ag4 Ag8 Ag3 161.32(8) . . . . ?
Ag15 Ag4 Ag8 Ag3 134.36(7) . . . . ?
Ag5 Ag4 Ag8 Ag3 37.85(6) . . . . ?
O10 Ag4 Ag8 Ag9 83.4(5) . . . . ?
O15 Ag4 Ag8 Ag9 166.7(15) . . . . ?
Ag11 Ag4 Ag8 Ag9 -99.76(7) . . . . ?
Ag1 Ag4 Ag8 Ag9 -129.07(7) . . . . ?
Ag3 Ag4 Ag8 Ag9 160.53(8) . . . . ?
Ag10 Ag4 Ag8 Ag9 -38.15(6) . . . . ?
Ag15 Ag4 Ag8 Ag9 -65.11(6) . . . . ?
Ag5 Ag4 Ag8 Ag9 -161.62(7) . . . . ?
O10 Ag4 Ag8 Ag15 148.5(5) . . . . ?
O15 Ag4 Ag8 Ag15 -128.2(15) . . . . ?
Ag11 Ag4 Ag8 Ag15 -34.64(6) . . . . ?
Ag9 Ag4 Ag8 Ag15 65.11(6) . . . . ?
Ag1 Ag4 Ag8 Ag15 -63.96(5) . . . . ?
Ag3 Ag4 Ag8 Ag15 -134.36(7) . . . . ?
Ag10 Ag4 Ag8 Ag15 26.96(6) . . . . ?
Ag5 Ag4 Ag8 Ag15 -96.51(6) . . . . ?
O10 Ag4 Ag8 Ag7 -116.2(5) . . . . ?
O15 Ag4 Ag8 Ag7 -33.0(15) . . . . ?
Ag11 Ag4 Ag8 Ag7 60.60(9) . . . . ?
Ag9 Ag4 Ag8 Ag7 160.36(8) . . . . ?
Ag1 Ag4 Ag8 Ag7 31.29(7) . . . . ?
Ag3 Ag4 Ag8 Ag7 -39.11(7) . . . . ?
Ag10 Ag4 Ag8 Ag7 122.21(7) . . . . ?
Ag15 Ag4 Ag8 Ag7 95.25(7) . . . . ?
Ag5 Ag4 Ag8 Ag7 -1.26(9) . . . . ?
O10 Ag4 Ag8 Ag14 -178.2(5) . . . . ?
O15 Ag4 Ag8 Ag14 -94.9(15) . . . . ?
Ag11 Ag4 Ag8 Ag14 -1.31(9) . . . . ?
Ag9 Ag4 Ag8 Ag14 98.45(7) . . . . ?
Ag1 Ag4 Ag8 Ag14 -30.63(6) . . . . ?
Ag3 Ag4 Ag8 Ag14 -101.03(8) . . . . ?
Ag10 Ag4 Ag8 Ag14 60.29(8) . . . . ?
Ag15 Ag4 Ag8 Ag14 33.33(6) . . . . ?
Ag5 Ag4 Ag8 Ag14 -63.18(8) . . . . ?
O12 Ag7 Ag8 O32 -67.4(8) . . . . ?
O25 Ag7 Ag8 O32 23.5(7) . . . . ?
Ag13 Ag7 Ag8 O32 117.6(4) . . . . ?
Ag1 Ag7 Ag8 O32 146.9(4) . . . . ?
Ag14 Ag7 Ag8 O32 77.3(4) . . . . ?
Ag3 Ag7 Ag8 O32 -143.2(4) . . . . ?
Ag2 Ag7 Ag8 O32 179.9(4) . . . . ?
O12 Ag7 Ag8 O7 0.1(8) . . . . ?
O25 Ag7 Ag8 O7 91.0(7) . . . . ?
Ag13 Ag7 Ag8 O7 -174.8(4) . . . . ?
Ag1 Ag7 Ag8 O7 -145.6(5) . . . . ?
Ag14 Ag7 Ag8 O7 144.9(5) . . . . ?
Ag3 Ag7 Ag8 O7 -75.6(5) . . . . ?
Ag2 Ag7 Ag8 O7 -112.6(5) . . . . ?
O12 Ag7 Ag8 Ag1 145.7(7) . . . . ?
O25 Ag7 Ag8 Ag1 -123.4(6) . . . . ?
Ag13 Ag7 Ag8 Ag1 -29.27(7) . . . . ?
Ag14 Ag7 Ag8 Ag1 -69.57(6) . . . . ?
Ag3 Ag7 Ag8 Ag1 69.93(6) . . . . ?
Ag2 Ag7 Ag8 Ag1 32.95(6) . . . . ?
O12 Ag7 Ag8 Ag3 75.8(7) . . . . ?
O25 Ag7 Ag8 Ag3 166.7(6) . . . . ?
Ag13 Ag7 Ag8 Ag3 -99.19(8) . . . . ?
Ag1 Ag7 Ag8 Ag3 -69.93(6) . . . . ?
Ag14 Ag7 Ag8 Ag3 -139.50(7) . . . . ?
Ag2 Ag7 Ag8 Ag3 -36.98(7) . . . . ?
O12 Ag7 Ag8 Ag4 114.0(7) . . . . ?
O25 Ag7 Ag8 Ag4 -155.1(6) . . . . ?
Ag13 Ag7 Ag8 Ag4 -60.99(9) . . . . ?
Ag1 Ag7 Ag8 Ag4 -31.73(7) . . . . ?
Ag14 Ag7 Ag8 Ag4 -101.30(7) . . . . ?
Ag3 Ag7 Ag8 Ag4 38.20(7) . . . . ?
Ag2 Ag7 Ag8 Ag4 1.22(10) . . . . ?
O12 Ag7 Ag8 Ag9 168.7(7) . . . . ?
O25 Ag7 Ag8 Ag9 -100.4(6) . . . . ?
Ag13 Ag7 Ag8 Ag9 -6.3(2) . . . . ?
Ag1 Ag7 Ag8 Ag9 23.0(2) . . . . ?
Ag14 Ag7 Ag8 Ag9 -46.6(2) . . . . ?
Ag3 Ag7 Ag8 Ag9 92.9(2) . . . . ?
Ag2 Ag7 Ag8 Ag9 56.0(2) . . . . ?
O12 Ag7 Ag8 Ag15 -178.2(7) . . . . ?
O25 Ag7 Ag8 Ag15 -87.3(6) . . . . ?
Ag13 Ag7 Ag8 Ag15 6.84(9) . . . . ?
Ag1 Ag7 Ag8 Ag15 36.10(6) . . . . ?
Ag14 Ag7 Ag8 Ag15 -33.47(6) . . . . ?
Ag3 Ag7 Ag8 Ag15 106.03(7) . . . . ?
Ag2 Ag7 Ag8 Ag15 69.05(8) . . . . ?
O12 Ag7 Ag8 Ag14 -144.7(7) . . . . ?
O25 Ag7 Ag8 Ag14 -53.8(6) . . . . ?
Ag13 Ag7 Ag8 Ag14 40.31(7) . . . . ?
Ag1 Ag7 Ag8 Ag14 69.57(6) . . . . ?
Ag3 Ag7 Ag8 Ag14 139.50(7) . . . . ?
Ag2 Ag7 Ag8 Ag14 102.52(8) . . . . ?
O10 Ag4 Ag9 O8 -60.0(7) . . . . ?
O15 Ag4 Ag9 O8 -130.8(7) . . . . ?
Ag11 Ag4 Ag9 O8 147.4(5) . . . . ?
Ag1 Ag4 Ag9 O8 87.4(5) . . . . ?
Ag8 Ag4 Ag9 O8 44.5(5) . . . . ?
Ag3 Ag4 Ag9 O8 25.7(5) . . . . ?
Ag10 Ag4 Ag9 O8 179.3(5) . . . . ?
Ag15 Ag4 Ag9 O8 114.1(5) . . . . ?
Ag5 Ag4 Ag9 O8 99.0(5) . . . . ?
O10 Ag4 Ag9 O18 38.4(6) . . . . ?
O15 Ag4 Ag9 O18 -32.4(7) . . . . ?
Ag11 Ag4 Ag9 O18 -114.2(4) . . . . ?
Ag1 Ag4 Ag9 O18 -174.2(4) . . . . ?
Ag8 Ag4 Ag9 O18 142.9(4) . . . . ?
Ag3 Ag4 Ag9 O18 124.1(4) . . . . ?
Ag10 Ag4 Ag9 O18 -82.3(4) . . . . ?
Ag15 Ag4 Ag9 O18 -147.5(4) . . . . ?
Ag5 Ag4 Ag9 O18 -162.6(5) . . . . ?
O10 Ag4 Ag9 O36 136.3(7) . . . . ?
O15 Ag4 Ag9 O36 65.5(7) . . . . ?
Ag11 Ag4 Ag9 O36 -16.3(5) . . . . ?
Ag1 Ag4 Ag9 O36 -76.3(5) . . . . ?
Ag8 Ag4 Ag9 O36 -119.3(5) . . . . ?
Ag3 Ag4 Ag9 O36 -138.1(5) . . . . ?
Ag10 Ag4 Ag9 O36 15.6(5) . . . . ?
Ag15 Ag4 Ag9 O36 -49.6(5) . . . . ?
Ag5 Ag4 Ag9 O36 -64.7(5) . . . . ?
O10 Ag4 Ag9 Ag15 -174.1(5) . . . . ?
O15 Ag4 Ag9 Ag15 115.2(5) . . . . ?
Ag11 Ag4 Ag9 Ag15 33.29(6) . . . . ?
Ag1 Ag4 Ag9 Ag15 -26.68(6) . . . . ?
Ag8 Ag4 Ag9 Ag15 -69.62(6) . . . . ?
Ag3 Ag4 Ag9 Ag15 -88.42(8) . . . . ?
Ag10 Ag4 Ag9 Ag15 65.23(5) . . . . ?
Ag5 Ag4 Ag9 Ag15 -15.09(19) . . . . ?
O10 Ag4 Ag9 Ag10 120.7(5) . . . . ?
O15 Ag4 Ag9 Ag10 49.9(5) . . . . ?
Ag11 Ag4 Ag9 Ag10 -31.94(6) . . . . ?
Ag1 Ag4 Ag9 Ag10 -91.91(6) . . . . ?
Ag8 Ag4 Ag9 Ag10 -134.85(7) . . . . ?
Ag3 Ag4 Ag9 Ag10 -153.65(8) . . . . ?
Ag15 Ag4 Ag9 Ag10 -65.23(5) . . . . ?
Ag5 Ag4 Ag9 Ag10 -80.32(19) . . . . ?
O10 Ag4 Ag9 Ag8 -104.5(5) . . . . ?
O15 Ag4 Ag9 Ag8 -175.2(5) . . . . ?
Ag11 Ag4 Ag9 Ag8 102.91(7) . . . . ?
Ag1 Ag4 Ag9 Ag8 42.94(6) . . . . ?
Ag3 Ag4 Ag9 Ag8 -18.80(7) . . . . ?
Ag10 Ag4 Ag9 Ag8 134.85(7) . . . . ?
Ag15 Ag4 Ag9 Ag8 69.62(6) . . . . ?
Ag5 Ag4 Ag9 Ag8 54.53(19) . . . . ?
O32 Ag8 Ag9 O8 30.8(6) . . . . ?
O7 Ag8 Ag9 O8 -38.6(5) . . . . ?
Ag1 Ag8 Ag9 O8 170.6(4) . . . . ?
Ag3 Ag8 Ag9 O8 -127.0(4) . . . . ?
Ag4 Ag8 Ag9 O8 -145.9(4) . . . . ?
Ag15 Ag8 Ag9 O8 135.3(4) . . . . ?
Ag7 Ag8 Ag9 O8 150.6(4) . . . . ?
Ag14 Ag8 Ag9 O8 110.6(4) . . . . ?
O32 Ag8 Ag9 O18 122.3(7) . . . . ?
O7 Ag8 Ag9 O18 52.9(6) . . . . ?
Ag1 Ag8 Ag9 O18 -98.0(5) . . . . ?
Ag3 Ag8 Ag9 O18 -35.5(5) . . . . ?
Ag4 Ag8 Ag9 O18 -54.5(5) . . . . ?
Ag15 Ag8 Ag9 O18 -133.2(5) . . . . ?
Ag7 Ag8 Ag9 O18 -118.0(5) . . . . ?
Ag14 Ag8 Ag9 O18 -157.9(5) . . . . ?
O32 Ag8 Ag9 O36 -69.5(7) . . . . ?
O7 Ag8 Ag9 O36 -138.9(7) . . . . ?
Ag1 Ag8 Ag9 O36 70.2(6) . . . . ?
Ag3 Ag8 Ag9 O36 132.7(6) . . . . ?
Ag4 Ag8 Ag9 O36 113.7(6) . . . . ?
Ag15 Ag8 Ag9 O36 34.9(6) . . . . ?
Ag7 Ag8 Ag9 O36 50.2(6) . . . . ?
Ag14 Ag8 Ag9 O36 10.3(6) . . . . ?
O32 Ag8 Ag9 Ag15 -104.5(5) . . . . ?
O7 Ag8 Ag9 Ag15 -173.9(4) . . . . ?
Ag1 Ag8 Ag9 Ag15 35.29(5) . . . . ?
Ag3 Ag8 Ag9 Ag15 97.71(8) . . . . ?
Ag4 Ag8 Ag9 Ag15 78.79(6) . . . . ?
Ag7 Ag8 Ag9 Ag15 15.3(2) . . . . ?
Ag14 Ag8 Ag9 Ag15 -24.69(6) . . . . ?
O32 Ag8 Ag9 Ag10 -140.4(4) . . . . ?
O7 Ag8 Ag9 Ag10 150.2(4) . . . . ?
Ag1 Ag8 Ag9 Ag10 -0.66(8) . . . . ?
Ag3 Ag8 Ag9 Ag10 61.77(10) . . . . ?
Ag4 Ag8 Ag9 Ag10 42.84(6) . . . . ?
Ag15 Ag8 Ag9 Ag10 -35.94(6) . . . . ?
Ag7 Ag8 Ag9 Ag10 -20.7(2) . . . . ?
Ag14 Ag8 Ag9 Ag10 -60.63(8) . . . . ?
O32 Ag8 Ag9 Ag4 176.7(5) . . . . ?
O7 Ag8 Ag9 Ag4 107.4(4) . . . . ?
Ag1 Ag8 Ag9 Ag4 -43.50(6) . . . . ?
Ag3 Ag8 Ag9 Ag4 18.93(7) . . . . ?
Ag15 Ag8 Ag9 Ag4 -78.79(6) . . . . ?
Ag7 Ag8 Ag9 Ag4 -63.5(2) . . . . ?
Ag14 Ag8 Ag9 Ag4 -103.48(7) . . . . ?
O8 Ag9 Ag10 O42 28.6(19) . . . . ?
O18 Ag9 Ag10 O42 -62.6(7) . . . . ?
O36 Ag9 Ag10 O42 40.3(7) . . . . ?
Ag15 Ag9 Ag10 O42 128.2(5) . . . . ?
Ag4 Ag9 Ag10 O42 -153.8(5) . . . . ?
Ag8 Ag9 Ag10 O42 165.4(5) . . . . ?
O8 Ag9 Ag10 O17 110.3(19) . . . . ?
O18 Ag9 Ag10 O17 19.1(5) . . . . ?
O36 Ag9 Ag10 O17 121.9(5) . . . . ?
Ag15 Ag9 Ag10 O17 -150.1(3) . . . . ?
Ag4 Ag9 Ag10 O17 -72.2(3) . . . . ?
Ag8 Ag9 Ag10 O17 -113.0(3) . . . . ?
O8 Ag9 Ag10 Ag15 -99.6(19) . . . . ?
O18 Ag9 Ag10 Ag15 169.2(4) . . . . ?
O36 Ag9 Ag10 Ag15 -87.9(4) . . . . ?
Ag4 Ag9 Ag10 Ag15 77.96(6) . . . . ?
Ag8 Ag9 Ag10 Ag15 37.17(6) . . . . ?
O8 Ag9 Ag10 Ag11 -146.6(19) . . . . ?
O18 Ag9 Ag10 Ag11 122.2(4) . . . . ?
O36 Ag9 Ag10 Ag11 -134.9(4) . . . . ?
Ag15 Ag9 Ag10 Ag11 -47.00(6) . . . . ?
Ag4 Ag9 Ag10 Ag11 30.95(6) . . . . ?
Ag8 Ag9 Ag10 Ag11 -9.83(8) . . . . ?
O8 Ag9 Ag10 Ag18 -82.6(19) . . . . ?
O18 Ag9 Ag10 Ag18 -173.8(4) . . . . ?
O36 Ag9 Ag10 Ag18 -70.9(4) . . . . ?
Ag15 Ag9 Ag10 Ag18 17.00(7) . . . . ?
Ag4 Ag9 Ag10 Ag18 94.95(8) . . . . ?
Ag8 Ag9 Ag10 Ag18 54.17(9) . . . . ?
O8 Ag9 Ag10 Ag4 -177.5(19) . . . . ?
O18 Ag9 Ag10 Ag4 91.3(4) . . . . ?
O36 Ag9 Ag10 Ag4 -165.9(4) . . . . ?
Ag15 Ag9 Ag10 Ag4 -77.96(6) . . . . ?
Ag8 Ag9 Ag10 Ag4 -40.79(6) . . . . ?
O10 Ag4 Ag10 O42 27.8(15) . . . . ?
O15 Ag4 Ag10 O42 -45.7(14) . . . . ?
Ag11 Ag4 Ag10 O42 -115.8(14) . . . . ?
Ag9 Ag4 Ag10 O42 100.5(14) . . . . ?
Ag1 Ag4 Ag10 O42 -159.6(14) . . . . ?
Ag8 Ag4 Ag10 O42 140.6(14) . . . . ?
Ag3 Ag4 Ag10 O42 -175.4(14) . . . . ?
Ag15 Ag4 Ag10 O42 169.4(14) . . . . ?
Ag5 Ag4 Ag10 O42 -103.9(14) . . . . ?
O10 Ag4 Ag10 O17 18.0(6) . . . . ?
O15 Ag4 Ag10 O17 -55.5(5) . . . . ?
Ag11 Ag4 Ag10 O17 -125.5(4) . . . . ?
Ag9 Ag4 Ag10 O17 90.7(4) . . . . ?
Ag1 Ag4 Ag10 O17 -169.3(4) . . . . ?
Ag8 Ag4 Ag10 O17 130.8(4) . . . . ?
Ag3 Ag4 Ag10 O17 174.8(4) . . . . ?
Ag15 Ag4 Ag10 O17 159.6(4) . . . . ?
Ag5 Ag4 Ag10 O17 -113.7(4) . . . . ?
O10 Ag4 Ag10 Ag15 -141.6(5) . . . . ?
O15 Ag4 Ag10 Ag15 144.9(4) . . . . ?
Ag11 Ag4 Ag10 Ag15 74.83(5) . . . . ?
Ag9 Ag4 Ag10 Ag15 -68.94(6) . . . . ?
Ag1 Ag4 Ag10 Ag15 31.05(5) . . . . ?
Ag8 Ag4 Ag10 Ag15 -28.78(6) . . . . ?
Ag3 Ag4 Ag10 Ag15 15.17(18) . . . . ?
Ag5 Ag4 Ag10 Ag15 86.66(7) . . . . ?
O10 Ag4 Ag10 Ag9 -72.6(5) . . . . ?
O15 Ag4 Ag10 Ag9 -146.2(4) . . . . ?
Ag11 Ag4 Ag10 Ag9 143.77(7) . . . . ?
Ag1 Ag4 Ag10 Ag9 99.98(6) . . . . ?
Ag8 Ag4 Ag10 Ag9 40.16(6) . . . . ?
Ag3 Ag4 Ag10 Ag9 84.11(18) . . . . ?
Ag15 Ag4 Ag10 Ag9 68.94(6) . . . . ?
Ag5 Ag4 Ag10 Ag9 155.60(8) . . . . ?
O10 Ag4 Ag10 Ag11 143.6(5) . . . . ?
O15 Ag4 Ag10 Ag11 70.1(4) . . . . ?
Ag9 Ag4 Ag10 Ag11 -143.77(7) . . . . ?
Ag1 Ag4 Ag10 Ag11 -43.79(5) . . . . ?
Ag8 Ag4 Ag10 Ag11 -103.62(7) . . . . ?
Ag3 Ag4 Ag10 Ag11 -59.66(18) . . . . ?
Ag15 Ag4 Ag10 Ag11 -74.83(5) . . . . ?
Ag5 Ag4 Ag10 Ag11 11.82(6) . . . . ?
O10 Ag4 Ag10 Ag18 175.0(5) . . . . ?
O15 Ag4 Ag10 Ag18 101.4(4) . . . . ?
Ag11 Ag4 Ag10 Ag18 31.38(6) . . . . ?
Ag9 Ag4 Ag10 Ag18 -112.40(7) . . . . ?
Ag1 Ag4 Ag10 Ag18 -12.41(7) . . . . ?
Ag8 Ag4 Ag10 Ag18 -72.24(8) . . . . ?
Ag3 Ag4 Ag10 Ag18 -28.3(2) . . . . ?
Ag15 Ag4 Ag10 Ag18 -43.46(6) . . . . ?
Ag5 Ag4 Ag10 Ag18 43.20(8) . . . . ?
Ag15 Ag1 Ag11 O13 85.6(9) . . . . ?
Ag17 Ag1 Ag11 O13 159.5(9) . . . . ?
Ag13 Ag1 Ag11 O13 -171.0(9) . . . . ?
Ag5 Ag1 Ag11 O13 -69.5(9) . . . . ?
Ag8 Ag1 Ag11 O13 39.4(9) . . . . ?
Ag3 Ag1 Ag11 O13 -26.2(9) . . . . ?
Ag7 Ag1 Ag11 O13 2.2(12) . . . . ?
Ag2 Ag1 Ag11 O13 -98.3(9) . . . . ?
Ag14 Ag1 Ag11 O13 113.2(9) . . . . ?
Ag4 Ag1 Ag11 O13 8.2(9) . . . . ?
Ag6 Ag1 Ag11 O13 -136.3(9) . . . . ?
Ag15 Ag1 Ag11 Ag16 -102.35(7) . . . . ?
Ag17 Ag1 Ag11 Ag16 -28.43(6) . . . . ?
Ag13 Ag1 Ag11 Ag16 1.10(10) . . . . ?
Ag5 Ag1 Ag11 Ag16 102.55(7) . . . . ?
Ag8 Ag1 Ag11 Ag16 -148.49(7) . . . . ?
Ag3 Ag1 Ag11 Ag16 145.92(7) . . . . ?
Ag7 Ag1 Ag11 Ag16 174.3(7) . . . . ?
Ag2 Ag1 Ag11 Ag16 73.81(9) . . . . ?
Ag14 Ag1 Ag11 Ag16 -74.77(9) . . . . ?
Ag4 Ag1 Ag11 Ag16 -179.71(7) . . . . ?
Ag6 Ag1 Ag11 Ag16 35.73(6) . . . . ?
Ag15 Ag1 Ag11 Ag4 77.36(5) . . . . ?
Ag17 Ag1 Ag11 Ag4 151.28(6) . . . . ?
Ag13 Ag1 Ag11 Ag4 -179.19(9) . . . . ?
Ag5 Ag1 Ag11 Ag4 -77.74(6) . . . . ?
Ag8 Ag1 Ag11 Ag4 31.22(6) . . . . ?
Ag3 Ag1 Ag11 Ag4 -34.37(6) . . . . ?
Ag7 Ag1 Ag11 Ag4 -6.0(8) . . . . ?
Ag2 Ag1 Ag11 Ag4 -106.48(8) . . . . ?
Ag14 Ag1 Ag11 Ag4 104.94(8) . . . . ?
Ag6 Ag1 Ag11 Ag4 -144.56(6) . . . . ?
Ag15 Ag1 Ag11 Ag12 -166.73(7) . . . . ?
Ag17 Ag1 Ag11 Ag12 -92.80(7) . . . . ?
Ag13 Ag1 Ag11 Ag12 -63.28(9) . . . . ?
Ag5 Ag1 Ag11 Ag12 38.18(6) . . . . ?
Ag8 Ag1 Ag11 Ag12 147.14(7) . . . . ?
Ag3 Ag1 Ag11 Ag12 81.55(8) . . . . ?
Ag7 Ag1 Ag11 Ag12 109.9(8) . . . . ?
Ag2 Ag1 Ag11 Ag12 9.43(10) . . . . ?
Ag14 Ag1 Ag11 Ag12 -139.14(7) . . . . ?
Ag4 Ag1 Ag11 Ag12 115.91(7) . . . . ?
Ag6 Ag1 Ag11 Ag12 -28.64(6) . . . . ?
Ag15 Ag1 Ag11 Ag10 27.86(6) . . . . ?
Ag17 Ag1 Ag11 Ag10 101.79(6) . . . . ?
Ag13 Ag1 Ag11 Ag10 131.31(8) . . . . ?
Ag5 Ag1 Ag11 Ag10 -127.23(7) . . . . ?
Ag8 Ag1 Ag11 Ag10 -18.27(8) . . . . ?
Ag3 Ag1 Ag11 Ag10 -83.86(7) . . . . ?
Ag7 Ag1 Ag11 Ag10 -55.5(8) . . . . ?
Ag2 Ag1 Ag11 Ag10 -155.98(7) . . . . ?
Ag14 Ag1 Ag11 Ag10 55.45(9) . . . . ?
Ag4 Ag1 Ag11 Ag10 -49.50(6) . . . . ?
Ag6 Ag1 Ag11 Ag10 165.95(7) . . . . ?
Ag15 Ag1 Ag11 Ag18 -36.71(6) . . . . ?
Ag17 Ag1 Ag11 Ag18 37.22(6) . . . . ?
Ag13 Ag1 Ag11 Ag18 66.74(9) . . . . ?
Ag5 Ag1 Ag11 Ag18 168.19(7) . . . . ?
Ag8 Ag1 Ag11 Ag18 -82.84(8) . . . . ?
Ag3 Ag1 Ag11 Ag18 -148.44(7) . . . . ?
Ag7 Ag1 Ag11 Ag18 -120.1(7) . . . . ?
Ag2 Ag1 Ag11 Ag18 139.45(7) . . . . ?
Ag14 Ag1 Ag11 Ag18 -9.12(9) . . . . ?
Ag4 Ag1 Ag11 Ag18 -114.07(7) . . . . ?
Ag6 Ag1 Ag11 Ag18 101.37(6) . . . . ?
Ag15 Ag1 Ag11 Ag5 155.10(7) . . . . ?
Ag17 Ag1 Ag11 Ag5 -130.98(7) . . . . ?
Ag13 Ag1 Ag11 Ag5 -101.45(9) . . . . ?
Ag8 Ag1 Ag11 Ag5 108.96(7) . . . . ?
Ag3 Ag1 Ag11 Ag5 43.37(7) . . . . ?
Ag7 Ag1 Ag11 Ag5 71.8(8) . . . . ?
Ag2 Ag1 Ag11 Ag5 -28.74(7) . . . . ?
Ag14 Ag1 Ag11 Ag5 -177.32(9) . . . . ?
Ag4 Ag1 Ag11 Ag5 77.74(6) . . . . ?
Ag6 Ag1 Ag11 Ag5 -66.82(6) . . . . ?
Ag17 Ag1 Ag11 Ag15 73.93(5) . . . . ?
Ag13 Ag1 Ag11 Ag15 103.45(8) . . . . ?
Ag5 Ag1 Ag11 Ag15 -155.10(7) . . . . ?
Ag8 Ag1 Ag11 Ag15 -46.13(6) . . . . ?
Ag3 Ag1 Ag11 Ag15 -111.73(7) . . . . ?
Ag7 Ag1 Ag11 Ag15 -83.3(8) . . . . ?
Ag2 Ag1 Ag11 Ag15 176.16(9) . . . . ?
Ag14 Ag1 Ag11 Ag15 27.59(7) . . . . ?
Ag4 Ag1 Ag11 Ag15 -77.36(5) . . . . ?
Ag6 Ag1 Ag11 Ag15 138.08(6) . . . . ?
Ag15 Ag1 Ag11 Ag17 -73.93(5) . . . . ?
Ag13 Ag1 Ag11 Ag17 29.53(7) . . . . ?
Ag5 Ag1 Ag11 Ag17 130.98(7) . . . . ?
Ag8 Ag1 Ag11 Ag17 -120.06(7) . . . . ?
Ag3 Ag1 Ag11 Ag17 174.35(8) . . . . ?
Ag7 Ag1 Ag11 Ag17 -157.3(8) . . . . ?
Ag2 Ag1 Ag11 Ag17 102.23(8) . . . . ?
Ag14 Ag1 Ag11 Ag17 -46.34(7) . . . . ?
Ag4 Ag1 Ag11 Ag17 -151.28(6) . . . . ?
Ag6 Ag1 Ag11 Ag17 64.16(5) . . . . ?
Ag15 Ag1 Ag11 Ag6 -138.08(6) . . . . ?
Ag17 Ag1 Ag11 Ag6 -64.16(5) . . . . ?
Ag13 Ag1 Ag11 Ag6 -34.63(7) . . . . ?
Ag5 Ag1 Ag11 Ag6 66.82(6) . . . . ?
Ag8 Ag1 Ag11 Ag6 175.78(8) . . . . ?
Ag3 Ag1 Ag11 Ag6 110.19(7) . . . . ?
Ag7 Ag1 Ag11 Ag6 138.6(8) . . . . ?
Ag2 Ag1 Ag11 Ag6 38.08(7) . . . . ?
Ag14 Ag1 Ag11 Ag6 -110.50(8) . . . . ?
Ag4 Ag1 Ag11 Ag6 144.56(6) . . . . ?
O10 Ag4 Ag11 O13 -32.3(10) . . . . ?
O15 Ag4 Ag11 O13 -42.5(5) . . . . ?
Ag9 Ag4 Ag11 O13 88.4(3) . . . . ?
Ag1 Ag4 Ag11 O13 -176.9(3) . . . . ?
Ag8 Ag4 Ag11 O13 153.4(3) . . . . ?
Ag3 Ag4 Ag11 O13 -144.0(3) . . . . ?
Ag10 Ag4 Ag11 O13 57.0(3) . . . . ?
Ag15 Ag4 Ag11 O13 119.7(3) . . . . ?
Ag5 Ag4 Ag11 O13 -110.6(3) . . . . ?
O10 Ag4 Ag11 Ag1 144.6(9) . . . . ?
O15 Ag4 Ag11 Ag1 134.4(4) . . . . ?
Ag9 Ag4 Ag11 Ag1 -94.68(6) . . . . ?
Ag8 Ag4 Ag11 Ag1 -29.64(6) . . . . ?
Ag3 Ag4 Ag11 Ag1 32.92(6) . . . . ?
Ag10 Ag4 Ag11 Ag1 -126.06(6) . . . . ?
Ag15 Ag4 Ag11 Ag1 -63.39(5) . . . . ?
Ag5 Ag4 Ag11 Ag1 66.27(5) . . . . ?
O10 Ag4 Ag11 Ag16 146.4(10) . . . . ?
O15 Ag4 Ag11 Ag16 136.2(6) . . . . ?
Ag9 Ag4 Ag11 Ag16 -92.8(5) . . . . ?
Ag1 Ag4 Ag11 Ag16 1.8(5) . . . . ?
Ag8 Ag4 Ag11 Ag16 -27.8(5) . . . . ?
Ag3 Ag4 Ag11 Ag16 34.8(5) . . . . ?
Ag10 Ag4 Ag11 Ag16 -124.2(5) . . . . ?
Ag15 Ag4 Ag11 Ag16 -61.6(5) . . . . ?
Ag5 Ag4 Ag11 Ag16 68.1(5) . . . . ?
O10 Ag4 Ag11 Ag12 50.0(9) . . . . ?
O15 Ag4 Ag11 Ag12 39.8(4) . . . . ?
Ag9 Ag4 Ag11 Ag12 170.72(7) . . . . ?
Ag1 Ag4 Ag11 Ag12 -94.60(8) . . . . ?
Ag8 Ag4 Ag11 Ag12 -124.24(7) . . . . ?
Ag3 Ag4 Ag11 Ag12 -61.68(9) . . . . ?
Ag10 Ag4 Ag11 Ag12 139.34(8) . . . . ?
Ag15 Ag4 Ag11 Ag12 -158.00(8) . . . . ?
Ag5 Ag4 Ag11 Ag12 -28.33(7) . . . . ?
O10 Ag4 Ag11 Ag10 -89.3(9) . . . . ?
O15 Ag4 Ag11 Ag10 -99.5(4) . . . . ?
Ag9 Ag4 Ag11 Ag10 31.38(6) . . . . ?
Ag1 Ag4 Ag11 Ag10 126.06(6) . . . . ?
Ag8 Ag4 Ag11 Ag10 96.42(7) . . . . ?
Ag3 Ag4 Ag11 Ag10 158.98(7) . . . . ?
Ag15 Ag4 Ag11 Ag10 62.66(5) . . . . ?
Ag5 Ag4 Ag11 Ag10 -167.67(6) . . . . ?
O10 Ag4 Ag11 Ag18 -124.1(9) . . . . ?
O15 Ag4 Ag11 Ag18 -134.3(4) . . . . ?
Ag9 Ag4 Ag11 Ag18 -3.38(9) . . . . ?
Ag1 Ag4 Ag11 Ag18 91.30(7) . . . . ?
Ag8 Ag4 Ag11 Ag18 61.66(9) . . . . ?
Ag3 Ag4 Ag11 Ag18 124.22(7) . . . . ?
Ag10 Ag4 Ag11 Ag18 -34.76(6) . . . . ?
Ag15 Ag4 Ag11 Ag18 27.90(6) . . . . ?
Ag5 Ag4 Ag11 Ag18 157.57(8) . . . . ?
O10 Ag4 Ag11 Ag5 78.3(9) . . . . ?
O15 Ag4 Ag11 Ag5 68.1(4) . . . . ?
Ag9 Ag4 Ag11 Ag5 -160.94(7) . . . . ?
Ag1 Ag4 Ag11 Ag5 -66.27(5) . . . . ?
Ag8 Ag4 Ag11 Ag5 -95.91(7) . . . . ?
Ag3 Ag4 Ag11 Ag5 -33.35(6) . . . . ?
Ag10 Ag4 Ag11 Ag5 167.67(6) . . . . ?
Ag15 Ag4 Ag11 Ag5 -129.66(6) . . . . ?
O10 Ag4 Ag11 Ag15 -152.0(9) . . . . ?
O15 Ag4 Ag11 Ag15 -162.2(4) . . . . ?
Ag9 Ag4 Ag11 Ag15 -31.28(6) . . . . ?
Ag1 Ag4 Ag11 Ag15 63.39(5) . . . . ?
Ag8 Ag4 Ag11 Ag15 33.75(6) . . . . ?
Ag3 Ag4 Ag11 Ag15 96.32(6) . . . . ?
Ag10 Ag4 Ag11 Ag15 -62.66(5) . . . . ?
Ag5 Ag4 Ag11 Ag15 129.66(6) . . . . ?
O10 Ag4 Ag11 Ag17 170.5(9) . . . . ?
O15 Ag4 Ag11 Ag17 160.3(4) . . . . ?
Ag9 Ag4 Ag11 Ag17 -68.75(8) . . . . ?
Ag1 Ag4 Ag11 Ag17 25.93(6) . . . . ?
Ag8 Ag4 Ag11 Ag17 -3.71(9) . . . . ?
Ag3 Ag4 Ag11 Ag17 58.85(8) . . . . ?
Ag10 Ag4 Ag11 Ag17 -100.13(7) . . . . ?
Ag15 Ag4 Ag11 Ag17 -37.47(6) . . . . ?
Ag5 Ag4 Ag11 Ag17 92.20(7) . . . . ?
O10 Ag4 Ag11 Ag6 112.5(9) . . . . ?
O15 Ag4 Ag11 Ag6 102.3(4) . . . . ?
Ag9 Ag4 Ag11 Ag6 -126.79(6) . . . . ?
Ag1 Ag4 Ag11 Ag6 -32.12(5) . . . . ?
Ag8 Ag4 Ag11 Ag6 -61.76(8) . . . . ?
Ag3 Ag4 Ag11 Ag6 0.80(8) . . . . ?
Ag10 Ag4 Ag11 Ag6 -158.18(7) . . . . ?
Ag15 Ag4 Ag11 Ag6 -95.51(6) . . . . ?
Ag5 Ag4 Ag11 Ag6 34.15(5) . . . . ?
O42 Ag10 Ag11 O13 42.7(7) . . . . ?
O17 Ag10 Ag11 O13 -58.7(5) . . . . ?
Ag15 Ag10 Ag11 O13 172.9(4) . . . . ?
Ag9 Ag10 Ag11 O13 -142.5(4) . . . . ?
Ag18 Ag10 Ag11 O13 104.0(4) . . . . ?
Ag4 Ag10 Ag11 O13 -110.9(4) . . . . ?
O42 Ag10 Ag11 Ag1 -158.0(6) . . . . ?
O17 Ag10 Ag11 Ag1 100.6(4) . . . . ?
Ag15 Ag10 Ag11 Ag1 -27.91(6) . . . . ?
Ag9 Ag10 Ag11 Ag1 16.69(8) . . . . ?
Ag18 Ag10 Ag11 Ag1 -96.80(6) . . . . ?
Ag4 Ag10 Ag11 Ag1 48.28(6) . . . . ?
O42 Ag10 Ag11 Ag16 -34.5(6) . . . . ?
O17 Ag10 Ag11 Ag16 -135.9(4) . . . . ?
Ag15 Ag10 Ag11 Ag16 95.65(7) . . . . ?
Ag9 Ag10 Ag11 Ag16 140.25(7) . . . . ?
Ag18 Ag10 Ag11 Ag16 26.77(7) . . . . ?
Ag4 Ag10 Ag11 Ag16 171.84(8) . . . . ?
O42 Ag10 Ag11 Ag4 153.7(6) . . . . ?
O17 Ag10 Ag11 Ag4 52.3(4) . . . . ?
Ag15 Ag10 Ag11 Ag4 -76.19(5) . . . . ?
Ag9 Ag10 Ag11 Ag4 -31.59(6) . . . . ?
Ag18 Ag10 Ag11 Ag4 -145.07(6) . . . . ?
O42 Ag10 Ag11 Ag12 46.0(6) . . . . ?
O17 Ag10 Ag11 Ag12 -55.3(4) . . . . ?
Ag15 Ag10 Ag11 Ag12 176.19(12) . . . . ?
Ag9 Ag10 Ag11 Ag12 -139.21(11) . . . . ?
Ag18 Ag10 Ag11 Ag12 107.30(12) . . . . ?
Ag4 Ag10 Ag11 Ag12 -107.62(12) . . . . ?
O42 Ag10 Ag11 Ag18 -61.3(6) . . . . ?
O17 Ag10 Ag11 Ag18 -162.6(4) . . . . ?
Ag15 Ag10 Ag11 Ag18 68.89(5) . . . . ?
Ag9 Ag10 Ag11 Ag18 113.48(7) . . . . ?
Ag4 Ag10 Ag11 Ag18 145.07(6) . . . . ?
O42 Ag10 Ag11 Ag5 138.9(6) . . . . ?
O17 Ag10 Ag11 Ag5 37.5(4) . . . . ?
Ag15 Ag10 Ag11 Ag5 -90.97(8) . . . . ?
Ag9 Ag10 Ag11 Ag5 -46.37(10) . . . . ?
Ag18 Ag10 Ag11 Ag5 -159.86(9) . . . . ?
Ag4 Ag10 Ag11 Ag5 -14.78(7) . . . . ?
O42 Ag10 Ag11 Ag15 -130.1(6) . . . . ?
O17 Ag10 Ag11 Ag15 128.5(4) . . . . ?
Ag9 Ag10 Ag11 Ag15 44.60(6) . . . . ?
Ag18 Ag10 Ag11 Ag15 -68.89(5) . . . . ?
Ag4 Ag10 Ag11 Ag15 76.19(5) . . . . ?
O42 Ag10 Ag11 Ag17 -98.5(6) . . . . ?
O17 Ag10 Ag11 Ag17 160.1(4) . . . . ?
Ag15 Ag10 Ag11 Ag17 31.60(6) . . . . ?
Ag9 Ag10 Ag11 Ag17 76.20(8) . . . . ?
Ag18 Ag10 Ag11 Ag17 -37.29(6) . . . . ?
Ag4 Ag10 Ag11 Ag17 107.78(6) . . . . ?
O42 Ag10 Ag11 Ag6 -121.4(6) . . . . ?
O17 Ag10 Ag11 Ag6 137.2(4) . . . . ?
Ag15 Ag10 Ag11 Ag6 8.7(2) . . . . ?
Ag9 Ag10 Ag11 Ag6 53.3(2) . . . . ?
Ag18 Ag10 Ag11 Ag6 -60.2(2) . . . . ?
Ag4 Ag10 Ag11 Ag6 84.9(2) . . . . ?
O16 Ag5 Ag11 O13 36.5(6) . . . . ?
O3 Ag5 Ag11 O13 -58.6(6) . . . . ?
Ag2 Ag5 Ag11 O13 -174.2(3) . . . . ?
Ag1 Ag5 Ag11 O13 157.9(3) . . . . ?
Ag6 Ag5 Ag11 O13 -131.9(3) . . . . ?
Ag12 Ag5 Ag11 O13 -65.0(3) . . . . ?
Ag3 Ag5 Ag11 O13 118.6(3) . . . . ?
Ag4 Ag5 Ag11 O13 86.9(3) . . . . ?
O16 Ag5 Ag11 Ag1 -121.4(6) . . . . ?
O3 Ag5 Ag11 Ag1 143.6(5) . . . . ?
Ag2 Ag5 Ag11 Ag1 27.93(7) . . . . ?
Ag6 Ag5 Ag11 Ag1 70.25(5) . . . . ?
Ag12 Ag5 Ag11 Ag1 137.17(7) . . . . ?
Ag3 Ag5 Ag11 Ag1 -39.22(6) . . . . ?
Ag4 Ag5 Ag11 Ag1 -70.93(5) . . . . ?
O16 Ag5 Ag11 Ag16 138.0(6) . . . . ?
O3 Ag5 Ag11 Ag16 43.0(5) . . . . ?
Ag2 Ag5 Ag11 Ag16 -72.69(9) . . . . ?
Ag1 Ag5 Ag11 Ag16 -100.62(7) . . . . ?
Ag6 Ag5 Ag11 Ag16 -30.37(6) . . . . ?
Ag12 Ag5 Ag11 Ag16 36.55(6) . . . . ?
Ag3 Ag5 Ag11 Ag16 -139.84(7) . . . . ?
Ag4 Ag5 Ag11 Ag16 -171.55(7) . . . . ?
O16 Ag5 Ag11 Ag4 -50.4(6) . . . . ?
O3 Ag5 Ag11 Ag4 -145.5(5) . . . . ?
Ag2 Ag5 Ag11 Ag4 98.86(8) . . . . ?
Ag1 Ag5 Ag11 Ag4 70.93(5) . . . . ?
Ag6 Ag5 Ag11 Ag4 141.18(6) . . . . ?
Ag12 Ag5 Ag11 Ag4 -151.90(7) . . . . ?
Ag3 Ag5 Ag11 Ag4 31.71(6) . . . . ?
O16 Ag5 Ag11 Ag12 101.5(6) . . . . ?
O3 Ag5 Ag11 Ag12 6.4(5) . . . . ?
Ag2 Ag5 Ag11 Ag12 -109.24(8) . . . . ?
Ag1 Ag5 Ag11 Ag12 -137.17(7) . . . . ?
Ag6 Ag5 Ag11 Ag12 -66.92(6) . . . . ?
Ag3 Ag5 Ag11 Ag12 -176.39(8) . . . . ?
Ag4 Ag5 Ag11 Ag12 151.90(7) . . . . ?
O16 Ag5 Ag11 Ag10 -35.9(6) . . . . ?
O3 Ag5 Ag11 Ag10 -130.9(5) . . . . ?
Ag2 Ag5 Ag11 Ag10 113.43(9) . . . . ?
Ag1 Ag5 Ag11 Ag10 85.49(8) . . . . ?
Ag6 Ag5 Ag11 Ag10 155.74(8) . . . . ?
Ag12 Ag5 Ag11 Ag10 -137.34(9) . . . . ?
Ag3 Ag5 Ag11 Ag10 46.28(10) . . . . ?
Ag4 Ag5 Ag11 Ag10 14.56(7) . . . . ?
O16 Ag5 Ag11 Ag18 -155.8(6) . . . . ?
O3 Ag5 Ag11 Ag18 109.1(5) . . . . ?
Ag2 Ag5 Ag11 Ag18 -6.5(2) . . . . ?
Ag1 Ag5 Ag11 Ag18 -34.47(19) . . . . ?
Ag6 Ag5 Ag11 Ag18 35.8(2) . . . . ?
Ag12 Ag5 Ag11 Ag18 102.7(2) . . . . ?
Ag3 Ag5 Ag11 Ag18 -73.7(2) . . . . ?
Ag4 Ag5 Ag11 Ag18 -105.4(2) . . . . ?
O16 Ag5 Ag11 Ag15 -99.2(6) . . . . ?
O3 Ag5 Ag11 Ag15 165.7(5) . . . . ?
Ag2 Ag5 Ag11 Ag15 50.08(9) . . . . ?
Ag1 Ag5 Ag11 Ag15 22.15(6) . . . . ?
Ag6 Ag5 Ag11 Ag15 92.40(6) . . . . ?
Ag12 Ag5 Ag11 Ag15 159.32(7) . . . . ?
Ag3 Ag5 Ag11 Ag15 -17.07(8) . . . . ?
Ag4 Ag5 Ag11 Ag15 -48.78(6) . . . . ?
O16 Ag5 Ag11 Ag17 -161.3(6) . . . . ?
O3 Ag5 Ag11 Ag17 103.6(5) . . . . ?
Ag2 Ag5 Ag11 Ag17 -12.03(9) . . . . ?
Ag1 Ag5 Ag11 Ag17 -39.97(6) . . . . ?
Ag6 Ag5 Ag11 Ag17 30.29(6) . . . . ?
Ag12 Ag5 Ag11 Ag17 97.20(6) . . . . ?
Ag3 Ag5 Ag11 Ag17 -79.18(7) . . . . ?
Ag4 Ag5 Ag11 Ag17 -110.90(6) . . . . ?
O16 Ag5 Ag11 Ag6 168.4(6) . . . . ?
O3 Ag5 Ag11 Ag6 73.3(5) . . . . ?
Ag2 Ag5 Ag11 Ag6 -42.32(7) . . . . ?
Ag1 Ag5 Ag11 Ag6 -70.25(5) . . . . ?
Ag12 Ag5 Ag11 Ag6 66.92(6) . . . . ?
Ag3 Ag5 Ag11 Ag6 -109.47(7) . . . . ?
Ag4 Ag5 Ag11 Ag6 -141.18(6) . . . . ?
O6 Ag6 Ag11 O13 16.9(10) . . . . ?
O21 Ag6 Ag11 O13 -107.8(6) . . . . ?
Ag17 Ag6 Ag11 O13 -132.0(5) . . . . ?
Ag12 Ag6 Ag11 O13 11.7(5) . . . . ?
Ag5 Ag6 Ag11 O13 86.1(5) . . . . ?
Ag1 Ag6 Ag11 O13 158.1(5) . . . . ?
Ag2 Ag6 Ag11 O13 124.5(5) . . . . ?
Ag16 Ag6 Ag11 O13 -61.0(5) . . . . ?
Ag13 Ag6 Ag11 O13 -176.5(5) . . . . ?
O6 Ag6 Ag11 Ag1 -141.2(9) . . . . ?
O21 Ag6 Ag11 Ag1 94.0(4) . . . . ?
Ag17 Ag6 Ag11 Ag1 69.82(6) . . . . ?
Ag12 Ag6 Ag11 Ag1 -146.48(7) . . . . ?
Ag5 Ag6 Ag11 Ag1 -72.00(6) . . . . ?
Ag2 Ag6 Ag11 Ag1 -33.63(6) . . . . ?
Ag16 Ag6 Ag11 Ag1 140.87(6) . . . . ?
Ag13 Ag6 Ag11 Ag1 25.40(6) . . . . ?
O6 Ag6 Ag11 Ag16 77.9(9) . . . . ?
O21 Ag6 Ag11 Ag16 -46.9(4) . . . . ?
Ag17 Ag6 Ag11 Ag16 -71.05(6) . . . . ?
Ag12 Ag6 Ag11 Ag16 72.66(6) . . . . ?
Ag5 Ag6 Ag11 Ag16 147.14(6) . . . . ?
Ag1 Ag6 Ag11 Ag16 -140.87(6) . . . . ?
Ag2 Ag6 Ag11 Ag16 -174.50(7) . . . . ?
Ag13 Ag6 Ag11 Ag16 -115.47(7) . . . . ?
O6 Ag6 Ag11 Ag4 -107.5(9) . . . . ?
O21 Ag6 Ag11 Ag4 127.7(4) . . . . ?
Ag17 Ag6 Ag11 Ag4 103.50(7) . . . . ?
Ag12 Ag6 Ag11 Ag4 -112.79(7) . . . . ?
Ag5 Ag6 Ag11 Ag4 -38.31(6) . . . . ?
Ag1 Ag6 Ag11 Ag4 33.69(6) . . . . ?
Ag2 Ag6 Ag11 Ag4 0.06(8) . . . . ?
Ag16 Ag6 Ag11 Ag4 174.55(7) . . . . ?
Ag13 Ag6 Ag11 Ag4 59.09(8) . . . . ?
O6 Ag6 Ag11 Ag12 5.3(9) . . . . ?
O21 Ag6 Ag11 Ag12 -119.5(4) . . . . ?
Ag17 Ag6 Ag11 Ag12 -143.70(7) . . . . ?
Ag5 Ag6 Ag11 Ag12 74.48(6) . . . . ?
Ag1 Ag6 Ag11 Ag12 146.48(7) . . . . ?
Ag2 Ag6 Ag11 Ag12 112.85(7) . . . . ?
Ag16 Ag6 Ag11 Ag12 -72.66(6) . . . . ?
Ag13 Ag6 Ag11 Ag12 171.88(8) . . . . ?
O6 Ag6 Ag11 Ag10 176.4(9) . . . . ?
O21 Ag6 Ag11 Ag10 51.6(5) . . . . ?
Ag17 Ag6 Ag11 Ag10 27.4(2) . . . . ?
Ag12 Ag6 Ag11 Ag10 171.1(2) . . . . ?
Ag5 Ag6 Ag11 Ag10 -114.4(2) . . . . ?
Ag1 Ag6 Ag11 Ag10 -42.4(2) . . . . ?
Ag2 Ag6 Ag11 Ag10 -76.0(2) . . . . ?
Ag16 Ag6 Ag11 Ag10 98.5(2) . . . . ?
Ag13 Ag6 Ag11 Ag10 -17.0(2) . . . . ?
O6 Ag6 Ag11 Ag18 123.2(9) . . . . ?
O21 Ag6 Ag11 Ag18 -1.6(4) . . . . ?
Ag17 Ag6 Ag11 Ag18 -25.79(6) . . . . ?
Ag12 Ag6 Ag11 Ag18 117.91(7) . . . . ?
Ag5 Ag6 Ag11 Ag18 -167.61(7) . . . . ?
Ag1 Ag6 Ag11 Ag18 -95.61(6) . . . . ?
Ag2 Ag6 Ag11 Ag18 -129.24(6) . . . . ?
Ag16 Ag6 Ag11 Ag18 45.25(6) . . . . ?
Ag13 Ag6 Ag11 Ag18 -70.21(7) . . . . ?
O6 Ag6 Ag11 Ag5 -69.2(9) . . . . ?
O21 Ag6 Ag11 Ag5 166.0(4) . . . . ?
Ag17 Ag6 Ag11 Ag5 141.82(7) . . . . ?
Ag12 Ag6 Ag11 Ag5 -74.48(6) . . . . ?
Ag1 Ag6 Ag11 Ag5 72.00(6) . . . . ?
Ag2 Ag6 Ag11 Ag5 38.37(6) . . . . ?
Ag16 Ag6 Ag11 Ag5 -147.14(6) . . . . ?
Ag13 Ag6 Ag11 Ag5 97.40(7) . . . . ?
O6 Ag6 Ag11 Ag15 -176.2(9) . . . . ?
O21 Ag6 Ag11 Ag15 59.1(4) . . . . ?
Ag17 Ag6 Ag11 Ag15 34.88(6) . . . . ?
Ag12 Ag6 Ag11 Ag15 178.58(7) . . . . ?
Ag5 Ag6 Ag11 Ag15 -106.94(6) . . . . ?
Ag1 Ag6 Ag11 Ag15 -34.94(5) . . . . ?
Ag2 Ag6 Ag11 Ag15 -68.57(7) . . . . ?
Ag16 Ag6 Ag11 Ag15 105.93(6) . . . . ?
Ag13 Ag6 Ag11 Ag15 -9.54(8) . . . . ?
O6 Ag6 Ag11 Ag17 149.0(9) . . . . ?
O21 Ag6 Ag11 Ag17 24.2(4) . . . . ?
Ag12 Ag6 Ag11 Ag17 143.70(7) . . . . ?
Ag5 Ag6 Ag11 Ag17 -141.82(7) . . . . ?
Ag1 Ag6 Ag11 Ag17 -69.82(6) . . . . ?
Ag2 Ag6 Ag11 Ag17 -103.45(7) . . . . ?
Ag16 Ag6 Ag11 Ag17 71.05(6) . . . . ?
Ag13 Ag6 Ag11 Ag17 -44.42(6) . . . . ?
O6 Ag6 Ag12 O4 -60.9(7) . . . . ?
O21 Ag6 Ag12 O4 -130.0(7) . . . . ?
Ag17 Ag6 Ag12 O4 148.9(5) . . . . ?
Ag5 Ag6 Ag12 O4 47.0(5) . . . . ?
Ag1 Ag6 Ag12 O4 89.0(5) . . . . ?
Ag2 Ag6 Ag12 O4 27.6(5) . . . . ?
Ag16 Ag6 Ag12 O4 -179.8(5) . . . . ?
Ag13 Ag6 Ag12 O4 94.2(6) . . . . ?
Ag11 Ag6 Ag12 O4 116.1(5) . . . . ?
O6 Ag6 Ag12 O24 39.6(6) . . . . ?
O21 Ag6 Ag12 O24 -29.5(6) . . . . ?
Ag17 Ag6 Ag12 O24 -110.5(4) . . . . ?
Ag5 Ag6 Ag12 O24 147.5(4) . . . . ?
Ag1 Ag6 Ag12 O24 -170.5(4) . . . . ?
Ag2 Ag6 Ag12 O24 128.1(4) . . . . ?
Ag16 Ag6 Ag12 O24 -79.3(4) . . . . ?
Ag13 Ag6 Ag12 O24 -165.2(4) . . . . ?
Ag11 Ag6 Ag12 O24 -143.4(4) . . . . ?
O6 Ag6 Ag12 O14 133.5(7) . . . . ?
O21 Ag6 Ag12 O14 64.5(7) . . . . ?
Ag17 Ag6 Ag12 O14 -16.6(5) . . . . ?
Ag5 Ag6 Ag12 O14 -118.5(5) . . . . ?
Ag1 Ag6 Ag12 O14 -76.6(5) . . . . ?
Ag2 Ag6 Ag12 O14 -138.0(5) . . . . ?
Ag16 Ag6 Ag12 O14 14.6(5) . . . . ?
Ag13 Ag6 Ag12 O14 -71.3(5) . . . . ?
Ag11 Ag6 Ag12 O14 -49.5(5) . . . . ?
O6 Ag6 Ag12 Ag16 118.9(5) . . . . ?
O21 Ag6 Ag12 Ag16 49.8(5) . . . . ?
Ag17 Ag6 Ag12 Ag16 -31.23(7) . . . . ?
Ag5 Ag6 Ag12 Ag16 -133.15(7) . . . . ?
Ag1 Ag6 Ag12 Ag16 -91.20(6) . . . . ?
Ag2 Ag6 Ag12 Ag16 -152.58(8) . . . . ?
Ag13 Ag6 Ag12 Ag16 -85.9(2) . . . . ?
Ag11 Ag6 Ag12 Ag16 -64.09(5) . . . . ?
O6 Ag6 Ag12 Ag11 -177.0(5) . . . . ?
O21 Ag6 Ag12 Ag11 113.9(5) . . . . ?
Ag17 Ag6 Ag12 Ag11 32.86(7) . . . . ?
Ag5 Ag6 Ag12 Ag11 -69.06(6) . . . . ?
Ag1 Ag6 Ag12 Ag11 -27.11(6) . . . . ?
Ag2 Ag6 Ag12 Ag11 -88.49(8) . . . . ?
Ag16 Ag6 Ag12 Ag11 64.09(5) . . . . ?
Ag13 Ag6 Ag12 Ag11 -21.8(2) . . . . ?
O6 Ag6 Ag12 Ag5 -107.9(5) . . . . ?
O21 Ag6 Ag12 Ag5 -177.0(5) . . . . ?
Ag17 Ag6 Ag12 Ag5 101.92(7) . . . . ?
Ag1 Ag6 Ag12 Ag5 41.95(6) . . . . ?
Ag2 Ag6 Ag12 Ag5 -19.44(7) . . . . ?
Ag16 Ag6 Ag12 Ag5 133.15(7) . . . . ?
Ag13 Ag6 Ag12 Ag5 47.2(2) . . . . ?
Ag11 Ag6 Ag12 Ag5 69.06(6) . . . . ?
O13 Ag11 Ag12 O4 64.7(6) . . . . ?
Ag1 Ag11 Ag12 O4 -94.1(5) . . . . ?
Ag16 Ag11 Ag12 O4 163.5(5) . . . . ?
Ag4 Ag11 Ag12 O4 -26.3(5) . . . . ?
Ag10 Ag11 Ag12 O4 61.7(5) . . . . ?
Ag18 Ag11 Ag12 O4 147.5(5) . . . . ?
Ag5 Ag11 Ag12 O4 -56.4(5) . . . . ?
Ag15 Ag11 Ag12 O4 -127.5(5) . . . . ?
Ag17 Ag11 Ag12 O4 -152.5(5) . . . . ?
Ag6 Ag11 Ag12 O4 -123.5(5) . . . . ?
O13 Ag11 Ag12 O24 -112.5(7) . . . . ?
Ag1 Ag11 Ag12 O24 88.7(6) . . . . ?
Ag16 Ag11 Ag12 O24 -13.7(6) . . . . ?
Ag4 Ag11 Ag12 O24 156.5(6) . . . . ?
Ag10 Ag11 Ag12 O24 -115.5(6) . . . . ?
Ag18 Ag11 Ag12 O24 -29.7(6) . . . . ?
Ag5 Ag11 Ag12 O24 126.5(6) . . . . ?
Ag15 Ag11 Ag12 O24 55.3(6) . . . . ?
Ag17 Ag11 Ag12 O24 30.4(6) . . . . ?
Ag6 Ag11 Ag12 O24 59.3(6) . . . . ?
O13 Ag11 Ag12 O14 -33.7(5) . . . . ?
Ag1 Ag11 Ag12 O14 167.5(4) . . . . ?
Ag16 Ag11 Ag12 O14 65.0(4) . . . . ?
Ag4 Ag11 Ag12 O14 -124.7(4) . . . . ?
Ag10 Ag11 Ag12 O14 -36.8(4) . . . . ?
Ag18 Ag11 Ag12 O14 49.1(4) . . . . ?
Ag5 Ag11 Ag12 O14 -154.8(4) . . . . ?
Ag15 Ag11 Ag12 O14 134.1(5) . . . . ?
Ag17 Ag11 Ag12 O14 109.1(4) . . . . ?
Ag6 Ag11 Ag12 O14 138.1(4) . . . . ?
O13 Ag11 Ag12 Ag6 -171.8(3) . . . . ?
Ag1 Ag11 Ag12 Ag6 29.45(6) . . . . ?
Ag16 Ag11 Ag12 Ag6 -73.02(6) . . . . ?
Ag4 Ag11 Ag12 Ag6 97.23(8) . . . . ?
Ag10 Ag11 Ag12 Ag6 -174.80(12) . . . . ?
Ag18 Ag11 Ag12 Ag6 -88.95(8) . . . . ?
Ag5 Ag11 Ag12 Ag6 67.15(6) . . . . ?
Ag15 Ag11 Ag12 Ag6 -4.0(2) . . . . ?
Ag17 Ag11 Ag12 Ag6 -28.95(6) . . . . ?
O13 Ag11 Ag12 Ag16 -98.8(3) . . . . ?
Ag1 Ag11 Ag12 Ag16 102.47(7) . . . . ?
Ag4 Ag11 Ag12 Ag16 170.25(8) . . . . ?
Ag10 Ag11 Ag12 Ag16 -101.78(12) . . . . ?
Ag18 Ag11 Ag12 Ag16 -15.93(7) . . . . ?
Ag5 Ag11 Ag12 Ag16 140.17(7) . . . . ?
Ag15 Ag11 Ag12 Ag16 69.0(2) . . . . ?
Ag17 Ag11 Ag12 Ag16 44.07(6) . . . . ?
Ag6 Ag11 Ag12 Ag16 73.02(6) . . . . ?
O13 Ag11 Ag12 Ag5 121.1(3) . . . . ?
Ag1 Ag11 Ag12 Ag5 -37.70(6) . . . . ?
Ag16 Ag11 Ag12 Ag5 -140.17(7) . . . . ?
Ag4 Ag11 Ag12 Ag5 30.08(7) . . . . ?
Ag10 Ag11 Ag12 Ag5 118.04(12) . . . . ?
Ag18 Ag11 Ag12 Ag5 -156.11(8) . . . . ?
Ag15 Ag11 Ag12 Ag5 -71.1(2) . . . . ?
Ag17 Ag11 Ag12 Ag5 -96.10(6) . . . . ?
Ag6 Ag11 Ag12 Ag5 -67.15(6) . . . . ?
O16 Ag5 Ag12 O4 33.0(6) . . . . ?
O3 Ag5 Ag12 O4 -38.6(6) . . . . ?
Ag2 Ag5 Ag12 O4 -124.9(4) . . . . ?
Ag1 Ag5 Ag12 O4 171.3(4) . . . . ?
Ag6 Ag5 Ag12 O4 -145.2(4) . . . . ?
Ag11 Ag5 Ag12 O4 135.6(4) . . . . ?
Ag3 Ag5 Ag12 O4 146.0(5) . . . . ?
Ag4 Ag5 Ag12 O4 111.9(4) . . . . ?
O16 Ag5 Ag12 O24 129.2(7) . . . . ?
O3 Ag5 Ag12 O24 57.5(7) . . . . ?
Ag2 Ag5 Ag12 O24 -28.7(5) . . . . ?
Ag1 Ag5 Ag12 O24 -92.6(5) . . . . ?
Ag6 Ag5 Ag12 O24 -49.0(5) . . . . ?
Ag11 Ag5 Ag12 O24 -128.3(5) . . . . ?
Ag3 Ag5 Ag12 O24 -117.8(5) . . . . ?
Ag4 Ag5 Ag12 O24 -151.9(5) . . . . ?
O16 Ag5 Ag12 O14 -71.4(7) . . . . ?
O3 Ag5 Ag12 O14 -143.1(7) . . . . ?
Ag2 Ag5 Ag12 O14 130.7(5) . . . . ?
Ag1 Ag5 Ag12 O14 66.8(5) . . . . ?
Ag6 Ag5 Ag12 O14 110.4(5) . . . . ?
Ag11 Ag5 Ag12 O14 31.1(5) . . . . ?
Ag3 Ag5 Ag12 O14 41.6(5) . . . . ?
Ag4 Ag5 Ag12 O14 7.5(5) . . . . ?
O16 Ag5 Ag12 Ag6 178.2(5) . . . . ?
O3 Ag5 Ag12 Ag6 106.6(5) . . . . ?
Ag2 Ag5 Ag12 Ag6 20.33(7) . . . . ?
Ag1 Ag5 Ag12 Ag6 -43.52(6) . . . . ?
Ag11 Ag5 Ag12 Ag6 -79.24(6) . . . . ?
Ag3 Ag5 Ag12 Ag6 -68.8(2) . . . . ?
Ag4 Ag5 Ag12 Ag6 -102.89(6) . . . . ?
O16 Ag5 Ag12 Ag16 -137.6(5) . . . . ?
O3 Ag5 Ag12 Ag16 150.7(5) . . . . ?
Ag2 Ag5 Ag12 Ag16 64.47(9) . . . . ?
Ag1 Ag5 Ag12 Ag16 0.62(9) . . . . ?
Ag6 Ag5 Ag12 Ag16 44.14(7) . . . . ?
Ag11 Ag5 Ag12 Ag16 -35.10(6) . . . . ?
Ag3 Ag5 Ag12 Ag16 -24.6(3) . . . . ?
Ag4 Ag5 Ag12 Ag16 -58.75(8) . . . . ?
O16 Ag5 Ag12 Ag11 -102.5(5) . . . . ?
O3 Ag5 Ag12 Ag11 -174.2(5) . . . . ?
Ag2 Ag5 Ag12 Ag11 99.57(8) . . . . ?
Ag1 Ag5 Ag12 Ag11 35.72(6) . . . . ?
Ag6 Ag5 Ag12 Ag11 79.24(6) . . . . ?
Ag3 Ag5 Ag12 Ag11 10.5(2) . . . . ?
Ag4 Ag5 Ag12 Ag11 -23.66(6) . . . . ?
Ag15 Ag1 Ag13 O22 134.6(7) . . . . ?
Ag11 Ag1 Ag13 O22 57.0(7) . . . . ?
Ag17 Ag1 Ag13 O22 86.9(7) . . . . ?
Ag5 Ag1 Ag13 O22 -17.0(7) . . . . ?
Ag8 Ag1 Ag13 O22 -154.0(7) . . . . ?
Ag3 Ag1 Ag13 O22 -86.8(7) . . . . ?
Ag7 Ag1 Ag13 O22 -122.3(7) . . . . ?
Ag2 Ag1 Ag13 O22 -46.9(7) . . . . ?
Ag14 Ag1 Ag13 O22 166.8(7) . . . . ?
Ag4 Ag1 Ag13 O22 -115.2(10) . . . . ?
Ag6 Ag1 Ag13 O22 21.7(7) . . . . ?
Ag15 Ag1 Ag13 O29 -58.3(12) . . . . ?
Ag11 Ag1 Ag13 O29 -135.9(12) . . . . ?
Ag17 Ag1 Ag13 O29 -105.9(12) . . . . ?
Ag5 Ag1 Ag13 O29 150.1(12) . . . . ?
Ag8 Ag1 Ag13 O29 13.1(12) . . . . ?
Ag3 Ag1 Ag13 O29 80.3(12) . . . . ?
Ag7 Ag1 Ag13 O29 44.8(12) . . . . ?
Ag2 Ag1 Ag13 O29 120.2(12) . . . . ?
Ag14 Ag1 Ag13 O29 -26.1(12) . . . . ?
Ag4 Ag1 Ag13 O29 52.0(15) . . . . ?
Ag6 Ag1 Ag13 O29 -171.2(12) . . . . ?
Ag15 Ag1 Ag13 Ag19 10.28(9) . . . . ?
Ag11 Ag1 Ag13 Ag19 -67.34(10) . . . . ?
Ag17 Ag1 Ag13 Ag19 -37.37(7) . . . . ?
Ag5 Ag1 Ag13 Ag19 -141.30(8) . . . . ?
Ag8 Ag1 Ag13 Ag19 81.66(9) . . . . ?
Ag3 Ag1 Ag13 Ag19 148.91(7) . . . . ?
Ag7 Ag1 Ag13 Ag19 113.41(8) . . . . ?
Ag2 Ag1 Ag13 Ag19 -171.26(9) . . . . ?
Ag14 Ag1 Ag13 Ag19 42.49(7) . . . . ?
Ag4 Ag1 Ag13 Ag19 120.5(8) . . . . ?
Ag6 Ag1 Ag13 Ag19 -102.64(8) . . . . ?
Ag15 Ag1 Ag13 Ag7 -103.13(8) . . . . ?
Ag11 Ag1 Ag13 Ag7 179.24(9) . . . . ?
Ag17 Ag1 Ag13 Ag7 -150.79(7) . . . . ?
Ag5 Ag1 Ag13 Ag7 105.29(8) . . . . ?
Ag8 Ag1 Ag13 Ag7 -31.75(8) . . . . ?
Ag3 Ag1 Ag13 Ag7 35.50(7) . . . . ?
Ag2 Ag1 Ag13 Ag7 75.33(7) . . . . ?
Ag14 Ag1 Ag13 Ag7 -70.92(7) . . . . ?
Ag4 Ag1 Ag13 Ag7 7.1(8) . . . . ?
Ag6 Ag1 Ag13 Ag7 143.95(7) . . . . ?
Ag15 Ag1 Ag13 Ag2 -178.46(8) . . . . ?
Ag11 Ag1 Ag13 Ag2 103.91(8) . . . . ?
Ag17 Ag1 Ag13 Ag2 133.88(7) . . . . ?
Ag5 Ag1 Ag13 Ag2 29.96(7) . . . . ?
Ag8 Ag1 Ag13 Ag2 -107.08(8) . . . . ?
Ag3 Ag1 Ag13 Ag2 -39.83(7) . . . . ?
Ag7 Ag1 Ag13 Ag2 -75.33(7) . . . . ?
Ag14 Ag1 Ag13 Ag2 -146.25(8) . . . . ?
Ag4 Ag1 Ag13 Ag2 -68.2(8) . . . . ?
Ag6 Ag1 Ag13 Ag2 68.62(6) . . . . ?
Ag15 Ag1 Ag13 Ag14 -32.21(7) . . . . ?
Ag11 Ag1 Ag13 Ag14 -109.84(8) . . . . ?
Ag17 Ag1 Ag13 Ag14 -79.87(6) . . . . ?
Ag5 Ag1 Ag13 Ag14 176.21(8) . . . . ?
Ag8 Ag1 Ag13 Ag14 39.17(7) . . . . ?
Ag3 Ag1 Ag13 Ag14 106.42(8) . . . . ?
Ag7 Ag1 Ag13 Ag14 70.92(7) . . . . ?
Ag2 Ag1 Ag13 Ag14 146.25(8) . . . . ?
Ag4 Ag1 Ag13 Ag14 78.0(8) . . . . ?
Ag6 Ag1 Ag13 Ag14 -145.13(7) . . . . ?
Ag15 Ag1 Ag13 Ag17 47.65(6) . . . . ?
Ag11 Ag1 Ag13 Ag17 -29.97(7) . . . . ?
Ag5 Ag1 Ag13 Ag17 -103.92(7) . . . . ?
Ag8 Ag1 Ag13 Ag17 119.04(8) . . . . ?
Ag3 Ag1 Ag13 Ag17 -173.71(8) . . . . ?
Ag7 Ag1 Ag13 Ag17 150.79(7) . . . . ?
Ag2 Ag1 Ag13 Ag17 -133.88(7) . . . . ?
Ag14 Ag1 Ag13 Ag17 79.87(6) . . . . ?
Ag4 Ag1 Ag13 Ag17 157.9(8) . . . . ?
Ag6 Ag1 Ag13 Ag17 -65.26(5) . . . . ?
Ag15 Ag1 Ag13 Ag6 112.92(7) . . . . ?
Ag11 Ag1 Ag13 Ag6 35.29(7) . . . . ?
Ag17 Ag1 Ag13 Ag6 65.26(5) . . . . ?
Ag5 Ag1 Ag13 Ag6 -38.66(7) . . . . ?
Ag8 Ag1 Ag13 Ag6 -175.70(8) . . . . ?
Ag3 Ag1 Ag13 Ag6 -108.45(7) . . . . ?
Ag7 Ag1 Ag13 Ag6 -143.95(7) . . . . ?
Ag2 Ag1 Ag13 Ag6 -68.62(6) . . . . ?
Ag14 Ag1 Ag13 Ag6 145.13(7) . . . . ?
Ag4 Ag1 Ag13 Ag6 -136.8(8) . . . . ?
O12 Ag7 Ag13 O22 -26.3(13) . . . . ?
O25 Ag7 Ag13 O22 -95.9(8) . . . . ?
Ag1 Ag7 Ag13 O22 115.9(6) . . . . ?
Ag14 Ag7 Ag13 O22 -173.9(6) . . . . ?
Ag8 Ag7 Ag13 O22 144.9(6) . . . . ?
Ag3 Ag7 Ag13 O22 84.3(6) . . . . ?
Ag2 Ag7 Ag13 O22 47.2(6) . . . . ?
O12 Ag7 Ag13 O29 56.2(13) . . . . ?
O25 Ag7 Ag13 O29 -13.3(7) . . . . ?
Ag1 Ag7 Ag13 O29 -161.5(5) . . . . ?
Ag14 Ag7 Ag13 O29 -91.4(5) . . . . ?
Ag8 Ag7 Ag13 O29 -132.5(5) . . . . ?
Ag3 Ag7 Ag13 O29 166.9(5) . . . . ?
Ag2 Ag7 Ag13 O29 129.8(5) . . . . ?
O12 Ag7 Ag13 Ag1 -142.2(12) . . . . ?
O25 Ag7 Ag13 Ag1 148.2(5) . . . . ?
Ag14 Ag7 Ag13 Ag1 70.16(6) . . . . ?
Ag8 Ag7 Ag13 Ag1 29.02(6) . . . . ?
Ag3 Ag7 Ag13 Ag1 -31.54(6) . . . . ?
Ag2 Ag7 Ag13 Ag1 -68.69(6) . . . . ?
O12 Ag7 Ag13 Ag19 127.5(12) . . . . ?
O25 Ag7 Ag13 Ag19 57.9(5) . . . . ?
Ag1 Ag7 Ag13 Ag19 -90.28(8) . . . . ?
Ag14 Ag7 Ag13 Ag19 -20.11(7) . . . . ?
Ag8 Ag7 Ag13 Ag19 -61.26(10) . . . . ?
Ag3 Ag7 Ag13 Ag19 -121.82(9) . . . . ?
Ag2 Ag7 Ag13 Ag19 -158.96(9) . . . . ?
O12 Ag7 Ag13 Ag2 -73.5(12) . . . . ?
O25 Ag7 Ag13 Ag2 -143.1(5) . . . . ?
Ag1 Ag7 Ag13 Ag2 68.69(6) . . . . ?
Ag14 Ag7 Ag13 Ag2 138.85(7) . . . . ?
Ag8 Ag7 Ag13 Ag2 97.70(8) . . . . ?
Ag3 Ag7 Ag13 Ag2 37.14(7) . . . . ?
O12 Ag7 Ag13 Ag14 147.6(12) . . . . ?
O25 Ag7 Ag13 Ag14 78.0(5) . . . . ?
Ag1 Ag7 Ag13 Ag14 -70.16(6) . . . . ?
Ag8 Ag7 Ag13 Ag14 -41.14(7) . . . . ?
Ag3 Ag7 Ag13 Ag14 -101.71(8) . . . . ?
Ag2 Ag7 Ag13 Ag14 -138.85(7) . . . . ?
O12 Ag7 Ag13 Ag17 -168.3(12) . . . . ?
O25 Ag7 Ag13 Ag17 122.2(5) . . . . ?
Ag1 Ag7 Ag13 Ag17 -26.03(6) . . . . ?
Ag14 Ag7 Ag13 Ag17 44.13(7) . . . . ?
Ag8 Ag7 Ag13 Ag17 2.99(10) . . . . ?
Ag3 Ag7 Ag13 Ag17 -57.57(9) . . . . ?
Ag2 Ag7 Ag13 Ag17 -94.72(7) . . . . ?
O12 Ag7 Ag13 Ag6 -109.8(12) . . . . ?
O25 Ag7 Ag13 Ag6 -179.3(5) . . . . ?
Ag1 Ag7 Ag13 Ag6 32.46(6) . . . . ?
Ag14 Ag7 Ag13 Ag6 102.63(7) . . . . ?
Ag8 Ag7 Ag13 Ag6 61.48(9) . . . . ?
Ag3 Ag7 Ag13 Ag6 0.92(10) . . . . ?
Ag2 Ag7 Ag13 Ag6 -36.22(7) . . . . ?
O28 Ag2 Ag13 O22 -74.7(9) . . . . ?
O5 Ag2 Ag13 O22 18.9(6) . . . . ?
O1 Ag2 Ag13 O22 163(3) . . . . ?
Ag5 Ag2 Ag13 O22 114.6(5) . . . . ?
Ag1 Ag2 Ag13 O22 143.9(5) . . . . ?
Ag6 Ag2 Ag13 O22 74.4(5) . . . . ?
Ag7 Ag2 Ag13 O22 -146.2(5) . . . . ?
Ag3 Ag2 Ag13 O22 177.9(5) . . . . ?
O28 Ag2 Ag13 O29 -8.8(10) . . . . ?
O5 Ag2 Ag13 O29 84.8(7) . . . . ?
O1 Ag2 Ag13 O29 -131(3) . . . . ?
Ag5 Ag2 Ag13 O29 -179.5(6) . . . . ?
Ag1 Ag2 Ag13 O29 -150.1(6) . . . . ?
Ag6 Ag2 Ag13 O29 140.4(6) . . . . ?
Ag7 Ag2 Ag13 O29 -80.3(6) . . . . ?
Ag3 Ag2 Ag13 O29 -116.1(6) . . . . ?
O28 Ag2 Ag13 Ag1 141.3(8) . . . . ?
O5 Ag2 Ag13 Ag1 -125.0(4) . . . . ?
O1 Ag2 Ag13 Ag1 19(3) . . . . ?
Ag5 Ag2 Ag13 Ag1 -29.37(7) . . . . ?
Ag6 Ag2 Ag13 Ag1 -69.50(6) . . . . ?
Ag7 Ag2 Ag13 Ag1 69.82(6) . . . . ?
Ag3 Ag2 Ag13 Ag1 34.00(6) . . . . ?
O28 Ag2 Ag13 Ag19 168.6(9) . . . . ?
O5 Ag2 Ag13 Ag19 -97.8(5) . . . . ?
O1 Ag2 Ag13 Ag19 46(3) . . . . ?
Ag5 Ag2 Ag13 Ag19 -2.1(3) . . . . ?
Ag1 Ag2 Ag13 Ag19 27.3(3) . . . . ?
Ag6 Ag2 Ag13 Ag19 -42.3(3) . . . . ?
Ag7 Ag2 Ag13 Ag19 97.1(3) . . . . ?
Ag3 Ag2 Ag13 Ag19 61.3(3) . . . . ?
O28 Ag2 Ag13 Ag7 71.5(8) . . . . ?
O5 Ag2 Ag13 Ag7 165.1(4) . . . . ?
O1 Ag2 Ag13 Ag7 -51(3) . . . . ?
Ag5 Ag2 Ag13 Ag7 -99.19(9) . . . . ?
Ag1 Ag2 Ag13 Ag7 -69.82(6) . . . . ?
Ag6 Ag2 Ag13 Ag7 -139.33(7) . . . . ?
Ag3 Ag2 Ag13 Ag7 -35.82(7) . . . . ?
O28 Ag2 Ag13 Ag14 109.9(8) . . . . ?
O5 Ag2 Ag13 Ag14 -156.5(4) . . . . ?
O1 Ag2 Ag13 Ag14 -12(3) . . . . ?
Ag5 Ag2 Ag13 Ag14 -60.82(10) . . . . ?
Ag1 Ag2 Ag13 Ag14 -31.45(7) . . . . ?
Ag6 Ag2 Ag13 Ag14 -100.95(8) . . . . ?
Ag7 Ag2 Ag13 Ag14 38.38(7) . . . . ?
Ag3 Ag2 Ag13 Ag14 2.56(9) . . . . ?
O28 Ag2 Ag13 Ag17 179.5(8) . . . . ?
O5 Ag2 Ag13 Ag17 -86.9(4) . . . . ?
O1 Ag2 Ag13 Ag17 57(3) . . . . ?
Ag5 Ag2 Ag13 Ag17 8.83(10) . . . . ?
Ag1 Ag2 Ag13 Ag17 38.19(6) . . . . ?
Ag6 Ag2 Ag13 Ag17 -31.31(6) . . . . ?
Ag7 Ag2 Ag13 Ag17 108.02(7) . . . . ?
Ag3 Ag2 Ag13 Ag17 72.20(8) . . . . ?
O28 Ag2 Ag13 Ag6 -149.2(8) . . . . ?
O5 Ag2 Ag13 Ag6 -55.5(4) . . . . ?
O1 Ag2 Ag13 Ag6 89(3) . . . . ?
Ag5 Ag2 Ag13 Ag6 40.13(7) . . . . ?
Ag1 Ag2 Ag13 Ag6 69.50(6) . . . . ?
Ag7 Ag2 Ag13 Ag6 139.33(7) . . . . ?
Ag3 Ag2 Ag13 Ag6 103.51(7) . . . . ?
O6 Ag6 Ag13 O22 -14.9(8) . . . . ?
O21 Ag6 Ag13 O22 46.7(7) . . . . ?
Ag17 Ag6 Ag13 O22 128.8(6) . . . . ?
Ag12 Ag6 Ag13 O22 -168.2(6) . . . . ?
Ag5 Ag6 Ag13 O22 -126.9(6) . . . . ?
Ag1 Ag6 Ag13 O22 -162.0(6) . . . . ?
Ag2 Ag6 Ag13 O22 -89.8(6) . . . . ?
Ag16 Ag6 Ag13 O22 118.4(6) . . . . ?
Ag11 Ag6 Ag13 O22 173.2(6) . . . . ?
O6 Ag6 Ag13 O29 -40.1(11) . . . . ?
O21 Ag6 Ag13 O29 21.6(10) . . . . ?
Ag17 Ag6 Ag13 O29 103.6(9) . . . . ?
Ag12 Ag6 Ag13 O29 166.6(9) . . . . ?
Ag5 Ag6 Ag13 O29 -152.1(9) . . . . ?
Ag1 Ag6 Ag13 O29 172.8(9) . . . . ?
Ag2 Ag6 Ag13 O29 -115.0(9) . . . . ?
Ag16 Ag6 Ag13 O29 93.3(9) . . . . ?
Ag11 Ag6 Ag13 O29 148.0(9) . . . . ?
O6 Ag6 Ag13 Ag1 147.1(5) . . . . ?
O21 Ag6 Ag13 Ag1 -151.3(4) . . . . ?
Ag17 Ag6 Ag13 Ag1 -69.21(6) . . . . ?
Ag12 Ag6 Ag13 Ag1 -6.2(2) . . . . ?
Ag5 Ag6 Ag13 Ag1 35.08(6) . . . . ?
Ag2 Ag6 Ag13 Ag1 72.22(7) . . . . ?
Ag16 Ag6 Ag13 Ag1 -79.55(8) . . . . ?
Ag11 Ag6 Ag13 Ag1 -24.77(6) . . . . ?
O6 Ag6 Ag13 Ag19 -118.3(5) . . . . ?
O21 Ag6 Ag13 Ag19 -56.6(4) . . . . ?
Ag17 Ag6 Ag13 Ag19 25.39(7) . . . . ?
Ag12 Ag6 Ag13 Ag19 88.4(2) . . . . ?
Ag5 Ag6 Ag13 Ag19 129.68(8) . . . . ?
Ag1 Ag6 Ag13 Ag19 94.60(8) . . . . ?
Ag2 Ag6 Ag13 Ag19 166.82(9) . . . . ?
Ag16 Ag6 Ag13 Ag19 15.05(10) . . . . ?
Ag11 Ag6 Ag13 Ag19 69.84(8) . . . . ?
O6 Ag6 Ag13 Ag7 113.8(5) . . . . ?
O21 Ag6 Ag13 Ag7 175.4(4) . . . . ?
Ag17 Ag6 Ag13 Ag7 -102.56(8) . . . . ?
Ag12 Ag6 Ag13 Ag7 -39.6(2) . . . . ?
Ag5 Ag6 Ag13 Ag7 1.73(9) . . . . ?
Ag1 Ag6 Ag13 Ag7 -33.35(7) . . . . ?
Ag2 Ag6 Ag13 Ag7 38.87(8) . . . . ?
Ag16 Ag6 Ag13 Ag7 -112.90(9) . . . . ?
Ag11 Ag6 Ag13 Ag7 -58.12(9) . . . . ?
O6 Ag6 Ag13 Ag2 74.9(5) . . . . ?
O21 Ag6 Ag13 Ag2 136.5(4) . . . . ?
Ag17 Ag6 Ag13 Ag2 -141.43(8) . . . . ?
Ag12 Ag6 Ag13 Ag2 -78.5(2) . . . . ?
Ag5 Ag6 Ag13 Ag2 -37.14(7) . . . . ?
Ag1 Ag6 Ag13 Ag2 -72.22(7) . . . . ?
Ag16 Ag6 Ag13 Ag2 -151.77(9) . . . . ?
Ag11 Ag6 Ag13 Ag2 -96.98(7) . . . . ?
O6 Ag6 Ag13 Ag14 179.1(5) . . . . ?
O21 Ag6 Ag13 Ag14 -119.2(4) . . . . ?
Ag17 Ag6 Ag13 Ag14 -37.20(7) . . . . ?
Ag12 Ag6 Ag13 Ag14 25.8(2) . . . . ?
Ag5 Ag6 Ag13 Ag14 67.09(9) . . . . ?
Ag1 Ag6 Ag13 Ag14 32.01(7) . . . . ?
Ag2 Ag6 Ag13 Ag14 104.23(8) . . . . ?
Ag16 Ag6 Ag13 Ag14 -47.54(10) . . . . ?
Ag11 Ag6 Ag13 Ag14 7.24(9) . . . . ?
O6 Ag6 Ag13 Ag17 -143.7(5) . . . . ?
O21 Ag6 Ag13 Ag17 -82.0(4) . . . . ?
Ag12 Ag6 Ag13 Ag17 63.0(2) . . . . ?
Ag5 Ag6 Ag13 Ag17 104.29(7) . . . . ?
Ag1 Ag6 Ag13 Ag17 69.21(6) . . . . ?
Ag2 Ag6 Ag13 Ag17 141.43(8) . . . . ?
Ag16 Ag6 Ag13 Ag17 -10.34(7) . . . . ?
Ag11 Ag6 Ag13 Ag17 44.44(6) . . . . ?
Ag15 Ag1 Ag14 O26 -154.6(9) . . . . ?
Ag11 Ag1 Ag14 O26 176.1(9) . . . . ?
Ag17 Ag1 Ag14 O26 131.1(9) . . . . ?
Ag13 Ag1 Ag14 O26 59.6(9) . . . . ?
Ag5 Ag1 Ag14 O26 21.4(12) . . . . ?
Ag8 Ag1 Ag14 O26 -81.3(9) . . . . ?
Ag3 Ag1 Ag14 O26 -46.1(9) . . . . ?
Ag7 Ag1 Ag14 O26 -9.9(9) . . . . ?
Ag2 Ag1 Ag14 O26 27.0(9) . . . . ?
Ag4 Ag1 Ag14 O26 -114.8(9) . . . . ?
Ag6 Ag1 Ag14 O26 95.8(9) . . . . ?
Ag15 Ag1 Ag14 O31 -47.8(4) . . . . ?
Ag11 Ag1 Ag14 O31 -77.1(4) . . . . ?
Ag17 Ag1 Ag14 O31 -122.1(4) . . . . ?
Ag13 Ag1 Ag14 O31 166.4(4) . . . . ?
Ag5 Ag1 Ag14 O31 128.3(9) . . . . ?
Ag8 Ag1 Ag14 O31 25.5(4) . . . . ?
Ag3 Ag1 Ag14 O31 60.7(4) . . . . ?
Ag7 Ag1 Ag14 O31 97.0(4) . . . . ?
Ag2 Ag1 Ag14 O31 133.8(4) . . . . ?
Ag4 Ag1 Ag14 O31 -8.0(4) . . . . ?
Ag6 Ag1 Ag14 O31 -157.3(4) . . . . ?
Ag11 Ag1 Ag14 Ag15 -29.34(7) . . . . ?
Ag17 Ag1 Ag14 Ag15 -74.30(6) . . . . ?
Ag13 Ag1 Ag14 Ag15 -145.84(8) . . . . ?
Ag5 Ag1 Ag14 Ag15 176.0(8) . . . . ?
Ag8 Ag1 Ag14 Ag15 73.30(6) . . . . ?
Ag3 Ag1 Ag14 Ag15 108.47(8) . . . . ?
Ag7 Ag1 Ag14 Ag15 144.74(8) . . . . ?
Ag2 Ag1 Ag14 Ag15 -178.42(9) . . . . ?
Ag4 Ag1 Ag14 Ag15 39.76(7) . . . . ?
Ag6 Ag1 Ag14 Ag15 -109.56(8) . . . . ?
Ag15 Ag1 Ag14 Ag19 103.93(8) . . . . ?
Ag11 Ag1 Ag14 Ag19 74.59(9) . . . . ?
Ag17 Ag1 Ag14 Ag19 29.63(7) . . . . ?
Ag13 Ag1 Ag14 Ag19 -41.91(7) . . . . ?
Ag5 Ag1 Ag14 Ag19 -80.0(8) . . . . ?
Ag8 Ag1 Ag14 Ag19 177.23(8) . . . . ?
Ag3 Ag1 Ag14 Ag19 -147.61(8) . . . . ?
Ag7 Ag1 Ag14 Ag19 -111.33(8) . . . . ?
Ag2 Ag1 Ag14 Ag19 -74.49(9) . . . . ?
Ag4 Ag1 Ag14 Ag19 143.69(8) . . . . ?
Ag6 Ag1 Ag14 Ag19 -5.64(10) . . . . ?
Ag15 Ag1 Ag14 Ag7 -144.74(8) . . . . ?
Ag11 Ag1 Ag14 Ag7 -174.08(9) . . . . ?
Ag17 Ag1 Ag14 Ag7 140.96(7) . . . . ?
Ag13 Ag1 Ag14 Ag7 69.42(7) . . . . ?
Ag5 Ag1 Ag14 Ag7 31.3(8) . . . . ?
Ag8 Ag1 Ag14 Ag7 -71.44(6) . . . . ?
Ag3 Ag1 Ag14 Ag7 -36.28(7) . . . . ?
Ag2 Ag1 Ag14 Ag7 36.84(8) . . . . ?
Ag4 Ag1 Ag14 Ag7 -104.98(8) . . . . ?
Ag6 Ag1 Ag14 Ag7 105.69(8) . . . . ?
Ag15 Ag1 Ag14 Ag13 145.84(8) . . . . ?
Ag11 Ag1 Ag14 Ag13 116.50(9) . . . . ?
Ag17 Ag1 Ag14 Ag13 71.54(6) . . . . ?
Ag5 Ag1 Ag14 Ag13 -38.1(8) . . . . ?
Ag8 Ag1 Ag14 Ag13 -140.86(7) . . . . ?
Ag3 Ag1 Ag14 Ag13 -105.70(8) . . . . ?
Ag7 Ag1 Ag14 Ag13 -69.42(7) . . . . ?
Ag2 Ag1 Ag14 Ag13 -32.58(8) . . . . ?
Ag4 Ag1 Ag14 Ag13 -174.40(8) . . . . ?
Ag6 Ag1 Ag14 Ag13 36.27(7) . . . . ?
Ag15 Ag1 Ag14 Ag20 44.74(6) . . . . ?
Ag11 Ag1 Ag14 Ag20 15.40(9) . . . . ?
Ag17 Ag1 Ag14 Ag20 -29.56(6) . . . . ?
Ag13 Ag1 Ag14 Ag20 -101.10(7) . . . . ?
Ag5 Ag1 Ag14 Ag20 -139.2(8) . . . . ?
Ag8 Ag1 Ag14 Ag20 118.04(7) . . . . ?
Ag3 Ag1 Ag14 Ag20 153.20(7) . . . . ?
Ag7 Ag1 Ag14 Ag20 -170.52(8) . . . . ?
Ag2 Ag1 Ag14 Ag20 -133.68(8) . . . . ?
Ag4 Ag1 Ag14 Ag20 84.50(8) . . . . ?
Ag6 Ag1 Ag14 Ag20 -64.83(8) . . . . ?
Ag15 Ag1 Ag14 Ag8 -73.30(6) . . . . ?
Ag11 Ag1 Ag14 Ag8 -102.64(8) . . . . ?
Ag17 Ag1 Ag14 Ag8 -147.60(7) . . . . ?
Ag13 Ag1 Ag14 Ag8 140.86(7) . . . . ?
Ag5 Ag1 Ag14 Ag8 102.7(8) . . . . ?
Ag3 Ag1 Ag14 Ag8 35.16(7) . . . . ?
Ag7 Ag1 Ag14 Ag8 71.44(6) . . . . ?
Ag2 Ag1 Ag14 Ag8 108.28(8) . . . . ?
Ag4 Ag1 Ag14 Ag8 -33.54(7) . . . . ?
Ag6 Ag1 Ag14 Ag8 177.13(8) . . . . ?
Ag15 Ag1 Ag14 Ag17 74.30(6) . . . . ?
Ag11 Ag1 Ag14 Ag17 44.96(7) . . . . ?
Ag13 Ag1 Ag14 Ag17 -71.54(6) . . . . ?
Ag5 Ag1 Ag14 Ag17 -109.7(8) . . . . ?
Ag8 Ag1 Ag14 Ag17 147.60(7) . . . . ?
Ag3 Ag1 Ag14 Ag17 -177.24(8) . . . . ?
Ag7 Ag1 Ag14 Ag17 -140.96(7) . . . . ?
Ag2 Ag1 Ag14 Ag17 -104.12(8) . . . . ?
Ag4 Ag1 Ag14 Ag17 114.06(8) . . . . ?
Ag6 Ag1 Ag14 Ag17 -35.27(7) . . . . ?
O12 Ag7 Ag14 O26 -43.4(11) . . . . ?
O25 Ag7 Ag14 O26 15.2(7) . . . . ?
Ag13 Ag7 Ag14 O26 105.4(5) . . . . ?
Ag1 Ag7 Ag14 O26 174.2(5) . . . . ?
Ag8 Ag7 Ag14 O26 -118.5(5) . . . . ?
Ag3 Ag7 Ag14 O26 -153.6(5) . . . . ?
Ag2 Ag7 Ag14 O26 141.8(5) . . . . ?
O12 Ag7 Ag14 O31 30.3(11) . . . . ?
O25 Ag7 Ag14 O31 88.9(6) . . . . ?
Ag13 Ag7 Ag14 O31 179.1(4) . . . . ?
Ag1 Ag7 Ag14 O31 -112.1(4) . . . . ?
Ag8 Ag7 Ag14 O31 -44.9(4) . . . . ?
Ag3 Ag7 Ag14 O31 -79.9(4) . . . . ?
Ag2 Ag7 Ag14 O31 -144.6(4) . . . . ?
O12 Ag7 Ag14 Ag15 111.6(10) . . . . ?
O25 Ag7 Ag14 Ag15 170.2(5) . . . . ?
Ag13 Ag7 Ag14 Ag15 -99.66(7) . . . . ?
Ag1 Ag7 Ag14 Ag15 -30.80(6) . . . . ?
Ag8 Ag7 Ag14 Ag15 36.42(6) . . . . ?
Ag3 Ag7 Ag14 Ag15 1.37(10) . . . . ?
Ag2 Ag7 Ag14 Ag15 -63.27(9) . . . . ?
O12 Ag7 Ag14 Ag19 -129.2(10) . . . . ?
O25 Ag7 Ag14 Ag19 -70.6(5) . . . . ?
Ag13 Ag7 Ag14 Ag19 19.57(7) . . . . ?
Ag1 Ag7 Ag14 Ag19 88.42(8) . . . . ?
Ag8 Ag7 Ag14 Ag19 155.64(8) . . . . ?
Ag3 Ag7 Ag14 Ag19 120.59(8) . . . . ?
Ag2 Ag7 Ag14 Ag19 55.95(9) . . . . ?
O12 Ag7 Ag14 Ag1 142.4(10) . . . . ?
O25 Ag7 Ag14 Ag1 -159.0(5) . . . . ?
Ag13 Ag7 Ag14 Ag1 -68.86(6) . . . . ?
Ag8 Ag7 Ag14 Ag1 67.22(5) . . . . ?
Ag3 Ag7 Ag14 Ag1 32.17(7) . . . . ?
Ag2 Ag7 Ag14 Ag1 -32.48(7) . . . . ?
O12 Ag7 Ag14 Ag13 -148.8(10) . . . . ?
O25 Ag7 Ag14 Ag13 -90.2(5) . . . . ?
Ag1 Ag7 Ag14 Ag13 68.86(6) . . . . ?
Ag8 Ag7 Ag14 Ag13 136.08(7) . . . . ?
Ag3 Ag7 Ag14 Ag13 101.02(8) . . . . ?
Ag2 Ag7 Ag14 Ag13 36.38(7) . . . . ?
O12 Ag7 Ag14 Ag20 164.7(10) . . . . ?
O25 Ag7 Ag14 Ag20 -136.7(5) . . . . ?
Ag13 Ag7 Ag14 Ag20 -46.51(18) . . . . ?
Ag1 Ag7 Ag14 Ag20 22.34(18) . . . . ?
Ag8 Ag7 Ag14 Ag20 89.56(18) . . . . ?
Ag3 Ag7 Ag14 Ag20 54.5(2) . . . . ?
Ag2 Ag7 Ag14 Ag20 -10.1(2) . . . . ?
O12 Ag7 Ag14 Ag8 75.1(10) . . . . ?
O25 Ag7 Ag14 Ag8 133.8(5) . . . . ?
Ag13 Ag7 Ag14 Ag8 -136.08(7) . . . . ?
Ag1 Ag7 Ag14 Ag8 -67.22(5) . . . . ?
Ag3 Ag7 Ag14 Ag8 -35.05(6) . . . . ?
Ag2 Ag7 Ag14 Ag8 -99.69(7) . . . . ?
O12 Ag7 Ag14 Ag17 173.5(10) . . . . ?
O25 Ag7 Ag14 Ag17 -127.9(5) . . . . ?
Ag13 Ag7 Ag14 Ag17 -37.75(6) . . . . ?
Ag1 Ag7 Ag14 Ag17 31.11(6) . . . . ?
Ag8 Ag7 Ag14 Ag17 98.33(6) . . . . ?
Ag3 Ag7 Ag14 Ag17 63.28(8) . . . . ?
Ag2 Ag7 Ag14 Ag17 -1.36(9) . . . . ?
O22 Ag13 Ag14 O26 82(2) . . . . ?
O29 Ag13 Ag14 O26 19.5(8) . . . . ?
Ag1 Ag13 Ag14 O26 -149.2(6) . . . . ?
Ag19 Ag13 Ag14 O26 81.1(6) . . . . ?
Ag7 Ag13 Ag14 O26 -77.9(6) . . . . ?
Ag2 Ag13 Ag14 O26 -117.7(6) . . . . ?
Ag17 Ag13 Ag14 O26 147.0(6) . . . . ?
Ag6 Ag13 Ag14 O26 179.4(6) . . . . ?
O22 Ag13 Ag14 O31 156(3) . . . . ?
O29 Ag13 Ag14 O31 93.2(19) . . . . ?
Ag1 Ag13 Ag14 O31 -75.5(18) . . . . ?
Ag19 Ag13 Ag14 O31 154.8(18) . . . . ?
Ag7 Ag13 Ag14 O31 -4.2(18) . . . . ?
Ag2 Ag13 Ag14 O31 -44.1(18) . . . . ?
Ag17 Ag13 Ag14 O31 -139.3(18) . . . . ?
Ag6 Ag13 Ag14 O31 -106.9(18) . . . . ?
O22 Ag13 Ag14 Ag15 -98.8(19) . . . . ?
O29 Ag13 Ag14 Ag15 -161.6(5) . . . . ?
Ag1 Ag13 Ag14 Ag15 29.73(6) . . . . ?
Ag19 Ag13 Ag14 Ag15 -100.00(8) . . . . ?
Ag7 Ag13 Ag14 Ag15 101.06(8) . . . . ?
Ag2 Ag13 Ag14 Ag15 61.16(9) . . . . ?
Ag17 Ag13 Ag14 Ag15 -34.05(7) . . . . ?
Ag6 Ag13 Ag14 Ag15 -1.68(10) . . . . ?
O22 Ag13 Ag14 Ag19 1.2(19) . . . . ?
O29 Ag13 Ag14 Ag19 -61.6(5) . . . . ?
Ag1 Ag13 Ag14 Ag19 129.73(8) . . . . ?
Ag7 Ag13 Ag14 Ag19 -158.94(8) . . . . ?
Ag2 Ag13 Ag14 Ag19 161.16(9) . . . . ?
Ag17 Ag13 Ag14 Ag19 65.95(6) . . . . ?
Ag6 Ag13 Ag14 Ag19 98.31(8) . . . . ?
O22 Ag13 Ag14 Ag1 -128.5(19) . . . . ?
O29 Ag13 Ag14 Ag1 168.7(5) . . . . ?
Ag19 Ag13 Ag14 Ag1 -129.73(8) . . . . ?
Ag7 Ag13 Ag14 Ag1 71.33(6) . . . . ?
Ag2 Ag13 Ag14 Ag1 31.43(7) . . . . ?
Ag17 Ag13 Ag14 Ag1 -63.78(5) . . . . ?
Ag6 Ag13 Ag14 Ag1 -31.41(6) . . . . ?
O22 Ag13 Ag14 Ag7 160.1(19) . . . . ?
O29 Ag13 Ag14 Ag7 97.4(5) . . . . ?
Ag1 Ag13 Ag14 Ag7 -71.33(6) . . . . ?
Ag19 Ag13 Ag14 Ag7 158.94(8) . . . . ?
Ag2 Ag13 Ag14 Ag7 -39.90(7) . . . . ?
Ag17 Ag13 Ag14 Ag7 -135.11(7) . . . . ?
Ag6 Ag13 Ag14 Ag7 -102.74(8) . . . . ?
O22 Ag13 Ag14 Ag20 -38.5(19) . . . . ?
O29 Ag13 Ag14 Ag20 -101.3(5) . . . . ?
Ag1 Ag13 Ag14 Ag20 89.99(6) . . . . ?
Ag19 Ag13 Ag14 Ag20 -39.74(7) . . . . ?
Ag7 Ag13 Ag14 Ag20 161.32(7) . . . . ?
Ag2 Ag13 Ag14 Ag20 121.42(7) . . . . ?
Ag17 Ag13 Ag14 Ag20 26.21(6) . . . . ?
Ag6 Ag13 Ag14 Ag20 58.58(8) . . . . ?
O22 Ag13 Ag14 Ag8 -161.7(19) . . . . ?
O29 Ag13 Ag14 Ag8 135.5(5) . . . . ?
Ag1 Ag13 Ag14 Ag8 -33.16(6) . . . . ?
Ag19 Ag13 Ag14 Ag8 -162.88(8) . . . . ?
Ag7 Ag13 Ag14 Ag8 38.17(6) . . . . ?
Ag2 Ag13 Ag14 Ag8 -1.72(9) . . . . ?
Ag17 Ag13 Ag14 Ag8 -96.93(6) . . . . ?
Ag6 Ag13 Ag14 Ag8 -64.57(8) . . . . ?
O22 Ag13 Ag14 Ag17 -64.8(19) . . . . ?
O29 Ag13 Ag14 Ag17 -127.5(5) . . . . ?
Ag1 Ag13 Ag14 Ag17 63.78(5) . . . . ?
Ag19 Ag13 Ag14 Ag17 -65.95(6) . . . . ?
Ag7 Ag13 Ag14 Ag17 135.11(7) . . . . ?
Ag2 Ag13 Ag14 Ag17 95.21(7) . . . . ?
Ag6 Ag13 Ag14 Ag17 32.36(6) . . . . ?
O32 Ag8 Ag14 O26 -19.6(7) . . . . ?
O7 Ag8 Ag14 O26 -48.6(10) . . . . ?
Ag1 Ag8 Ag14 O26 141.6(6) . . . . ?
Ag3 Ag8 Ag14 O26 108.1(6) . . . . ?
Ag4 Ag8 Ag14 O26 173.0(6) . . . . ?
Ag9 Ag8 Ag14 O26 -125.0(6) . . . . ?
Ag15 Ag8 Ag14 O26 -150.0(6) . . . . ?
Ag7 Ag8 Ag14 O26 70.5(6) . . . . ?
O32 Ag8 Ag14 O31 43.3(6) . . . . ?
O7 Ag8 Ag14 O31 14.3(9) . . . . ?
Ag1 Ag8 Ag14 O31 -155.5(4) . . . . ?
Ag3 Ag8 Ag14 O31 171.0(4) . . . . ?
Ag4 Ag8 Ag14 O31 -124.1(4) . . . . ?
Ag9 Ag8 Ag14 O31 -62.1(4) . . . . ?
Ag15 Ag8 Ag14 O31 -87.1(4) . . . . ?
Ag7 Ag8 Ag14 O31 133.4(4) . . . . ?
O32 Ag8 Ag14 Ag15 130.4(4) . . . . ?
O7 Ag8 Ag14 Ag15 101.4(8) . . . . ?
Ag1 Ag8 Ag14 Ag15 -68.39(5) . . . . ?
Ag3 Ag8 Ag14 Ag15 -101.84(7) . . . . ?
Ag4 Ag8 Ag14 Ag15 -37.01(6) . . . . ?
Ag9 Ag8 Ag14 Ag15 25.03(6) . . . . ?
Ag7 Ag8 Ag14 Ag15 -139.48(7) . . . . ?
O32 Ag8 Ag14 Ag19 -168.3(5) . . . . ?
O7 Ag8 Ag14 Ag19 162.7(8) . . . . ?
Ag1 Ag8 Ag14 Ag19 -7.1(2) . . . . ?
Ag3 Ag8 Ag14 Ag19 -40.5(2) . . . . ?
Ag4 Ag8 Ag14 Ag19 24.3(2) . . . . ?
Ag9 Ag8 Ag14 Ag19 86.4(2) . . . . ?
Ag15 Ag8 Ag14 Ag19 61.3(2) . . . . ?
Ag7 Ag8 Ag14 Ag19 -78.2(2) . . . . ?
O32 Ag8 Ag14 Ag1 -161.2(4) . . . . ?
O7 Ag8 Ag14 Ag1 169.8(8) . . . . ?
Ag3 Ag8 Ag14 Ag1 -33.44(6) . . . . ?
Ag4 Ag8 Ag14 Ag1 31.38(6) . . . . ?
Ag9 Ag8 Ag14 Ag1 93.43(7) . . . . ?
Ag15 Ag8 Ag14 Ag1 68.39(5) . . . . ?
Ag7 Ag8 Ag14 Ag1 -71.09(6) . . . . ?
O32 Ag8 Ag14 Ag7 -90.1(4) . . . . ?
O7 Ag8 Ag14 Ag7 -119.1(8) . . . . ?
Ag1 Ag8 Ag14 Ag7 71.09(6) . . . . ?
Ag3 Ag8 Ag14 Ag7 37.65(7) . . . . ?
Ag4 Ag8 Ag14 Ag7 102.48(7) . . . . ?
Ag9 Ag8 Ag14 Ag7 164.52(7) . . . . ?
Ag15 Ag8 Ag14 Ag7 139.48(7) . . . . ?
O32 Ag8 Ag14 Ag13 -127.7(4) . . . . ?
O7 Ag8 Ag14 Ag13 -156.7(8) . . . . ?
Ag1 Ag8 Ag14 Ag13 33.54(6) . . . . ?
Ag3 Ag8 Ag14 Ag13 0.10(9) . . . . ?
Ag4 Ag8 Ag14 Ag13 64.92(8) . . . . ?
Ag9 Ag8 Ag14 Ag13 126.97(7) . . . . ?
Ag15 Ag8 Ag14 Ag13 101.93(7) . . . . ?
Ag7 Ag8 Ag14 Ag13 -37.55(6) . . . . ?
O32 Ag8 Ag14 Ag20 118.8(4) . . . . ?
O7 Ag8 Ag14 Ag20 89.8(8) . . . . ?
Ag1 Ag8 Ag14 Ag20 -80.00(7) . . . . ?
Ag3 Ag8 Ag14 Ag20 -113.45(8) . . . . ?
Ag4 Ag8 Ag14 Ag20 -48.62(9) . . . . ?
Ag9 Ag8 Ag14 Ag20 13.42(9) . . . . ?
Ag15 Ag8 Ag14 Ag20 -11.61(6) . . . . ?
Ag7 Ag8 Ag14 Ag20 -151.09(8) . . . . ?
O32 Ag8 Ag14 Ag17 172.6(4) . . . . ?
O7 Ag8 Ag14 Ag17 143.6(8) . . . . ?
Ag1 Ag8 Ag14 Ag17 -26.15(6) . . . . ?
Ag3 Ag8 Ag14 Ag17 -59.59(8) . . . . ?
Ag4 Ag8 Ag14 Ag17 5.24(8) . . . . ?
Ag9 Ag8 Ag14 Ag17 67.28(7) . . . . ?
Ag15 Ag8 Ag14 Ag17 42.25(5) . . . . ?
Ag7 Ag8 Ag14 Ag17 -97.24(7) . . . . ?
Ag11 Ag1 Ag15 O35 159.9(10) . . . . ?
Ag17 Ag1 Ag15 O35 86.5(10) . . . . ?
Ag13 Ag1 Ag15 O35 39.8(10) . . . . ?
Ag5 Ag1 Ag15 O35 -172.5(10) . . . . ?
Ag8 Ag1 Ag15 O35 -67.6(10) . . . . ?
Ag3 Ag1 Ag15 O35 -97.6(10) . . . . ?
Ag7 Ag1 Ag15 O35 -26.0(10) . . . . ?
Ag2 Ag1 Ag15 O35 24.0(14) . . . . ?
Ag14 Ag1 Ag15 O35 7.1(10) . . . . ?
Ag4 Ag1 Ag15 O35 -135.0(10) . . . . ?
Ag6 Ag1 Ag15 O35 114.6(10) . . . . ?
Ag11 Ag1 Ag15 Ag10 -29.29(6) . . . . ?
Ag17 Ag1 Ag15 Ag10 -102.71(7) . . . . ?
Ag13 Ag1 Ag15 Ag10 -149.36(7) . . . . ?
Ag5 Ag1 Ag15 Ag10 -1.67(11) . . . . ?
Ag8 Ag1 Ag15 Ag10 103.14(7) . . . . ?
Ag3 Ag1 Ag15 Ag10 73.21(9) . . . . ?
Ag7 Ag1 Ag15 Ag10 144.75(7) . . . . ?
Ag2 Ag1 Ag15 Ag10 -165.3(9) . . . . ?
Ag14 Ag1 Ag15 Ag10 177.86(8) . . . . ?
Ag4 Ag1 Ag15 Ag10 35.80(6) . . . . ?
Ag6 Ag1 Ag15 Ag10 -74.64(9) . . . . ?
Ag11 Ag1 Ag15 Ag9 -93.64(7) . . . . ?
Ag17 Ag1 Ag15 Ag9 -167.06(7) . . . . ?
Ag13 Ag1 Ag15 Ag9 146.29(7) . . . . ?
Ag5 Ag1 Ag15 Ag9 -66.02(10) . . . . ?
Ag8 Ag1 Ag15 Ag9 38.79(6) . . . . ?
Ag3 Ag1 Ag15 Ag9 8.87(9) . . . . ?
Ag7 Ag1 Ag15 Ag9 80.40(8) . . . . ?
Ag2 Ag1 Ag15 Ag9 130.4(9) . . . . ?
Ag14 Ag1 Ag15 Ag9 113.51(7) . . . . ?
Ag4 Ag1 Ag15 Ag9 -28.55(6) . . . . ?
Ag6 Ag1 Ag15 Ag9 -138.99(7) . . . . ?
Ag11 Ag1 Ag15 Ag14 152.85(7) . . . . ?
Ag17 Ag1 Ag15 Ag14 79.44(6) . . . . ?
Ag13 Ag1 Ag15 Ag14 32.78(7) . . . . ?
Ag5 Ag1 Ag15 Ag14 -179.52(9) . . . . ?
Ag8 Ag1 Ag15 Ag14 -74.71(6) . . . . ?
Ag3 Ag1 Ag15 Ag14 -104.64(8) . . . . ?
Ag7 Ag1 Ag15 Ag14 -33.10(7) . . . . ?
Ag2 Ag1 Ag15 Ag14 16.9(9) . . . . ?
Ag4 Ag1 Ag15 Ag14 -142.06(7) . . . . ?
Ag6 Ag1 Ag15 Ag14 107.51(8) . . . . ?
Ag11 Ag1 Ag15 Ag20 102.75(7) . . . . ?
Ag17 Ag1 Ag15 Ag20 29.33(6) . . . . ?
Ag13 Ag1 Ag15 Ag20 -17.33(9) . . . . ?
Ag5 Ag1 Ag15 Ag20 130.37(8) . . . . ?
Ag8 Ag1 Ag15 Ag20 -124.82(7) . . . . ?
Ag3 Ag1 Ag15 Ag20 -154.75(7) . . . . ?
Ag7 Ag1 Ag15 Ag20 -83.21(8) . . . . ?
Ag2 Ag1 Ag15 Ag20 -33.2(9) . . . . ?
Ag14 Ag1 Ag15 Ag20 -50.11(6) . . . . ?
Ag4 Ag1 Ag15 Ag20 167.83(7) . . . . ?
Ag6 Ag1 Ag15 Ag20 57.40(8) . . . . ?
Ag11 Ag1 Ag15 Ag18 37.11(6) . . . . ?
Ag17 Ag1 Ag15 Ag18 -36.31(6) . . . . ?
Ag13 Ag1 Ag15 Ag18 -82.96(8) . . . . ?
Ag5 Ag1 Ag15 Ag18 64.73(9) . . . . ?
Ag8 Ag1 Ag15 Ag18 169.54(7) . . . . ?
Ag3 Ag1 Ag15 Ag18 139.61(7) . . . . ?
Ag7 Ag1 Ag15 Ag18 -148.85(7) . . . . ?
Ag2 Ag1 Ag15 Ag18 -98.9(9) . . . . ?
Ag14 Ag1 Ag15 Ag18 -115.74(7) . . . . ?
Ag4 Ag1 Ag15 Ag18 102.20(6) . . . . ?
Ag6 Ag1 Ag15 Ag18 -8.24(8) . . . . ?
Ag11 Ag1 Ag15 Ag8 -132.43(6) . . . . ?
Ag17 Ag1 Ag15 Ag8 154.15(6) . . . . ?
Ag13 Ag1 Ag15 Ag8 107.49(7) . . . . ?
Ag5 Ag1 Ag15 Ag8 -104.81(9) . . . . ?
Ag3 Ag1 Ag15 Ag8 -29.93(7) . . . . ?
Ag7 Ag1 Ag15 Ag8 41.61(7) . . . . ?
Ag2 Ag1 Ag15 Ag8 91.6(9) . . . . ?
Ag14 Ag1 Ag15 Ag8 74.71(6) . . . . ?
Ag4 Ag1 Ag15 Ag8 -67.35(5) . . . . ?
Ag6 Ag1 Ag15 Ag8 -177.78(8) . . . . ?
Ag17 Ag1 Ag15 Ag11 -73.42(5) . . . . ?
Ag13 Ag1 Ag15 Ag11 -120.07(8) . . . . ?
Ag5 Ag1 Ag15 Ag11 27.62(7) . . . . ?
Ag8 Ag1 Ag15 Ag11 132.43(6) . . . . ?
Ag3 Ag1 Ag15 Ag11 102.51(7) . . . . ?
Ag7 Ag1 Ag15 Ag11 174.04(8) . . . . ?
Ag2 Ag1 Ag15 Ag11 -136.0(9) . . . . ?
Ag14 Ag1 Ag15 Ag11 -152.85(7) . . . . ?
Ag4 Ag1 Ag15 Ag11 65.09(5) . . . . ?
Ag6 Ag1 Ag15 Ag11 -45.35(6) . . . . ?
Ag11 Ag1 Ag15 Ag17 73.42(5) . . . . ?
Ag13 Ag1 Ag15 Ag17 -46.65(6) . . . . ?
Ag5 Ag1 Ag15 Ag17 101.04(8) . . . . ?
Ag8 Ag1 Ag15 Ag17 -154.15(6) . . . . ?
Ag3 Ag1 Ag15 Ag17 175.92(8) . . . . ?
Ag7 Ag1 Ag15 Ag17 -112.54(7) . . . . ?
Ag2 Ag1 Ag15 Ag17 -62.5(9) . . . . ?
Ag14 Ag1 Ag15 Ag17 -79.44(6) . . . . ?
Ag4 Ag1 Ag15 Ag17 138.50(6) . . . . ?
Ag6 Ag1 Ag15 Ag17 28.07(6) . . . . ?
Ag11 Ag1 Ag15 Ag4 -65.09(5) . . . . ?
Ag17 Ag1 Ag15 Ag4 -138.50(6) . . . . ?
Ag13 Ag1 Ag15 Ag4 174.84(8) . . . . ?
Ag5 Ag1 Ag15 Ag4 -37.46(8) . . . . ?
Ag8 Ag1 Ag15 Ag4 67.35(5) . . . . ?
Ag3 Ag1 Ag15 Ag4 37.42(6) . . . . ?
Ag7 Ag1 Ag15 Ag4 108.96(8) . . . . ?
Ag2 Ag1 Ag15 Ag4 158.9(9) . . . . ?
Ag14 Ag1 Ag15 Ag4 142.06(7) . . . . ?
Ag6 Ag1 Ag15 Ag4 -110.43(7) . . . . ?
O42 Ag10 Ag15 O35 -32.5(8) . . . . ?
O17 Ag10 Ag15 O35 116.1(6) . . . . ?
Ag9 Ag10 Ag15 O35 75.7(4) . . . . ?
Ag11 Ag10 Ag15 O35 -155.2(4) . . . . ?
Ag18 Ag10 Ag15 O35 -87.1(4) . . . . ?
Ag4 Ag10 Ag15 O35 141.7(4) . . . . ?
O42 Ag10 Ag15 Ag1 151.2(7) . . . . ?
O17 Ag10 Ag15 Ag1 -60.1(4) . . . . ?
Ag9 Ag10 Ag15 Ag1 -100.61(7) . . . . ?
Ag11 Ag10 Ag15 Ag1 28.50(6) . . . . ?
Ag18 Ag10 Ag15 Ag1 96.66(7) . . . . ?
Ag4 Ag10 Ag15 Ag1 -34.53(6) . . . . ?
O42 Ag10 Ag15 Ag9 -108.2(7) . . . . ?
O17 Ag10 Ag15 Ag9 40.5(4) . . . . ?
Ag11 Ag10 Ag15 Ag9 129.11(7) . . . . ?
Ag18 Ag10 Ag15 Ag9 -162.73(7) . . . . ?
Ag4 Ag10 Ag15 Ag9 66.08(6) . . . . ?
O42 Ag10 Ag15 Ag14 163.2(8) . . . . ?
O17 Ag10 Ag15 Ag14 -48.1(7) . . . . ?
Ag9 Ag10 Ag15 Ag14 -88.6(5) . . . . ?
Ag11 Ag10 Ag15 Ag14 40.5(5) . . . . ?
Ag18 Ag10 Ag15 Ag14 108.7(5) . . . . ?
Ag4 Ag10 Ag15 Ag14 -22.5(5) . . . . ?
O42 Ag10 Ag15 Ag20 29.3(7) . . . . ?
O17 Ag10 Ag15 Ag20 178.0(4) . . . . ?
Ag9 Ag10 Ag15 Ag20 137.50(9) . . . . ?
Ag11 Ag10 Ag15 Ag20 -93.39(8) . . . . ?
Ag18 Ag10 Ag15 Ag20 -25.24(7) . . . . ?
Ag4 Ag10 Ag15 Ag20 -156.42(8) . . . . ?
O42 Ag10 Ag15 Ag18 54.5(7) . . . . ?
O17 Ag10 Ag15 Ag18 -156.8(4) . . . . ?
Ag9 Ag10 Ag15 Ag18 162.73(7) . . . . ?
Ag11 Ag10 Ag15 Ag18 -68.16(5) . . . . ?
Ag4 Ag10 Ag15 Ag18 -131.19(6) . . . . ?
O42 Ag10 Ag15 Ag8 -145.2(7) . . . . ?
O17 Ag10 Ag15 Ag8 3.5(4) . . . . ?
Ag9 Ag10 Ag15 Ag8 -37.01(6) . . . . ?
Ag11 Ag10 Ag15 Ag8 92.10(6) . . . . ?
Ag18 Ag10 Ag15 Ag8 160.26(7) . . . . ?
Ag4 Ag10 Ag15 Ag8 29.07(6) . . . . ?
O42 Ag10 Ag15 Ag11 122.7(7) . . . . ?
O17 Ag10 Ag15 Ag11 -88.6(4) . . . . ?
Ag9 Ag10 Ag15 Ag11 -129.11(7) . . . . ?
Ag18 Ag10 Ag15 Ag11 68.16(5) . . . . ?
Ag4 Ag10 Ag15 Ag11 -63.03(5) . . . . ?
O42 Ag10 Ag15 Ag17 90.7(7) . . . . ?
O17 Ag10 Ag15 Ag17 -120.6(4) . . . . ?
Ag9 Ag10 Ag15 Ag17 -161.08(7) . . . . ?
Ag11 Ag10 Ag15 Ag17 -31.97(6) . . . . ?
Ag18 Ag10 Ag15 Ag17 36.19(6) . . . . ?
Ag4 Ag10 Ag15 Ag17 -95.00(6) . . . . ?
O42 Ag10 Ag15 Ag4 -174.3(7) . . . . ?
O17 Ag10 Ag15 Ag4 -25.6(4) . . . . ?
Ag9 Ag10 Ag15 Ag4 -66.08(6) . . . . ?
Ag11 Ag10 Ag15 Ag4 63.03(5) . . . . ?
Ag18 Ag10 Ag15 Ag4 131.19(6) . . . . ?
O8 Ag9 Ag15 O35 63.9(6) . . . . ?
O18 Ag9 Ag15 O35 -118.0(8) . . . . ?
O36 Ag9 Ag15 O35 -33.9(6) . . . . ?
Ag10 Ag9 Ag15 O35 -101.3(4) . . . . ?
Ag4 Ag9 Ag15 O35 -174.2(4) . . . . ?
Ag8 Ag9 Ag15 O35 118.8(4) . . . . ?
O8 Ag9 Ag15 Ag1 -92.9(4) . . . . ?
O18 Ag9 Ag15 Ag1 85.1(7) . . . . ?
O36 Ag9 Ag15 Ag1 169.2(4) . . . . ?
Ag10 Ag9 Ag15 Ag1 101.83(7) . . . . ?
Ag4 Ag9 Ag15 Ag1 28.97(6) . . . . ?
Ag8 Ag9 Ag15 Ag1 -38.07(6) . . . . ?
O8 Ag9 Ag15 Ag10 165.2(5) . . . . ?
O18 Ag9 Ag15 Ag10 -16.7(7) . . . . ?
O36 Ag9 Ag15 Ag10 67.4(4) . . . . ?
Ag4 Ag9 Ag15 Ag10 -72.86(6) . . . . ?
Ag8 Ag9 Ag15 Ag10 -139.90(6) . . . . ?
O8 Ag9 Ag15 Ag14 -25.2(5) . . . . ?
O18 Ag9 Ag15 Ag14 152.9(7) . . . . ?
O36 Ag9 Ag15 Ag14 -123.1(4) . . . . ?
Ag10 Ag9 Ag15 Ag14 169.55(8) . . . . ?
Ag4 Ag9 Ag15 Ag14 96.68(7) . . . . ?
Ag8 Ag9 Ag15 Ag14 29.64(7) . . . . ?
O8 Ag9 Ag15 Ag20 59.7(5) . . . . ?
O18 Ag9 Ag15 Ag20 -122.2(7) . . . . ?
O36 Ag9 Ag15 Ag20 -38.2(5) . . . . ?
Ag10 Ag9 Ag15 Ag20 -105.55(13) . . . . ?
Ag4 Ag9 Ag15 Ag20 -178.41(12) . . . . ?
Ag8 Ag9 Ag15 Ag20 114.55(12) . . . . ?
O8 Ag9 Ag15 Ag18 147.0(4) . . . . ?
O18 Ag9 Ag15 Ag18 -34.9(7) . . . . ?
O36 Ag9 Ag15 Ag18 49.1(4) . . . . ?
Ag10 Ag9 Ag15 Ag18 -18.23(7) . . . . ?
Ag4 Ag9 Ag15 Ag18 -91.10(7) . . . . ?
Ag8 Ag9 Ag15 Ag18 -158.13(8) . . . . ?
O8 Ag9 Ag15 Ag8 -54.9(4) . . . . ?
O18 Ag9 Ag15 Ag8 123.2(7) . . . . ?
O36 Ag9 Ag15 Ag8 -152.7(4) . . . . ?
Ag10 Ag9 Ag15 Ag8 139.90(6) . . . . ?
Ag4 Ag9 Ag15 Ag8 67.04(5) . . . . ?
O8 Ag9 Ag15 Ag11 -151.7(4) . . . . ?
O18 Ag9 Ag15 Ag11 26.3(7) . . . . ?
O36 Ag9 Ag15 Ag11 110.4(4) . . . . ?
Ag10 Ag9 Ag15 Ag11 43.01(6) . . . . ?
Ag4 Ag9 Ag15 Ag11 -29.85(6) . . . . ?
Ag8 Ag9 Ag15 Ag11 -96.89(6) . . . . ?
O8 Ag9 Ag15 Ag17 -127.5(5) . . . . ?
O18 Ag9 Ag15 Ag17 50.5(7) . . . . ?
O36 Ag9 Ag15 Ag17 134.6(5) . . . . ?
Ag10 Ag9 Ag15 Ag17 67.2(2) . . . . ?
Ag4 Ag9 Ag15 Ag17 -5.6(2) . . . . ?
Ag8 Ag9 Ag15 Ag17 -72.7(2) . . . . ?
O8 Ag9 Ag15 Ag4 -121.9(5) . . . . ?
O18 Ag9 Ag15 Ag4 56.2(7) . . . . ?
O36 Ag9 Ag15 Ag4 140.2(4) . . . . ?
Ag10 Ag9 Ag15 Ag4 72.86(6) . . . . ?
Ag8 Ag9 Ag15 Ag4 -67.04(5) . . . . ?
O26 Ag14 Ag15 O35 -29.3(12) . . . . ?
O31 Ag14 Ag15 O35 -39.3(6) . . . . ?
Ag19 Ag14 Ag15 O35 91.2(4) . . . . ?
Ag1 Ag14 Ag15 O35 -177.1(4) . . . . ?
Ag7 Ag14 Ag15 O35 -145.6(4) . . . . ?
Ag13 Ag14 Ag15 O35 153.0(4) . . . . ?
Ag20 Ag14 Ag15 O35 58.3(4) . . . . ?
Ag8 Ag14 Ag15 O35 -109.6(4) . . . . ?
Ag17 Ag14 Ag15 O35 119.7(4) . . . . ?
O26 Ag14 Ag15 Ag1 147.8(12) . . . . ?
O31 Ag14 Ag15 Ag1 137.9(4) . . . . ?
Ag19 Ag14 Ag15 Ag1 -91.62(7) . . . . ?
Ag7 Ag14 Ag15 Ag1 31.50(7) . . . . ?
Ag13 Ag14 Ag15 Ag1 -29.88(7) . . . . ?
Ag20 Ag14 Ag15 Ag1 -124.58(7) . . . . ?
Ag8 Ag14 Ag15 Ag1 67.60(5) . . . . ?
Ag17 Ag14 Ag15 Ag1 -63.15(5) . . . . ?
O26 Ag14 Ag15 Ag10 135.0(12) . . . . ?
O31 Ag14 Ag15 Ag10 125.0(6) . . . . ?
Ag19 Ag14 Ag15 Ag10 -104.5(5) . . . . ?
Ag1 Ag14 Ag15 Ag10 -12.9(5) . . . . ?
Ag7 Ag14 Ag15 Ag10 18.6(5) . . . . ?
Ag13 Ag14 Ag15 Ag10 -42.7(5) . . . . ?
Ag20 Ag14 Ag15 Ag10 -137.4(5) . . . . ?
Ag8 Ag14 Ag15 Ag10 54.7(5) . . . . ?
Ag17 Ag14 Ag15 Ag10 -76.0(5) . . . . ?
O26 Ag14 Ag15 Ag9 51.5(12) . . . . ?
O31 Ag14 Ag15 Ag9 41.5(4) . . . . ?
Ag19 Ag14 Ag15 Ag9 171.99(7) . . . . ?
Ag1 Ag14 Ag15 Ag9 -96.39(8) . . . . ?
Ag7 Ag14 Ag15 Ag9 -64.89(9) . . . . ?
Ag13 Ag14 Ag15 Ag9 -126.26(8) . . . . ?
Ag20 Ag14 Ag15 Ag9 139.03(8) . . . . ?
Ag8 Ag14 Ag15 Ag9 -28.79(7) . . . . ?
Ag17 Ag14 Ag15 Ag9 -159.54(8) . . . . ?
O26 Ag14 Ag15 Ag20 -87.6(12) . . . . ?
O31 Ag14 Ag15 Ag20 -97.6(4) . . . . ?
Ag19 Ag14 Ag15 Ag20 32.96(7) . . . . ?
Ag1 Ag14 Ag15 Ag20 124.58(7) . . . . ?
Ag7 Ag14 Ag15 Ag20 156.08(8) . . . . ?
Ag13 Ag14 Ag15 Ag20 94.71(8) . . . . ?
Ag8 Ag14 Ag15 Ag20 -167.82(7) . . . . ?
Ag17 Ag14 Ag15 Ag20 61.43(5) . . . . ?
O26 Ag14 Ag15 Ag18 -121.0(12) . . . . ?
O31 Ag14 Ag15 Ag18 -131.0(4) . . . . ?
Ag19 Ag14 Ag15 Ag18 -0.45(10) . . . . ?
Ag1 Ag14 Ag15 Ag18 91.17(7) . . . . ?
Ag7 Ag14 Ag15 Ag18 122.67(8) . . . . ?
Ag13 Ag14 Ag15 Ag18 61.29(9) . . . . ?
Ag20 Ag14 Ag15 Ag18 -33.42(7) . . . . ?
Ag8 Ag14 Ag15 Ag18 158.76(8) . . . . ?
Ag17 Ag14 Ag15 Ag18 28.02(6) . . . . ?
O26 Ag14 Ag15 Ag8 80.2(12) . . . . ?
O31 Ag14 Ag15 Ag8 70.3(4) . . . . ?
Ag19 Ag14 Ag15 Ag8 -159.22(8) . . . . ?
Ag1 Ag14 Ag15 Ag8 -67.60(5) . . . . ?
Ag7 Ag14 Ag15 Ag8 -36.10(7) . . . . ?
Ag13 Ag14 Ag15 Ag8 -97.47(7) . . . . ?
Ag20 Ag14 Ag15 Ag8 167.82(7) . . . . ?
Ag17 Ag14 Ag15 Ag8 -130.75(6) . . . . ?
O26 Ag14 Ag15 Ag11 172.5(12) . . . . ?
O31 Ag14 Ag15 Ag11 162.5(4) . . . . ?
Ag19 Ag14 Ag15 Ag11 -66.97(9) . . . . ?
Ag1 Ag14 Ag15 Ag11 24.65(6) . . . . ?
Ag7 Ag14 Ag15 Ag11 56.15(9) . . . . ?
Ag13 Ag14 Ag15 Ag11 -5.22(10) . . . . ?
Ag20 Ag14 Ag15 Ag11 -99.93(7) . . . . ?
Ag8 Ag14 Ag15 Ag11 92.25(7) . . . . ?
Ag17 Ag14 Ag15 Ag11 -38.50(6) . . . . ?
O26 Ag14 Ag15 Ag17 -149.0(12) . . . . ?
O31 Ag14 Ag15 Ag17 -159.0(4) . . . . ?
Ag19 Ag14 Ag15 Ag17 -28.47(7) . . . . ?
Ag1 Ag14 Ag15 Ag17 63.15(5) . . . . ?
Ag7 Ag14 Ag15 Ag17 94.65(7) . . . . ?
Ag13 Ag14 Ag15 Ag17 33.27(7) . . . . ?
Ag20 Ag14 Ag15 Ag17 -61.43(5) . . . . ?
Ag8 Ag14 Ag15 Ag17 130.75(6) . . . . ?
O26 Ag14 Ag15 Ag4 114.0(12) . . . . ?
O31 Ag14 Ag15 Ag4 104.0(4) . . . . ?
Ag19 Ag14 Ag15 Ag4 -125.45(7) . . . . ?
Ag1 Ag14 Ag15 Ag4 -33.83(6) . . . . ?
Ag7 Ag14 Ag15 Ag4 -2.33(9) . . . . ?
Ag13 Ag14 Ag15 Ag4 -63.70(9) . . . . ?
Ag20 Ag14 Ag15 Ag4 -158.41(7) . . . . ?
Ag8 Ag14 Ag15 Ag4 33.77(6) . . . . ?
Ag17 Ag14 Ag15 Ag4 -96.98(6) . . . . ?
O32 Ag8 Ag15 O35 32.5(6) . . . . ?
O7 Ag8 Ag15 O35 -59.2(5) . . . . ?
Ag1 Ag8 Ag15 O35 156.7(4) . . . . ?
Ag3 Ag8 Ag15 O35 -175.2(4) . . . . ?
Ag4 Ag8 Ag15 O35 -133.6(4) . . . . ?
Ag9 Ag8 Ag15 O35 -66.2(4) . . . . ?
Ag7 Ag8 Ag15 O35 119.3(4) . . . . ?
Ag14 Ag8 Ag15 O35 85.0(4) . . . . ?
O32 Ag8 Ag15 Ag1 -124.2(5) . . . . ?
O7 Ag8 Ag15 Ag1 144.1(4) . . . . ?
Ag3 Ag8 Ag15 Ag1 28.11(6) . . . . ?
Ag4 Ag8 Ag15 Ag1 69.70(5) . . . . ?
Ag9 Ag8 Ag15 Ag1 137.15(6) . . . . ?
Ag7 Ag8 Ag15 Ag1 -37.40(6) . . . . ?
Ag14 Ag8 Ag15 Ag1 -71.70(6) . . . . ?
O32 Ag8 Ag15 Ag10 135.5(5) . . . . ?
O7 Ag8 Ag15 Ag10 43.8(4) . . . . ?
Ag1 Ag8 Ag15 Ag10 -100.33(7) . . . . ?
Ag3 Ag8 Ag15 Ag10 -72.21(9) . . . . ?
Ag4 Ag8 Ag15 Ag10 -30.63(6) . . . . ?
Ag9 Ag8 Ag15 Ag10 36.82(6) . . . . ?
Ag7 Ag8 Ag15 Ag10 -137.73(7) . . . . ?
Ag14 Ag8 Ag15 Ag10 -172.02(8) . . . . ?
O32 Ag8 Ag15 Ag9 98.6(5) . . . . ?
O7 Ag8 Ag15 Ag9 6.9(4) . . . . ?
Ag1 Ag8 Ag15 Ag9 -137.15(6) . . . . ?
Ag3 Ag8 Ag15 Ag9 -109.03(8) . . . . ?
Ag4 Ag8 Ag15 Ag9 -67.45(5) . . . . ?
Ag7 Ag8 Ag15 Ag9 -174.55(7) . . . . ?
Ag14 Ag8 Ag15 Ag9 151.16(7) . . . . ?
O32 Ag8 Ag15 Ag14 -52.5(5) . . . . ?
O7 Ag8 Ag15 Ag14 -144.2(4) . . . . ?
Ag1 Ag8 Ag15 Ag14 71.70(6) . . . . ?
Ag3 Ag8 Ag15 Ag14 99.81(8) . . . . ?
Ag4 Ag8 Ag15 Ag14 141.40(6) . . . . ?
Ag9 Ag8 Ag15 Ag14 -151.16(7) . . . . ?
Ag7 Ag8 Ag15 Ag14 34.29(6) . . . . ?
O32 Ag8 Ag15 Ag20 -38.7(5) . . . . ?
O7 Ag8 Ag15 Ag20 -130.4(4) . . . . ?
Ag1 Ag8 Ag15 Ag20 85.51(9) . . . . ?
Ag3 Ag8 Ag15 Ag20 113.62(9) . . . . ?
Ag4 Ag8 Ag15 Ag20 155.21(9) . . . . ?
Ag9 Ag8 Ag15 Ag20 -137.34(9) . . . . ?
Ag7 Ag8 Ag15 Ag20 48.11(10) . . . . ?
Ag14 Ag8 Ag15 Ag20 13.81(8) . . . . ?
O32 Ag8 Ag15 Ag18 -156.8(5) . . . . ?
O7 Ag8 Ag15 Ag18 111.5(5) . . . . ?
Ag1 Ag8 Ag15 Ag18 -32.6(2) . . . . ?
Ag3 Ag8 Ag15 Ag18 -4.5(2) . . . . ?
Ag4 Ag8 Ag15 Ag18 37.1(2) . . . . ?
Ag9 Ag8 Ag15 Ag18 104.5(2) . . . . ?
Ag7 Ag8 Ag15 Ag18 -70.0(2) . . . . ?
Ag14 Ag8 Ag15 Ag18 -104.3(2) . . . . ?
O32 Ag8 Ag15 Ag11 -163.4(5) . . . . ?
O7 Ag8 Ag15 Ag11 105.0(4) . . . . ?
Ag1 Ag8 Ag15 Ag11 -39.13(5) . . . . ?
Ag3 Ag8 Ag15 Ag11 -11.02(8) . . . . ?
Ag4 Ag8 Ag15 Ag11 30.57(5) . . . . ?
Ag9 Ag8 Ag15 Ag11 98.01(6) . . . . ?
Ag7 Ag8 Ag15 Ag11 -76.54(7) . . . . ?
Ag14 Ag8 Ag15 Ag11 -110.83(6) . . . . ?
O32 Ag8 Ag15 Ag17 -101.1(5) . . . . ?
O7 Ag8 Ag15 Ag17 167.2(4) . . . . ?
Ag1 Ag8 Ag15 Ag17 23.08(5) . . . . ?
Ag3 Ag8 Ag15 Ag17 51.19(8) . . . . ?
Ag4 Ag8 Ag15 Ag17 92.77(6) . . . . ?
Ag9 Ag8 Ag15 Ag17 160.22(7) . . . . ?
Ag7 Ag8 Ag15 Ag17 -14.33(8) . . . . ?
Ag14 Ag8 Ag15 Ag17 -48.62(6) . . . . ?
O32 Ag8 Ag15 Ag4 166.1(5) . . . . ?
O7 Ag8 Ag15 Ag4 74.4(4) . . . . ?
Ag1 Ag8 Ag15 Ag4 -69.70(5) . . . . ?
Ag3 Ag8 Ag15 Ag4 -41.59(6) . . . . ?
Ag9 Ag8 Ag15 Ag4 67.45(5) . . . . ?
Ag7 Ag8 Ag15 Ag4 -107.10(7) . . . . ?
Ag14 Ag8 Ag15 Ag4 -141.40(6) . . . . ?
O13 Ag11 Ag15 O35 39.4(7) . . . . ?
Ag1 Ag11 Ag15 O35 -166.0(6) . . . . ?
Ag16 Ag11 Ag15 O35 -66.4(6) . . . . ?
Ag4 Ag11 Ag15 O35 121.7(6) . . . . ?
Ag12 Ag11 Ag15 O35 -126.8(7) . . . . ?
Ag10 Ag11 Ag15 O35 46.7(6) . . . . ?
Ag18 Ag11 Ag15 O35 -29.1(6) . . . . ?
Ag5 Ag11 Ag15 O35 171.1(6) . . . . ?
Ag17 Ag11 Ag15 O35 -98.4(6) . . . . ?
Ag6 Ag11 Ag15 O35 -130.2(6) . . . . ?
O13 Ag11 Ag15 Ag1 -154.6(4) . . . . ?
Ag16 Ag11 Ag15 Ag1 99.67(7) . . . . ?
Ag4 Ag11 Ag15 Ag1 -72.30(6) . . . . ?
Ag12 Ag11 Ag15 Ag1 39.2(2) . . . . ?
Ag10 Ag11 Ag15 Ag1 -147.30(7) . . . . ?
Ag18 Ag11 Ag15 Ag1 136.93(7) . . . . ?
Ag5 Ag11 Ag15 Ag1 -22.90(6) . . . . ?
Ag17 Ag11 Ag15 Ag1 67.65(6) . . . . ?
Ag6 Ag11 Ag15 Ag1 35.80(6) . . . . ?
O13 Ag11 Ag15 Ag10 -7.3(4) . . . . ?
Ag1 Ag11 Ag15 Ag10 147.30(7) . . . . ?
Ag16 Ag11 Ag15 Ag10 -113.03(7) . . . . ?
Ag4 Ag11 Ag15 Ag10 75.00(6) . . . . ?
Ag12 Ag11 Ag15 Ag10 -173.5(2) . . . . ?
Ag18 Ag11 Ag15 Ag10 -75.77(6) . . . . ?
Ag5 Ag11 Ag15 Ag10 124.40(7) . . . . ?
Ag17 Ag11 Ag15 Ag10 -145.05(7) . . . . ?
Ag6 Ag11 Ag15 Ag10 -176.90(7) . . . . ?
O13 Ag11 Ag15 Ag9 -51.2(4) . . . . ?
Ag1 Ag11 Ag15 Ag9 103.37(7) . . . . ?
Ag16 Ag11 Ag15 Ag9 -156.96(7) . . . . ?
Ag4 Ag11 Ag15 Ag9 31.07(6) . . . . ?
Ag12 Ag11 Ag15 Ag9 142.56(19) . . . . ?
Ag10 Ag11 Ag15 Ag9 -43.93(6) . . . . ?
Ag18 Ag11 Ag15 Ag9 -119.70(7) . . . . ?
Ag5 Ag11 Ag15 Ag9 80.47(8) . . . . ?
Ag17 Ag11 Ag15 Ag9 171.02(7) . . . . ?
Ag6 Ag11 Ag15 Ag9 139.17(6) . . . . ?
O13 Ag11 Ag15 Ag14 179.2(4) . . . . ?
Ag1 Ag11 Ag15 Ag14 -26.21(7) . . . . ?
Ag16 Ag11 Ag15 Ag14 73.47(9) . . . . ?
Ag4 Ag11 Ag15 Ag14 -98.51(7) . . . . ?
Ag12 Ag11 Ag15 Ag14 13.0(2) . . . . ?
Ag10 Ag11 Ag15 Ag14 -173.51(8) . . . . ?
Ag18 Ag11 Ag15 Ag14 110.72(8) . . . . ?
Ag5 Ag11 Ag15 Ag14 -49.11(9) . . . . ?
Ag17 Ag11 Ag15 Ag14 41.44(7) . . . . ?
Ag6 Ag11 Ag15 Ag14 9.59(9) . . . . ?
O13 Ag11 Ag15 Ag20 109.7(4) . . . . ?
Ag1 Ag11 Ag15 Ag20 -95.68(7) . . . . ?
Ag16 Ag11 Ag15 Ag20 3.99(9) . . . . ?
Ag4 Ag11 Ag15 Ag20 -167.99(7) . . . . ?
Ag12 Ag11 Ag15 Ag20 -56.5(2) . . . . ?
Ag10 Ag11 Ag15 Ag20 117.02(8) . . . . ?
Ag18 Ag11 Ag15 Ag20 41.24(7) . . . . ?
Ag5 Ag11 Ag15 Ag20 -118.58(7) . . . . ?
Ag17 Ag11 Ag15 Ag20 -28.03(6) . . . . ?
Ag6 Ag11 Ag15 Ag20 -59.89(8) . . . . ?
O13 Ag11 Ag15 Ag18 68.5(4) . . . . ?
Ag1 Ag11 Ag15 Ag18 -136.93(7) . . . . ?
Ag16 Ag11 Ag15 Ag18 -37.25(6) . . . . ?
Ag4 Ag11 Ag15 Ag18 150.77(7) . . . . ?
Ag12 Ag11 Ag15 Ag18 -97.7(2) . . . . ?
Ag10 Ag11 Ag15 Ag18 75.77(6) . . . . ?
Ag5 Ag11 Ag15 Ag18 -159.83(8) . . . . ?
Ag17 Ag11 Ag15 Ag18 -69.27(6) . . . . ?
Ag6 Ag11 Ag15 Ag18 -101.13(6) . . . . ?
O13 Ag11 Ag15 Ag8 -114.0(4) . . . . ?
Ag1 Ag11 Ag15 Ag8 40.59(6) . . . . ?
Ag16 Ag11 Ag15 Ag8 140.27(7) . . . . ?
Ag4 Ag11 Ag15 Ag8 -31.71(6) . . . . ?
Ag12 Ag11 Ag15 Ag8 79.8(2) . . . . ?
Ag10 Ag11 Ag15 Ag8 -106.71(7) . . . . ?
Ag18 Ag11 Ag15 Ag8 177.52(7) . . . . ?
Ag5 Ag11 Ag15 Ag8 17.69(8) . . . . ?
Ag17 Ag11 Ag15 Ag8 108.25(6) . . . . ?
Ag6 Ag11 Ag15 Ag8 76.39(7) . . . . ?
O13 Ag11 Ag15 Ag17 137.7(4) . . . . ?
Ag1 Ag11 Ag15 Ag17 -67.65(6) . . . . ?
Ag16 Ag11 Ag15 Ag17 32.02(6) . . . . ?
Ag4 Ag11 Ag15 Ag17 -139.95(6) . . . . ?
Ag12 Ag11 Ag15 Ag17 -28.5(2) . . . . ?
Ag10 Ag11 Ag15 Ag17 145.05(7) . . . . ?
Ag18 Ag11 Ag15 Ag17 69.27(6) . . . . ?
Ag5 Ag11 Ag15 Ag17 -90.55(7) . . . . ?
Ag6 Ag11 Ag15 Ag17 -31.86(6) . . . . ?
O13 Ag11 Ag15 Ag4 -82.3(4) . . . . ?
Ag1 Ag11 Ag15 Ag4 72.30(6) . . . . ?
Ag16 Ag11 Ag15 Ag4 171.98(8) . . . . ?
Ag12 Ag11 Ag15 Ag4 111.5(2) . . . . ?
Ag10 Ag11 Ag15 Ag4 -75.00(6) . . . . ?
Ag18 Ag11 Ag15 Ag4 -150.77(7) . . . . ?
Ag5 Ag11 Ag15 Ag4 49.40(6) . . . . ?
Ag17 Ag11 Ag15 Ag4 139.95(6) . . . . ?
Ag6 Ag11 Ag15 Ag4 108.10(6) . . . . ?
O10 Ag4 Ag15 O35 18.9(10) . . . . ?
O15 Ag4 Ag15 O35 -112.4(7) . . . . ?
Ag11 Ag4 Ag15 O35 -134.7(5) . . . . ?
Ag9 Ag4 Ag15 O35 8.3(5) . . . . ?
Ag1 Ag4 Ag15 O35 155.5(5) . . . . ?
Ag8 Ag4 Ag15 O35 83.2(5) . . . . ?
Ag3 Ag4 Ag15 O35 122.4(5) . . . . ?
Ag10 Ag4 Ag15 O35 -63.7(5) . . . . ?
Ag5 Ag4 Ag15 O35 -177.4(5) . . . . ?
O10 Ag4 Ag15 Ag1 -136.6(8) . . . . ?
O15 Ag4 Ag15 Ag1 92.1(5) . . . . ?
Ag11 Ag4 Ag15 Ag1 69.77(6) . . . . ?
Ag9 Ag4 Ag15 Ag1 -147.15(7) . . . . ?
Ag8 Ag4 Ag15 Ag1 -72.25(6) . . . . ?
Ag3 Ag4 Ag15 Ag1 -33.09(6) . . . . ?
Ag10 Ag4 Ag15 Ag1 140.78(7) . . . . ?
Ag5 Ag4 Ag15 Ag1 27.11(5) . . . . ?
O10 Ag4 Ag15 Ag10 82.6(8) . . . . ?
O15 Ag4 Ag15 Ag10 -48.7(5) . . . . ?
Ag11 Ag4 Ag15 Ag10 -71.01(6) . . . . ?
Ag9 Ag4 Ag15 Ag10 72.07(6) . . . . ?
Ag1 Ag4 Ag15 Ag10 -140.78(7) . . . . ?
Ag8 Ag4 Ag15 Ag10 146.97(7) . . . . ?
Ag3 Ag4 Ag15 Ag10 -173.88(7) . . . . ?
Ag5 Ag4 Ag15 Ag10 -113.68(7) . . . . ?
O10 Ag4 Ag15 Ag9 10.5(8) . . . . ?
O15 Ag4 Ag15 Ag9 -120.7(5) . . . . ?
Ag11 Ag4 Ag15 Ag9 -143.08(7) . . . . ?
Ag1 Ag4 Ag15 Ag9 147.15(7) . . . . ?
Ag8 Ag4 Ag15 Ag9 74.90(6) . . . . ?
Ag3 Ag4 Ag15 Ag9 114.06(7) . . . . ?
Ag10 Ag4 Ag15 Ag9 -72.07(6) . . . . ?
Ag5 Ag4 Ag15 Ag9 174.26(7) . . . . ?
O10 Ag4 Ag15 Ag14 -101.1(8) . . . . ?
O15 Ag4 Ag15 Ag14 127.6(5) . . . . ?
Ag11 Ag4 Ag15 Ag14 105.26(7) . . . . ?
Ag9 Ag4 Ag15 Ag14 -111.66(8) . . . . ?
Ag1 Ag4 Ag15 Ag14 35.49(6) . . . . ?
Ag8 Ag4 Ag15 Ag14 -36.77(6) . . . . ?
Ag3 Ag4 Ag15 Ag14 2.39(8) . . . . ?
Ag10 Ag4 Ag15 Ag14 176.27(8) . . . . ?
Ag5 Ag4 Ag15 Ag14 62.59(7) . . . . ?
O10 Ag4 Ag15 Ag20 -172.2(8) . . . . ?
O15 Ag4 Ag15 Ag20 56.6(5) . . . . ?
Ag11 Ag4 Ag15 Ag20 34.2(2) . . . . ?
Ag9 Ag4 Ag15 Ag20 177.3(2) . . . . ?
Ag1 Ag4 Ag15 Ag20 -35.54(19) . . . . ?
Ag8 Ag4 Ag15 Ag20 -107.8(2) . . . . ?
Ag3 Ag4 Ag15 Ag20 -68.6(2) . . . . ?
Ag10 Ag4 Ag15 Ag20 105.2(2) . . . . ?
Ag5 Ag4 Ag15 Ag20 -8.4(2) . . . . ?
O10 Ag4 Ag15 Ag18 127.6(8) . . . . ?
O15 Ag4 Ag15 Ag18 -3.7(5) . . . . ?
Ag11 Ag4 Ag15 Ag18 -26.05(6) . . . . ?
Ag9 Ag4 Ag15 Ag18 117.03(7) . . . . ?
Ag1 Ag4 Ag15 Ag18 -95.82(7) . . . . ?
Ag8 Ag4 Ag15 Ag18 -168.07(7) . . . . ?
Ag3 Ag4 Ag15 Ag18 -128.91(7) . . . . ?
Ag10 Ag4 Ag15 Ag18 44.96(6) . . . . ?
Ag5 Ag4 Ag15 Ag18 -68.71(7) . . . . ?
O10 Ag4 Ag15 Ag8 -64.4(8) . . . . ?
O15 Ag4 Ag15 Ag8 164.4(5) . . . . ?
Ag11 Ag4 Ag15 Ag8 142.03(7) . . . . ?
Ag9 Ag4 Ag15 Ag8 -74.90(6) . . . . ?
Ag1 Ag4 Ag15 Ag8 72.25(6) . . . . ?
Ag3 Ag4 Ag15 Ag8 39.16(6) . . . . ?
Ag10 Ag4 Ag15 Ag8 -146.97(7) . . . . ?
Ag5 Ag4 Ag15 Ag8 99.36(6) . . . . ?
O10 Ag4 Ag15 Ag11 153.6(8) . . . . ?
O15 Ag4 Ag15 Ag11 22.4(5) . . . . ?
Ag9 Ag4 Ag15 Ag11 143.08(7) . . . . ?
Ag1 Ag4 Ag15 Ag11 -69.77(6) . . . . ?
Ag8 Ag4 Ag15 Ag11 -142.03(7) . . . . ?
Ag3 Ag4 Ag15 Ag11 -102.87(7) . . . . ?
Ag10 Ag4 Ag15 Ag11 71.01(6) . . . . ?
Ag5 Ag4 Ag15 Ag11 -42.67(5) . . . . ?
O10 Ag4 Ag15 Ag17 -171.4(8) . . . . ?
O15 Ag4 Ag15 Ag17 57.4(5) . . . . ?
Ag11 Ag4 Ag15 Ag17 35.01(6) . . . . ?
Ag9 Ag4 Ag15 Ag17 178.09(7) . . . . ?
Ag1 Ag4 Ag15 Ag17 -34.76(5) . . . . ?
Ag8 Ag4 Ag15 Ag17 -107.02(7) . . . . ?
Ag3 Ag4 Ag15 Ag17 -67.86(7) . . . . ?
Ag10 Ag4 Ag15 Ag17 106.02(7) . . . . ?
Ag5 Ag4 Ag15 Ag17 -7.66(7) . . . . ?
O13 Ag11 Ag16 O40 -36.8(7) . . . . ?
Ag1 Ag11 Ag16 O40 146.1(6) . . . . ?
Ag4 Ag11 Ag16 O40 144.4(8) . . . . ?
Ag12 Ag11 Ag16 O40 -114.3(6) . . . . ?
Ag10 Ag11 Ag16 O40 24.0(7) . . . . ?
Ag18 Ag11 Ag16 O40 50.6(6) . . . . ?
Ag5 Ag11 Ag16 O40 -150.6(6) . . . . ?
Ag15 Ag11 Ag16 O40 85.9(6) . . . . ?
Ag17 Ag11 Ag16 O40 118.4(6) . . . . ?
Ag6 Ag11 Ag16 O40 -179.3(6) . . . . ?
O13 Ag11 Ag16 O23 118.9(6) . . . . ?
Ag1 Ag11 Ag16 O23 -58.2(5) . . . . ?
Ag4 Ag11 Ag16 O23 -59.9(7) . . . . ?
Ag12 Ag11 Ag16 O23 41.4(5) . . . . ?
Ag10 Ag11 Ag16 O23 179.7(5) . . . . ?
Ag18 Ag11 Ag16 O23 -153.7(5) . . . . ?
Ag5 Ag11 Ag16 O23 5.1(5) . . . . ?
Ag15 Ag11 Ag16 O23 -118.4(5) . . . . ?
Ag17 Ag11 Ag16 O23 -85.8(5) . . . . ?
Ag6 Ag11 Ag16 O23 -23.6(5) . . . . ?
O13 Ag11 Ag16 Ag12 77.5(3) . . . . ?
Ag1 Ag11 Ag16 Ag12 -99.56(7) . . . . ?
Ag4 Ag11 Ag16 Ag12 -101.3(5) . . . . ?
Ag10 Ag11 Ag16 Ag12 138.28(8) . . . . ?
Ag18 Ag11 Ag16 Ag12 164.86(7) . . . . ?
Ag5 Ag11 Ag16 Ag12 -36.31(6) . . . . ?
Ag15 Ag11 Ag16 Ag12 -159.77(7) . . . . ?
Ag17 Ag11 Ag16 Ag12 -127.25(7) . . . . ?
Ag6 Ag11 Ag16 Ag12 -64.99(5) . . . . ?
O13 Ag11 Ag16 Ag17 -155.3(3) . . . . ?
Ag1 Ag11 Ag16 Ag17 27.68(6) . . . . ?
Ag4 Ag11 Ag16 Ag17 26.0(5) . . . . ?
Ag12 Ag11 Ag16 Ag17 127.25(7) . . . . ?
Ag10 Ag11 Ag16 Ag17 -94.48(7) . . . . ?
Ag18 Ag11 Ag16 Ag17 -67.89(5) . . . . ?
Ag5 Ag11 Ag16 Ag17 90.93(6) . . . . ?
Ag15 Ag11 Ag16 Ag17 -32.52(6) . . . . ?
Ag6 Ag11 Ag16 Ag17 62.26(5) . . . . ?
O13 Ag11 Ag16 Ag18 -87.4(3) . . . . ?
Ag1 Ag11 Ag16 Ag18 95.58(6) . . . . ?
Ag4 Ag11 Ag16 Ag18 93.9(5) . . . . ?
Ag12 Ag11 Ag16 Ag18 -164.86(7) . . . . ?
Ag10 Ag11 Ag16 Ag18 -26.58(7) . . . . ?
Ag5 Ag11 Ag16 Ag18 158.83(7) . . . . ?
Ag15 Ag11 Ag16 Ag18 35.37(6) . . . . ?
Ag17 Ag11 Ag16 Ag18 67.89(5) . . . . ?
Ag6 Ag11 Ag16 Ag18 130.15(6) . . . . ?
O13 Ag11 Ag16 Ag6 142.5(3) . . . . ?
Ag1 Ag11 Ag16 Ag6 -34.57(6) . . . . ?
Ag4 Ag11 Ag16 Ag6 -36.3(5) . . . . ?
Ag12 Ag11 Ag16 Ag6 64.99(5) . . . . ?
Ag10 Ag11 Ag16 Ag6 -156.73(7) . . . . ?
Ag18 Ag11 Ag16 Ag6 -130.15(6) . . . . ?
Ag5 Ag11 Ag16 Ag6 28.68(6) . . . . ?
Ag15 Ag11 Ag16 Ag6 -94.78(6) . . . . ?
Ag17 Ag11 Ag16 Ag6 -62.26(5) . . . . ?
O4 Ag12 Ag16 O40 26.8(18) . . . . ?
O24 Ag12 Ag16 O40 -60.9(7) . . . . ?
O14 Ag12 Ag16 O40 41.4(7) . . . . ?
Ag6 Ag12 Ag16 O40 -152.7(5) . . . . ?
Ag11 Ag12 Ag16 O40 128.7(5) . . . . ?
Ag5 Ag12 Ag16 O40 165.3(5) . . . . ?
O4 Ag12 Ag16 O23 107.0(17) . . . . ?
O24 Ag12 Ag16 O23 19.3(6) . . . . ?
O14 Ag12 Ag16 O23 121.7(6) . . . . ?
Ag6 Ag12 Ag16 O23 -72.5(4) . . . . ?
Ag11 Ag12 Ag16 O23 -151.1(4) . . . . ?
Ag5 Ag12 Ag16 O23 -114.5(4) . . . . ?
O4 Ag12 Ag16 Ag11 -101.9(17) . . . . ?
O24 Ag12 Ag16 Ag11 170.4(4) . . . . ?
O14 Ag12 Ag16 Ag11 -87.3(5) . . . . ?
Ag6 Ag12 Ag16 Ag11 78.59(6) . . . . ?
Ag5 Ag12 Ag16 Ag11 36.56(6) . . . . ?
O4 Ag12 Ag16 Ag17 -150.5(17) . . . . ?
O24 Ag12 Ag16 Ag17 121.7(4) . . . . ?
O14 Ag12 Ag16 Ag17 -135.9(5) . . . . ?
Ag6 Ag12 Ag16 Ag17 29.94(6) . . . . ?
Ag11 Ag12 Ag16 Ag17 -48.65(6) . . . . ?
Ag5 Ag12 Ag16 Ag17 -12.09(9) . . . . ?
O4 Ag12 Ag16 Ag18 -86.6(17) . . . . ?
O24 Ag12 Ag16 Ag18 -174.3(4) . . . . ?
O14 Ag12 Ag16 Ag18 -72.0(5) . . . . ?
Ag6 Ag12 Ag16 Ag18 93.90(8) . . . . ?
Ag11 Ag12 Ag16 Ag18 15.31(7) . . . . ?
Ag5 Ag12 Ag16 Ag18 51.87(10) . . . . ?
O4 Ag12 Ag16 Ag6 179.6(18) . . . . ?
O24 Ag12 Ag16 Ag6 91.8(4) . . . . ?
O14 Ag12 Ag16 Ag6 -165.9(5) . . . . ?
Ag11 Ag12 Ag16 Ag6 -78.59(6) . . . . ?
Ag5 Ag12 Ag16 Ag6 -42.03(6) . . . . ?
O6 Ag6 Ag16 O40 36.4(13) . . . . ?
O21 Ag6 Ag16 O40 -36.1(12) . . . . ?
Ag17 Ag6 Ag16 O40 -106.2(11) . . . . ?
Ag12 Ag6 Ag16 O40 109.1(11) . . . . ?
Ag5 Ag6 Ag16 O40 150.4(11) . . . . ?
Ag1 Ag6 Ag16 O40 -150.4(11) . . . . ?
Ag2 Ag6 Ag16 O40 -168.3(11) . . . . ?
Ag13 Ag6 Ag16 O40 -95.6(11) . . . . ?
Ag11 Ag6 Ag16 O40 178.8(12) . . . . ?
O6 Ag6 Ag16 O23 19.8(7) . . . . ?
O21 Ag6 Ag16 O23 -52.7(5) . . . . ?
Ag17 Ag6 Ag16 O23 -122.8(4) . . . . ?
Ag12 Ag6 Ag16 O23 92.5(4) . . . . ?
Ag5 Ag6 Ag16 O23 133.8(4) . . . . ?
Ag1 Ag6 Ag16 O23 -167.0(4) . . . . ?
Ag2 Ag6 Ag16 O23 175.1(4) . . . . ?
Ag13 Ag6 Ag16 O23 -112.2(4) . . . . ?
Ag11 Ag6 Ag16 O23 162.1(4) . . . . ?
O6 Ag6 Ag16 Ag11 -142.4(6) . . . . ?
O21 Ag6 Ag16 Ag11 145.1(3) . . . . ?
Ag17 Ag6 Ag16 Ag11 75.05(6) . . . . ?
Ag12 Ag6 Ag16 Ag11 -69.66(6) . . . . ?
Ag5 Ag6 Ag16 Ag11 -28.39(6) . . . . ?
Ag1 Ag6 Ag16 Ag11 30.81(5) . . . . ?
Ag2 Ag6 Ag16 Ag11 12.95(17) . . . . ?
Ag13 Ag6 Ag16 Ag11 85.61(7) . . . . ?
O6 Ag6 Ag16 Ag12 -72.7(6) . . . . ?
O21 Ag6 Ag16 Ag12 -145.2(3) . . . . ?
Ag17 Ag6 Ag16 Ag12 144.71(7) . . . . ?
Ag5 Ag6 Ag16 Ag12 41.27(6) . . . . ?
Ag1 Ag6 Ag16 Ag12 100.47(7) . . . . ?
Ag2 Ag6 Ag16 Ag12 82.60(17) . . . . ?
Ag13 Ag6 Ag16 Ag12 155.27(9) . . . . ?
Ag11 Ag6 Ag16 Ag12 69.66(6) . . . . ?
O6 Ag6 Ag16 Ag17 142.6(6) . . . . ?
O21 Ag6 Ag16 Ag17 70.1(3) . . . . ?
Ag12 Ag6 Ag16 Ag17 -144.71(7) . . . . ?
Ag5 Ag6 Ag16 Ag17 -103.44(7) . . . . ?
Ag1 Ag6 Ag16 Ag17 -44.24(6) . . . . ?
Ag2 Ag6 Ag16 Ag17 -62.10(17) . . . . ?
Ag13 Ag6 Ag16 Ag17 10.56(7) . . . . ?
Ag11 Ag6 Ag16 Ag17 -75.05(6) . . . . ?
O6 Ag6 Ag16 Ag18 172.8(6) . . . . ?
O21 Ag6 Ag16 Ag18 100.3(3) . . . . ?
Ag17 Ag6 Ag16 Ag18 30.22(6) . . . . ?
Ag12 Ag6 Ag16 Ag18 -114.49(7) . . . . ?
Ag5 Ag6 Ag16 Ag18 -73.22(7) . . . . ?
Ag1 Ag6 Ag16 Ag18 -14.02(7) . . . . ?
Ag2 Ag6 Ag16 Ag18 -31.89(19) . . . . ?
Ag13 Ag6 Ag16 Ag18 40.78(9) . . . . ?
Ag11 Ag6 Ag16 Ag18 -44.83(6) . . . . ?
Ag15 Ag1 Ag17 O19 165.8(13) . . . . ?
Ag11 Ag1 Ag17 O19 92.3(13) . . . . ?
Ag13 Ag1 Ag17 O19 -61.4(13) . . . . ?
Ag5 Ag1 Ag17 O19 45.4(13) . . . . ?
Ag8 Ag1 Ag17 O19 -165.4(13) . . . . ?
Ag3 Ag1 Ag17 O19 25.1(15) . . . . ?
Ag7 Ag1 Ag17 O19 -90.2(13) . . . . ?
Ag2 Ag1 Ag17 O19 -18.8(13) . . . . ?
Ag14 Ag1 Ag17 O19 -128.9(13) . . . . ?
Ag4 Ag1 Ag17 O19 120.8(13) . . . . ?
Ag6 Ag1 Ag17 O19 14.5(13) . . . . ?
Ag15 Ag1 Ag17 Ag20 -30.92(6) . . . . ?
Ag11 Ag1 Ag17 Ag20 -104.47(7) . . . . ?
Ag13 Ag1 Ag17 Ag20 101.82(7) . . . . ?
Ag5 Ag1 Ag17 Ag20 -151.37(7) . . . . ?
Ag8 Ag1 Ag17 Ag20 -2.18(10) . . . . ?
Ag3 Ag1 Ag17 Ag20 -171.6(7) . . . . ?
Ag7 Ag1 Ag17 Ag20 73.10(9) . . . . ?
Ag2 Ag1 Ag17 Ag20 144.40(7) . . . . ?
Ag14 Ag1 Ag17 Ag20 34.34(7) . . . . ?
Ag4 Ag1 Ag17 Ag20 -75.98(8) . . . . ?
Ag6 Ag1 Ag17 Ag20 177.76(8) . . . . ?
Ag15 Ag1 Ag17 Ag6 151.32(6) . . . . ?
Ag11 Ag1 Ag17 Ag6 77.77(5) . . . . ?
Ag13 Ag1 Ag17 Ag6 -75.95(6) . . . . ?
Ag5 Ag1 Ag17 Ag6 30.87(7) . . . . ?
Ag8 Ag1 Ag17 Ag6 -179.94(8) . . . . ?
Ag3 Ag1 Ag17 Ag6 10.6(7) . . . . ?
Ag7 Ag1 Ag17 Ag6 -104.67(8) . . . . ?
Ag2 Ag1 Ag17 Ag6 -33.36(6) . . . . ?
Ag14 Ag1 Ag17 Ag6 -143.42(7) . . . . ?
Ag4 Ag1 Ag17 Ag6 106.26(7) . . . . ?
Ag15 Ag1 Ag17 Ag19 -95.30(7) . . . . ?
Ag11 Ag1 Ag17 Ag19 -168.85(8) . . . . ?
Ag13 Ag1 Ag17 Ag19 37.44(7) . . . . ?
Ag5 Ag1 Ag17 Ag19 144.25(7) . . . . ?
Ag8 Ag1 Ag17 Ag19 -66.56(10) . . . . ?
Ag3 Ag1 Ag17 Ag19 124.0(7) . . . . ?
Ag7 Ag1 Ag17 Ag19 8.71(10) . . . . ?
Ag2 Ag1 Ag17 Ag19 80.02(8) . . . . ?
Ag14 Ag1 Ag17 Ag19 -30.04(7) . . . . ?
Ag4 Ag1 Ag17 Ag19 -140.36(7) . . . . ?
Ag6 Ag1 Ag17 Ag19 113.38(8) . . . . ?
Ag15 Ag1 Ag17 Ag16 100.64(7) . . . . ?
Ag11 Ag1 Ag17 Ag16 27.08(6) . . . . ?
Ag13 Ag1 Ag17 Ag16 -126.63(7) . . . . ?
Ag5 Ag1 Ag17 Ag16 -19.82(9) . . . . ?
Ag8 Ag1 Ag17 Ag16 129.38(8) . . . . ?
Ag3 Ag1 Ag17 Ag16 -40.1(8) . . . . ?
Ag7 Ag1 Ag17 Ag16 -155.35(7) . . . . ?
Ag2 Ag1 Ag17 Ag16 -84.04(8) . . . . ?
Ag14 Ag1 Ag17 Ag16 165.89(7) . . . . ?
Ag4 Ag1 Ag17 Ag16 55.58(9) . . . . ?
Ag6 Ag1 Ag17 Ag16 -50.69(6) . . . . ?
Ag15 Ag1 Ag17 Ag18 36.13(6) . . . . ?
Ag11 Ag1 Ag17 Ag18 -37.43(6) . . . . ?
Ag13 Ag1 Ag17 Ag18 168.86(7) . . . . ?
Ag5 Ag1 Ag17 Ag18 -84.33(7) . . . . ?
Ag8 Ag1 Ag17 Ag18 64.87(9) . . . . ?
Ag3 Ag1 Ag17 Ag18 -104.6(7) . . . . ?
Ag7 Ag1 Ag17 Ag18 140.14(7) . . . . ?
Ag2 Ag1 Ag17 Ag18 -148.55(6) . . . . ?
Ag14 Ag1 Ag17 Ag18 101.38(6) . . . . ?
Ag4 Ag1 Ag17 Ag18 -8.93(8) . . . . ?
Ag6 Ag1 Ag17 Ag18 -115.20(7) . . . . ?
Ag15 Ag1 Ag17 Ag13 -132.73(6) . . . . ?
Ag11 Ag1 Ag17 Ag13 153.71(7) . . . . ?
Ag5 Ag1 Ag17 Ag13 106.82(7) . . . . ?
Ag8 Ag1 Ag17 Ag13 -103.99(8) . . . . ?
Ag3 Ag1 Ag17 Ag13 86.5(7) . . . . ?
Ag7 Ag1 Ag17 Ag13 -28.72(7) . . . . ?
Ag2 Ag1 Ag17 Ag13 42.59(6) . . . . ?
Ag14 Ag1 Ag17 Ag13 -67.48(6) . . . . ?
Ag4 Ag1 Ag17 Ag13 -177.79(8) . . . . ?
Ag6 Ag1 Ag17 Ag13 75.95(6) . . . . ?
Ag15 Ag1 Ag17 Ag11 73.56(5) . . . . ?
Ag13 Ag1 Ag17 Ag11 -153.71(7) . . . . ?
Ag5 Ag1 Ag17 Ag11 -46.89(6) . . . . ?
Ag8 Ag1 Ag17 Ag11 102.30(8) . . . . ?
Ag3 Ag1 Ag17 Ag11 -67.2(7) . . . . ?
Ag7 Ag1 Ag17 Ag11 177.57(8) . . . . ?
Ag2 Ag1 Ag17 Ag11 -111.12(7) . . . . ?
Ag14 Ag1 Ag17 Ag11 138.81(6) . . . . ?
Ag4 Ag1 Ag17 Ag11 28.50(6) . . . . ?
Ag6 Ag1 Ag17 Ag11 -77.77(5) . . . . ?
Ag11 Ag1 Ag17 Ag15 -73.56(5) . . . . ?
Ag13 Ag1 Ag17 Ag15 132.73(6) . . . . ?
Ag5 Ag1 Ag17 Ag15 -120.45(7) . . . . ?
Ag8 Ag1 Ag17 Ag15 28.74(7) . . . . ?
Ag3 Ag1 Ag17 Ag15 -140.7(7) . . . . ?
Ag7 Ag1 Ag17 Ag15 104.01(8) . . . . ?
Ag2 Ag1 Ag17 Ag15 175.32(7) . . . . ?
Ag14 Ag1 Ag17 Ag15 65.25(5) . . . . ?
Ag4 Ag1 Ag17 Ag15 -45.06(6) . . . . ?
Ag6 Ag1 Ag17 Ag15 -151.32(6) . . . . ?
Ag15 Ag1 Ag17 Ag14 -65.25(5) . . . . ?
Ag11 Ag1 Ag17 Ag14 -138.81(6) . . . . ?
Ag13 Ag1 Ag17 Ag14 67.48(6) . . . . ?
Ag5 Ag1 Ag17 Ag14 174.29(8) . . . . ?
Ag8 Ag1 Ag17 Ag14 -36.52(7) . . . . ?
Ag3 Ag1 Ag17 Ag14 154.0(7) . . . . ?
Ag7 Ag1 Ag17 Ag14 38.76(7) . . . . ?
Ag2 Ag1 Ag17 Ag14 110.06(7) . . . . ?
Ag4 Ag1 Ag17 Ag14 -110.32(7) . . . . ?
Ag6 Ag1 Ag17 Ag14 143.42(7) . . . . ?
O6 Ag6 Ag17 O19 -27.0(10) . . . . ?
O21 Ag6 Ag17 O19 -39.1(5) . . . . ?
Ag12 Ag6 Ag17 O19 90.0(4) . . . . ?
Ag5 Ag6 Ag17 O19 154.8(4) . . . . ?
Ag1 Ag6 Ag17 O19 -175.7(4) . . . . ?
Ag2 Ag6 Ag17 O19 -143.8(4) . . . . ?
Ag16 Ag6 Ag17 O19 59.0(4) . . . . ?
Ag13 Ag6 Ag17 O19 -110.3(4) . . . . ?
Ag11 Ag6 Ag17 O19 121.1(4) . . . . ?
O6 Ag6 Ag17 Ag20 136.0(10) . . . . ?
O21 Ag6 Ag17 Ag20 123.9(6) . . . . ?
Ag12 Ag6 Ag17 Ag20 -107.0(5) . . . . ?
Ag5 Ag6 Ag17 Ag20 -42.2(5) . . . . ?
Ag1 Ag6 Ag17 Ag20 -12.8(5) . . . . ?
Ag2 Ag6 Ag17 Ag20 19.2(5) . . . . ?
Ag16 Ag6 Ag17 Ag20 -138.0(5) . . . . ?
Ag13 Ag6 Ag17 Ag20 52.7(5) . . . . ?
Ag11 Ag6 Ag17 Ag20 -75.9(5) . . . . ?
O6 Ag6 Ag17 Ag1 148.7(10) . . . . ?
O21 Ag6 Ag17 Ag1 136.6(4) . . . . ?
Ag12 Ag6 Ag17 Ag1 -94.28(7) . . . . ?
Ag5 Ag6 Ag17 Ag1 -29.48(6) . . . . ?
Ag2 Ag6 Ag17 Ag1 31.99(6) . . . . ?
Ag16 Ag6 Ag17 Ag1 -125.21(6) . . . . ?
Ag13 Ag6 Ag17 Ag1 65.47(5) . . . . ?
Ag11 Ag6 Ag17 Ag1 -63.13(5) . . . . ?
O6 Ag6 Ag17 Ag19 56.0(10) . . . . ?
O21 Ag6 Ag17 Ag19 43.9(4) . . . . ?
Ag12 Ag6 Ag17 Ag19 173.03(8) . . . . ?
Ag5 Ag6 Ag17 Ag19 -122.17(8) . . . . ?
Ag1 Ag6 Ag17 Ag19 -92.69(8) . . . . ?
Ag2 Ag6 Ag17 Ag19 -60.70(10) . . . . ?
Ag16 Ag6 Ag17 Ag19 142.09(9) . . . . ?
Ag13 Ag6 Ag17 Ag19 -27.22(8) . . . . ?
Ag11 Ag6 Ag17 Ag19 -155.82(9) . . . . ?
O6 Ag6 Ag17 Ag16 -86.1(10) . . . . ?
O21 Ag6 Ag17 Ag16 -98.1(4) . . . . ?
Ag12 Ag6 Ag17 Ag16 30.93(7) . . . . ?
Ag5 Ag6 Ag17 Ag16 95.74(7) . . . . ?
Ag1 Ag6 Ag17 Ag16 125.21(6) . . . . ?
Ag2 Ag6 Ag17 Ag16 157.21(8) . . . . ?
Ag13 Ag6 Ag17 Ag16 -169.32(7) . . . . ?
Ag11 Ag6 Ag17 Ag16 62.09(5) . . . . ?
O6 Ag6 Ag17 Ag18 -119.7(10) . . . . ?
O21 Ag6 Ag17 Ag18 -131.8(4) . . . . ?
Ag12 Ag6 Ag17 Ag18 -2.74(10) . . . . ?
Ag5 Ag6 Ag17 Ag18 62.06(9) . . . . ?
Ag1 Ag6 Ag17 Ag18 91.54(8) . . . . ?
Ag2 Ag6 Ag17 Ag18 123.53(8) . . . . ?
Ag16 Ag6 Ag17 Ag18 -33.67(7) . . . . ?
Ag13 Ag6 Ag17 Ag18 157.01(9) . . . . ?
Ag11 Ag6 Ag17 Ag18 28.42(7) . . . . ?
O6 Ag6 Ag17 Ag13 83.3(10) . . . . ?
O21 Ag6 Ag17 Ag13 71.2(4) . . . . ?
Ag12 Ag6 Ag17 Ag13 -159.75(8) . . . . ?
Ag5 Ag6 Ag17 Ag13 -94.95(7) . . . . ?
Ag1 Ag6 Ag17 Ag13 -65.47(5) . . . . ?
Ag2 Ag6 Ag17 Ag13 -33.48(7) . . . . ?
Ag16 Ag6 Ag17 Ag13 169.32(7) . . . . ?
Ag11 Ag6 Ag17 Ag13 -128.60(6) . . . . ?
O6 Ag6 Ag17 Ag11 -148.1(10) . . . . ?
O21 Ag6 Ag17 Ag11 -160.2(4) . . . . ?
Ag12 Ag6 Ag17 Ag11 -31.15(6) . . . . ?
Ag5 Ag6 Ag17 Ag11 33.65(6) . . . . ?
Ag1 Ag6 Ag17 Ag11 63.13(5) . . . . ?
Ag2 Ag6 Ag17 Ag11 95.12(7) . . . . ?
Ag16 Ag6 Ag17 Ag11 -62.09(5) . . . . ?
Ag13 Ag6 Ag17 Ag11 128.60(6) . . . . ?
O6 Ag6 Ag17 Ag15 174.6(10) . . . . ?
O21 Ag6 Ag17 Ag15 162.5(4) . . . . ?
Ag12 Ag6 Ag17 Ag15 -68.41(8) . . . . ?
Ag5 Ag6 Ag17 Ag15 -3.61(9) . . . . ?
Ag1 Ag6 Ag17 Ag15 25.87(6) . . . . ?
Ag2 Ag6 Ag17 Ag15 57.86(9) . . . . ?
Ag16 Ag6 Ag17 Ag15 -99.34(7) . . . . ?
Ag13 Ag6 Ag17 Ag15 91.34(7) . . . . ?
Ag11 Ag6 Ag17 Ag15 -37.26(6) . . . . ?
O6 Ag6 Ag17 Ag14 116.5(10) . . . . ?
O21 Ag6 Ag17 Ag14 104.4(4) . . . . ?
Ag12 Ag6 Ag17 Ag14 -126.53(7) . . . . ?
Ag5 Ag6 Ag17 Ag14 -61.72(8) . . . . ?
Ag1 Ag6 Ag17 Ag14 -32.25(6) . . . . ?
Ag2 Ag6 Ag17 Ag14 -0.25(9) . . . . ?
Ag16 Ag6 Ag17 Ag14 -157.46(8) . . . . ?
Ag13 Ag6 Ag17 Ag14 33.22(6) . . . . ?
Ag11 Ag6 Ag17 Ag14 -95.37(7) . . . . ?
O40 Ag16 Ag17 O19 38.5(7) . . . . ?
O23 Ag16 Ag17 O19 -58.7(5) . . . . ?
Ag11 Ag16 Ag17 O19 169.4(4) . . . . ?
Ag12 Ag16 Ag17 O19 -144.2(4) . . . . ?
Ag18 Ag16 Ag17 O19 99.8(4) . . . . ?
Ag6 Ag16 Ag17 O19 -113.7(4) . . . . ?
O40 Ag16 Ag17 Ag20 -35.5(6) . . . . ?
O23 Ag16 Ag17 Ag20 -132.6(4) . . . . ?
Ag11 Ag16 Ag17 Ag20 95.47(9) . . . . ?
Ag12 Ag16 Ag17 Ag20 141.84(8) . . . . ?
Ag18 Ag16 Ag17 Ag20 25.86(8) . . . . ?
Ag6 Ag16 Ag17 Ag20 172.36(10) . . . . ?
O40 Ag16 Ag17 Ag1 -158.2(5) . . . . ?
O23 Ag16 Ag17 Ag1 104.6(4) . . . . ?
Ag11 Ag16 Ag17 Ag1 -27.25(6) . . . . ?
Ag12 Ag16 Ag17 Ag1 19.12(9) . . . . ?
Ag18 Ag16 Ag17 Ag1 -96.86(7) . . . . ?
Ag6 Ag16 Ag17 Ag1 49.63(6) . . . . ?
O40 Ag16 Ag17 Ag6 152.1(5) . . . . ?
O23 Ag16 Ag17 Ag6 55.0(4) . . . . ?
Ag11 Ag16 Ag17 Ag6 -76.89(6) . . . . ?
Ag12 Ag16 Ag17 Ag6 -30.51(7) . . . . ?
Ag18 Ag16 Ag17 Ag6 -146.50(7) . . . . ?
O40 Ag16 Ag17 Ag19 50.2(6) . . . . ?
O23 Ag16 Ag17 Ag19 -47.0(4) . . . . ?
Ag11 Ag16 Ag17 Ag19 -178.85(14) . . . . ?
Ag12 Ag16 Ag17 Ag19 -132.48(13) . . . . ?
Ag18 Ag16 Ag17 Ag19 111.54(14) . . . . ?
Ag6 Ag16 Ag17 Ag19 -101.96(15) . . . . ?
O40 Ag16 Ag17 Ag18 -61.4(5) . . . . ?
O23 Ag16 Ag17 Ag18 -158.5(4) . . . . ?
Ag11 Ag16 Ag17 Ag18 69.61(5) . . . . ?
Ag12 Ag16 Ag17 Ag18 115.98(7) . . . . ?
Ag6 Ag16 Ag17 Ag18 146.50(7) . . . . ?
O40 Ag16 Ag17 Ag13 139.6(5) . . . . ?
O23 Ag16 Ag17 Ag13 42.4(4) . . . . ?
Ag11 Ag16 Ag17 Ag13 -89.47(9) . . . . ?
Ag12 Ag16 Ag17 Ag13 -43.10(11) . . . . ?
Ag18 Ag16 Ag17 Ag13 -159.08(10) . . . . ?
Ag6 Ag16 Ag17 Ag13 -12.59(8) . . . . ?
O40 Ag16 Ag17 Ag11 -131.0(5) . . . . ?
O23 Ag16 Ag17 Ag11 131.9(4) . . . . ?
Ag12 Ag16 Ag17 Ag11 46.37(6) . . . . ?
Ag18 Ag16 Ag17 Ag11 -69.61(5) . . . . ?
Ag6 Ag16 Ag17 Ag11 76.89(6) . . . . ?
O40 Ag16 Ag17 Ag15 -99.2(5) . . . . ?
O23 Ag16 Ag17 Ag15 163.7(4) . . . . ?
Ag11 Ag16 Ag17 Ag15 31.82(6) . . . . ?
Ag12 Ag16 Ag17 Ag15 78.19(8) . . . . ?
Ag18 Ag16 Ag17 Ag15 -37.79(6) . . . . ?
Ag6 Ag16 Ag17 Ag15 108.70(7) . . . . ?
O40 Ag16 Ag17 Ag14 -123.7(6) . . . . ?
O23 Ag16 Ag17 Ag14 139.1(4) . . . . ?
Ag11 Ag16 Ag17 Ag14 7.24(19) . . . . ?
Ag12 Ag16 Ag17 Ag14 53.6(2) . . . . ?
Ag18 Ag16 Ag17 Ag14 -62.37(19) . . . . ?
Ag6 Ag16 Ag17 Ag14 84.1(2) . . . . ?
O22 Ag13 Ag17 O19 40.1(6) . . . . ?
O29 Ag13 Ag17 O19 -48.1(7) . . . . ?
Ag1 Ag13 Ag17 O19 163.9(4) . . . . ?
Ag19 Ag13 Ag17 O19 -60.2(4) . . . . ?
Ag7 Ag13 Ag17 O19 -168.7(4) . . . . ?
Ag2 Ag13 Ag17 O19 123.9(4) . . . . ?
Ag14 Ag13 Ag17 O19 -127.2(4) . . . . ?
Ag6 Ag13 Ag17 O19 91.0(4) . . . . ?
O22 Ag13 Ag17 Ag20 137.3(5) . . . . ?
O29 Ag13 Ag17 Ag20 49.1(6) . . . . ?
Ag1 Ag13 Ag17 Ag20 -98.91(8) . . . . ?
Ag19 Ag13 Ag17 Ag20 36.95(8) . . . . ?
Ag7 Ag13 Ag17 Ag20 -71.54(9) . . . . ?
Ag2 Ag13 Ag17 Ag20 -138.90(8) . . . . ?
Ag14 Ag13 Ag17 Ag20 -30.01(7) . . . . ?
Ag6 Ag13 Ag17 Ag20 -171.84(9) . . . . ?
O22 Ag13 Ag17 Ag1 -123.8(5) . . . . ?
O29 Ag13 Ag17 Ag1 148.0(6) . . . . ?
Ag19 Ag13 Ag17 Ag1 135.85(8) . . . . ?
Ag7 Ag13 Ag17 Ag1 27.36(7) . . . . ?
Ag2 Ag13 Ag17 Ag1 -40.00(6) . . . . ?
Ag14 Ag13 Ag17 Ag1 68.89(6) . . . . ?
Ag6 Ag13 Ag17 Ag1 -72.94(6) . . . . ?
O22 Ag13 Ag17 Ag6 -50.9(5) . . . . ?
O29 Ag13 Ag17 Ag6 -139.1(6) . . . . ?
Ag1 Ag13 Ag17 Ag6 72.94(6) . . . . ?
Ag19 Ag13 Ag17 Ag6 -151.21(8) . . . . ?
Ag7 Ag13 Ag17 Ag6 100.30(8) . . . . ?
Ag2 Ag13 Ag17 Ag6 32.94(7) . . . . ?
Ag14 Ag13 Ag17 Ag6 141.83(7) . . . . ?
O22 Ag13 Ag17 Ag19 100.3(5) . . . . ?
O29 Ag13 Ag17 Ag19 12.1(6) . . . . ?
Ag1 Ag13 Ag17 Ag19 -135.85(8) . . . . ?
Ag7 Ag13 Ag17 Ag19 -108.49(9) . . . . ?
Ag2 Ag13 Ag17 Ag19 -175.85(9) . . . . ?
Ag14 Ag13 Ag17 Ag19 -66.96(7) . . . . ?
Ag6 Ag13 Ag17 Ag19 151.21(8) . . . . ?
O22 Ag13 Ag17 Ag16 -38.3(5) . . . . ?
O29 Ag13 Ag17 Ag16 -126.5(6) . . . . ?
Ag1 Ag13 Ag17 Ag16 85.53(9) . . . . ?
Ag19 Ag13 Ag17 Ag16 -138.61(10) . . . . ?
Ag7 Ag13 Ag17 Ag16 112.90(10) . . . . ?
Ag2 Ag13 Ag17 Ag16 45.53(11) . . . . ?
Ag14 Ag13 Ag17 Ag16 154.42(9) . . . . ?
Ag6 Ag13 Ag17 Ag16 12.60(8) . . . . ?
O22 Ag13 Ag17 Ag18 -155.7(5) . . . . ?
O29 Ag13 Ag17 Ag18 116.1(6) . . . . ?
Ag1 Ag13 Ag17 Ag18 -31.89(18) . . . . ?
Ag19 Ag13 Ag17 Ag18 103.96(19) . . . . ?
Ag7 Ag13 Ag17 Ag18 -4.5(2) . . . . ?
Ag2 Ag13 Ag17 Ag18 -71.9(2) . . . . ?
Ag14 Ag13 Ag17 Ag18 37.00(19) . . . . ?
Ag6 Ag13 Ag17 Ag18 -104.83(19) . . . . ?
O22 Ag13 Ag17 Ag11 -100.6(5) . . . . ?
O29 Ag13 Ag17 Ag11 171.2(6) . . . . ?
Ag1 Ag13 Ag17 Ag11 23.23(6) . . . . ?
Ag19 Ag13 Ag17 Ag11 159.09(8) . . . . ?
Ag7 Ag13 Ag17 Ag11 50.60(9) . . . . ?
Ag2 Ag13 Ag17 Ag11 -16.76(9) . . . . ?
Ag14 Ag13 Ag17 Ag11 92.13(7) . . . . ?
Ag6 Ag13 Ag17 Ag11 -49.70(6) . . . . ?
O22 Ag13 Ag17 Ag15 -162.3(5) . . . . ?
O29 Ag13 Ag17 Ag15 109.5(6) . . . . ?
Ag1 Ag13 Ag17 Ag15 -38.46(5) . . . . ?
Ag19 Ag13 Ag17 Ag15 97.39(7) . . . . ?
Ag7 Ag13 Ag17 Ag15 -11.10(8) . . . . ?
Ag2 Ag13 Ag17 Ag15 -78.46(7) . . . . ?
Ag14 Ag13 Ag17 Ag15 30.43(6) . . . . ?
Ag6 Ag13 Ag17 Ag15 -111.40(6) . . . . ?
O22 Ag13 Ag17 Ag14 167.3(5) . . . . ?
O29 Ag13 Ag17 Ag14 79.1(6) . . . . ?
Ag1 Ag13 Ag17 Ag14 -68.89(6) . . . . ?
Ag19 Ag13 Ag17 Ag14 66.96(7) . . . . ?
Ag7 Ag13 Ag17 Ag14 -41.53(7) . . . . ?
Ag2 Ag13 Ag17 Ag14 -108.89(8) . . . . ?
Ag6 Ag13 Ag17 Ag14 -141.83(7) . . . . ?
O13 Ag11 Ag17 O19 32.9(7) . . . . ?
Ag1 Ag11 Ag17 O19 -159.8(4) . . . . ?
Ag16 Ag11 Ag17 O19 -11.6(4) . . . . ?
Ag4 Ag11 Ag17 O19 172.5(4) . . . . ?
Ag12 Ag11 Ag17 O19 -56.8(4) . . . . ?
Ag10 Ag11 Ag17 O19 102.8(4) . . . . ?
Ag18 Ag11 Ag17 O19 63.8(4) . . . . ?
Ag5 Ag11 Ag17 O19 -118.4(4) . . . . ?
Ag15 Ag11 Ag17 O19 132.9(4) . . . . ?
Ag6 Ag11 Ag17 O19 -86.9(4) . . . . ?
O13 Ag11 Ag17 Ag20 -70.3(5) . . . . ?
Ag1 Ag11 Ag17 Ag20 96.96(8) . . . . ?
Ag16 Ag11 Ag17 Ag20 -114.80(8) . . . . ?
Ag4 Ag11 Ag17 Ag20 69.27(9) . . . . ?
Ag12 Ag11 Ag17 Ag20 -160.03(7) . . . . ?
Ag10 Ag11 Ag17 Ag20 -0.44(9) . . . . ?
Ag18 Ag11 Ag17 Ag20 -39.40(7) . . . . ?
Ag5 Ag11 Ag17 Ag20 138.34(7) . . . . ?
Ag15 Ag11 Ag17 Ag20 29.69(7) . . . . ?
Ag6 Ag11 Ag17 Ag20 169.88(9) . . . . ?
O13 Ag11 Ag17 Ag1 -167.3(5) . . . . ?
Ag16 Ag11 Ag17 Ag1 148.25(7) . . . . ?
Ag4 Ag11 Ag17 Ag1 -27.68(6) . . . . ?
Ag12 Ag11 Ag17 Ag1 103.01(7) . . . . ?
Ag10 Ag11 Ag17 Ag1 -97.40(7) . . . . ?
Ag18 Ag11 Ag17 Ag1 -136.36(7) . . . . ?
Ag5 Ag11 Ag17 Ag1 41.38(6) . . . . ?
Ag15 Ag11 Ag17 Ag1 -67.26(5) . . . . ?
Ag6 Ag11 Ag17 Ag1 72.93(6) . . . . ?
O13 Ag11 Ag17 Ag6 119.8(5) . . . . ?
Ag1 Ag11 Ag17 Ag6 -72.93(6) . . . . ?
Ag16 Ag11 Ag17 Ag6 75.32(6) . . . . ?
Ag4 Ag11 Ag17 Ag6 -100.61(7) . . . . ?
Ag12 Ag11 Ag17 Ag6 30.08(6) . . . . ?
Ag10 Ag11 Ag17 Ag6 -170.32(7) . . . . ?
Ag18 Ag11 Ag17 Ag6 150.72(7) . . . . ?
Ag5 Ag11 Ag17 Ag6 -31.55(6) . . . . ?
Ag15 Ag11 Ag17 Ag6 -140.19(7) . . . . ?
O13 Ag11 Ag17 Ag19 -137.2(5) . . . . ?
Ag1 Ag11 Ag17 Ag19 30.0(2) . . . . ?
Ag16 Ag11 Ag17 Ag19 178.3(2) . . . . ?
Ag4 Ag11 Ag17 Ag19 2.3(2) . . . . ?
Ag12 Ag11 Ag17 Ag19 133.0(2) . . . . ?
Ag10 Ag11 Ag17 Ag19 -67.4(2) . . . . ?
Ag18 Ag11 Ag17 Ag19 -106.3(2) . . . . ?
Ag5 Ag11 Ag17 Ag19 71.4(2) . . . . ?
Ag15 Ag11 Ag17 Ag19 -37.2(2) . . . . ?
Ag6 Ag11 Ag17 Ag19 103.0(2) . . . . ?
O13 Ag11 Ag17 Ag16 44.5(5) . . . . ?
Ag1 Ag11 Ag17 Ag16 -148.25(7) . . . . ?
Ag4 Ag11 Ag17 Ag16 -175.93(8) . . . . ?
Ag12 Ag11 Ag17 Ag16 -45.24(6) . . . . ?
Ag10 Ag11 Ag17 Ag16 114.36(7) . . . . ?
Ag18 Ag11 Ag17 Ag16 75.40(6) . . . . ?
Ag5 Ag11 Ag17 Ag16 -106.87(7) . . . . ?
Ag15 Ag11 Ag17 Ag16 144.49(7) . . . . ?
Ag6 Ag11 Ag17 Ag16 -75.32(6) . . . . ?
O13 Ag11 Ag17 Ag18 -30.9(5) . . . . ?
Ag1 Ag11 Ag17 Ag18 136.36(7) . . . . ?
Ag16 Ag11 Ag17 Ag18 -75.40(6) . . . . ?
Ag4 Ag11 Ag17 Ag18 108.67(7) . . . . ?
Ag12 Ag11 Ag17 Ag18 -120.63(7) . . . . ?
Ag10 Ag11 Ag17 Ag18 38.96(6) . . . . ?
Ag5 Ag11 Ag17 Ag18 177.74(7) . . . . ?
Ag15 Ag11 Ag17 Ag18 69.09(6) . . . . ?
Ag6 Ag11 Ag17 Ag18 -150.72(7) . . . . ?
O13 Ag11 Ag17 Ag13 169.0(5) . . . . ?
Ag1 Ag11 Ag17 Ag13 -23.72(6) . . . . ?
Ag16 Ag11 Ag17 Ag13 124.52(8) . . . . ?
Ag4 Ag11 Ag17 Ag13 -51.41(9) . . . . ?
Ag12 Ag11 Ag17 Ag13 79.29(8) . . . . ?
Ag10 Ag11 Ag17 Ag13 -121.12(7) . . . . ?
Ag18 Ag11 Ag17 Ag13 -160.08(8) . . . . ?
Ag5 Ag11 Ag17 Ag13 17.66(8) . . . . ?
Ag15 Ag11 Ag17 Ag13 -90.99(7) . . . . ?
Ag6 Ag11 Ag17 Ag13 49.20(6) . . . . ?
O13 Ag11 Ag17 Ag15 -100.0(5) . . . . ?
Ag1 Ag11 Ag17 Ag15 67.26(5) . . . . ?
Ag16 Ag11 Ag17 Ag15 -144.49(7) . . . . ?
Ag4 Ag11 Ag17 Ag15 39.58(6) . . . . ?
Ag12 Ag11 Ag17 Ag15 170.27(7) . . . . ?
Ag10 Ag11 Ag17 Ag15 -30.13(6) . . . . ?
Ag18 Ag11 Ag17 Ag15 -69.09(6) . . . . ?
Ag5 Ag11 Ag17 Ag15 108.64(6) . . . . ?
Ag6 Ag11 Ag17 Ag15 140.19(7) . . . . ?
O13 Ag11 Ag17 Ag14 -132.8(5) . . . . ?
Ag1 Ag11 Ag17 Ag14 34.42(6) . . . . ?
Ag16 Ag11 Ag17 Ag14 -177.33(7) . . . . ?
Ag4 Ag11 Ag17 Ag14 6.74(8) . . . . ?
Ag12 Ag11 Ag17 Ag14 137.43(6) . . . . ?
Ag10 Ag11 Ag17 Ag14 -62.97(7) . . . . ?
Ag18 Ag11 Ag17 Ag14 -101.93(7) . . . . ?
Ag5 Ag11 Ag17 Ag14 75.80(7) . . . . ?
Ag15 Ag11 Ag17 Ag14 -32.84(5) . . . . ?
Ag6 Ag11 Ag17 Ag14 107.35(7) . . . . ?
O35 Ag15 Ag17 O19 33.8(7) . . . . ?
Ag1 Ag15 Ag17 O19 -173.6(6) . . . . ?
Ag10 Ag15 Ag17 O19 -74.2(6) . . . . ?
Ag9 Ag15 Ag17 O19 -133.3(6) . . . . ?
Ag14 Ag15 Ag17 O19 115.3(6) . . . . ?
Ag20 Ag15 Ag17 O19 41.5(6) . . . . ?
Ag18 Ag15 Ag17 O19 -35.9(6) . . . . ?
Ag8 Ag15 Ag17 O19 162.5(6) . . . . ?
Ag11 Ag15 Ag17 O19 -105.8(6) . . . . ?
Ag4 Ag15 Ag17 O19 -138.2(6) . . . . ?
O35 Ag15 Ag17 Ag20 -7.7(4) . . . . ?
Ag1 Ag15 Ag17 Ag20 144.91(7) . . . . ?
Ag10 Ag15 Ag17 Ag20 -115.63(8) . . . . ?
Ag9 Ag15 Ag17 Ag20 -174.8(2) . . . . ?
Ag14 Ag15 Ag17 Ag20 73.87(6) . . . . ?
Ag18 Ag15 Ag17 Ag20 -77.39(6) . . . . ?
Ag8 Ag15 Ag17 Ag20 121.04(7) . . . . ?
Ag11 Ag15 Ag17 Ag20 -147.27(7) . . . . ?
Ag4 Ag15 Ag17 Ag20 -179.67(7) . . . . ?
O35 Ag15 Ag17 Ag1 -152.6(4) . . . . ?
Ag10 Ag15 Ag17 Ag1 99.46(7) . . . . ?
Ag9 Ag15 Ag17 Ag1 40.3(2) . . . . ?
Ag14 Ag15 Ag17 Ag1 -71.04(6) . . . . ?
Ag20 Ag15 Ag17 Ag1 -144.91(7) . . . . ?
Ag18 Ag15 Ag17 Ag1 137.71(6) . . . . ?
Ag8 Ag15 Ag17 Ag1 -23.86(6) . . . . ?
Ag11 Ag15 Ag17 Ag1 67.82(5) . . . . ?
Ag4 Ag15 Ag17 Ag1 35.42(5) . . . . ?
O35 Ag15 Ag17 Ag6 179.4(4) . . . . ?
Ag1 Ag15 Ag17 Ag6 -28.00(6) . . . . ?
Ag10 Ag15 Ag17 Ag6 71.46(9) . . . . ?
Ag9 Ag15 Ag17 Ag6 12.3(2) . . . . ?
Ag14 Ag15 Ag17 Ag6 -99.04(7) . . . . ?
Ag20 Ag15 Ag17 Ag6 -172.91(9) . . . . ?
Ag18 Ag15 Ag17 Ag6 109.71(7) . . . . ?
Ag8 Ag15 Ag17 Ag6 -51.86(8) . . . . ?
Ag11 Ag15 Ag17 Ag6 39.82(6) . . . . ?
Ag4 Ag15 Ag17 Ag6 7.42(8) . . . . ?
O35 Ag15 Ag17 Ag19 -53.8(4) . . . . ?
Ag1 Ag15 Ag17 Ag19 98.77(7) . . . . ?
Ag10 Ag15 Ag17 Ag19 -161.77(7) . . . . ?
Ag9 Ag15 Ag17 Ag19 139.1(2) . . . . ?
Ag14 Ag15 Ag17 Ag19 27.73(7) . . . . ?
Ag20 Ag15 Ag17 Ag19 -46.14(7) . . . . ?
Ag18 Ag15 Ag17 Ag19 -123.52(8) . . . . ?
Ag8 Ag15 Ag17 Ag19 74.90(8) . . . . ?
Ag11 Ag15 Ag17 Ag19 166.59(8) . . . . ?
Ag4 Ag15 Ag17 Ag19 134.19(7) . . . . ?
O35 Ag15 Ag17 Ag16 109.2(4) . . . . ?
Ag1 Ag15 Ag17 Ag16 -98.22(7) . . . . ?
Ag10 Ag15 Ag17 Ag16 1.24(9) . . . . ?
Ag9 Ag15 Ag17 Ag16 -57.9(2) . . . . ?
Ag14 Ag15 Ag17 Ag16 -169.26(7) . . . . ?
Ag20 Ag15 Ag17 Ag16 116.88(8) . . . . ?
Ag18 Ag15 Ag17 Ag16 39.49(6) . . . . ?
Ag8 Ag15 Ag17 Ag16 -122.08(7) . . . . ?
Ag11 Ag15 Ag17 Ag16 -30.40(6) . . . . ?
Ag4 Ag15 Ag17 Ag16 -62.79(7) . . . . ?
O35 Ag15 Ag17 Ag18 69.7(4) . . . . ?
Ag1 Ag15 Ag17 Ag18 -137.71(6) . . . . ?
Ag10 Ag15 Ag17 Ag18 -38.25(6) . . . . ?
Ag9 Ag15 Ag17 Ag18 -97.4(2) . . . . ?
Ag14 Ag15 Ag17 Ag18 151.25(6) . . . . ?
Ag20 Ag15 Ag17 Ag18 77.39(6) . . . . ?
Ag8 Ag15 Ag17 Ag18 -161.57(7) . . . . ?
Ag11 Ag15 Ag17 Ag18 -69.89(5) . . . . ?
Ag4 Ag15 Ag17 Ag18 -102.28(6) . . . . ?
O35 Ag15 Ag17 Ag13 -113.1(4) . . . . ?
Ag1 Ag15 Ag17 Ag13 39.56(5) . . . . ?
Ag10 Ag15 Ag17 Ag13 139.02(6) . . . . ?
Ag9 Ag15 Ag17 Ag13 79.9(2) . . . . ?
Ag14 Ag15 Ag17 Ag13 -31.48(6) . . . . ?
Ag20 Ag15 Ag17 Ag13 -105.35(7) . . . . ?
Ag18 Ag15 Ag17 Ag13 177.26(7) . . . . ?
Ag8 Ag15 Ag17 Ag13 15.69(7) . . . . ?
Ag11 Ag15 Ag17 Ag13 107.38(6) . . . . ?
Ag4 Ag15 Ag17 Ag13 74.98(6) . . . . ?
O35 Ag15 Ag17 Ag11 139.6(4) . . . . ?
Ag1 Ag15 Ag17 Ag11 -67.82(5) . . . . ?
Ag10 Ag15 Ag17 Ag11 31.64(6) . . . . ?
Ag9 Ag15 Ag17 Ag11 -27.5(2) . . . . ?
Ag14 Ag15 Ag17 Ag11 -138.86(6) . . . . ?
Ag20 Ag15 Ag17 Ag11 147.27(7) . . . . ?
Ag18 Ag15 Ag17 Ag11 69.89(5) . . . . ?
Ag8 Ag15 Ag17 Ag11 -91.68(6) . . . . ?
Ag4 Ag15 Ag17 Ag11 -32.40(5) . . . . ?
O35 Ag15 Ag17 Ag14 -81.6(4) . . . . ?
Ag1 Ag15 Ag17 Ag14 71.04(6) . . . . ?
Ag10 Ag15 Ag17 Ag14 170.50(8) . . . . ?
Ag9 Ag15 Ag17 Ag14 111.3(2) . . . . ?
Ag20 Ag15 Ag17 Ag14 -73.87(6) . . . . ?
Ag18 Ag15 Ag17 Ag14 -151.25(6) . . . . ?
Ag8 Ag15 Ag17 Ag14 47.18(6) . . . . ?
Ag11 Ag15 Ag17 Ag14 138.86(6) . . . . ?
Ag4 Ag15 Ag17 Ag14 106.46(7) . . . . ?
O26 Ag14 Ag17 O19 28.6(10) . . . . ?
O31 Ag14 Ag17 O19 -100.3(7) . . . . ?
Ag15 Ag14 Ag17 O19 -127.9(5) . . . . ?
Ag19 Ag14 Ag17 O19 18.4(5) . . . . ?
Ag1 Ag14 Ag17 O19 162.0(5) . . . . ?
Ag7 Ag14 Ag17 O19 128.3(5) . . . . ?
Ag13 Ag14 Ag17 O19 90.3(5) . . . . ?
Ag20 Ag14 Ag17 O19 -56.5(5) . . . . ?
Ag8 Ag14 Ag17 O19 -170.5(5) . . . . ?
O26 Ag14 Ag17 Ag20 85.0(9) . . . . ?
O31 Ag14 Ag17 Ag20 -43.9(5) . . . . ?
Ag15 Ag14 Ag17 Ag20 -71.42(6) . . . . ?
Ag19 Ag14 Ag17 Ag20 74.87(8) . . . . ?
Ag1 Ag14 Ag17 Ag20 -141.48(8) . . . . ?
Ag7 Ag14 Ag17 Ag20 -175.22(8) . . . . ?
Ag13 Ag14 Ag17 Ag20 146.83(8) . . . . ?
Ag8 Ag14 Ag17 Ag20 -113.98(7) . . . . ?
O26 Ag14 Ag17 Ag1 -133.5(9) . . . . ?
O31 Ag14 Ag17 Ag1 97.6(5) . . . . ?
Ag15 Ag14 Ag17 Ag1 70.05(6) . . . . ?
Ag19 Ag14 Ag17 Ag1 -143.65(8) . . . . ?
Ag7 Ag14 Ag17 Ag1 -33.74(6) . . . . ?
Ag13 Ag14 Ag17 Ag1 -71.70(6) . . . . ?
Ag20 Ag14 Ag17 Ag1 141.48(8) . . . . ?
Ag8 Ag14 Ag17 Ag1 27.50(6) . . . . ?
O26 Ag14 Ag17 Ag6 -98.7(9) . . . . ?
O31 Ag14 Ag17 Ag6 132.4(5) . . . . ?
Ag15 Ag14 Ag17 Ag6 104.85(7) . . . . ?
Ag19 Ag14 Ag17 Ag6 -108.86(9) . . . . ?
Ag1 Ag14 Ag17 Ag6 34.79(6) . . . . ?
Ag7 Ag14 Ag17 Ag6 1.05(9) . . . . ?
Ag13 Ag14 Ag17 Ag6 -36.90(7) . . . . ?
Ag20 Ag14 Ag17 Ag6 176.27(8) . . . . ?
Ag8 Ag14 Ag17 Ag6 62.29(8) . . . . ?
O26 Ag14 Ag17 Ag19 10.2(9) . . . . ?
O31 Ag14 Ag17 Ag19 -118.7(5) . . . . ?
Ag15 Ag14 Ag17 Ag19 -146.29(8) . . . . ?
Ag1 Ag14 Ag17 Ag19 143.65(8) . . . . ?
Ag7 Ag14 Ag17 Ag19 109.91(8) . . . . ?
Ag13 Ag14 Ag17 Ag19 71.96(7) . . . . ?
Ag20 Ag14 Ag17 Ag19 -74.87(8) . . . . ?
Ag8 Ag14 Ag17 Ag19 171.15(9) . . . . ?
O26 Ag14 Ag17 Ag16 -174.0(9) . . . . ?
O31 Ag14 Ag17 Ag16 57.1(6) . . . . ?
Ag15 Ag14 Ag17 Ag16 29.5(2) . . . . ?
Ag19 Ag14 Ag17 Ag16 175.8(2) . . . . ?
Ag1 Ag14 Ag17 Ag16 -40.50(19) . . . . ?
Ag7 Ag14 Ag17 Ag16 -74.2(2) . . . . ?
Ag13 Ag14 Ag17 Ag16 -112.2(2) . . . . ?
Ag20 Ag14 Ag17 Ag16 101.0(2) . . . . ?
Ag8 Ag14 Ag17 Ag16 -13.0(2) . . . . ?
O26 Ag14 Ag17 Ag18 131.1(9) . . . . ?
O31 Ag14 Ag17 Ag18 2.2(5) . . . . ?
Ag15 Ag14 Ag17 Ag18 -25.34(6) . . . . ?
Ag19 Ag14 Ag17 Ag18 120.96(8) . . . . ?
Ag1 Ag14 Ag17 Ag18 -95.39(7) . . . . ?
Ag7 Ag14 Ag17 Ag18 -129.13(7) . . . . ?
Ag13 Ag14 Ag17 Ag18 -167.09(7) . . . . ?
Ag20 Ag14 Ag17 Ag18 46.09(6) . . . . ?
Ag8 Ag14 Ag17 Ag18 -67.89(7) . . . . ?
O26 Ag14 Ag17 Ag13 -61.8(9) . . . . ?
O31 Ag14 Ag17 Ag13 169.3(5) . . . . ?
Ag15 Ag14 Ag17 Ag13 141.75(7) . . . . ?
Ag19 Ag14 Ag17 Ag13 -71.96(7) . . . . ?
Ag1 Ag14 Ag17 Ag13 71.70(6) . . . . ?
Ag7 Ag14 Ag17 Ag13 37.96(6) . . . . ?
Ag20 Ag14 Ag17 Ag13 -146.83(8) . . . . ?
Ag8 Ag14 Ag17 Ag13 99.19(7) . . . . ?
O26 Ag14 Ag17 Ag11 -167.8(9) . . . . ?
O31 Ag14 Ag17 Ag11 63.3(5) . . . . ?
Ag15 Ag14 Ag17 Ag11 35.71(6) . . . . ?
Ag19 Ag14 Ag17 Ag11 -177.99(8) . . . . ?
Ag1 Ag14 Ag17 Ag11 -34.34(5) . . . . ?
Ag7 Ag14 Ag17 Ag11 -68.08(7) . . . . ?
Ag13 Ag14 Ag17 Ag11 -106.04(7) . . . . ?
Ag20 Ag14 Ag17 Ag11 107.14(7) . . . . ?
Ag8 Ag14 Ag17 Ag11 -6.84(8) . . . . ?
O26 Ag14 Ag17 Ag15 156.5(9) . . . . ?
O31 Ag14 Ag17 Ag15 27.6(5) . . . . ?
Ag19 Ag14 Ag17 Ag15 146.29(8) . . . . ?
Ag1 Ag14 Ag17 Ag15 -70.05(6) . . . . ?
Ag7 Ag14 Ag17 Ag15 -103.79(7) . . . . ?
Ag13 Ag14 Ag17 Ag15 -141.75(7) . . . . ?
Ag20 Ag14 Ag17 Ag15 71.42(6) . . . . ?
Ag8 Ag14 Ag17 Ag15 -42.56(6) . . . . ?
O35 Ag15 Ag18 O37 -33.6(7) . . . . ?
Ag1 Ag15 Ag18 O37 126.5(6) . . . . ?
Ag10 Ag15 Ag18 O37 -129.2(6) . . . . ?
Ag9 Ag15 Ag18 O37 -111.5(6) . . . . ?
Ag14 Ag15 Ag18 O37 60.7(6) . . . . ?
Ag20 Ag15 Ag18 O37 27.0(6) . . . . ?
Ag8 Ag15 Ag18 O37 155.1(6) . . . . ?
Ag11 Ag15 Ag18 O37 162.6(6) . . . . ?
Ag17 Ag15 Ag18 O37 91.1(6) . . . . ?
Ag4 Ag15 Ag18 O37 -173.0(6) . . . . ?
O35 Ag15 Ag18 O39 121.6(14) . . . . ?
Ag1 Ag15 Ag18 O39 -78.2(14) . . . . ?
Ag10 Ag15 Ag18 O39 26.0(14) . . . . ?
Ag9 Ag15 Ag18 O39 43.8(14) . . . . ?
Ag14 Ag15 Ag18 O39 -144.0(14) . . . . ?
Ag20 Ag15 Ag18 O39 -177.8(14) . . . . ?
Ag8 Ag15 Ag18 O39 -49.6(14) . . . . ?
Ag11 Ag15 Ag18 O39 -42.2(14) . . . . ?
Ag17 Ag15 Ag18 O39 -113.6(14) . . . . ?
Ag4 Ag15 Ag18 O39 -17.7(14) . . . . ?
O35 Ag15 Ag18 O41 44.3(6) . . . . ?
Ag1 Ag15 Ag18 O41 -155.5(5) . . . . ?
Ag10 Ag15 Ag18 O41 -51.3(5) . . . . ?
Ag9 Ag15 Ag18 O41 -33.6(5) . . . . ?
Ag14 Ag15 Ag18 O41 138.6(5) . . . . ?
Ag20 Ag15 Ag18 O41 104.9(5) . . . . ?
Ag8 Ag15 Ag18 O41 -126.9(5) . . . . ?
Ag11 Ag15 Ag18 O41 -119.5(5) . . . . ?
Ag17 Ag15 Ag18 O41 169.1(5) . . . . ?
Ag4 Ag15 Ag18 O41 -95.0(5) . . . . ?
O35 Ag15 Ag18 Ag17 -124.8(3) . . . . ?
Ag1 Ag15 Ag18 Ag17 35.40(5) . . . . ?
Ag10 Ag15 Ag18 Ag17 139.64(6) . . . . ?
Ag9 Ag15 Ag18 Ag17 157.39(8) . . . . ?
Ag14 Ag15 Ag18 Ag17 -30.42(7) . . . . ?
Ag20 Ag15 Ag18 Ag17 -64.17(6) . . . . ?
Ag8 Ag15 Ag18 Ag17 64.0(2) . . . . ?
Ag11 Ag15 Ag18 Ag17 71.45(5) . . . . ?
Ag4 Ag15 Ag18 Ag17 95.90(6) . . . . ?
O35 Ag15 Ag18 Ag11 163.8(3) . . . . ?
Ag1 Ag15 Ag18 Ag11 -36.05(6) . . . . ?
Ag10 Ag15 Ag18 Ag11 68.20(5) . . . . ?
Ag9 Ag15 Ag18 Ag11 85.94(7) . . . . ?
Ag14 Ag15 Ag18 Ag11 -101.86(7) . . . . ?
Ag20 Ag15 Ag18 Ag11 -135.61(7) . . . . ?
Ag8 Ag15 Ag18 Ag11 -7.4(2) . . . . ?
Ag17 Ag15 Ag18 Ag11 -71.45(5) . . . . ?
Ag4 Ag15 Ag18 Ag11 24.45(6) . . . . ?
O35 Ag15 Ag18 Ag16 -162.5(3) . . . . ?
Ag1 Ag15 Ag18 Ag16 -2.31(8) . . . . ?
Ag10 Ag15 Ag18 Ag16 101.94(7) . . . . ?
Ag9 Ag15 Ag18 Ag16 119.69(8) . . . . ?
Ag14 Ag15 Ag18 Ag16 -68.12(8) . . . . ?
Ag20 Ag15 Ag18 Ag16 -101.87(7) . . . . ?
Ag8 Ag15 Ag18 Ag16 26.3(2) . . . . ?
Ag11 Ag15 Ag18 Ag16 33.74(6) . . . . ?
Ag17 Ag15 Ag18 Ag16 -37.70(6) . . . . ?
Ag4 Ag15 Ag18 Ag16 58.20(8) . . . . ?
O35 Ag15 Ag18 Ag10 95.6(3) . . . . ?
Ag1 Ag15 Ag18 Ag10 -104.25(6) . . . . ?
Ag9 Ag15 Ag18 Ag10 17.74(7) . . . . ?
Ag14 Ag15 Ag18 Ag10 -170.06(8) . . . . ?
Ag20 Ag15 Ag18 Ag10 156.19(7) . . . . ?
Ag8 Ag15 Ag18 Ag10 -75.6(2) . . . . ?
Ag11 Ag15 Ag18 Ag10 -68.20(5) . . . . ?
Ag17 Ag15 Ag18 Ag10 -139.64(6) . . . . ?
Ag4 Ag15 Ag18 Ag10 -43.74(6) . . . . ?
O35 Ag15 Ag18 Ag20 -60.6(3) . . . . ?
Ag1 Ag15 Ag18 Ag20 99.56(7) . . . . ?
Ag10 Ag15 Ag18 Ag20 -156.19(7) . . . . ?
Ag9 Ag15 Ag18 Ag20 -138.44(9) . . . . ?
Ag14 Ag15 Ag18 Ag20 33.75(7) . . . . ?
Ag8 Ag15 Ag18 Ag20 128.2(2) . . . . ?
Ag11 Ag15 Ag18 Ag20 135.61(7) . . . . ?
Ag17 Ag15 Ag18 Ag20 64.17(6) . . . . ?
Ag4 Ag15 Ag18 Ag20 160.07(7) . . . . ?
O35 Ag15 Ag18 Cd7 20.3(4) . . . . ?
Ag1 Ag15 Ag18 Cd7 -179.48(9) . . . . ?
Ag10 Ag15 Ag18 Cd7 -75.24(11) . . . . ?
Ag9 Ag15 Ag18 Cd7 -57.49(13) . . . . ?
Ag14 Ag15 Ag18 Cd7 114.70(11) . . . . ?
Ag20 Ag15 Ag18 Cd7 80.95(11) . . . . ?
Ag8 Ag15 Ag18 Cd7 -150.87(18) . . . . ?
Ag11 Ag15 Ag18 Cd7 -143.43(12) . . . . ?
Ag17 Ag15 Ag18 Cd7 145.12(11) . . . . ?
Ag4 Ag15 Ag18 Cd7 -118.98(10) . . . . ?
O19 Ag17 Ag18 O37 37.3(7) . . . . ?
Ag20 Ag17 Ag18 O37 -53.0(6) . . . . ?
Ag1 Ag17 Ag18 O37 -155.7(6) . . . . ?
Ag6 Ag17 Ag18 O37 137.4(6) . . . . ?
Ag19 Ag17 Ag18 O37 -38.0(6) . . . . ?
Ag16 Ag17 Ag18 O37 102.7(6) . . . . ?
Ag13 Ag17 Ag18 O37 -128.1(6) . . . . ?
Ag11 Ag17 Ag18 O37 168.0(6) . . . . ?
Ag15 Ag17 Ag18 O37 -120.5(6) . . . . ?
Ag14 Ag17 Ag18 O37 -96.7(6) . . . . ?
O19 Ag17 Ag18 O39 -40.8(7) . . . . ?
Ag20 Ag17 Ag18 O39 -131.1(6) . . . . ?
Ag1 Ag17 Ag18 O39 126.2(6) . . . . ?
Ag6 Ag17 Ag18 O39 59.3(6) . . . . ?
Ag19 Ag17 Ag18 O39 -116.1(6) . . . . ?
Ag16 Ag17 Ag18 O39 24.6(6) . . . . ?
Ag13 Ag17 Ag18 O39 153.8(6) . . . . ?
Ag11 Ag17 Ag18 O39 89.9(6) . . . . ?
Ag15 Ag17 Ag18 O39 161.3(6) . . . . ?
Ag14 Ag17 Ag18 O39 -174.9(5) . . . . ?
O19 Ag17 Ag18 O41 118.1(14) . . . . ?
Ag20 Ag17 Ag18 O41 27.8(14) . . . . ?
Ag1 Ag17 Ag18 O41 -74.9(14) . . . . ?
Ag6 Ag17 Ag18 O41 -141.8(14) . . . . ?
Ag19 Ag17 Ag18 O41 42.8(14) . . . . ?
Ag16 Ag17 Ag18 O41 -176.5(14) . . . . ?
Ag13 Ag17 Ag18 O41 -47.4(14) . . . . ?
Ag11 Ag17 Ag18 O41 -111.3(14) . . . . ?
Ag15 Ag17 Ag18 O41 -39.8(14) . . . . ?
Ag14 Ag17 Ag18 O41 -16.0(14) . . . . ?
O19 Ag17 Ag18 Ag15 157.8(4) . . . . ?
Ag20 Ag17 Ag18 Ag15 67.54(6) . . . . ?
Ag1 Ag17 Ag18 Ag15 -35.13(5) . . . . ?
Ag6 Ag17 Ag18 Ag15 -102.01(8) . . . . ?
Ag19 Ag17 Ag18 Ag15 82.58(9) . . . . ?
Ag16 Ag17 Ag18 Ag15 -136.74(6) . . . . ?
Ag13 Ag17 Ag18 Ag15 -7.57(18) . . . . ?
Ag11 Ag17 Ag18 Ag15 -71.46(5) . . . . ?
Ag14 Ag17 Ag18 Ag15 23.80(5) . . . . ?
O19 Ag17 Ag18 Ag11 -130.7(4) . . . . ?
Ag20 Ag17 Ag18 Ag11 139.00(7) . . . . ?
Ag1 Ag17 Ag18 Ag11 36.34(5) . . . . ?
Ag6 Ag17 Ag18 Ag11 -30.55(7) . . . . ?
Ag19 Ag17 Ag18 Ag11 154.05(10) . . . . ?
Ag16 Ag17 Ag18 Ag11 -65.28(5) . . . . ?
Ag13 Ag17 Ag18 Ag11 63.89(18) . . . . ?
Ag15 Ag17 Ag18 Ag11 71.46(5) . . . . ?
Ag14 Ag17 Ag18 Ag11 95.26(6) . . . . ?
O19 Ag17 Ag18 Ag16 -65.4(4) . . . . ?
Ag20 Ag17 Ag18 Ag16 -155.72(7) . . . . ?
Ag1 Ag17 Ag18 Ag16 101.61(6) . . . . ?
Ag6 Ag17 Ag18 Ag16 34.73(7) . . . . ?
Ag19 Ag17 Ag18 Ag16 -140.67(10) . . . . ?
Ag13 Ag17 Ag18 Ag16 129.17(19) . . . . ?
Ag11 Ag17 Ag18 Ag16 65.28(5) . . . . ?
Ag15 Ag17 Ag18 Ag16 136.74(6) . . . . ?
Ag14 Ag17 Ag18 Ag16 160.54(7) . . . . ?
O19 Ag17 Ag18 Ag10 -167.7(4) . . . . ?
Ag20 Ag17 Ag18 Ag10 102.04(7) . . . . ?
Ag1 Ag17 Ag18 Ag10 -0.62(8) . . . . ?
Ag6 Ag17 Ag18 Ag10 -67.51(9) . . . . ?
Ag19 Ag17 Ag18 Ag10 117.09(9) . . . . ?
Ag16 Ag17 Ag18 Ag10 -102.24(7) . . . . ?
Ag13 Ag17 Ag18 Ag10 26.9(2) . . . . ?
Ag11 Ag17 Ag18 Ag10 -36.96(6) . . . . ?
Ag15 Ag17 Ag18 Ag10 34.51(5) . . . . ?
Ag14 Ag17 Ag18 Ag10 58.30(7) . . . . ?
O19 Ag17 Ag18 Ag20 90.3(4) . . . . ?
Ag1 Ag17 Ag18 Ag20 -102.66(7) . . . . ?
Ag6 Ag17 Ag18 Ag20 -169.55(9) . . . . ?
Ag19 Ag17 Ag18 Ag20 15.05(9) . . . . ?
Ag16 Ag17 Ag18 Ag20 155.72(7) . . . . ?
Ag13 Ag17 Ag18 Ag20 -75.11(19) . . . . ?
Ag11 Ag17 Ag18 Ag20 -139.00(7) . . . . ?
Ag15 Ag17 Ag18 Ag20 -67.54(6) . . . . ?
Ag14 Ag17 Ag18 Ag20 -43.74(6) . . . . ?
O19 Ag17 Ag18 Cd7 14.1(4) . . . . ?
Ag20 Ag17 Ag18 Cd7 -76.17(11) . . . . ?
Ag1 Ag17 Ag18 Cd7 -178.83(10) . . . . ?
Ag6 Ag17 Ag18 Cd7 114.29(11) . . . . ?
Ag19 Ag17 Ag18 Cd7 -61.12(15) . . . . ?
Ag16 Ag17 Ag18 Cd7 79.55(11) . . . . ?
Ag13 Ag17 Ag18 Cd7 -151.28(16) . . . . ?
Ag11 Ag17 Ag18 Cd7 144.83(12) . . . . ?
Ag15 Ag17 Ag18 Cd7 -143.70(12) . . . . ?
Ag14 Ag17 Ag18 Cd7 -119.91(11) . . . . ?
O13 Ag11 Ag18 O37 116.6(17) . . . . ?
Ag1 Ag11 Ag18 O37 -81.9(17) . . . . ?
Ag16 Ag11 Ag18 O37 22.8(17) . . . . ?
Ag4 Ag11 Ag18 O37 -147.6(17) . . . . ?
Ag12 Ag11 Ag18 O37 38.4(17) . . . . ?
Ag10 Ag11 Ag18 O37 176.8(17) . . . . ?
Ag5 Ag11 Ag18 O37 -51.9(17) . . . . ?
Ag15 Ag11 Ag18 O37 -117.7(17) . . . . ?
Ag17 Ag11 Ag18 O37 -45.6(17) . . . . ?
Ag6 Ag11 Ag18 O37 -21.5(17) . . . . ?
O13 Ag11 Ag18 O39 42.5(6) . . . . ?
Ag1 Ag11 Ag18 O39 -156.0(5) . . . . ?
Ag16 Ag11 Ag18 O39 -51.3(5) . . . . ?
Ag4 Ag11 Ag18 O39 138.3(5) . . . . ?
Ag12 Ag11 Ag18 O39 -35.7(5) . . . . ?
Ag10 Ag11 Ag18 O39 102.7(5) . . . . ?
Ag5 Ag11 Ag18 O39 -126.0(5) . . . . ?
Ag15 Ag11 Ag18 O39 168.3(5) . . . . ?
Ag17 Ag11 Ag18 O39 -119.7(5) . . . . ?
Ag6 Ag11 Ag18 O39 -95.6(5) . . . . ?
O13 Ag11 Ag18 O41 -36.3(6) . . . . ?
Ag1 Ag11 Ag18 O41 125.2(5) . . . . ?
Ag16 Ag11 Ag18 O41 -130.2(5) . . . . ?
Ag4 Ag11 Ag18 O41 59.5(5) . . . . ?
Ag12 Ag11 Ag18 O41 -114.5(5) . . . . ?
Ag10 Ag11 Ag18 O41 23.9(5) . . . . ?
Ag5 Ag11 Ag18 O41 155.2(5) . . . . ?
Ag15 Ag11 Ag18 O41 89.4(5) . . . . ?
Ag17 Ag11 Ag18 O41 161.5(5) . . . . ?
Ag6 Ag11 Ag18 O41 -174.4(5) . . . . ?
O13 Ag11 Ag18 Ag15 -125.7(3) . . . . ?
Ag1 Ag11 Ag18 Ag15 35.76(6) . . . . ?
Ag16 Ag11 Ag18 Ag15 140.43(7) . . . . ?
Ag4 Ag11 Ag18 Ag15 -29.95(7) . . . . ?
Ag12 Ag11 Ag18 Ag15 156.05(8) . . . . ?
Ag10 Ag11 Ag18 Ag15 -65.56(5) . . . . ?
Ag5 Ag11 Ag18 Ag15 65.7(2) . . . . ?
Ag17 Ag11 Ag18 Ag15 72.07(5) . . . . ?
Ag6 Ag11 Ag18 Ag15 96.18(6) . . . . ?
O13 Ag11 Ag18 Ag17 162.2(3) . . . . ?
Ag1 Ag11 Ag18 Ag17 -36.31(6) . . . . ?
Ag16 Ag11 Ag18 Ag17 68.36(6) . . . . ?
Ag4 Ag11 Ag18 Ag17 -102.02(7) . . . . ?
Ag12 Ag11 Ag18 Ag17 83.98(8) . . . . ?
Ag10 Ag11 Ag18 Ag17 -137.63(6) . . . . ?
Ag5 Ag11 Ag18 Ag17 -6.3(2) . . . . ?
Ag15 Ag11 Ag18 Ag17 -72.07(5) . . . . ?
Ag6 Ag11 Ag18 Ag17 24.11(6) . . . . ?
O13 Ag11 Ag18 Ag16 93.8(3) . . . . ?
Ag1 Ag11 Ag18 Ag16 -104.68(7) . . . . ?
Ag4 Ag11 Ag18 Ag16 -170.39(8) . . . . ?
Ag12 Ag11 Ag18 Ag16 15.62(7) . . . . ?
Ag10 Ag11 Ag18 Ag16 154.01(7) . . . . ?
Ag5 Ag11 Ag18 Ag16 -74.7(2) . . . . ?
Ag15 Ag11 Ag18 Ag16 -140.43(7) . . . . ?
Ag17 Ag11 Ag18 Ag16 -68.36(6) . . . . ?
Ag6 Ag11 Ag18 Ag16 -44.25(6) . . . . ?
O13 Ag11 Ag18 Ag10 -60.2(3) . . . . ?
Ag1 Ag11 Ag18 Ag10 101.32(7) . . . . ?
Ag16 Ag11 Ag18 Ag10 -154.01(7) . . . . ?
Ag4 Ag11 Ag18 Ag10 35.61(7) . . . . ?
Ag12 Ag11 Ag18 Ag10 -138.39(8) . . . . ?
Ag5 Ag11 Ag18 Ag10 131.3(2) . . . . ?
Ag15 Ag11 Ag18 Ag10 65.56(5) . . . . ?
Ag17 Ag11 Ag18 Ag10 137.63(6) . . . . ?
Ag6 Ag11 Ag18 Ag10 161.74(7) . . . . ?
O13 Ag11 Ag18 Ag20 -163.7(3) . . . . ?
Ag1 Ag11 Ag18 Ag20 -2.16(8) . . . . ?
Ag16 Ag11 Ag18 Ag20 102.51(7) . . . . ?
Ag4 Ag11 Ag18 Ag20 -67.87(9) . . . . ?
Ag12 Ag11 Ag18 Ag20 118.13(8) . . . . ?
Ag10 Ag11 Ag18 Ag20 -103.48(7) . . . . ?
Ag5 Ag11 Ag18 Ag20 27.8(2) . . . . ?
Ag15 Ag11 Ag18 Ag20 -37.92(6) . . . . ?
Ag17 Ag11 Ag18 Ag20 34.15(6) . . . . ?
Ag6 Ag11 Ag18 Ag20 58.26(8) . . . . ?
O13 Ag11 Ag18 Cd7 16.8(3) . . . . ?
Ag1 Ag11 Ag18 Cd7 178.30(11) . . . . ?
Ag16 Ag11 Ag18 Cd7 -77.03(12) . . . . ?
Ag4 Ag11 Ag18 Cd7 112.59(12) . . . . ?
Ag12 Ag11 Ag18 Cd7 -61.41(14) . . . . ?
Ag10 Ag11 Ag18 Cd7 76.98(12) . . . . ?
Ag5 Ag11 Ag18 Cd7 -151.72(16) . . . . ?
Ag15 Ag11 Ag18 Cd7 142.54(13) . . . . ?
Ag17 Ag11 Ag18 Cd7 -145.39(13) . . . . ?
Ag6 Ag11 Ag18 Cd7 -121.28(11) . . . . ?
O40 Ag16 Ag18 O37 38.5(7) . . . . ?
O23 Ag16 Ag18 O37 -41.5(11) . . . . ?
Ag11 Ag16 Ag18 O37 -173.4(5) . . . . ?
Ag12 Ag16 Ag18 O37 171.3(5) . . . . ?
Ag17 Ag16 Ag18 O37 -97.0(5) . . . . ?
Ag6 Ag16 Ag18 O37 -125.9(5) . . . . ?
O40 Ag16 Ag18 O39 -22.3(7) . . . . ?
O23 Ag16 Ag18 O39 -102.3(11) . . . . ?
Ag11 Ag16 Ag18 O39 125.7(5) . . . . ?
Ag12 Ag16 Ag18 O39 110.4(5) . . . . ?
Ag17 Ag16 Ag18 O39 -157.9(5) . . . . ?
Ag6 Ag16 Ag18 O39 173.2(5) . . . . ?
O40 Ag16 Ag18 O41 -46.0(8) . . . . ?
O23 Ag16 Ag18 O41 -126.0(11) . . . . ?
Ag11 Ag16 Ag18 O41 102.1(6) . . . . ?
Ag12 Ag16 Ag18 O41 86.8(6) . . . . ?
Ag17 Ag16 Ag18 O41 178.5(6) . . . . ?
Ag6 Ag16 Ag18 O41 149.6(6) . . . . ?
O40 Ag16 Ag18 Ag15 175.5(5) . . . . ?
O23 Ag16 Ag18 Ag15 95.5(10) . . . . ?
Ag11 Ag16 Ag18 Ag15 -36.47(6) . . . . ?
Ag12 Ag16 Ag18 Ag15 -51.78(9) . . . . ?
Ag17 Ag16 Ag18 Ag15 39.92(6) . . . . ?
Ag6 Ag16 Ag18 Ag15 11.00(8) . . . . ?
O40 Ag16 Ag18 Ag17 135.5(5) . . . . ?
O23 Ag16 Ag18 Ag17 55.6(10) . . . . ?
Ag11 Ag16 Ag18 Ag17 -76.40(6) . . . . ?
Ag12 Ag16 Ag18 Ag17 -91.71(8) . . . . ?
Ag6 Ag16 Ag18 Ag17 -28.92(6) . . . . ?
O40 Ag16 Ag18 Ag11 -148.1(5) . . . . ?
O23 Ag16 Ag18 Ag11 132.0(10) . . . . ?
Ag12 Ag16 Ag18 Ag11 -15.31(7) . . . . ?
Ag17 Ag16 Ag18 Ag11 76.40(6) . . . . ?
Ag6 Ag16 Ag18 Ag11 47.47(6) . . . . ?
O40 Ag16 Ag18 Ag10 -124.8(5) . . . . ?
O23 Ag16 Ag18 Ag10 155.2(9) . . . . ?
Ag11 Ag16 Ag18 Ag10 23.23(6) . . . . ?
Ag12 Ag16 Ag18 Ag10 7.92(10) . . . . ?
Ag17 Ag16 Ag18 Ag10 99.63(7) . . . . ?
Ag6 Ag16 Ag18 Ag10 70.71(8) . . . . ?
O40 Ag16 Ag18 Ag20 114.6(5) . . . . ?
O23 Ag16 Ag18 Ag20 34.6(10) . . . . ?
Ag11 Ag16 Ag18 Ag20 -97.34(7) . . . . ?
Ag12 Ag16 Ag18 Ag20 -112.65(8) . . . . ?
Ag17 Ag16 Ag18 Ag20 -20.94(6) . . . . ?
Ag6 Ag16 Ag18 Ag20 -49.87(8) . . . . ?
O40 Ag16 Ag18 Cd7 -6.4(5) . . . . ?
O23 Ag16 Ag18 Cd7 -86.4(10) . . . . ?
Ag11 Ag16 Ag18 Cd7 141.69(7) . . . . ?
Ag12 Ag16 Ag18 Cd7 126.38(8) . . . . ?
Ag17 Ag16 Ag18 Cd7 -141.91(7) . . . . ?
Ag6 Ag16 Ag18 Cd7 -170.83(6) . . . . ?
O42 Ag10 Ag18 O37 -40.6(9) . . . . ?
O17 Ag10 Ag18 O37 -128.0(12) . . . . ?
Ag15 Ag10 Ag18 O37 105.0(7) . . . . ?
Ag9 Ag10 Ag18 O37 88.0(7) . . . . ?
Ag11 Ag10 Ag18 O37 -178.6(7) . . . . ?
Ag4 Ag10 Ag18 O37 151.1(7) . . . . ?
O42 Ag10 Ag18 O39 42.2(6) . . . . ?
O17 Ag10 Ag18 O39 -45.2(11) . . . . ?
Ag15 Ag10 Ag18 O39 -172.2(4) . . . . ?
Ag9 Ag10 Ag18 O39 170.8(4) . . . . ?
Ag11 Ag10 Ag18 O39 -95.9(4) . . . . ?
Ag4 Ag10 Ag18 O39 -126.1(4) . . . . ?
O42 Ag10 Ag18 O41 -20.4(7) . . . . ?
O17 Ag10 Ag18 O41 -107.8(11) . . . . ?
Ag15 Ag10 Ag18 O41 125.3(5) . . . . ?
Ag9 Ag10 Ag18 O41 108.3(5) . . . . ?
Ag11 Ag10 Ag18 O41 -158.4(5) . . . . ?
Ag4 Ag10 Ag18 O41 171.4(5) . . . . ?
O42 Ag10 Ag18 Ag15 -145.6(5) . . . . ?
O17 Ag10 Ag18 Ag15 127.0(10) . . . . ?
Ag9 Ag10 Ag18 Ag15 -17.00(7) . . . . ?
Ag11 Ag10 Ag18 Ag15 76.35(6) . . . . ?
Ag4 Ag10 Ag18 Ag15 46.13(6) . . . . ?
O42 Ag10 Ag18 Ag17 177.0(5) . . . . ?
O17 Ag10 Ag18 Ag17 89.6(10) . . . . ?
Ag15 Ag10 Ag18 Ag17 -37.36(6) . . . . ?
Ag9 Ag10 Ag18 Ag17 -54.36(9) . . . . ?
Ag11 Ag10 Ag18 Ag17 38.99(6) . . . . ?
Ag4 Ag10 Ag18 Ag17 8.77(8) . . . . ?
O42 Ag10 Ag18 Ag11 138.0(5) . . . . ?
O17 Ag10 Ag18 Ag11 50.6(10) . . . . ?
Ag15 Ag10 Ag18 Ag11 -76.35(6) . . . . ?
Ag9 Ag10 Ag18 Ag11 -93.35(8) . . . . ?
Ag4 Ag10 Ag18 Ag11 -30.22(5) . . . . ?
O42 Ag10 Ag18 Ag16 115.3(5) . . . . ?
O17 Ag10 Ag18 Ag16 27.9(10) . . . . ?
Ag15 Ag10 Ag18 Ag16 -99.04(7) . . . . ?
Ag9 Ag10 Ag18 Ag16 -116.04(8) . . . . ?
Ag11 Ag10 Ag18 Ag16 -22.69(6) . . . . ?
Ag4 Ag10 Ag18 Ag16 -52.92(8) . . . . ?
O42 Ag10 Ag18 Ag20 -124.4(5) . . . . ?
O17 Ag10 Ag18 Ag20 148.2(10) . . . . ?
Ag15 Ag10 Ag18 Ag20 21.20(6) . . . . ?
Ag9 Ag10 Ag18 Ag20 4.20(10) . . . . ?
Ag11 Ag10 Ag18 Ag20 97.55(7) . . . . ?
Ag4 Ag10 Ag18 Ag20 67.32(8) . . . . ?
O42 Ag10 Ag18 Cd7 -4.1(5) . . . . ?
O17 Ag10 Ag18 Cd7 -91.5(10) . . . . ?
Ag15 Ag10 Ag18 Cd7 141.53(7) . . . . ?
Ag9 Ag10 Ag18 Cd7 124.53(8) . . . . ?
Ag11 Ag10 Ag18 Cd7 -142.12(7) . . . . ?
Ag4 Ag10 Ag18 Cd7 -172.34(6) . . . . ?
O22 Ag13 Ag19 O30 34.8(8) . . . . ?
O29 Ag13 Ag19 O30 -35.0(8) . . . . ?
Ag1 Ag13 Ag19 O30 171.3(6) . . . . ?
Ag7 Ag13 Ag19 O30 -125.0(6) . . . . ?
Ag2 Ag13 Ag19 O30 147.2(7) . . . . ?
Ag14 Ag13 Ag19 O30 -145.5(6) . . . . ?
Ag17 Ag13 Ag19 O30 134.7(6) . . . . ?
Ag6 Ag13 Ag19 O30 110.5(6) . . . . ?
O22 Ag13 Ag19 O34 125.0(8) . . . . ?
O29 Ag13 Ag19 O34 55.3(9) . . . . ?
Ag1 Ag13 Ag19 O34 -98.5(7) . . . . ?
Ag7 Ag13 Ag19 O34 -34.8(7) . . . . ?
Ag2 Ag13 Ag19 O34 -122.6(7) . . . . ?
Ag14 Ag13 Ag19 O34 -55.3(7) . . . . ?
Ag17 Ag13 Ag19 O34 -135.1(7) . . . . ?
Ag6 Ag13 Ag19 O34 -159.3(7) . . . . ?
O22 Ag13 Ag19 O20 -66.1(9) . . . . ?
O29 Ag13 Ag19 O20 -135.8(9) . . . . ?
Ag1 Ag13 Ag19 O20 70.4(8) . . . . ?
Ag7 Ag13 Ag19 O20 134.1(8) . . . . ?
Ag2 Ag13 Ag19 O20 46.4(9) . . . . ?
Ag14 Ag13 Ag19 O20 113.6(8) . . . . ?
Ag17 Ag13 Ag19 O20 33.8(8) . . . . ?
Ag6 Ag13 Ag19 O20 9.7(8) . . . . ?
O22 Ag13 Ag19 Ag17 -99.9(5) . . . . ?
O29 Ag13 Ag19 Ag17 -169.6(5) . . . . ?
Ag1 Ag13 Ag19 Ag17 36.60(6) . . . . ?
Ag7 Ag13 Ag19 Ag17 100.30(8) . . . . ?
Ag2 Ag13 Ag19 Ag17 12.6(3) . . . . ?
Ag14 Ag13 Ag19 Ag17 79.80(6) . . . . ?
Ag6 Ag13 Ag19 Ag17 -24.15(7) . . . . ?
O22 Ag13 Ag19 Ag14 -179.7(5) . . . . ?
O29 Ag13 Ag19 Ag14 110.6(5) . . . . ?
Ag1 Ag13 Ag19 Ag14 -43.21(6) . . . . ?
Ag7 Ag13 Ag19 Ag14 20.50(8) . . . . ?
Ag2 Ag13 Ag19 Ag14 -67.3(3) . . . . ?
Ag17 Ag13 Ag19 Ag14 -79.80(6) . . . . ?
Ag6 Ag13 Ag19 Ag14 -103.95(7) . . . . ?
O22 Ag13 Ag19 Ag20 -135.4(5) . . . . ?
O29 Ag13 Ag19 Ag20 154.9(5) . . . . ?
Ag1 Ag13 Ag19 Ag20 1.13(10) . . . . ?
Ag7 Ag13 Ag19 Ag20 64.83(10) . . . . ?
Ag2 Ag13 Ag19 Ag20 -22.9(3) . . . . ?
Ag14 Ag13 Ag19 Ag20 44.33(7) . . . . ?
Ag17 Ag13 Ag19 Ag20 -35.47(7) . . . . ?
Ag6 Ag13 Ag19 Ag20 -59.62(10) . . . . ?
O19 Ag17 Ag19 O30 65.3(9) . . . . ?
Ag20 Ag17 Ag19 O30 160.2(8) . . . . ?
Ag1 Ag17 Ag19 O30 -97.6(8) . . . . ?
Ag6 Ag17 Ag19 O30 -30.6(8) . . . . ?
Ag16 Ag17 Ag19 O30 54.3(8) . . . . ?
Ag18 Ag17 Ag19 O30 144.8(8) . . . . ?
Ag13 Ag17 Ag19 O30 -60.0(8) . . . . ?
Ag11 Ag17 Ag19 O30 -123.1(8) . . . . ?
Ag15 Ag17 Ag19 O30 -155.4(8) . . . . ?
Ag14 Ag17 Ag19 O30 -128.3(8) . . . . ?
O19 Ag17 Ag19 O34 -101.7(8) . . . . ?
Ag20 Ag17 Ag19 O34 -6.8(7) . . . . ?
Ag1 Ag17 Ag19 O34 95.4(7) . . . . ?
Ag6 Ag17 Ag19 O34 162.3(7) . . . . ?
Ag16 Ag17 Ag19 O34 -112.7(7) . . . . ?
Ag18 Ag17 Ag19 O34 -22.2(7) . . . . ?
Ag13 Ag17 Ag19 O34 133.0(7) . . . . ?
Ag11 Ag17 Ag19 O34 69.9(8) . . . . ?
Ag15 Ag17 Ag19 O34 37.5(7) . . . . ?
Ag14 Ag17 Ag19 O34 64.6(7) . . . . ?
O19 Ag17 Ag19 O20 -30.4(6) . . . . ?
Ag20 Ag17 Ag19 O20 64.5(5) . . . . ?
Ag1 Ag17 Ag19 O20 166.6(5) . . . . ?
Ag6 Ag17 Ag19 O20 -126.4(5) . . . . ?
Ag16 Ag17 Ag19 O20 -41.4(6) . . . . ?
Ag18 Ag17 Ag19 O20 49.1(5) . . . . ?
Ag13 Ag17 Ag19 O20 -155.8(5) . . . . ?
Ag11 Ag17 Ag19 O20 141.1(6) . . . . ?
Ag15 Ag17 Ag19 O20 108.8(5) . . . . ?
Ag14 Ag17 Ag19 O20 135.9(5) . . . . ?
O19 Ag17 Ag19 Ag13 125.3(4) . . . . ?
Ag20 Ag17 Ag19 Ag13 -139.78(8) . . . . ?
Ag1 Ag17 Ag19 Ag13 -37.64(7) . . . . ?
Ag6 Ag17 Ag19 Ag13 29.35(8) . . . . ?
Ag16 Ag17 Ag19 Ag13 114.32(14) . . . . ?
Ag18 Ag17 Ag19 Ag13 -155.19(9) . . . . ?
Ag11 Ag17 Ag19 Ag13 -63.1(2) . . . . ?
Ag15 Ag17 Ag19 Ag13 -95.46(7) . . . . ?
Ag14 Ag17 Ag19 Ag13 -68.35(7) . . . . ?
O19 Ag17 Ag19 Ag14 -166.3(4) . . . . ?
Ag20 Ag17 Ag19 Ag14 -71.43(7) . . . . ?
Ag1 Ag17 Ag19 Ag14 30.71(7) . . . . ?
Ag6 Ag17 Ag19 Ag14 97.70(8) . . . . ?
Ag16 Ag17 Ag19 Ag14 -177.33(13) . . . . ?
Ag18 Ag17 Ag19 Ag14 -86.84(9) . . . . ?
Ag13 Ag17 Ag19 Ag14 68.35(7) . . . . ?
Ag11 Ag17 Ag19 Ag14 5.2(2) . . . . ?
Ag15 Ag17 Ag19 Ag14 -27.11(7) . . . . ?
O19 Ag17 Ag19 Ag20 -94.9(4) . . . . ?
Ag1 Ag17 Ag19 Ag20 102.14(8) . . . . ?
Ag6 Ag17 Ag19 Ag20 169.13(9) . . . . ?
Ag16 Ag17 Ag19 Ag20 -105.90(14) . . . . ?
Ag18 Ag17 Ag19 Ag20 -15.41(9) . . . . ?
Ag13 Ag17 Ag19 Ag20 139.78(8) . . . . ?
Ag11 Ag17 Ag19 Ag20 76.7(2) . . . . ?
Ag15 Ag17 Ag19 Ag20 44.32(7) . . . . ?
Ag14 Ag17 Ag19 Ag20 71.43(7) . . . . ?
O26 Ag14 Ag19 O30 -54.0(9) . . . . ?
O31 Ag14 Ag19 O30 -123.3(9) . . . . ?
Ag15 Ag14 Ag19 O30 149.9(8) . . . . ?
Ag1 Ag14 Ag19 O30 91.0(8) . . . . ?
Ag7 Ag14 Ag19 O30 30.2(8) . . . . ?
Ag13 Ag14 Ag19 O30 49.6(8) . . . . ?
Ag20 Ag14 Ag19 O30 -177.3(8) . . . . ?
Ag8 Ag14 Ag19 O30 97.1(8) . . . . ?
Ag17 Ag14 Ag19 O30 119.9(8) . . . . ?
O26 Ag14 Ag19 O34 42.4(8) . . . . ?
O31 Ag14 Ag19 O34 -26.9(7) . . . . ?
Ag15 Ag14 Ag19 O34 -113.6(5) . . . . ?
Ag1 Ag14 Ag19 O34 -172.5(5) . . . . ?
Ag7 Ag14 Ag19 O34 126.6(5) . . . . ?
Ag13 Ag14 Ag19 O34 146.1(5) . . . . ?
Ag20 Ag14 Ag19 O34 -80.8(5) . . . . ?
Ag8 Ag14 Ag19 O34 -166.5(6) . . . . ?
Ag17 Ag14 Ag19 O34 -143.7(5) . . . . ?
O26 Ag14 Ag19 O20 130.1(7) . . . . ?
O31 Ag14 Ag19 O20 60.8(7) . . . . ?
Ag15 Ag14 Ag19 O20 -26.0(5) . . . . ?
Ag1 Ag14 Ag19 O20 -84.9(5) . . . . ?
Ag7 Ag14 Ag19 O20 -145.8(5) . . . . ?
Ag13 Ag14 Ag19 O20 -126.3(5) . . . . ?
Ag20 Ag14 Ag19 O20 6.8(5) . . . . ?
Ag8 Ag14 Ag19 O20 -78.9(5) . . . . ?
Ag17 Ag14 Ag19 O20 -56.1(5) . . . . ?
O26 Ag14 Ag19 Ag13 -103.6(6) . . . . ?
O31 Ag14 Ag19 Ag13 -172.9(5) . . . . ?
Ag15 Ag14 Ag19 Ag13 100.33(7) . . . . ?
Ag1 Ag14 Ag19 Ag13 41.43(6) . . . . ?
Ag7 Ag14 Ag19 Ag13 -19.45(7) . . . . ?
Ag20 Ag14 Ag19 Ag13 133.10(7) . . . . ?
Ag8 Ag14 Ag19 Ag13 47.5(2) . . . . ?
Ag17 Ag14 Ag19 Ag13 70.24(6) . . . . ?
O26 Ag14 Ag19 Ag17 -173.8(6) . . . . ?
O31 Ag14 Ag19 Ag17 116.8(5) . . . . ?
Ag15 Ag14 Ag19 Ag17 30.09(7) . . . . ?
Ag1 Ag14 Ag19 Ag17 -28.81(6) . . . . ?
Ag7 Ag14 Ag19 Ag17 -89.69(8) . . . . ?
Ag13 Ag14 Ag19 Ag17 -70.24(6) . . . . ?
Ag20 Ag14 Ag19 Ag17 62.87(6) . . . . ?
Ag8 Ag14 Ag19 Ag17 -22.8(2) . . . . ?
O26 Ag14 Ag19 Ag20 123.3(6) . . . . ?
O31 Ag14 Ag19 Ag20 54.0(5) . . . . ?
Ag15 Ag14 Ag19 Ag20 -32.78(6) . . . . ?
Ag1 Ag14 Ag19 Ag20 -91.67(6) . . . . ?
Ag7 Ag14 Ag19 Ag20 -152.56(7) . . . . ?
Ag13 Ag14 Ag19 Ag20 -133.10(7) . . . . ?
Ag8 Ag14 Ag19 Ag20 -85.7(2) . . . . ?
Ag17 Ag14 Ag19 Ag20 -62.87(6) . . . . ?
O19 Ag17 Ag20 O38 -36.0(10) . . . . ?
Ag1 Ag17 Ag20 O38 148.9(9) . . . . ?
Ag6 Ag17 Ag20 O38 160.8(10) . . . . ?
Ag19 Ag17 Ag20 O38 -114.3(9) . . . . ?
Ag16 Ag17 Ag20 O38 26.4(9) . . . . ?
Ag18 Ag17 Ag20 O38 51.7(9) . . . . ?
Ag13 Ag17 Ag20 O38 -149.5(9) . . . . ?
Ag11 Ag17 Ag20 O38 88.8(9) . . . . ?
Ag15 Ag17 Ag20 O38 118.9(9) . . . . ?
Ag14 Ag17 Ag20 O38 -178.1(9) . . . . ?
O19 Ag17 Ag20 O33 113.0(7) . . . . ?
Ag1 Ag17 Ag20 O33 -62.1(5) . . . . ?
Ag6 Ag17 Ag20 O33 -50.2(7) . . . . ?
Ag19 Ag17 Ag20 O33 34.8(5) . . . . ?
Ag16 Ag17 Ag20 O33 175.4(5) . . . . ?
Ag18 Ag17 Ag20 O33 -159.3(5) . . . . ?
Ag13 Ag17 Ag20 O33 -0.5(6) . . . . ?
Ag11 Ag17 Ag20 O33 -122.2(5) . . . . ?
Ag15 Ag17 Ag20 O33 -92.1(5) . . . . ?
Ag14 Ag17 Ag20 O33 -29.1(5) . . . . ?
O19 Ag17 Ag20 Ag15 -154.8(4) . . . . ?
Ag1 Ag17 Ag20 Ag15 30.00(6) . . . . ?
Ag6 Ag17 Ag20 Ag15 41.9(5) . . . . ?
Ag19 Ag17 Ag20 Ag15 126.89(8) . . . . ?
Ag16 Ag17 Ag20 Ag15 -92.43(8) . . . . ?
Ag18 Ag17 Ag20 Ag15 -67.12(6) . . . . ?
Ag13 Ag17 Ag20 Ag15 91.60(7) . . . . ?
Ag11 Ag17 Ag20 Ag15 -30.08(7) . . . . ?
Ag14 Ag17 Ag20 Ag15 63.02(5) . . . . ?
O19 Ag17 Ag20 Ag19 78.3(4) . . . . ?
Ag1 Ag17 Ag20 Ag19 -96.89(8) . . . . ?
Ag6 Ag17 Ag20 Ag19 -85.0(5) . . . . ?
Ag16 Ag17 Ag20 Ag19 140.69(10) . . . . ?
Ag18 Ag17 Ag20 Ag19 165.99(8) . . . . ?
Ag13 Ag17 Ag20 Ag19 -35.28(8) . . . . ?
Ag11 Ag17 Ag20 Ag19 -156.97(9) . . . . ?
Ag15 Ag17 Ag20 Ag19 -126.89(8) . . . . ?
Ag14 Ag17 Ag20 Ag19 -63.87(7) . . . . ?
O19 Ag17 Ag20 Ag18 -87.7(4) . . . . ?
Ag1 Ag17 Ag20 Ag18 97.12(7) . . . . ?
Ag6 Ag17 Ag20 Ag18 109.1(5) . . . . ?
Ag19 Ag17 Ag20 Ag18 -165.99(8) . . . . ?
Ag16 Ag17 Ag20 Ag18 -25.30(8) . . . . ?
Ag13 Ag17 Ag20 Ag18 158.73(8) . . . . ?
Ag11 Ag17 Ag20 Ag18 37.04(6) . . . . ?
Ag15 Ag17 Ag20 Ag18 67.12(6) . . . . ?
Ag14 Ag17 Ag20 Ag18 130.14(7) . . . . ?
O19 Ag17 Ag20 Ag14 142.2(4) . . . . ?
Ag1 Ag17 Ag20 Ag14 -33.02(6) . . . . ?
Ag6 Ag17 Ag20 Ag14 -21.1(5) . . . . ?
Ag19 Ag17 Ag20 Ag14 63.87(7) . . . . ?
Ag16 Ag17 Ag20 Ag14 -155.44(8) . . . . ?
Ag18 Ag17 Ag20 Ag14 -130.14(7) . . . . ?
Ag13 Ag17 Ag20 Ag14 28.59(7) . . . . ?
Ag11 Ag17 Ag20 Ag14 -93.10(7) . . . . ?
Ag15 Ag17 Ag20 Ag14 -63.02(5) . . . . ?
O35 Ag15 Ag20 O38 44.0(9) . . . . ?
Ag1 Ag15 Ag20 O38 -158.2(8) . . . . ?
Ag10 Ag15 Ag20 O38 -34.4(8) . . . . ?
Ag9 Ag15 Ag20 O38 48.7(8) . . . . ?
Ag14 Ag15 Ag20 O38 152.9(8) . . . . ?
Ag18 Ag15 Ag20 O38 -59.6(8) . . . . ?
Ag8 Ag15 Ag20 O38 139.2(8) . . . . ?
Ag11 Ag15 Ag20 O38 -98.9(8) . . . . ?
Ag17 Ag15 Ag20 O38 -128.4(8) . . . . ?
Ag4 Ag15 Ag20 O38 -127.5(8) . . . . ?
O35 Ag15 Ag20 O33 -60.0(7) . . . . ?
Ag1 Ag15 Ag20 O33 97.8(5) . . . . ?
Ag10 Ag15 Ag20 O33 -138.4(5) . . . . ?
Ag9 Ag15 Ag20 O33 -55.3(5) . . . . ?
Ag14 Ag15 Ag20 O33 48.9(5) . . . . ?
Ag18 Ag15 Ag20 O33 -163.7(5) . . . . ?
Ag8 Ag15 Ag20 O33 35.2(5) . . . . ?
Ag11 Ag15 Ag20 O33 157.1(5) . . . . ?
Ag17 Ag15 Ag20 O33 127.6(5) . . . . ?
Ag4 Ag15 Ag20 O33 128.5(6) . . . . ?
O35 Ag15 Ag20 Ag17 172.5(4) . . . . ?
Ag1 Ag15 Ag20 Ag17 -29.75(6) . . . . ?
Ag10 Ag15 Ag20 Ag17 94.06(8) . . . . ?
Ag9 Ag15 Ag20 Ag17 177.12(12) . . . . ?
Ag14 Ag15 Ag20 Ag17 -78.63(6) . . . . ?
Ag18 Ag15 Ag20 Ag17 68.78(6) . . . . ?
Ag8 Ag15 Ag20 Ag17 -92.41(8) . . . . ?
Ag11 Ag15 Ag20 Ag17 29.56(6) . . . . ?
Ag4 Ag15 Ag20 Ag17 0.9(2) . . . . ?
O35 Ag15 Ag20 Ag19 -141.1(4) . . . . ?
Ag1 Ag15 Ag20 Ag19 16.65(9) . . . . ?
Ag10 Ag15 Ag20 Ag19 140.46(8) . . . . ?
Ag9 Ag15 Ag20 Ag19 -136.48(11) . . . . ?
Ag14 Ag15 Ag20 Ag19 -32.23(7) . . . . ?
Ag18 Ag15 Ag20 Ag19 115.18(8) . . . . ?
Ag8 Ag15 Ag20 Ag19 -46.01(10) . . . . ?
Ag11 Ag15 Ag20 Ag19 75.96(8) . . . . ?
Ag17 Ag15 Ag20 Ag19 46.40(7) . . . . ?
Ag4 Ag15 Ag20 Ag19 47.3(2) . . . . ?
O35 Ag15 Ag20 Ag18 103.7(4) . . . . ?
Ag1 Ag15 Ag20 Ag18 -98.53(7) . . . . ?
Ag10 Ag15 Ag20 Ag18 25.28(7) . . . . ?
Ag9 Ag15 Ag20 Ag18 108.34(13) . . . . ?
Ag14 Ag15 Ag20 Ag18 -147.41(7) . . . . ?
Ag8 Ag15 Ag20 Ag18 -161.19(9) . . . . ?
Ag11 Ag15 Ag20 Ag18 -39.22(6) . . . . ?
Ag17 Ag15 Ag20 Ag18 -68.78(6) . . . . ?
Ag4 Ag15 Ag20 Ag18 -67.9(2) . . . . ?
O35 Ag15 Ag20 Ag14 -108.9(4) . . . . ?
Ag1 Ag15 Ag20 Ag14 48.88(6) . . . . ?
Ag10 Ag15 Ag20 Ag14 172.69(9) . . . . ?
Ag9 Ag15 Ag20 Ag14 -104.25(13) . . . . ?
Ag18 Ag15 Ag20 Ag14 147.41(7) . . . . ?
Ag8 Ag15 Ag20 Ag14 -13.78(8) . . . . ?
Ag11 Ag15 Ag20 Ag14 108.19(7) . . . . ?
Ag17 Ag15 Ag20 Ag14 78.63(6) . . . . ?
Ag4 Ag15 Ag20 Ag14 79.5(2) . . . . ?
O30 Ag19 Ag20 O38 20(2) . . . . ?
O34 Ag19 Ag20 O38 -59.0(9) . . . . ?
O20 Ag19 Ag20 O38 33.4(9) . . . . ?
Ag13 Ag19 Ag20 O38 163.6(8) . . . . ?
Ag17 Ag19 Ag20 O38 125.5(8) . . . . ?
Ag14 Ag19 Ag20 O38 -152.9(8) . . . . ?
O30 Ag19 Ag20 O33 101(2) . . . . ?
O34 Ag19 Ag20 O33 21.8(7) . . . . ?
O20 Ag19 Ag20 O33 114.2(6) . . . . ?
Ag13 Ag19 Ag20 O33 -115.6(5) . . . . ?
Ag17 Ag19 Ag20 O33 -153.7(5) . . . . ?
Ag14 Ag19 Ag20 O33 -72.1(5) . . . . ?
O30 Ag19 Ag20 Ag17 -105(2) . . . . ?
O34 Ag19 Ag20 Ag17 175.5(5) . . . . ?
O20 Ag19 Ag20 Ag17 -92.1(4) . . . . ?
Ag13 Ag19 Ag20 Ag17 38.08(8) . . . . ?
Ag14 Ag19 Ag20 Ag17 81.61(6) . . . . ?
O30 Ag19 Ag20 Ag15 -155(2) . . . . ?
O34 Ag19 Ag20 Ag15 126.2(5) . . . . ?
O20 Ag19 Ag20 Ag15 -141.4(4) . . . . ?
Ag13 Ag19 Ag20 Ag15 -11.24(10) . . . . ?
Ag17 Ag19 Ag20 Ag15 -49.33(7) . . . . ?
Ag14 Ag19 Ag20 Ag15 32.29(6) . . . . ?
O30 Ag19 Ag20 Ag18 -91(2) . . . . ?
O34 Ag19 Ag20 Ag18 -170.5(5) . . . . ?
O20 Ag19 Ag20 Ag18 -78.1(4) . . . . ?
Ag13 Ag19 Ag20 Ag18 52.08(12) . . . . ?
Ag17 Ag19 Ag20 Ag18 14.00(8) . . . . ?
Ag14 Ag19 Ag20 Ag18 95.61(8) . . . . ?
O30 Ag19 Ag20 Ag14 173(2) . . . . ?
O34 Ag19 Ag20 Ag14 93.9(5) . . . . ?
O20 Ag19 Ag20 Ag14 -173.7(4) . . . . ?
Ag13 Ag19 Ag20 Ag14 -43.53(7) . . . . ?
Ag17 Ag19 Ag20 Ag14 -81.61(6) . . . . ?
O37 Ag18 Ag20 O38 -20.2(9) . . . . ?
O39 Ag18 Ag20 O38 -44.6(9) . . . . ?
O41 Ag18 Ag20 O38 42.3(8) . . . . ?
Ag15 Ag18 Ag20 O38 136.4(7) . . . . ?
Ag17 Ag18 Ag20 O38 -145.9(7) . . . . ?
Ag11 Ag18 Ag20 O38 176.7(7) . . . . ?
Ag16 Ag18 Ag20 O38 -124.1(7) . . . . ?
Ag10 Ag18 Ag20 O38 115.5(7) . . . . ?
Cd7 Ag18 Ag20 O38 -3.5(7) . . . . ?
O37 Ag18 Ag20 O33 -105.4(16) . . . . ?
O39 Ag18 Ag20 O33 -129.8(16) . . . . ?
O41 Ag18 Ag20 O33 -42.8(16) . . . . ?
Ag15 Ag18 Ag20 O33 51.2(15) . . . . ?
Ag17 Ag18 Ag20 O33 129.0(15) . . . . ?
Ag11 Ag18 Ag20 O33 91.6(15) . . . . ?
Ag16 Ag18 Ag20 O33 150.7(15) . . . . ?
Ag10 Ag18 Ag20 O33 30.3(15) . . . . ?
Cd7 Ag18 Ag20 O33 -88.7(15) . . . . ?
O37 Ag18 Ag20 Ag17 125.7(6) . . . . ?
O39 Ag18 Ag20 Ag17 101.2(6) . . . . ?
O41 Ag18 Ag20 Ag17 -171.8(4) . . . . ?
Ag15 Ag18 Ag20 Ag17 -77.76(6) . . . . ?
Ag11 Ag18 Ag20 Ag17 -37.40(7) . . . . ?
Ag16 Ag18 Ag20 Ag17 21.71(7) . . . . ?
Ag10 Ag18 Ag20 Ag17 -98.68(7) . . . . ?
Cd7 Ag18 Ag20 Ag17 142.31(8) . . . . ?
O37 Ag18 Ag20 Ag15 -156.6(6) . . . . ?
O39 Ag18 Ag20 Ag15 179.0(6) . . . . ?
O41 Ag18 Ag20 Ag15 -94.0(4) . . . . ?
Ag17 Ag18 Ag20 Ag15 77.76(6) . . . . ?
Ag11 Ag18 Ag20 Ag15 40.36(6) . . . . ?
Ag16 Ag18 Ag20 Ag15 99.47(7) . . . . ?
Ag10 Ag18 Ag20 Ag15 -20.92(6) . . . . ?
Cd7 Ag18 Ag20 Ag15 -139.93(8) . . . . ?
O37 Ag18 Ag20 Ag19 111.6(6) . . . . ?
O39 Ag18 Ag20 Ag19 87.2(6) . . . . ?
O41 Ag18 Ag20 Ag19 174.2(4) . . . . ?
Ag15 Ag18 Ag20 Ag19 -91.77(9) . . . . ?
Ag17 Ag18 Ag20 Ag19 -14.01(8) . . . . ?
Ag11 Ag18 Ag20 Ag19 -51.41(11) . . . . ?
Ag16 Ag18 Ag20 Ag19 7.70(11) . . . . ?
Ag10 Ag18 Ag20 Ag19 -112.69(9) . . . . ?
Cd7 Ag18 Ag20 Ag19 128.30(9) . . . . ?
O37 Ag18 Ag20 Ag14 174.6(6) . . . . ?
O39 Ag18 Ag20 Ag14 150.1(6) . . . . ?
O41 Ag18 Ag20 Ag14 -122.9(4) . . . . ?
Ag15 Ag18 Ag20 Ag14 -28.86(6) . . . . ?
Ag17 Ag18 Ag20 Ag14 48.91(7) . . . . ?
Ag11 Ag18 Ag20 Ag14 11.51(9) . . . . ?
Ag16 Ag18 Ag20 Ag14 70.61(9) . . . . ?
Ag10 Ag18 Ag20 Ag14 -49.77(9) . . . . ?
Cd7 Ag18 Ag20 Ag14 -168.79(7) . . . . ?
O26 Ag14 Ag20 O38 39.1(18) . . . . ?
O31 Ag14 Ag20 O38 -34.9(18) . . . . ?
Ag15 Ag14 Ag20 O38 -109.1(17) . . . . ?
Ag19 Ag14 Ag20 O38 108.4(17) . . . . ?
Ag1 Ag14 Ag20 O38 -153.4(17) . . . . ?
Ag7 Ag14 Ag20 O38 -172.6(17) . . . . ?
Ag13 Ag14 Ag20 O38 148.2(17) . . . . ?
Ag8 Ag14 Ag20 O38 -97.2(17) . . . . ?
Ag17 Ag14 Ag20 O38 176.5(17) . . . . ?
O26 Ag14 Ag20 O33 19.2(7) . . . . ?
O31 Ag14 Ag20 O33 -54.8(6) . . . . ?
Ag15 Ag14 Ag20 O33 -129.0(5) . . . . ?
Ag19 Ag14 Ag20 O33 88.5(4) . . . . ?
Ag1 Ag14 Ag20 O33 -173.3(5) . . . . ?
Ag7 Ag14 Ag20 O33 167.5(5) . . . . ?
Ag13 Ag14 Ag20 O33 128.2(5) . . . . ?
Ag8 Ag14 Ag20 O33 -117.2(5) . . . . ?
Ag17 Ag14 Ag20 O33 156.6(5) . . . . ?
O26 Ag14 Ag20 Ag17 -137.4(6) . . . . ?
O31 Ag14 Ag20 Ag17 148.6(4) . . . . ?
Ag15 Ag14 Ag20 Ag17 74.38(6) . . . . ?
Ag19 Ag14 Ag20 Ag17 -68.12(6) . . . . ?
Ag1 Ag14 Ag20 Ag17 30.09(6) . . . . ?
Ag7 Ag14 Ag20 Ag17 10.88(19) . . . . ?
Ag13 Ag14 Ag20 Ag17 -28.34(6) . . . . ?
Ag8 Ag14 Ag20 Ag17 86.25(7) . . . . ?
O26 Ag14 Ag20 Ag15 148.2(6) . . . . ?
O31 Ag14 Ag20 Ag15 74.2(4) . . . . ?
Ag19 Ag14 Ag20 Ag15 -142.50(7) . . . . ?
Ag1 Ag14 Ag20 Ag15 -44.29(6) . . . . ?
Ag7 Ag14 Ag20 Ag15 -63.50(18) . . . . ?
Ag13 Ag14 Ag20 Ag15 -102.72(7) . . . . ?
Ag8 Ag14 Ag20 Ag15 11.87(6) . . . . ?
Ag17 Ag14 Ag20 Ag15 -74.38(6) . . . . ?
O26 Ag14 Ag20 Ag19 -69.3(6) . . . . ?
O31 Ag14 Ag20 Ag19 -143.3(4) . . . . ?
Ag15 Ag14 Ag20 Ag19 142.50(7) . . . . ?
Ag1 Ag14 Ag20 Ag19 98.21(7) . . . . ?
Ag7 Ag14 Ag20 Ag19 79.00(19) . . . . ?
Ag13 Ag14 Ag20 Ag19 39.78(6) . . . . ?
Ag8 Ag14 Ag20 Ag19 154.37(8) . . . . ?
Ag17 Ag14 Ag20 Ag19 68.12(6) . . . . ?
O26 Ag14 Ag20 Ag18 177.7(6) . . . . ?
O31 Ag14 Ag20 Ag18 103.7(4) . . . . ?
Ag15 Ag14 Ag20 Ag18 29.46(7) . . . . ?
Ag19 Ag14 Ag20 Ag18 -113.04(8) . . . . ?
Ag1 Ag14 Ag20 Ag18 -14.83(9) . . . . ?
Ag7 Ag14 Ag20 Ag18 -34.0(2) . . . . ?
Ag13 Ag14 Ag20 Ag18 -73.26(8) . . . . ?
Ag8 Ag14 Ag20 Ag18 41.33(10) . . . . ?
Ag17 Ag14 Ag20 Ag18 -44.92(6) . . . . ?
N1 C1 C2 N2 -47(4) . . . . ?
N2 C3 C4 N3 -49(4) . . . . ?
N3 C5 C6 N1 -54(4) . . . . ?
N1 C7 C8 C9 78(4) . . . . ?
C7 C8 C9 O1 -42(4) . . . . ?
C7 C8 C9 O2 141(3) . . . . ?
N2 C10 C11 C12 73(4) . . . . ?
C10 C11 C12 O4 143(3) . . . . ?
C10 C11 C12 O3 -38(4) . . . . ?
N3 C13 C14 C15 -82(4) . . . . ?
C13 C14 C15 O6 -166(3) . . . . ?
C13 C14 C15 O5 27(5) . . . . ?
N4 C16 C17 N5 -56(3) . . . . ?
N5 C18 C19 N6 -57(3) . . . . ?
N6 C20 C21 N4 -42(4) . . . . ?
N4 C22 C23 C24 76(3) . . . . ?
C22 C23 C24 O8 142(2) . . . . ?
C22 C23 C24 O7 -41(3) . . . . ?
N5 C25 C26 C27 -74(3) . . . . ?
C25 C26 C27 O10 -162(2) . . . . ?
C25 C26 C27 O9 16(3) . . . . ?
N6 C28 C29 C30 83(4) . . . . ?
C28 C29 C30 O12 138(3) . . . . ?
C28 C29 C30 O11 -46(4) . . . . ?
N7 C31 C32 N8 -52(3) . . . . ?
N8 C33 C34 N9 -44(3) . . . . ?
N9 C35 C36 N7 -53(3) . . . . ?
N7 C37 C38 C39 66(3) . . . . ?
C37 C38 C39 O14 180(2) . . . . ?
C37 C38 C39 O13 0(3) . . . . ?
N8 C40 C41 C42 87(3) . . . . ?
C40 C41 C42 O15 -53(3) . . . . ?
C40 C41 C42 O16 126(2) . . . . ?
N9 C43 C44 C45 -83(3) . . . . ?
C43 C44 C45 O18 -138(3) . . . . ?
C43 C44 C45 O17 48(3) . . . . ?
N10 C46 C47 N11 -51(3) . . . . ?
N11 C48 C49 N12 -49(4) . . . . ?
N12 C50 C51 N10 -53(3) . . . . ?
N10 C52 C53 C54 63(4) . . . . ?
C52 C53 C54 O20 -172(3) . . . . ?
C52 C53 C54 O19 10(4) . . . . ?
N11 C55 C56 C57 84(3) . . . . ?
C55 C56 C57 O22 127(3) . . . . ?
C55 C56 C57 O21 -49(3) . . . . ?
N12 C58 C59 C60 -80(3) . . . . ?
C58 C59 C60 O24 -135(2) . . . . ?
C58 C59 C60 O23 45(3) . . . . ?
N13 C61 C62 N14 -54(5) . . . . ?
N14 C63 C64 N15 -54(5) . . . . ?
N15 C65 C66 N13 -52(5) . . . . ?
N13 C67 C68 C69 -74(5) . . . . ?
C67 C68 C69 O25 22(5) . . . . ?
C67 C68 C69 O26 -162(3) . . . . ?
N14 C70 C71 C72 74(5) . . . . ?
C70 C71 C72 O27 -41(6) . . . . ?
C70 C71 C72 O28 144(4) . . . . ?
N15 C73 C74 C75 74(4) . . . . ?
C73 C74 C75 O30 154(3) . . . . ?
C73 C74 C75 O29 -31(4) . . . . ?
N16 C76 C77 N17 -46(4) . . . . ?
N17 C78 C79 N18 -56(4) . . . . ?
N18 C80 C81 N16 -50(3) . . . . ?
N16 C82 C83 C84 83(3) . . . . ?
C82 C83 C84 O32 125(3) . . . . ?
C82 C83 C84 O31 -49(4) . . . . ?
N17 C85 C86 C87 -78(4) . . . . ?
C85 C86 C87 O34 -131(3) . . . . ?
C85 C86 C87 O33 51(4) . . . . ?
N18 C88 C89 C90 66(4) . . . . ?
C88 C89 C90 O36 180(2) . . . . ?
C88 C89 C90 O35 -1(4) . . . . ?
N19 C91 C92 N20 39(7) . . . . ?
N20 C93 C94 N21 49(5) . . . . ?
N21 C95 C96 N19 47(4) . . . . ?
N19 C97 C98 C99 -72(5) . . . . ?
C97 C98 C99 O38 -159(4) . . . . ?
C97 C98 C99 O37 10(5) . . . . ?
N20 C100 C101 C102 -74(4) . . . . ?
C100 C101 C102 O40 -169(3) . . . . ?
C100 C101 C102 O39 11(5) . . . . ?
N21 C103 C104 C105 -74(4) . . . . ?
C103 C104 C105 O42 -164(3) . . . . ?
C103 C104 C105 O41 17(5) . . . . ?
O39 Ag18 Cd7 O37 118.4(11) . . . . ?
O41 Ag18 Cd7 O37 -121.5(11) . . . . ?
Ag15 Ag18 Cd7 O37 -86.2(8) . . . . ?
Ag17 Ag18 Cd7 O37 34.3(8) . . . . ?
Ag11 Ag18 Cd7 O37 155.7(8) . . . . ?
Ag16 Ag18 Cd7 O37 96.7(8) . . . . ?
Ag10 Ag18 Cd7 O37 -143.9(8) . . . . ?
Ag20 Ag18 Cd7 O37 -23.8(8) . . . . ?
O37 Ag18 Cd7 O41 121.5(11) . . . . ?
O39 Ag18 Cd7 O41 -120.1(10) . . . . ?
Ag15 Ag18 Cd7 O41 35.3(7) . . . . ?
Ag17 Ag18 Cd7 O41 155.8(7) . . . . ?
Ag11 Ag18 Cd7 O41 -82.8(7) . . . . ?
Ag16 Ag18 Cd7 O41 -141.8(7) . . . . ?
Ag10 Ag18 Cd7 O41 -22.4(7) . . . . ?
Ag20 Ag18 Cd7 O41 97.7(7) . . . . ?
O37 Ag18 Cd7 O39 -118.4(11) . . . . ?
O41 Ag18 Cd7 O39 120.1(10) . . . . ?
Ag15 Ag18 Cd7 O39 155.4(7) . . . . ?
Ag17 Ag18 Cd7 O39 -84.1(7) . . . . ?
Ag11 Ag18 Cd7 O39 37.4(7) . . . . ?
Ag16 Ag18 Cd7 O39 -21.7(7) . . . . ?
Ag10 Ag18 Cd7 O39 97.7(7) . . . . ?
Ag20 Ag18 Cd7 O39 -142.2(7) . . . . ?
O37 Ag18 Cd7 N19 -6.7(14) . . . . ?
O39 Ag18 Cd7 N19 111.7(14) . . . . ?
O41 Ag18 Cd7 N19 -128.2(13) . . . . ?
Ag15 Ag18 Cd7 N19 -92.9(12) . . . . ?
Ag17 Ag18 Cd7 N19 27.6(12) . . . . ?
Ag11 Ag18 Cd7 N19 149.0(11) . . . . ?
Ag16 Ag18 Cd7 N19 89.9(12) . . . . ?
Ag10 Ag18 Cd7 N19 -150.6(11) . . . . ?
Ag20 Ag18 Cd7 N19 -30.5(12) . . . . ?
O37 Ag18 Cd7 N20 -129.2(14) . . . . ?
O39 Ag18 Cd7 N20 -10.8(14) . . . . ?
O41 Ag18 Cd7 N20 109.3(13) . . . . ?
Ag15 Ag18 Cd7 N20 144.6(12) . . . . ?
Ag17 Ag18 Cd7 N20 -94.9(12) . . . . ?
Ag11 Ag18 Cd7 N20 26.6(12) . . . . ?
Ag16 Ag18 Cd7 N20 -32.5(12) . . . . ?
Ag10 Ag18 Cd7 N20 86.9(12) . . . . ?
Ag20 Ag18 Cd7 N20 -153.0(12) . . . . ?
O37 Ag18 Cd7 N21 113.2(12) . . . . ?
O39 Ag18 Cd7 N21 -128.4(12) . . . . ?
O41 Ag18 Cd7 N21 -8.3(11) . . . . ?
Ag15 Ag18 Cd7 N21 27.0(9) . . . . ?
Ag17 Ag18 Cd7 N21 147.4(9) . . . . ?
Ag11 Ag18 Cd7 N21 -91.1(9) . . . . ?
Ag16 Ag18 Cd7 N21 -150.2(9) . . . . ?
Ag10 Ag18 Cd7 N21 -30.8(9) . . . . ?
Ag20 Ag18 Cd7 N21 89.4(9) . . . . ?
C2 C1 N1 C7 -109(3) . . . . ?
C2 C1 N1 C6 127(3) . . . . ?
C2 C1 N1 Cd1 15(4) . . . . ?
C8 C7 N1 C1 64(3) . . . . ?
C8 C7 N1 C6 -169(3) . . . . ?
C8 C7 N1 Cd1 -59(3) . . . . ?
C5 C6 N1 C1 -63(4) . . . . ?
C5 C6 N1 C7 172(3) . . . . ?
C5 C6 N1 Cd1 55(3) . . . . ?
O1 Cd1 N1 C1 -107(2) . . . . ?
O5 Cd1 N1 C1 169(2) . . . . ?
O3 Cd1 N1 C1 -35(4) . . . . ?
N2 Cd1 N1 C1 7(2) . . . . ?
N3 Cd1 N1 C1 89(2) . . . . ?
O1 Cd1 N1 C7 17(2) . . . . ?
O5 Cd1 N1 C7 -67(3) . . . . ?
O3 Cd1 N1 C7 89(3) . . . . ?
N2 Cd1 N1 C7 131(3) . . . . ?
N3 Cd1 N1 C7 -147(3) . . . . ?
O1 Cd1 N1 C6 132.4(19) . . . . ?
O5 Cd1 N1 C6 49(2) . . . . ?
O3 Cd1 N1 C6 -156(2) . . . . ?
N2 Cd1 N1 C6 -113.1(19) . . . . ?
N3 Cd1 N1 C6 -31.7(19) . . . . ?
C1 C2 N2 C10 172(3) . . . . ?
C1 C2 N2 C3 -64(3) . . . . ?
C1 C2 N2 Cd1 49(3) . . . . ?
C11 C10 N2 C2 -169(2) . . . . ?
C11 C10 N2 C3 67(3) . . . . ?
C11 C10 N2 Cd1 -54(3) . . . . ?
C4 C3 N2 C2 125(3) . . . . ?
C4 C3 N2 C10 -108(3) . . . . ?
C4 C3 N2 Cd1 17(4) . . . . ?
O1 Cd1 N2 C2 55(2) . . . . ?
O5 Cd1 N2 C2 -159(2) . . . . ?
O3 Cd1 N2 C2 138(2) . . . . ?
N1 Cd1 N2 C2 -27(2) . . . . ?
N3 Cd1 N2 C2 -106(2) . . . . ?
O1 Cd1 N2 C10 -68(2) . . . . ?
O5 Cd1 N2 C10 79(3) . . . . ?
O3 Cd1 N2 C10 15(2) . . . . ?
N1 Cd1 N2 C10 -150(2) . . . . ?
N3 Cd1 N2 C10 132(2) . . . . ?
O1 Cd1 N2 C3 169.8(19) . . . . ?
O5 Cd1 N2 C3 -44(3) . . . . ?
O3 Cd1 N2 C3 -107(2) . . . . ?
N1 Cd1 N2 C3 87(2) . . . . ?
N3 Cd1 N2 C3 9(2) . . . . ?
C14 C13 N3 C5 168(3) . . . . ?
C14 C13 N3 C4 -67(4) . . . . ?
C14 C13 N3 Cd1 47(3) . . . . ?
C6 C5 N3 C13 -100(4) . . . . ?
C6 C5 N3 C4 135(3) . . . . ?
C6 C5 N3 Cd1 20(4) . . . . ?
C3 C4 N3 C13 169(2) . . . . ?
C3 C4 N3 C5 -68(4) . . . . ?
C3 C4 N3 Cd1 52(2) . . . . ?
O1 Cd1 N3 C13 81(3) . . . . ?
O5 Cd1 N3 C13 10(2) . . . . ?
O3 Cd1 N3 C13 -72(2) . . . . ?
N1 Cd1 N3 C13 128(2) . . . . ?
N2 Cd1 N3 C13 -152(2) . . . . ?
O1 Cd1 N3 C5 -39(4) . . . . ?
O5 Cd1 N3 C5 -110(2) . . . . ?
O3 Cd1 N3 C5 168(2) . . . . ?
N1 Cd1 N3 C5 7(2) . . . . ?
N2 Cd1 N3 C5 88(2) . . . . ?
O1 Cd1 N3 C4 -159.0(18) . . . . ?
O5 Cd1 N3 C4 130.2(17) . . . . ?
O3 Cd1 N3 C4 47.6(18) . . . . ?
N1 Cd1 N3 C4 -112.6(18) . . . . ?
N2 Cd1 N3 C4 -32.6(16) . . . . ?
C20 C21 N4 C16 -68(3) . . . . ?
C20 C21 N4 C22 170(3) . . . . ?
C20 C21 N4 Cd2 48(3) . . . . ?
C17 C16 N4 C21 134(3) . . . . ?
C17 C16 N4 C22 -105(3) . . . . ?
C17 C16 N4 Cd2 20(3) . . . . ?
C23 C22 N4 C21 -173(2) . . . . ?
C23 C22 N4 C16 65(3) . . . . ?
C23 C22 N4 Cd2 -58(3) . . . . ?
O11 Cd2 N4 C21 50.4(18) . . . . ?
O7 Cd2 N4 C21 137.0(17) . . . . ?
O9 Cd2 N4 C21 -162.6(16) . . . . ?
N5 Cd2 N4 C21 -109.4(17) . . . . ?
N6 Cd2 N4 C21 -31.5(17) . . . . ?
O11 Cd2 N4 C16 169.3(17) . . . . ?
O7 Cd2 N4 C16 -104.1(19) . . . . ?
O9 Cd2 N4 C16 -44(3) . . . . ?
N5 Cd2 N4 C16 9.5(18) . . . . ?
N6 Cd2 N4 C16 87.3(19) . . . . ?
O11 Cd2 N4 C22 -67(2) . . . . ?
O7 Cd2 N4 C22 19.3(19) . . . . ?
O9 Cd2 N4 C22 80(2) . . . . ?
N5 Cd2 N4 C22 133(2) . . . . ?
N6 Cd2 N4 C22 -149(2) . . . . ?
C19 C18 N5 C25 -97(3) . . . . ?
C19 C18 N5 C17 136(3) . . . . ?
C19 C18 N5 Cd2 25(3) . . . . ?
C26 C25 N5 C18 165(3) . . . . ?
C26 C25 N5 C17 -67(3) . . . . ?
C26 C25 N5 Cd2 44(3) . . . . ?
C16 C17 N5 C18 -58(3) . . . . ?
C16 C17 N5 C25 177(2) . . . . ?
C16 C17 N5 Cd2 59(2) . . . . ?
O11 Cd2 N5 C18 -47(3) . . . . ?
O7 Cd2 N5 C18 164.5(16) . . . . ?
O9 Cd2 N5 C18 -114.2(18) . . . . ?
N4 Cd2 N5 C18 85.4(18) . . . . ?
N6 Cd2 N5 C18 5.6(18) . . . . ?
O11 Cd2 N5 C25 74(3) . . . . ?
O7 Cd2 N5 C25 -74.2(18) . . . . ?
O9 Cd2 N5 C25 7.1(17) . . . . ?
N4 Cd2 N5 C25 -153.4(19) . . . . ?
N6 Cd2 N5 C25 126.9(19) . . . . ?
O11 Cd2 N5 C17 -168.2(15) . . . . ?
O7 Cd2 N5 C17 43.5(17) . . . . ?
O9 Cd2 N5 C17 124.8(16) . . . . ?
N4 Cd2 N5 C17 -35.7(16) . . . . ?
N6 Cd2 N5 C17 -115.4(18) . . . . ?
C21 C20 N6 C19 128(3) . . . . ?
C21 C20 N6 C28 -112(3) . . . . ?
C21 C20 N6 Cd2 10(3) . . . . ?
C18 C19 N6 C20 -65(3) . . . . ?
C18 C19 N6 C28 172(3) . . . . ?
C18 C19 N6 Cd2 56(3) . . . . ?
C29 C28 N6 C20 64(3) . . . . ?
C29 C28 N6 C19 -170(3) . . . . ?
C29 C28 N6 Cd2 -59(3) . . . . ?
O11 Cd2 N6 C20 -108(2) . . . . ?
O7 Cd2 N6 C20 -21(4) . . . . ?
O9 Cd2 N6 C20 171(2) . . . . ?
N5 Cd2 N6 C20 92(2) . . . . ?
N4 Cd2 N6 C20 12(2) . . . . ?
O11 Cd2 N6 C19 127(2) . . . . ?
O7 Cd2 N6 C19 -146(2) . . . . ?
O9 Cd2 N6 C19 46(2) . . . . ?
N5 Cd2 N6 C19 -33.5(19) . . . . ?
N4 Cd2 N6 C19 -113(2) . . . . ?
O11 Cd2 N6 C28 15(2) . . . . ?
O7 Cd2 N6 C28 101(3) . . . . ?
O9 Cd2 N6 C28 -67(2) . . . . ?
N5 Cd2 N6 C28 -146(2) . . . . ?
N4 Cd2 N6 C28 134(2) . . . . ?
C38 C37 N7 C31 60(3) . . . . ?
C38 C37 N7 C36 -177(2) . . . . ?
C38 C37 N7 Cd3 -65(2) . . . . ?
C32 C31 N7 C37 -109(2) . . . . ?
C32 C31 N7 C36 130(2) . . . . ?
C32 C31 N7 Cd3 17(3) . . . . ?
C35 C36 N7 C37 173(2) . . . . ?
C35 C36 N7 C31 -63(3) . . . . ?
C35 C36 N7 Cd3 55(2) . . . . ?
O17 Cd3 N7 C37 -69.1(18) . . . . ?
O15 Cd3 N7 C37 73(2) . . . . ?
O13 Cd3 N7 C37 17.9(16) . . . . ?
N8 Cd3 N7 C37 136.0(17) . . . . ?
N9 Cd3 N7 C37 -145.4(17) . . . . ?
O17 Cd3 N7 C31 164.5(14) . . . . ?
O15 Cd3 N7 C31 -54(2) . . . . ?
O13 Cd3 N7 C31 -108.6(16) . . . . ?
N8 Cd3 N7 C31 9.5(15) . . . . ?
N9 Cd3 N7 C31 88.1(16) . . . . ?
O17 Cd3 N7 C36 46.2(16) . . . . ?
O15 Cd3 N7 C36 -171.9(13) . . . . ?
O13 Cd3 N7 C36 133.2(15) . . . . ?
N8 Cd3 N7 C36 -108.7(15) . . . . ?
N9 Cd3 N7 C36 -30.1(14) . . . . ?
C34 C33 N8 C32 125(2) . . . . ?
C34 C33 N8 C40 -115(2) . . . . ?
C34 C33 N8 Cd3 11(3) . . . . ?
C31 C32 N8 C33 -64(3) . . . . ?
C31 C32 N8 C40 173.6(18) . . . . ?
C31 C32 N8 Cd3 56(2) . . . . ?
C41 C40 N8 C33 72(2) . . . . ?
C41 C40 N8 C32 -162.2(19) . . . . ?
C41 C40 N8 Cd3 -53(2) . . . . ?
O17 Cd3 N8 C33 -41(3) . . . . ?
O15 Cd3 N8 C33 -119.2(18) . . . . ?
O13 Cd3 N8 C33 166.9(16) . . . . ?
N7 Cd3 N8 C33 89.9(18) . . . . ?
N9 Cd3 N8 C33 11.4(17) . . . . ?
O17 Cd3 N8 C32 -163.9(14) . . . . ?
O15 Cd3 N8 C32 117.4(16) . . . . ?
O13 Cd3 N8 C32 43.5(17) . . . . ?
N7 Cd3 N8 C32 -33.5(16) . . . . ?
N9 Cd3 N8 C32 -112.0(16) . . . . ?
O17 Cd3 N8 C40 84(2) . . . . ?
O15 Cd3 N8 C40 5.6(17) . . . . ?
O13 Cd3 N8 C40 -68.3(17) . . . . ?
N7 Cd3 N8 C40 -145.3(17) . . . . ?
N9 Cd3 N8 C40 136.2(17) . . . . ?
C33 C34 N9 C43 172(2) . . . . ?
C33 C34 N9 C35 -68(3) . . . . ?
C33 C34 N9 Cd3 51(2) . . . . ?
C44 C43 N9 C34 -73(3) . . . . ?
C44 C43 N9 C35 164(2) . . . . ?
C44 C43 N9 Cd3 44(3) . . . . ?
C36 C35 N9 C34 136(2) . . . . ?
C36 C35 N9 C43 -101(2) . . . . ?
C36 C35 N9 Cd3 20(2) . . . . ?
O17 Cd3 N9 C34 123.9(15) . . . . ?
O15 Cd3 N9 C34 40.7(16) . . . . ?
O13 Cd3 N9 C34 -154.9(14) . . . . ?
N7 Cd3 N9 C34 -114.0(15) . . . . ?
N8 Cd3 N9 C34 -33.6(15) . . . . ?
O17 Cd3 N9 C43 2.7(17) . . . . ?
O15 Cd3 N9 C43 -80.5(18) . . . . ?
O13 Cd3 N9 C43 84(2) . . . . ?
N7 Cd3 N9 C43 124.8(18) . . . . ?
N8 Cd3 N9 C43 -154.8(18) . . . . ?
O17 Cd3 N9 C35 -115.5(13) . . . . ?
O15 Cd3 N9 C35 161.3(12) . . . . ?
O13 Cd3 N9 C35 -34(2) . . . . ?
N7 Cd3 N9 C35 6.6(13) . . . . ?
N8 Cd3 N9 C35 87.0(14) . . . . ?
C50 C51 N10 C52 172(2) . . . . ?
C50 C51 N10 C46 -62(3) . . . . ?
C50 C51 N10 Cd4 54(2) . . . . ?
C53 C52 N10 C51 178(3) . . . . ?
C53 C52 N10 C46 54(3) . . . . ?
C53 C52 N10 Cd4 -69(3) . . . . ?
C47 C46 N10 C51 127(2) . . . . ?
C47 C46 N10 C52 -109(3) . . . . ?
C47 C46 N10 Cd4 14(3) . . . . ?
O23 Cd4 N10 C51 46.1(18) . . . . ?
O21 Cd4 N10 C51 -173.2(15) . . . . ?
O19 Cd4 N10 C51 134.1(17) . . . . ?
N11 Cd4 N10 C51 -108.2(17) . . . . ?
N12 Cd4 N10 C51 -30.0(17) . . . . ?
O23 Cd4 N10 C52 -71.0(18) . . . . ?
O21 Cd4 N10 C52 70(2) . . . . ?
O19 Cd4 N10 C52 17.0(16) . . . . ?
N11 Cd4 N10 C52 134.7(18) . . . . ?
N12 Cd4 N10 C52 -147.1(18) . . . . ?
O23 Cd4 N10 C46 164.3(14) . . . . ?
O21 Cd4 N10 C46 -55(2) . . . . ?
O19 Cd4 N10 C46 -107.8(16) . . . . ?
N11 Cd4 N10 C46 10.0(15) . . . . ?
N12 Cd4 N10 C46 88.1(16) . . . . ?
C49 C48 N11 C47 130(3) . . . . ?
C49 C48 N11 C55 -106(3) . . . . ?
C49 C48 N11 Cd4 17(4) . . . . ?
C46 C47 N11 C48 -62(3) . . . . ?
C46 C47 N11 C55 172(2) . . . . ?
C46 C47 N11 Cd4 56(3) . . . . ?
C56 C55 N11 C48 75(3) . . . . ?
C56 C55 N11 C47 -159(3) . . . . ?
C56 C55 N11 Cd4 -48(3) . . . . ?
O23 Cd4 N11 C48 -45(3) . . . . ?
O21 Cd4 N11 C48 -122(2) . . . . ?
O19 Cd4 N11 C48 162.8(19) . . . . ?
N10 Cd4 N11 C48 87(2) . . . . ?
N12 Cd4 N11 C48 8(2) . . . . ?
O23 Cd4 N11 C47 -165.8(14) . . . . ?
O21 Cd4 N11 C47 117.7(16) . . . . ?
O19 Cd4 N11 C47 42.2(17) . . . . ?
N10 Cd4 N11 C47 -33.1(15) . . . . ?
N12 Cd4 N11 C47 -112.8(17) . . . . ?
O23 Cd4 N11 C55 79(2) . . . . ?
O21 Cd4 N11 C55 2.5(18) . . . . ?
O19 Cd4 N11 C55 -73.0(19) . . . . ?
N10 Cd4 N11 C55 -148.4(19) . . . . ?
N12 Cd4 N11 C55 132(2) . . . . ?
C48 C49 N12 C58 174(2) . . . . ?
C48 C49 N12 C50 -65(3) . . . . ?
C48 C49 N12 Cd4 50(3) . . . . ?
C59 C58 N12 C49 -76(3) . . . . ?
C59 C58 N12 C50 161(2) . . . . ?
C59 C58 N12 Cd4 41(3) . . . . ?
C51 C50 N12 C49 131(2) . . . . ?
C51 C50 N12 C58 -105(2) . . . . ?
C51 C50 N12 Cd4 19(2) . . . . ?
O23 Cd4 N12 C49 125.6(16) . . . . ?
O21 Cd4 N12 C49 45.4(18) . . . . ?
O19 Cd4 N12 C49 -149.2(15) . . . . ?
N10 Cd4 N12 C49 -110.7(17) . . . . ?
N11 Cd4 N12 C49 -30.5(16) . . . . ?
O23 Cd4 N12 C58 2.6(16) . . . . ?
O21 Cd4 N12 C58 -77.6(18) . . . . ?
O19 Cd4 N12 C58 88(2) . . . . ?
N10 Cd4 N12 C58 126.3(17) . . . . ?
N11 Cd4 N12 C58 -153.6(18) . . . . ?
O23 Cd4 N12 C50 -117.2(16) . . . . ?
O21 Cd4 N12 C50 162.6(13) . . . . ?
O19 Cd4 N12 C50 -32(2) . . . . ?
N10 Cd4 N12 C50 6.4(15) . . . . ?
N11 Cd4 N12 C50 86.6(16) . . . . ?
C62 C61 N13 C67 -102(4) . . . . ?
C62 C61 N13 C66 130(4) . . . . ?
C62 C61 N13 Cd5 23(4) . . . . ?
C68 C67 N13 C61 164(3) . . . . ?
C68 C67 N13 C66 -69(4) . . . . ?
C68 C67 N13 Cd5 42(4) . . . . ?
C65 C66 N13 C61 -59(3) . . . . ?
C65 C66 N13 C67 171(3) . . . . ?
C65 C66 N13 Cd5 52(3) . . . . ?
O27 Cd5 N13 C61 -48(4) . . . . ?
O25 Cd5 N13 C61 -118(2) . . . . ?
O29 Cd5 N13 C61 162(2) . . . . ?
N15 Cd5 N13 C61 83(3) . . . . ?
N14 Cd5 N13 C61 3(2) . . . . ?
O27 Cd5 N13 C67 78(3) . . . . ?
O25 Cd5 N13 C67 8(3) . . . . ?
O29 Cd5 N13 C67 -71(3) . . . . ?
N15 Cd5 N13 C67 -150(3) . . . . ?
N14 Cd5 N13 C67 129(3) . . . . ?
O27 Cd5 N13 C66 -162(2) . . . . ?
O25 Cd5 N13 C66 128(2) . . . . ?
O29 Cd5 N13 C66 48(2) . . . . ?
N15 Cd5 N13 C66 -30(2) . . . . ?
N14 Cd5 N13 C66 -111(2) . . . . ?
C71 C70 N14 C62 -173(4) . . . . ?
C71 C70 N14 C63 65(5) . . . . ?
C71 C70 N14 Cd5 -60(5) . . . . ?
C61 C62 N14 C70 171(3) . . . . ?
C61 C62 N14 C63 -62(4) . . . . ?
C61 C62 N14 Cd5 51(3) . . . . ?
C64 C63 N14 C70 -106(5) . . . . ?
C64 C63 N14 C62 131(4) . . . . ?
C64 C63 N14 Cd5 22(5) . . . . ?
O27 Cd5 N14 C70 16(3) . . . . ?
O25 Cd5 N14 C70 -66(3) . . . . ?
O29 Cd5 N14 C70 98(4) . . . . ?
N15 Cd5 N14 C70 135(3) . . . . ?
N13 Cd5 N14 C70 -144(3) . . . . ?
O27 Cd5 N14 C62 134(3) . . . . ?
O25 Cd5 N14 C62 52(3) . . . . ?
O29 Cd5 N14 C62 -144(3) . . . . ?
N15 Cd5 N14 C62 -108(3) . . . . ?
N13 Cd5 N14 C62 -26(2) . . . . ?
O27 Cd5 N14 C63 -113(2) . . . . ?
O25 Cd5 N14 C63 165(2) . . . . ?
O29 Cd5 N14 C63 -31(4) . . . . ?
N15 Cd5 N14 C63 6(2) . . . . ?
N13 Cd5 N14 C63 87(3) . . . . ?
C74 C73 N15 C65 59(5) . . . . ?
C74 C73 N15 C64 -178(3) . . . . ?
C74 C73 N15 Cd5 -66(4) . . . . ?
C66 C65 N15 C73 -108(4) . . . . ?
C66 C65 N15 C64 132(4) . . . . ?
C66 C65 N15 Cd5 19(5) . . . . ?
C63 C64 N15 C73 173(4) . . . . ?
C63 C64 N15 C65 -63(5) . . . . ?
C63 C64 N15 Cd5 54(4) . . . . ?
O27 Cd5 N15 C73 -66(3) . . . . ?
O25 Cd5 N15 C73 79(4) . . . . ?
O29 Cd5 N15 C73 23(3) . . . . ?
N14 Cd5 N15 C73 -145(3) . . . . ?
N13 Cd5 N15 C73 135(3) . . . . ?
O27 Cd5 N15 C65 167(3) . . . . ?
O25 Cd5 N15 C65 -49(4) . . . . ?
O29 Cd5 N15 C65 -105(3) . . . . ?
N14 Cd5 N15 C65 88(3) . . . . ?
N13 Cd5 N15 C65 8(3) . . . . ?
O27 Cd5 N15 C64 48(3) . . . . ?
O25 Cd5 N15 C64 -168(2) . . . . ?
O29 Cd5 N15 C64 136(2) . . . . ?
N14 Cd5 N15 C64 -31(2) . . . . ?
N13 Cd5 N15 C64 -111(2) . . . . ?
C80 C81 N16 C82 172(2) . . . . ?
C80 C81 N16 C76 -64(3) . . . . ?
C80 C81 N16 Cd6 54(2) . . . . ?
C83 C82 N16 C81 -163(2) . . . . ?
C83 C82 N16 C76 70(3) . . . . ?
C83 C82 N16 Cd6 -51(3) . . . . ?
C77 C76 N16 C81 127(3) . . . . ?
C77 C76 N16 C82 -109(3) . . . . ?
C77 C76 N16 Cd6 12(3) . . . . ?
O33 Cd6 N16 C81 -161.1(15) . . . . ?
O31 Cd6 N16 C81 122.6(14) . . . . ?
O35 Cd6 N16 C81 45.9(15) . . . . ?
N18 Cd6 N16 C81 -31.9(14) . . . . ?
N17 Cd6 N16 C81 -110.9(15) . . . . ?
O33 Cd6 N16 C82 83(2) . . . . ?
O31 Cd6 N16 C82 6.3(19) . . . . ?
O35 Cd6 N16 C82 -70(2) . . . . ?
N18 Cd6 N16 C82 -148(2) . . . . ?
N17 Cd6 N16 C82 133(2) . . . . ?
O33 Cd6 N16 C76 -39(3) . . . . ?
O31 Cd6 N16 C76 -114.9(19) . . . . ?
O35 Cd6 N16 C76 168.4(18) . . . . ?
N18 Cd6 N16 C76 90.6(19) . . . . ?
N17 Cd6 N16 C76 11.6(19) . . . . ?
C86 C85 N17 C78 162(3) . . . . ?
C86 C85 N17 C77 -76(3) . . . . ?
C86 C85 N17 Cd6 40(4) . . . . ?
C79 C78 N17 C85 -103(3) . . . . ?
C79 C78 N17 C77 132(3) . . . . ?
C79 C78 N17 Cd6 22(3) . . . . ?
C76 C77 N17 C85 174(2) . . . . ?
C76 C77 N17 C78 -65(3) . . . . ?
C76 C77 N17 Cd6 50(2) . . . . ?
O33 Cd6 N17 C85 3(2) . . . . ?
O31 Cd6 N17 C85 -76(2) . . . . ?
O35 Cd6 N17 C85 85(3) . . . . ?
N18 Cd6 N17 C85 125(2) . . . . ?
N16 Cd6 N17 C85 -155(2) . . . . ?
O33 Cd6 N17 C78 -116.7(19) . . . . ?
O31 Cd6 N17 C78 163.9(17) . . . . ?
O35 Cd6 N17 C78 -35(3) . . . . ?
N18 Cd6 N17 C78 5.2(18) . . . . ?
N16 Cd6 N17 C78 84.8(19) . . . . ?
O33 Cd6 N17 C77 127.2(18) . . . . ?
O31 Cd6 N17 C77 47.7(19) . . . . ?
O35 Cd6 N17 C77 -151.1(17) . . . . ?
N18 Cd6 N17 C77 -111.0(18) . . . . ?
N16 Cd6 N17 C77 -31.4(17) . . . . ?
C89 C88 N18 C79 -176(2) . . . . ?
C89 C88 N18 C80 60(3) . . . . ?
C89 C88 N18 Cd6 -64(3) . . . . ?
C78 C79 N18 C88 176(3) . . . . ?
C78 C79 N18 C80 -60(3) . . . . ?
C78 C79 N18 Cd6 57(3) . . . . ?
C81 C80 N18 C88 -109(3) . . . . ?
C81 C80 N18 C79 129(2) . . . . ?
C81 C80 N18 Cd6 17(3) . . . . ?
O33 Cd6 N18 C88 -71.2(19) . . . . ?
O31 Cd6 N18 C88 71(2) . . . . ?
O35 Cd6 N18 C88 17.9(18) . . . . ?
N16 Cd6 N18 C88 133.6(19) . . . . ?
N17 Cd6 N18 C88 -146(2) . . . . ?
O33 Cd6 N18 C79 45.0(19) . . . . ?
O31 Cd6 N18 C79 -172.5(16) . . . . ?
O35 Cd6 N18 C79 134.1(18) . . . . ?
N16 Cd6 N18 C79 -110.2(18) . . . . ?
N17 Cd6 N18 C79 -30.2(17) . . . . ?
O33 Cd6 N18 C80 163.7(14) . . . . ?
O31 Cd6 N18 C80 -54(2) . . . . ?
O35 Cd6 N18 C80 -107.2(16) . . . . ?
N16 Cd6 N18 C80 8.5(15) . . . . ?
N17 Cd6 N18 C80 88.5(16) . . . . ?
C92 C91 N19 C97 -164(4) . . . . ?
C92 C91 N19 C96 70(5) . . . . ?
C92 C91 N19 Cd7 -46(5) . . . . ?
C98 C97 N19 C91 164(4) . . . . ?
C98 C97 N19 C96 -74(4) . . . . ?
C98 C97 N19 Cd7 54(4) . . . . ?
C95 C96 N19 C91 -128(4) . . . . ?
C95 C96 N19 C97 114(4) . . . . ?
C95 C96 N19 Cd7 -16(4) . . . . ?
O37 Cd7 N19 C91 -116(3) . . . . ?
O41 Cd7 N19 C91 174(3) . . . . ?
O39 Cd7 N19 C91 -44(3) . . . . ?
N20 Cd7 N19 C91 30(3) . . . . ?
N21 Cd7 N19 C91 109(3) . . . . ?
Ag18 Cd7 N19 C91 -111(3) . . . . ?
O37 Cd7 N19 C97 -6(3) . . . . ?
O41 Cd7 N19 C97 -75(3) . . . . ?
O39 Cd7 N19 C97 67(3) . . . . ?
N20 Cd7 N19 C97 141(3) . . . . ?
N21 Cd7 N19 C97 -141(3) . . . . ?
Ag18 Cd7 N19 C97 -1(3) . . . . ?
O37 Cd7 N19 C96 126(2) . . . . ?
O41 Cd7 N19 C96 56(3) . . . . ?
O39 Cd7 N19 C96 -162(2) . . . . ?
N20 Cd7 N19 C96 -87(2) . . . . ?
N21 Cd7 N19 C96 -9(2) . . . . ?
Ag18 Cd7 N19 C96 131(2) . . . . ?
C94 C93 N20 C92 65(4) . . . . ?
C94 C93 N20 C100 -168(3) . . . . ?
C94 C93 N20 Cd7 -50(4) . . . . ?
C91 C92 N20 C93 -120(4) . . . . ?
C91 C92 N20 C100 116(4) . . . . ?
C91 C92 N20 Cd7 -8(5) . . . . ?
C101 C100 N20 C93 168(3) . . . . ?
C101 C100 N20 C92 -64(4) . . . . ?
C101 C100 N20 Cd7 56(4) . . . . ?
O37 Cd7 N20 C93 174.1(17) . . . . ?
O41 Cd7 N20 C93 -44(2) . . . . ?
O39 Cd7 N20 C93 -119(2) . . . . ?
N19 Cd7 N20 C93 108(2) . . . . ?
N21 Cd7 N20 C93 27.1(19) . . . . ?
Ag18 Cd7 N20 C93 -111.2(18) . . . . ?
O37 Cd7 N20 C92 53(2) . . . . ?
O41 Cd7 N20 C92 -164.3(19) . . . . ?
O39 Cd7 N20 C92 120(2) . . . . ?
N19 Cd7 N20 C92 -13(2) . . . . ?
N21 Cd7 N20 C92 -94(2) . . . . ?
Ag18 Cd7 N20 C92 128.1(18) . . . . ?
O37 Cd7 N20 C100 -71(3) . . . . ?
O41 Cd7 N20 C100 71(3) . . . . ?
O39 Cd7 N20 C100 -4(3) . . . . ?
N19 Cd7 N20 C100 -137(3) . . . . ?
N21 Cd7 N20 C100 142(3) . . . . ?
Ag18 Cd7 N20 C100 4(3) . . . . ?
C104 C103 N21 C94 -76(3) . . . . ?
C104 C103 N21 C95 163(3) . . . . ?
C104 C103 N21 Cd7 51(3) . . . . ?
C93 C94 N21 C103 113(4) . . . . ?
C93 C94 N21 C95 -127(4) . . . . ?
C93 C94 N21 Cd7 -17(4) . . . . ?
C96 C95 N21 C103 -171(3) . . . . ?
C96 C95 N21 C94 67(4) . . . . ?
C96 C95 N21 Cd7 -49(3) . . . . ?
O37 Cd7 N21 C103 71(3) . . . . ?
O41 Cd7 N21 C103 -3(2) . . . . ?
O39 Cd7 N21 C103 -71(3) . . . . ?
N19 Cd7 N21 C103 143(3) . . . . ?
N20 Cd7 N21 C103 -135(3) . . . . ?
Ag18 Cd7 N21 C103 4(3) . . . . ?
O37 Cd7 N21 C94 -160(2) . . . . ?
O41 Cd7 N21 C94 127(2) . . . . ?
O39 Cd7 N21 C94 58(3) . . . . ?
N19 Cd7 N21 C94 -88(2) . . . . ?
N20 Cd7 N21 C94 -6(2) . . . . ?
Ag18 Cd7 N21 C94 133(2) . . . . ?
O37 Cd7 N21 C95 -44(2) . . . . ?
O41 Cd7 N21 C95 -117(2) . . . . ?
O39 Cd7 N21 C95 173.8(18) . . . . ?
N19 Cd7 N21 C95 28(2) . . . . ?
N20 Cd7 N21 C95 110(2) . . . . ?
Ag18 Cd7 N21 C95 -110.9(19) . . . . ?
O2 C9 O1 Cd1 178(2) . . . . ?
C8 C9 O1 Cd1 1(4) . . . . ?
O2 C9 O1 Ag2 -57(3) . . . . ?
C8 C9 O1 Ag2 126(2) . . . . ?
O5 Cd1 O1 C9 126(2) . . . . ?
O3 Cd1 O1 C9 -149(2) . . . . ?
N1 Cd1 O1 C9 10(2) . . . . ?
N2 Cd1 O1 C9 -66(2) . . . . ?
N3 Cd1 O1 C9 55(4) . . . . ?
O5 Cd1 O1 Ag2 -4.2(6) . . . . ?
O3 Cd1 O1 Ag2 80.5(6) . . . . ?
N1 Cd1 O1 Ag2 -120.2(9) . . . . ?
N2 Cd1 O1 Ag2 163.9(7) . . . . ?
N3 Cd1 O1 Ag2 -75(2) . . . . ?
O28 Ag2 O1 C9 -47.9(19) . . . . ?
O5 Ag2 O1 C9 -137.2(18) . . . . ?
Ag5 Ag2 O1 C9 128.3(19) . . . . ?
Ag1 Ag2 O1 C9 94.2(17) . . . . ?
Ag13 Ag2 O1 C9 77(3) . . . . ?
Ag6 Ag2 O1 C9 160.8(16) . . . . ?
Ag7 Ag2 O1 C9 30.0(19) . . . . ?
Ag3 Ag2 O1 C9 60.8(17) . . . . ?
O28 Ag2 O1 Cd1 93.3(10) . . . . ?
O5 Ag2 O1 Cd1 4.0(6) . . . . ?
Ag5 Ag2 O1 Cd1 -90.5(6) . . . . ?
Ag1 Ag2 O1 Cd1 -124.6(5) . . . . ?
Ag13 Ag2 O1 Cd1 -142(2) . . . . ?
Ag6 Ag2 O1 Cd1 -58.0(6) . . . . ?
Ag7 Ag2 O1 Cd1 171.2(3) . . . . ?
Ag3 Ag2 O1 Cd1 -158.0(7) . . . . ?
O1 C9 O2 Ag3 3(4) . . . . ?
C8 C9 O2 Ag3 -180(2) . . . . ?
O9 Ag3 O2 C9 -134(2) . . . . ?
Ag1 Ag3 O2 C9 37(3) . . . . ?
Ag8 Ag3 O2 C9 149.6(16) . . . . ?
Ag4 Ag3 O2 C9 -75(2) . . . . ?
Ag5 Ag3 O2 C9 -15(2) . . . . ?
Ag7 Ag3 O2 C9 94(2) . . . . ?
Ag2 Ag3 O2 C9 37(2) . . . . ?
O4 C12 O3 Cd1 171.9(16) . . . . ?
C11 C12 O3 Cd1 -7(3) . . . . ?
O4 C12 O3 Ag5 -42(3) . . . . ?
C11 C12 O3 Ag5 139.6(19) . . . . ?
O1 Cd1 O3 C12 128(2) . . . . ?
O5 Cd1 O3 C12 -146(2) . . . . ?
N1 Cd1 O3 C12 56(3) . . . . ?
N2 Cd1 O3 C12 14(2) . . . . ?
N3 Cd1 O3 C12 -62(2) . . . . ?
O1 Cd1 O3 Ag5 -21.3(7) . . . . ?
O5 Cd1 O3 Ag5 64.3(7) . . . . ?
N1 Cd1 O3 Ag5 -93(2) . . . . ?
N2 Cd1 O3 Ag5 -135.2(9) . . . . ?
N3 Cd1 O3 Ag5 148.9(9) . . . . ?
O16 Ag5 O3 C12 -57.5(17) . . . . ?
Ag2 Ag5 O3 C12 174.8(16) . . . . ?
Ag1 Ag5 O3 C12 133.8(14) . . . . ?
Ag6 Ag5 O3 C12 113.4(16) . . . . ?
Ag12 Ag5 O3 C12 58.5(16) . . . . ?
Ag11 Ag5 O3 C12 52.6(18) . . . . ?
Ag3 Ag5 O3 C12 -123.7(15) . . . . ?
Ag4 Ag5 O3 C12 -24(2) . . . . ?
O16 Ag5 O3 Cd1 97.4(8) . . . . ?
Ag2 Ag5 O3 Cd1 -30.3(7) . . . . ?
Ag1 Ag5 O3 Cd1 -71.3(11) . . . . ?
Ag6 Ag5 O3 Cd1 -91.7(6) . . . . ?
Ag12 Ag5 O3 Cd1 -146.6(8) . . . . ?
Ag11 Ag5 O3 Cd1 -152.5(4) . . . . ?
Ag3 Ag5 O3 Cd1 31.2(10) . . . . ?
Ag4 Ag5 O3 Cd1 130.4(6) . . . . ?
O3 C12 O4 Ag12 -14(3) . . . . ?
C11 C12 O4 Ag12 164.7(18) . . . . ?
O24 Ag12 O4 C12 -87.3(15) . . . . ?
O14 Ag12 O4 C12 174.4(14) . . . . ?
Ag6 Ag12 O4 C12 7.0(17) . . . . ?
Ag16 Ag12 O4 C12 -172.4(13) . . . . ?
Ag11 Ag12 O4 C12 94.7(14) . . . . ?
Ag5 Ag12 O4 C12 46.9(14) . . . . ?
O6 C15 O5 Cd1 -126(3) . . . . ?
C14 C15 O5 Cd1 40(4) . . . . ?
O6 C15 O5 Ag2 5(5) . . . . ?
C14 C15 O5 Ag2 171(2) . . . . ?
O1 Cd1 O5 C15 147.5(19) . . . . ?
O3 Cd1 O5 C15 61.8(19) . . . . ?
N1 Cd1 O5 C15 -127.2(19) . . . . ?
N2 Cd1 O5 C15 -2(3) . . . . ?
N3 Cd1 O5 C15 -53.3(19) . . . . ?
O1 Cd1 O5 Ag2 4.4(6) . . . . ?
O3 Cd1 O5 Ag2 -81.3(7) . . . . ?
N1 Cd1 O5 Ag2 89.7(9) . . . . ?
N2 Cd1 O5 Ag2 -144.9(18) . . . . ?
N3 Cd1 O5 Ag2 163.6(9) . . . . ?
O28 Ag2 O5 C15 144(3) . . . . ?
O1 Ag2 O5 C15 -139(3) . . . . ?
Ag5 Ag2 O5 C15 -76(3) . . . . ?
Ag1 Ag2 O5 C15 -33(3) . . . . ?
Ag13 Ag2 O5 C15 35(3) . . . . ?
Ag6 Ag2 O5 C15 -16(2) . . . . ?
Ag7 Ag2 O5 C15 88(3) . . . . ?
Ag3 Ag2 O5 C15 -115(2) . . . . ?
O28 Ag2 O5 Cd1 -80.9(8) . . . . ?
O1 Ag2 O5 Cd1 -4.0(6) . . . . ?
Ag5 Ag2 O5 Cd1 59.1(5) . . . . ?
Ag1 Ag2 O5 Cd1 102.2(6) . . . . ?
Ag13 Ag2 O5 Cd1 170.3(4) . . . . ?
Ag6 Ag2 O5 Cd1 119.3(6) . . . . ?
Ag7 Ag2 O5 Cd1 -137.3(12) . . . . ?
Ag3 Ag2 O5 Cd1 19.7(9) . . . . ?
O5 C15 O6 Ag6 15(5) . . . . ?
C14 C15 O6 Ag6 -153(2) . . . . ?
O21 Ag6 O6 C15 -131(3) . . . . ?
Ag17 Ag6 O6 C15 -142(2) . . . . ?
Ag12 Ag6 O6 C15 95(2) . . . . ?
Ag5 Ag6 O6 C15 36(3) . . . . ?
Ag1 Ag6 O6 C15 -18(3) . . . . ?
Ag2 Ag6 O6 C15 -21(2) . . . . ?
Ag16 Ag6 O6 C15 149(2) . . . . ?
Ag13 Ag6 O6 C15 -75(2) . . . . ?
Ag11 Ag6 O6 C15 91(3) . . . . ?
O8 C24 O7 Cd2 175.1(16) . . . . ?
C23 C24 O7 Cd2 -2(3) . . . . ?
O8 C24 O7 Ag8 -42(3) . . . . ?
C23 C24 O7 Ag8 140.9(17) . . . . ?
O11 Cd2 O7 C24 127(2) . . . . ?
O9 Cd2 O7 C24 -150(2) . . . . ?
N5 Cd2 O7 C24 -65(2) . . . . ?
N4 Cd2 O7 C24 9(2) . . . . ?
N6 Cd2 O7 C24 41(4) . . . . ?
O11 Cd2 O7 Ag8 -17.4(6) . . . . ?
O9 Cd2 O7 Ag8 65.6(6) . . . . ?
N5 Cd2 O7 Ag8 150.0(7) . . . . ?
N4 Cd2 O7 Ag8 -135.8(8) . . . . ?
N6 Cd2 O7 Ag8 -104(2) . . . . ?
O32 Ag8 O7 C24 -58.8(14) . . . . ?
Ag1 Ag8 O7 C24 132.0(12) . . . . ?
Ag3 Ag8 O7 C24 171.9(14) . . . . ?
Ag4 Ag8 O7 C24 111.2(14) . . . . ?
Ag9 Ag8 O7 C24 56.7(14) . . . . ?
Ag15 Ag8 O7 C24 50.4(15) . . . . ?
Ag7 Ag8 O7 C24 -127.6(13) . . . . ?
Ag14 Ag8 O7 C24 -30.2(19) . . . . ?
O32 Ag8 O7 Cd2 95.8(7) . . . . ?
Ag1 Ag8 O7 Cd2 -73.5(9) . . . . ?
Ag3 Ag8 O7 Cd2 -33.6(5) . . . . ?
Ag4 Ag8 O7 Cd2 -94.3(5) . . . . ?
Ag9 Ag8 O7 Cd2 -148.8(6) . . . . ?
Ag15 Ag8 O7 Cd2 -155.1(3) . . . . ?
Ag7 Ag8 O7 Cd2 26.9(8) . . . . ?
Ag14 Ag8 O7 Cd2 124.3(5) . . . . ?
O7 C24 O8 Ag9 -12(3) . . . . ?
C23 C24 O8 Ag9 164.2(17) . . . . ?
O18 Ag9 O8 C24 -84.9(17) . . . . ?
O36 Ag9 O8 C24 175.0(16) . . . . ?
Ag15 Ag9 O8 C24 93.9(16) . . . . ?
Ag10 Ag9 O8 C24 -174.3(14) . . . . ?
Ag4 Ag9 O8 C24 8.5(18) . . . . ?
Ag8 Ag9 O8 C24 46.7(16) . . . . ?
O10 C27 O9 Cd2 -133.2(19) . . . . ?
C26 C27 O9 Cd2 48(2) . . . . ?
O10 C27 O9 Ag3 -2(3) . . . . ?
C26 C27 O9 Ag3 179.2(15) . . . . ?
O11 Cd2 O9 C27 149.0(15) . . . . ?
O7 Cd2 O9 C27 58.7(15) . . . . ?
N5 Cd2 O9 C27 -53.5(15) . . . . ?
N4 Cd2 O9 C27 -2(2) . . . . ?
N6 Cd2 O9 C27 -125.7(16) . . . . ?
O11 Cd2 O9 Ag3 6.8(6) . . . . ?
O7 Cd2 O9 Ag3 -83.5(6) . . . . ?
N5 Cd2 O9 Ag3 164.3(8) . . . . ?
N4 Cd2 O9 Ag3 -144.2(14) . . . . ?
N6 Cd2 O9 Ag3 92.1(10) . . . . ?
O2 Ag3 O9 C27 136.0(17) . . . . ?
Ag1 Ag3 O9 C27 -36.1(18) . . . . ?
Ag8 Ag3 O9 C27 -75.9(16) . . . . ?
Ag4 Ag3 O9 C27 -15.1(15) . . . . ?
Ag5 Ag3 O9 C27 34.7(17) . . . . ?
Ag7 Ag3 O9 C27 -116.8(15) . . . . ?
Ag2 Ag3 O9 C27 93(2) . . . . ?
O2 Ag3 O9 Cd2 -89.9(7) . . . . ?
Ag1 Ag3 O9 Cd2 98.0(6) . . . . ?
Ag8 Ag3 O9 Cd2 58.3(5) . . . . ?
Ag4 Ag3 O9 Cd2 119.1(6) . . . . ?
Ag5 Ag3 O9 Cd2 168.9(3) . . . . ?
Ag7 Ag3 O9 Cd2 17.4(8) . . . . ?
Ag2 Ag3 O9 Cd2 -132.9(14) . . . . ?
O9 C27 O10 Ag4 27(3) . . . . ?
C26 C27 O10 Ag4 -154.7(16) . . . . ?
O15 Ag4 O10 C27 -138(2) . . . . ?
Ag11 Ag4 O10 C27 -148.0(15) . . . . ?
Ag9 Ag4 O10 C27 87.1(19) . . . . ?
Ag1 Ag4 O10 C27 -27(2) . . . . ?
Ag8 Ag4 O10 C27 26(2) . . . . ?
Ag3 Ag4 O10 C27 -30.5(19) . . . . ?
Ag10 Ag4 O10 C27 140.5(18) . . . . ?
Ag15 Ag4 O10 C27 78(2) . . . . ?
Ag5 Ag4 O10 C27 -84.7(19) . . . . ?
O12 C30 O11 Cd2 174(2) . . . . ?
C29 C30 O11 Cd2 -2(4) . . . . ?
O7 Cd2 O11 C30 -143(2) . . . . ?
O9 Cd2 O11 C30 134(2) . . . . ?
N5 Cd2 O11 C30 66(3) . . . . ?
N4 Cd2 O11 C30 -59(2) . . . . ?
N6 Cd2 O11 C30 16(2) . . . . ?
O11 C30 O12 Ag7 -3(4) . . . . ?
C29 C30 O12 Ag7 173(2) . . . . ?
O25 Ag7 O12 C30 -134(2) . . . . ?
Ag13 Ag7 O12 C30 156.5(16) . . . . ?
Ag1 Ag7 O12 C30 39(3) . . . . ?
Ag14 Ag7 O12 C30 -78(2) . . . . ?
Ag8 Ag7 O12 C30 -15(2) . . . . ?
Ag3 Ag7 O12 C30 39(2) . . . . ?
Ag2 Ag7 O12 C30 97(2) . . . . ?
O14 C39 O13 Cd3 129.9(17) . . . . ?
C38 C39 O13 Cd3 -51(2) . . . . ?
O14 C39 O13 Ag11 -16(2) . . . . ?
C38 C39 O13 Ag11 163.5(15) . . . . ?
O17 Cd3 O13 C39 157.6(15) . . . . ?
O15 Cd3 O13 C39 -115.1(15) . . . . ?
N7 Cd3 O13 C39 37.8(15) . . . . ?
N8 Cd3 O13 C39 -35.3(16) . . . . ?
N9 Cd3 O13 C39 77.4(19) . . . . ?
O17 Cd3 O13 Ag11 -59.9(7) . . . . ?
O15 Cd3 O13 Ag11 27.5(6) . . . . ?
N7 Cd3 O13 Ag11 -179.7(7) . . . . ?
N8 Cd3 O13 Ag11 107.3(8) . . . . ?
N9 Cd3 O13 Ag11 -140.0(10) . . . . ?
Ag1 Ag11 O13 C39 155.4(10) . . . . ?
Ag16 Ag11 O13 C39 -17.1(12) . . . . ?
Ag4 Ag11 O13 C39 162.8(12) . . . . ?
Ag12 Ag11 O13 C39 42.8(12) . . . . ?
Ag10 Ag11 O13 C39 -139.2(13) . . . . ?
Ag18 Ag11 O13 C39 -80.0(12) . . . . ?
Ag5 Ag11 O13 C39 95.7(12) . . . . ?
Ag15 Ag11 O13 C39 -132.4(11) . . . . ?
Ag17 Ag11 O13 C39 -54.0(14) . . . . ?
Ag6 Ag11 O13 C39 33.0(14) . . . . ?
Ag1 Ag11 O13 Cd3 8.2(13) . . . . ?
Ag16 Ag11 O13 Cd3 -164.3(5) . . . . ?
Ag4 Ag11 O13 Cd3 15.5(6) . . . . ?
Ag12 Ag11 O13 Cd3 -104.5(6) . . . . ?
Ag10 Ag11 O13 Cd3 73.5(5) . . . . ?
Ag18 Ag11 O13 Cd3 132.8(6) . . . . ?
Ag5 Ag11 O13 Cd3 -51.5(6) . . . . ?
Ag15 Ag11 O13 Cd3 80.3(6) . . . . ?
Ag17 Ag11 O13 Cd3 158.7(2) . . . . ?
Ag6 Ag11 O13 Cd3 -114.3(5) . . . . ?
O13 C39 O14 Ag12 -33(3) . . . . ?
C38 C39 O14 Ag12 147.7(15) . . . . ?
O4 Ag12 O14 C39 -67.6(15) . . . . ?
O24 Ag12 O14 C39 -169.6(15) . . . . ?
Ag6 Ag12 O14 C39 100.8(14) . . . . ?
Ag16 Ag12 O14 C39 116.1(15) . . . . ?
Ag11 Ag12 O14 C39 53.3(14) . . . . ?
Ag5 Ag12 O14 C39 24.9(16) . . . . ?
O16 C42 O15 Cd3 176.4(17) . . . . ?
C41 C42 O15 Cd3 -5(3) . . . . ?
O16 C42 O15 Ag4 36(3) . . . . ?
C41 C42 O15 Ag4 -145.4(19) . . . . ?
O17 Cd3 O15 C42 -126(2) . . . . ?
O13 Cd3 O15 C42 143(2) . . . . ?
N7 Cd3 O15 C42 86(2) . . . . ?
N8 Cd3 O15 C42 26(2) . . . . ?
N9 Cd3 O15 C42 -44(2) . . . . ?
O17 Cd3 O15 Ag4 14.9(7) . . . . ?
O13 Cd3 O15 Ag4 -75.9(6) . . . . ?
N7 Cd3 O15 Ag4 -132.6(10) . . . . ?
N8 Cd3 O15 Ag4 166.6(7) . . . . ?
N9 Cd3 O15 Ag4 97.2(7) . . . . ?
O10 Ag4 O15 C42 59.4(16) . . . . ?
Ag11 Ag4 O15 C42 -126.2(15) . . . . ?
Ag9 Ag4 O15 C42 136.3(14) . . . . ?
Ag1 Ag4 O15 C42 -84.8(15) . . . . ?
Ag8 Ag4 O15 C42 -28(3) . . . . ?
Ag3 Ag4 O15 C42 -22.1(16) . . . . ?
Ag10 Ag4 O15 C42 176.4(15) . . . . ?
Ag15 Ag4 O15 C42 -146.5(14) . . . . ?
Ag5 Ag4 O15 C42 -62.5(15) . . . . ?
O10 Ag4 O15 Cd3 -88.6(8) . . . . ?
Ag11 Ag4 O15 Cd3 85.8(6) . . . . ?
Ag9 Ag4 O15 Cd3 -11.7(9) . . . . ?
Ag1 Ag4 O15 Cd3 127.1(5) . . . . ?
Ag8 Ag4 O15 Cd3 -175.6(8) . . . . ?
Ag3 Ag4 O15 Cd3 -170.1(5) . . . . ?
Ag10 Ag4 O15 Cd3 28.3(6) . . . . ?
Ag15 Ag4 O15 Cd3 65.4(8) . . . . ?
Ag5 Ag4 O15 Cd3 149.5(8) . . . . ?
O15 C42 O16 Ag5 30(3) . . . . ?
C41 C42 O16 Ag5 -148.4(17) . . . . ?
O3 Ag5 O16 C42 102.0(16) . . . . ?
Ag2 Ag5 O16 C42 -164.6(13) . . . . ?
Ag1 Ag5 O16 C42 -85.1(16) . . . . ?
Ag6 Ag5 O16 C42 48(3) . . . . ?
Ag12 Ag5 O16 C42 40.7(16) . . . . ?
Ag11 Ag5 O16 C42 -21.7(17) . . . . ?
Ag3 Ag5 O16 C42 -120.8(15) . . . . ?
Ag4 Ag5 O16 C42 -62.4(15) . . . . ?
O18 C45 O17 Cd3 -161.7(16) . . . . ?
C44 C45 O17 Cd3 12(3) . . . . ?
O18 C45 O17 Ag10 10(3) . . . . ?
C44 C45 O17 Ag10 -175.7(16) . . . . ?
O15 Cd3 O17 C45 95.9(19) . . . . ?
O13 Cd3 O17 C45 172.9(18) . . . . ?
N7 Cd3 O17 C45 -103.8(19) . . . . ?
N8 Cd3 O17 C45 17(3) . . . . ?
N9 Cd3 O17 C45 -32.7(19) . . . . ?
O15 Cd3 O17 Ag10 -77.3(6) . . . . ?
O13 Cd3 O17 Ag10 -0.3(6) . . . . ?
N7 Cd3 O17 Ag10 83.0(8) . . . . ?
N8 Cd3 O17 Ag10 -155.8(11) . . . . ?
N9 Cd3 O17 Ag10 154.1(7) . . . . ?
O42 Ag10 O17 C45 98.8(18) . . . . ?
Ag15 Ag10 O17 C45 -60.0(18) . . . . ?
Ag9 Ag10 O17 C45 -25.1(17) . . . . ?
Ag11 Ag10 O17 C45 -129.6(16) . . . . ?
Ag18 Ag10 O17 C45 -173.4(14) . . . . ?
Ag4 Ag10 O17 C45 -84.8(17) . . . . ?
O42 Ag10 O17 Cd3 -87.6(7) . . . . ?
Ag15 Ag10 O17 Cd3 113.6(5) . . . . ?
Ag9 Ag10 O17 Cd3 148.5(5) . . . . ?
Ag11 Ag10 O17 Cd3 44.0(6) . . . . ?
Ag18 Ag10 O17 Cd3 0.2(14) . . . . ?
Ag4 Ag10 O17 Cd3 88.8(5) . . . . ?
O17 C45 O18 Ag9 19(3) . . . . ?
C44 C45 O18 Ag9 -154.8(19) . . . . ?
O8 Ag9 O18 C45 163.2(19) . . . . ?
O36 Ag9 O18 C45 -91(2) . . . . ?
Ag15 Ag9 O18 C45 -15(2) . . . . ?
Ag10 Ag9 O18 C45 -29.6(19) . . . . ?
Ag4 Ag9 O18 C45 35.0(19) . . . . ?
Ag8 Ag9 O18 C45 80(2) . . . . ?
O20 C54 O19 Cd4 122(3) . . . . ?
C53 C54 O19 Cd4 -60(3) . . . . ?
O20 C54 O19 Ag17 -19(4) . . . . ?
C53 C54 O19 Ag17 157.8(19) . . . . ?
O23 Cd4 O19 C54 163.3(19) . . . . ?
O21 Cd4 O19 C54 -112.1(19) . . . . ?
N10 Cd4 O19 C54 42.0(19) . . . . ?
N11 Cd4 O19 C54 -30(2) . . . . ?
N12 Cd4 O19 C54 80(2) . . . . ?
O23 Cd4 O19 Ag17 -55.8(7) . . . . ?
O21 Cd4 O19 Ag17 28.8(6) . . . . ?
N10 Cd4 O19 Ag17 -177.1(8) . . . . ?
N11 Cd4 O19 Ag17 110.5(8) . . . . ?
N12 Cd4 O19 Ag17 -139.3(13) . . . . ?
Ag20 Ag17 O19 C54 -20.5(17) . . . . ?
Ag1 Ag17 O19 C54 143.5(16) . . . . ?
Ag6 Ag17 O19 C54 156.6(16) . . . . ?
Ag19 Ag17 O19 C54 40.9(17) . . . . ?
Ag16 Ag17 O19 C54 -145.7(18) . . . . ?
Ag18 Ag17 O19 C54 -85.0(17) . . . . ?
Ag13 Ag17 O19 C54 89.4(17) . . . . ?
Ag11 Ag17 O19 C54 -135.3(16) . . . . ?
Ag15 Ag17 O19 C54 -55.0(19) . . . . ?
Ag14 Ag17 O19 C54 25.7(19) . . . . ?
Ag20 Ag17 O19 Cd4 -165.5(6) . . . . ?
Ag1 Ag17 O19 Cd4 -1.5(18) . . . . ?
Ag6 Ag17 O19 Cd4 11.7(7) . . . . ?
Ag19 Ag17 O19 Cd4 -104.0(6) . . . . ?
Ag16 Ag17 O19 Cd4 69.4(6) . . . . ?
Ag18 Ag17 O19 Cd4 130.0(6) . . . . ?
Ag13 Ag17 O19 Cd4 -55.5(7) . . . . ?
Ag11 Ag17 O19 Cd4 79.8(7) . . . . ?
Ag15 Ag17 O19 Cd4 160.1(2) . . . . ?
Ag14 Ag17 O19 Cd4 -119.3(5) . . . . ?
O19 C54 O20 Ag19 -24(4) . . . . ?
C53 C54 O20 Ag19 159(2) . . . . ?
O19 C54 O20 Ag21 -159.9(19) . . . . ?
C53 C54 O20 Ag21 23(5) . . . . ?
O30 Ag19 O20 C54 -78(2) . . . . ?
O34 Ag19 O20 C54 -172(2) . . . . ?
Ag13 Ag19 O20 C54 15(3) . . . . ?
Ag17 Ag19 O20 C54 46(2) . . . . ?
Ag14 Ag19 O20 C54 99(2) . . . . ?
Ag20 Ag19 O20 C54 106(2) . . . . ?
O30 Ag19 O20 Ag21 72.6(8) . . . . ?
O34 Ag19 O20 Ag21 -22.0(7) . . . . ?
Ag13 Ag19 O20 Ag21 165.48(19) . . . . ?
Ag17 Ag19 O20 Ag21 -163.6(7) . . . . ?
Ag14 Ag19 O20 Ag21 -110.5(6) . . . . ?
Ag20 Ag19 O20 Ag21 -103.6(7) . . . . ?
O43 Ag21 O20 C54 -66(3) . . . . ?
O46 Ag21 O20 C54 76(3) . . . . ?
O44 Ag21 O20 C54 -119(3) . . . . ?
O43 Ag21 O20 Ag19 151.0(7) . . . . ?
O46 Ag21 O20 Ag19 -67.1(11) . . . . ?
O44 Ag21 O20 Ag19 98.0(9) . . . . ?
O22 C57 O21 Cd4 176.2(19) . . . . ?
C56 C57 O21 Cd4 -8(3) . . . . ?
O22 C57 O21 Ag6 34(3) . . . . ?
C56 C57 O21 Ag6 -149.5(19) . . . . ?
O23 Cd4 O21 C57 -124(2) . . . . ?
O19 Cd4 O21 C57 142(2) . . . . ?
N10 Cd4 O21 C57 89(2) . . . . ?
N11 Cd4 O21 C57 26(2) . . . . ?
N12 Cd4 O21 C57 -44(2) . . . . ?
O23 Cd4 O21 Ag6 15.7(6) . . . . ?
O19 Cd4 O21 Ag6 -77.6(6) . . . . ?
N10 Cd4 O21 Ag6 -131.4(11) . . . . ?
N11 Cd4 O21 Ag6 166.2(8) . . . . ?
N12 Cd4 O21 Ag6 95.9(9) . . . . ?
O6 Ag6 O21 C57 60.1(16) . . . . ?
Ag17 Ag6 O21 C57 -126.9(16) . . . . ?
Ag12 Ag6 O21 C57 135.0(14) . . . . ?
Ag5 Ag6 O21 C57 -33(3) . . . . ?
Ag1 Ag6 O21 C57 -87.3(15) . . . . ?
Ag2 Ag6 O21 C57 -23.7(16) . . . . ?
Ag16 Ag6 O21 C57 175.4(15) . . . . ?
Ag13 Ag6 O21 C57 -61.5(15) . . . . ?
Ag11 Ag6 O21 C57 -149.0(14) . . . . ?
O6 Ag6 O21 Cd4 -89.4(8) . . . . ?
Ag17 Ag6 O21 Cd4 83.7(6) . . . . ?
Ag12 Ag6 O21 Cd4 -14.4(9) . . . . ?
Ag5 Ag6 O21 Cd4 177.2(10) . . . . ?
Ag1 Ag6 O21 Cd4 123.3(5) . . . . ?
Ag2 Ag6 O21 Cd4 -173.2(5) . . . . ?
Ag16 Ag6 O21 Cd4 25.9(6) . . . . ?
Ag13 Ag6 O21 Cd4 149.1(7) . . . . ?
Ag11 Ag6 O21 Cd4 61.5(8) . . . . ?
O21 C57 O22 Ag13 31(3) . . . . ?
C56 C57 O22 Ag13 -145(2) . . . . ?
O29 Ag13 O22 C57 102.0(18) . . . . ?
Ag1 Ag13 O22 C57 -83.8(18) . . . . ?
Ag19 Ag13 O22 C57 38.5(18) . . . . ?
Ag7 Ag13 O22 C57 -166.0(15) . . . . ?
Ag2 Ag13 O22 C57 -123.8(17) . . . . ?
Ag14 Ag13 O22 C57 37(3) . . . . ?
Ag17 Ag13 O22 C57 -22.9(18) . . . . ?
Ag6 Ag13 O22 C57 -64.4(16) . . . . ?
O24 C60 O23 Cd4 -162.1(16) . . . . ?
C59 C60 O23 Cd4 18(3) . . . . ?
O24 C60 O23 Ag16 6(3) . . . . ?
C59 C60 O23 Ag16 -173.9(16) . . . . ?
O21 Cd4 O23 C60 92.2(19) . . . . ?
O19 Cd4 O23 C60 169.8(19) . . . . ?
N10 Cd4 O23 C60 -107.8(19) . . . . ?
N11 Cd4 O23 C60 15(3) . . . . ?
N12 Cd4 O23 C60 -36.0(19) . . . . ?
O21 Cd4 O23 Ag16 -77.8(7) . . . . ?
O19 Cd4 O23 Ag16 -0.1(7) . . . . ?
N10 Cd4 O23 Ag16 82.3(8) . . . . ?
N11 Cd4 O23 Ag16 -154.9(11) . . . . ?
N12 Cd4 O23 Ag16 154.1(8) . . . . ?
O40 Ag16 O23 C60 104.6(17) . . . . ?
Ag11 Ag16 O23 C60 -59.0(18) . . . . ?
Ag12 Ag16 O23 C60 -23.3(16) . . . . ?
Ag17 Ag16 O23 C60 -127.8(16) . . . . ?
Ag18 Ag16 O23 C60 -175.1(12) . . . . ?
Ag6 Ag16 O23 C60 -81.8(16) . . . . ?
O40 Ag16 O23 Cd4 -84.4(7) . . . . ?
Ag11 Ag16 O23 Cd4 112.0(5) . . . . ?
Ag12 Ag16 O23 Cd4 147.7(6) . . . . ?
Ag17 Ag16 O23 Cd4 43.2(6) . . . . ?
Ag18 Ag16 O23 Cd4 -4.1(14) . . . . ?
Ag6 Ag16 O23 Cd4 89.2(6) . . . . ?
O23 C60 O24 Ag12 23(3) . . . . ?
C59 C60 O24 Ag12 -156.3(18) . . . . ?
O4 Ag12 O24 C60 162.6(18) . . . . ?
O14 Ag12 O24 C60 -89.8(19) . . . . ?
Ag6 Ag12 O24 C60 33.0(18) . . . . ?
Ag16 Ag12 O24 C60 -31.7(18) . . . . ?
Ag11 Ag12 O24 C60 -20(2) . . . . ?
Ag5 Ag12 O24 C60 74.1(19) . . . . ?
O26 C69 O25 Cd5 -131(3) . . . . ?
C68 C69 O25 Cd5 46(3) . . . . ?
O26 C69 O25 Ag7 3(4) . . . . ?
C68 C69 O25 Ag7 180(2) . . . . ?
O27 Cd5 O25 C69 150(2) . . . . ?
O29 Cd5 O25 C69 58(2) . . . . ?
N15 Cd5 O25 C69 1(3) . . . . ?
N14 Cd5 O25 C69 -128(2) . . . . ?
N13 Cd5 O25 C69 -54(2) . . . . ?
O27 Cd5 O25 Ag7 7.0(8) . . . . ?
O29 Cd5 O25 Ag7 -84.9(8) . . . . ?
N15 Cd5 O25 Ag7 -141.4(18) . . . . ?
N14 Cd5 O25 Ag7 89.2(10) . . . . ?
N13 Cd5 O25 Ag7 163.4(11) . . . . ?
O12 Ag7 O25 C69 133(2) . . . . ?
Ag13 Ag7 O25 C69 -79(2) . . . . ?
Ag1 Ag7 O25 C69 -41(2) . . . . ?
Ag14 Ag7 O25 C69 -17(2) . . . . ?
Ag8 Ag7 O25 C69 31(2) . . . . ?
Ag3 Ag7 O25 C69 100(3) . . . . ?
Ag2 Ag7 O25 C69 -120(2) . . . . ?
O12 Ag7 O25 Cd5 -87.9(9) . . . . ?
Ag13 Ag7 O25 Cd5 60.1(6) . . . . ?
Ag1 Ag7 O25 Cd5 97.4(8) . . . . ?
Ag14 Ag7 O25 Cd5 121.9(7) . . . . ?
Ag8 Ag7 O25 Cd5 169.6(4) . . . . ?
Ag3 Ag7 O25 Cd5 -121(2) . . . . ?
Ag2 Ag7 O25 Cd5 19.1(10) . . . . ?
O25 C69 O26 Ag14 19(4) . . . . ?
C68 C69 O26 Ag14 -157(2) . . . . ?
O31 Ag14 O26 C69 -136(2) . . . . ?
Ag15 Ag14 O26 C69 -145.9(17) . . . . ?
Ag19 Ag14 O26 C69 89(2) . . . . ?
Ag1 Ag14 O26 C69 -16(3) . . . . ?
Ag7 Ag14 O26 C69 -24(2) . . . . ?
Ag13 Ag14 O26 C69 32(2) . . . . ?
Ag20 Ag14 O26 C69 142.5(19) . . . . ?
Ag8 Ag14 O26 C69 -79(2) . . . . ?
Ag17 Ag14 O26 C69 81(2) . . . . ?
O28 C72 O27 Cd5 178(3) . . . . ?
C71 C72 O27 Cd5 3(7) . . . . ?
O25 Cd5 O27 C72 129(4) . . . . ?
O29 Cd5 O27 C72 -150(4) . . . . ?
N15 Cd5 O27 C72 -66(4) . . . . ?
N14 Cd5 O27 C72 9(4) . . . . ?
N13 Cd5 O27 C72 59(4) . . . . ?
O27 C72 O28 Ag2 -4(5) . . . . ?
C71 C72 O28 Ag2 172(3) . . . . ?
O5 Ag2 O28 C72 -122(3) . . . . ?
O1 Ag2 O28 C72 164(3) . . . . ?
Ag5 Ag2 O28 C72 159(2) . . . . ?
Ag1 Ag2 O28 C72 55(3) . . . . ?
Ag13 Ag2 O28 C72 -7(3) . . . . ?
Ag6 Ag2 O28 C72 -79(3) . . . . ?
Ag7 Ag2 O28 C72 45(3) . . . . ?
Ag3 Ag2 O28 C72 103(3) . . . . ?
O30 C75 O29 Cd5 169.6(19) . . . . ?
C74 C75 O29 Cd5 -6(4) . . . . ?
O30 C75 O29 Ag13 -46(4) . . . . ?
C74 C75 O29 Ag13 138(2) . . . . ?
O27 Cd5 O29 C75 127(3) . . . . ?
O25 Cd5 O29 C75 -148(3) . . . . ?
N15 Cd5 O29 C75 10(3) . . . . ?
N14 Cd5 O29 C75 46(4) . . . . ?
N13 Cd5 O29 C75 -66(3) . . . . ?
O27 Cd5 O29 Ag13 -20.8(8) . . . . ?
O25 Cd5 O29 Ag13 64.6(7) . . . . ?
N15 Cd5 O29 Ag13 -137.4(11) . . . . ?
N14 Cd5 O29 Ag13 -102(2) . . . . ?
N13 Cd5 O29 Ag13 146.6(10) . . . . ?
O22 Ag13 O29 C75 -57(2) . . . . ?
Ag1 Ag13 O29 C75 133.6(19) . . . . ?
Ag19 Ag13 O29 C75 57(2) . . . . ?
Ag7 Ag13 O29 C75 172(2) . . . . ?
Ag2 Ag13 O29 C75 -124(2) . . . . ?
Ag14 Ag13 O29 C75 111(2) . . . . ?
Ag17 Ag13 O29 C75 46(2) . . . . ?
Ag6 Ag13 O29 C75 -32(3) . . . . ?
O22 Ag13 O29 Cd5 97.9(8) . . . . ?
Ag1 Ag13 O29 Cd5 -71.7(14) . . . . ?
Ag19 Ag13 O29 Cd5 -147.9(7) . . . . ?
Ag7 Ag13 O29 Cd5 -33.0(6) . . . . ?
Ag2 Ag13 O29 Cd5 31.2(9) . . . . ?
Ag14 Ag13 O29 Cd5 -94.2(6) . . . . ?
Ag17 Ag13 O29 Cd5 -158.9(3) . . . . ?
Ag6 Ag13 O29 Cd5 122.3(7) . . . . ?
O29 C75 O30 Ag19 -4(4) . . . . ?
C74 C75 O30 Ag19 171.7(18) . . . . ?
O34 Ag19 O30 C75 -98(2) . . . . ?
O20 Ag19 O30 C75 173(2) . . . . ?
Ag13 Ag19 O30 C75 39(2) . . . . ?
Ag17 Ag19 O30 C75 91(2) . . . . ?
Ag14 Ag19 O30 C75 -3(2) . . . . ?
Ag20 Ag19 O30 C75 -174.8(15) . . . . ?
O32 C84 O31 Cd6 -177.7(18) . . . . ?
C83 C84 O31 Cd6 -5(3) . . . . ?
O32 C84 O31 Ag14 33(3) . . . . ?
C83 C84 O31 Ag14 -153.9(19) . . . . ?
O33 Cd6 O31 C84 -130(2) . . . . ?
O35 Cd6 O31 C84 137(2) . . . . ?
N18 Cd6 O31 C84 82(3) . . . . ?
N16 Cd6 O31 C84 22(2) . . . . ?
N17 Cd6 O31 C84 -51(2) . . . . ?
O33 Cd6 O31 Ag14 19.1(7) . . . . ?
O35 Cd6 O31 Ag14 -74.1(7) . . . . ?
N18 Cd6 O31 Ag14 -128.7(12) . . . . ?
N16 Cd6 O31 Ag14 171.6(8) . . . . ?
N17 Cd6 O31 Ag14 98.0(9) . . . . ?
O26 Ag14 O31 C84 62.3(16) . . . . ?
Ag15 Ag14 O31 C84 -122.5(16) . . . . ?
Ag19 Ag14 O31 C84 136.5(14) . . . . ?
Ag1 Ag14 O31 C84 -82.6(16) . . . . ?
Ag7 Ag14 O31 C84 -17.7(16) . . . . ?
Ag13 Ag14 O31 C84 -14(3) . . . . ?
Ag20 Ag14 O31 C84 -179.8(15) . . . . ?
Ag8 Ag14 O31 C84 -59.3(15) . . . . ?
Ag17 Ag14 O31 C84 -146.8(14) . . . . ?
O26 Ag14 O31 Cd6 -93.0(8) . . . . ?
Ag15 Ag14 O31 Cd6 82.1(6) . . . . ?
Ag19 Ag14 O31 Cd6 -18.8(9) . . . . ?
Ag1 Ag14 O31 Cd6 122.1(5) . . . . ?
Ag7 Ag14 O31 Cd6 -173.0(5) . . . . ?
Ag13 Ag14 O31 Cd6 -169.3(12) . . . . ?
Ag20 Ag14 O31 Cd6 24.8(6) . . . . ?
Ag8 Ag14 O31 Cd6 145.3(7) . . . . ?
Ag17 Ag14 O31 Cd6 57.9(8) . . . . ?
O31 C84 O32 Ag8 28(3) . . . . ?
C83 C84 O32 Ag8 -145.2(19) . . . . ?
O7 Ag8 O32 C84 108.1(17) . . . . ?
Ag1 Ag8 O32 C84 -78.8(17) . . . . ?
Ag3 Ag8 O32 C84 -160.5(14) . . . . ?
Ag4 Ag8 O32 C84 58(3) . . . . ?
Ag9 Ag8 O32 C84 45.7(17) . . . . ?
Ag15 Ag8 O32 C84 -15.2(17) . . . . ?
Ag7 Ag8 O32 C84 -116.4(16) . . . . ?
Ag14 Ag8 O32 C84 -57.9(16) . . . . ?
O34 C87 O33 Cd6 -170(2) . . . . ?
C86 C87 O33 Cd6 8(4) . . . . ?
O34 C87 O33 Ag20 8(4) . . . . ?
C86 C87 O33 Ag20 -175(2) . . . . ?
O31 Cd6 O33 C87 96(2) . . . . ?
O35 Cd6 O33 C87 174(2) . . . . ?
N18 Cd6 O33 C87 -101(2) . . . . ?
N16 Cd6 O33 C87 19(3) . . . . ?
N17 Cd6 O33 C87 -30(2) . . . . ?
O31 Cd6 O33 Ag20 -81.6(8) . . . . ?
O35 Cd6 O33 Ag20 -3.4(8) . . . . ?
N18 Cd6 O33 Ag20 81.1(9) . . . . ?
N16 Cd6 O33 Ag20 -158.8(11) . . . . ?
N17 Cd6 O33 Ag20 152.2(9) . . . . ?
O38 Ag20 O33 C87 100(2) . . . . ?
Ag17 Ag20 O33 C87 -59(2) . . . . ?
Ag15 Ag20 O33 C87 -131(2) . . . . ?
Ag19 Ag20 O33 C87 -28(2) . . . . ?
Ag18 Ag20 O33 C87 -175.4(16) . . . . ?
Ag14 Ag20 O33 C87 -88(2) . . . . ?
O38 Ag20 O33 Cd6 -82.2(10) . . . . ?
Ag17 Ag20 O33 Cd6 119.4(6) . . . . ?
Ag15 Ag20 O33 Cd6 47.0(8) . . . . ?
Ag19 Ag20 O33 Cd6 150.0(8) . . . . ?
Ag18 Ag20 O33 Cd6 3(2) . . . . ?
Ag14 Ag20 O33 Cd6 90.3(7) . . . . ?
O33 C87 O34 Ag19 26(4) . . . . ?
C86 C87 O34 Ag19 -152(2) . . . . ?
O30 Ag19 O34 C87 161(2) . . . . ?
O20 Ag19 O34 C87 -97(2) . . . . ?
Ag13 Ag19 O34 C87 75(2) . . . . ?
Ag17 Ag19 O34 C87 -30(3) . . . . ?
Ag14 Ag19 O34 C87 28(2) . . . . ?
Ag20 Ag19 O34 C87 -35(2) . . . . ?
O36 C90 O35 Cd6 130.8(19) . . . . ?
C89 C90 O35 Cd6 -48(3) . . . . ?
O36 C90 O35 Ag15 -22(3) . . . . ?
C89 C90 O35 Ag15 159(2) . . . . ?
O33 Cd6 O35 C90 154.5(17) . . . . ?
O31 Cd6 O35 C90 -121.0(17) . . . . ?
N18 Cd6 O35 C90 35.5(17) . . . . ?
N16 Cd6 O35 C90 -37.9(18) . . . . ?
N17 Cd6 O35 C90 75(2) . . . . ?
O33 Cd6 O35 Ag15 -55.1(9) . . . . ?
O31 Cd6 O35 Ag15 29.3(7) . . . . ?
N18 Cd6 O35 Ag15 -174.2(9) . . . . ?
N16 Cd6 O35 Ag15 112.5(9) . . . . ?
N17 Cd6 O35 Ag15 -135.1(15) . . . . ?
Ag1 Ag15 O35 C90 158.2(11) . . . . ?
Ag10 Ag15 O35 C90 -13.0(15) . . . . ?
Ag9 Ag15 O35 C90 46.1(14) . . . . ?
Ag14 Ag15 O35 C90 164.5(14) . . . . ?
Ag20 Ag15 O35 C90 -136.7(15) . . . . ?
Ag18 Ag15 O35 C90 -76.4(14) . . . . ?
Ag8 Ag15 O35 C90 100.6(14) . . . . ?
Ag11 Ag15 O35 C90 -51.8(18) . . . . ?
Ag17 Ag15 O35 C90 -129.6(14) . . . . ?
Ag4 Ag15 O35 C90 39.0(17) . . . . ?
Ag1 Ag15 O35 Cd6 4.9(16) . . . . ?
Ag10 Ag15 O35 Cd6 -166.4(7) . . . . ?
Ag9 Ag15 O35 Cd6 -107.3(7) . . . . ?
Ag14 Ag15 O35 Cd6 11.2(7) . . . . ?
Ag20 Ag15 O35 Cd6 69.9(6) . . . . ?
Ag18 Ag15 O35 Cd6 130.2(7) . . . . ?
Ag8 Ag15 O35 Cd6 -52.8(8) . . . . ?
Ag11 Ag15 O35 Cd6 154.9(3) . . . . ?
Ag17 Ag15 O35 Cd6 77.0(8) . . . . ?
Ag4 Ag15 O35 Cd6 -114.3(6) . . . . ?
O35 C90 O36 Ag9 -26(3) . . . . ?
C89 C90 O36 Ag9 153.2(18) . . . . ?
O8 Ag9 O36 C90 -70.1(17) . . . . ?
O18 Ag9 O36 C90 -170.5(17) . . . . ?
Ag15 Ag9 O36 C90 49.9(16) . . . . ?
Ag10 Ag9 O36 C90 112.5(17) . . . . ?
Ag4 Ag9 O36 C90 96.7(17) . . . . ?
Ag8 Ag9 O36 C90 18.3(19) . . . . ?
O38 C99 O37 Cd7 -136(3) . . . . ?
C98 C99 O37 Cd7 57(3) . . . . ?
O38 C99 O37 Ag18 -23(5) . . . . ?
C98 C99 O37 Ag18 169(2) . . . . ?
O41 Cd7 O37 C99 89(2) . . . . ?
O39 Cd7 O37 C99 173(2) . . . . ?
N19 Cd7 O37 C99 -55(2) . . . . ?
N20 Cd7 O37 C99 -120(3) . . . . ?
N21 Cd7 O37 C99 15(3) . . . . ?
Ag18 Cd7 O37 C99 130(3) . . . . ?
O41 Cd7 O37 Ag18 -40.9(7) . . . . ?
O39 Cd7 O37 Ag18 42.5(7) . . . . ?
N19 Cd7 O37 Ag18 175.0(10) . . . . ?
N20 Cd7 O37 Ag18 110.4(12) . . . . ?
N21 Cd7 O37 Ag18 -115.2(10) . . . . ?
O39 Ag18 O37 C99 -167(3) . . . . ?
O41 Ag18 O37 C99 -89(3) . . . . ?
Ag15 Ag18 O37 C99 6(3) . . . . ?
Ag17 Ag18 O37 C99 74(2) . . . . ?
Ag11 Ag18 O37 C99 115(3) . . . . ?
Ag16 Ag18 O37 C99 135(2) . . . . ?
Ag10 Ag18 O37 C99 -69(3) . . . . ?
Ag20 Ag18 O37 C99 30(2) . . . . ?
Cd7 Ag18 O37 C99 -127(3) . . . . ?
O39 Ag18 O37 Cd7 -39.9(7) . . . . ?
O41 Ag18 O37 Cd7 37.6(7) . . . . ?
Ag15 Ag18 O37 Cd7 132.7(4) . . . . ?
Ag17 Ag18 O37 Cd7 -159.8(5) . . . . ?
Ag11 Ag18 O37 Cd7 -118.6(14) . . . . ?
Ag16 Ag18 O37 Cd7 -98.8(6) . . . . ?
Ag10 Ag18 O37 Cd7 57.2(10) . . . . ?
Ag20 Ag18 O37 Cd7 156.4(8) . . . . ?
O37 C99 O38 Ag20 -7(5) . . . . ?
C98 C99 O38 Ag20 159(3) . . . . ?
O33 Ag20 O38 C99 -176(3) . . . . ?
Ag17 Ag20 O38 C99 -19(3) . . . . ?
Ag15 Ag20 O38 C99 72(3) . . . . ?
Ag19 Ag20 O38 C99 -102(2) . . . . ?
Ag18 Ag20 O38 C99 24(2) . . . . ?
Ag14 Ag20 O38 C99 165.4(18) . . . . ?
O40 C102 O39 Cd7 -127(2) . . . . ?
C101 C102 O39 Cd7 53(3) . . . . ?
O40 C102 O39 Ag18 -13(4) . . . . ?
C101 C102 O39 Ag18 167(2) . . . . ?
O37 Cd7 O39 C102 95(2) . . . . ?
O41 Cd7 O39 C102 178(2) . . . . ?
N19 Cd7 O39 C102 20(3) . . . . ?
N20 Cd7 O39 C102 -52(2) . . . . ?
N21 Cd7 O39 C102 -113(2) . . . . ?
Ag18 Cd7 O39 C102 136(2) . . . . ?
O37 Cd7 O39 Ag18 -41.6(7) . . . . ?
O41 Cd7 O39 Ag18 41.6(6) . . . . ?
N19 Cd7 O39 Ag18 -115.8(11) . . . . ?
N20 Cd7 O39 Ag18 172.2(10) . . . . ?
N21 Cd7 O39 Ag18 111.1(12) . . . . ?
O37 Ag18 O39 C102 -89(2) . . . . ?
O41 Ag18 O39 C102 -166(2) . . . . ?
Ag15 Ag18 O39 C102 112(3) . . . . ?
Ag17 Ag18 O39 C102 8(3) . . . . ?
Ag11 Ag18 O39 C102 74(2) . . . . ?
Ag16 Ag18 O39 C102 30(2) . . . . ?
Ag10 Ag18 O39 C102 135(2) . . . . ?
Ag20 Ag18 O39 C102 -65(2) . . . . ?
Cd7 Ag18 O39 C102 -128(3) . . . . ?
O37 Ag18 O39 Cd7 38.5(7) . . . . ?
O41 Ag18 O39 Cd7 -38.0(6) . . . . ?
Ag15 Ag18 O39 Cd7 -120.0(11) . . . . ?
Ag17 Ag18 O39 Cd7 135.7(3) . . . . ?
Ag11 Ag18 O39 Cd7 -158.0(4) . . . . ?
Ag16 Ag18 O39 Cd7 158.0(7) . . . . ?
Ag10 Ag18 O39 Cd7 -97.4(5) . . . . ?
Ag20 Ag18 O39 Cd7 62.9(9) . . . . ?
O39 C102 O40 Ag16 -22(4) . . . . ?
C101 C102 O40 Ag16 158(2) . . . . ?
O23 Ag16 O40 C102 -170(2) . . . . ?
Ag11 Ag16 O40 C102 -7(2) . . . . ?
Ag12 Ag16 O40 C102 -92.2(19) . . . . ?
Ag17 Ag16 O40 C102 85(2) . . . . ?
Ag18 Ag16 O40 C102 35.3(19) . . . . ?
Ag6 Ag16 O40 C102 174.4(15) . . . . ?
O42 C105 O41 Cd7 -131(3) . . . . ?
C104 C105 O41 Cd7 47(4) . . . . ?
O42 C105 O41 Ag18 -16(5) . . . . ?
C104 C105 O41 Ag18 163(2) . . . . ?
O37 Cd7 O41 C105 177.5(19) . . . . ?
O39 Cd7 O41 C105 96.2(19) . . . . ?
N19 Cd7 O41 C105 -112(2) . . . . ?
N20 Cd7 O41 C105 19(2) . . . . ?
N21 Cd7 O41 C105 -48.5(19) . . . . ?
Ag18 Cd7 O41 C105 138(2) . . . . ?
O37 Cd7 O41 Ag18 39.8(7) . . . . ?
O39 Cd7 O41 Ag18 -41.4(6) . . . . ?
N19 Cd7 O41 Ag18 110.3(14) . . . . ?
N20 Cd7 O41 Ag18 -118.4(8) . . . . ?
N21 Cd7 O41 Ag18 173.9(8) . . . . ?
O37 Ag18 O41 C105 -165(3) . . . . ?
O39 Ag18 O41 C105 -89(2) . . . . ?
Ag15 Ag18 O41 C105 74(2) . . . . ?
Ag17 Ag18 O41 C105 110(3) . . . . ?
Ag11 Ag18 O41 C105 8(3) . . . . ?
Ag16 Ag18 O41 C105 -66(3) . . . . ?
Ag10 Ag18 O41 C105 29(2) . . . . ?
Ag20 Ag18 O41 C105 134(2) . . . . ?
Cd7 Ag18 O41 C105 -128(3) . . . . ?
O37 Ag18 O41 Cd7 -37.0(7) . . . . ?
O39 Ag18 O41 Cd7 38.8(6) . . . . ?
Ag15 Ag18 O41 Cd7 -158.6(4) . . . . ?
Ag17 Ag18 O41 Cd7 -122.7(11) . . . . ?
Ag11 Ag18 O41 Cd7 135.3(3) . . . . ?
Ag16 Ag18 O41 Cd7 61.7(8) . . . . ?
Ag10 Ag18 O41 Cd7 157.0(7) . . . . ?
Ag20 Ag18 O41 Cd7 -98.8(5) . . . . ?
O41 C105 O42 Ag10 -16(4) . . . . ?
C104 C105 O42 Ag10 165(2) . . . . ?
O17 Ag10 O42 C105 -173(2) . . . . ?
Ag15 Ag10 O42 C105 -16(2) . . . . ?
Ag9 Ag10 O42 C105 -96(2) . . . . ?
Ag11 Ag10 O42 C105 78(2) . . . . ?
Ag18 Ag10 O42 C105 29(2) . . . . ?
Ag4 Ag10 O42 C105 178.2(15) . . . . ?
O45 N22 O43 Ag21 166(2) . . . . ?
O44 N22 O43 Ag21 -12(2) . . . . ?
O20 Ag21 O43 N22 -114.9(17) . . . . ?
O46 Ag21 O43 N22 115(2) . . . . ?
O44 Ag21 O43 N22 6.5(13) . . . . ?
O45 N22 O44 Ag21 -166(2) . . . . ?
O43 N22 O44 Ag21 11(2) . . . . ?
O20 Ag21 O44 N22 73.2(19) . . . . ?
O43 Ag21 O44 N22 -6.5(13) . . . . ?
O46 Ag21 O44 N22 -124.0(19) . . . . ?
O47 N23 O46 Ag21 2(4) . . . . ?
O48 N23 O46 Ag21 -178(3) . . . . ?
O20 Ag21 O46 N23 -72(3) . . . . ?
O43 Ag21 O46 N23 55(4) . . . . ?
O44 Ag21 O46 N23 124(2) . . . . ?
